data_4347788
loop_
_publ_author_name
'Cattabriga, Enrico'
'Ciabatti, Iacopo'
'Femoni, Cristina'
'Funaioli, Tiziana'
'Iapalucci, Maria Carmela'
'Zacchini, Stefano'

_publ_section_title
;
 Syntheses, Structures, and Electrochemistry of the Defective ccp
 [Pt33(CO)38](2-) and the bcc [Pt40(CO)40](6-) Molecular Nanoclusters.
;
_journal_issue 12
_journal_name_full 'Inorganic chemistry'
_journal_page_first 6068
_journal_page_last 6079
_journal_paper_doi 10.1021/acs.inorgchem.6b00607
_journal_volume 55
_journal_year 2016
_chemical_formula_sum 'C58 H48 N2 O39 Pt33'
_chemical_formula_weight 7834.95
_space_group_IT_number 2
_space_group_name_Hall '-P 1'
_space_group_name_H-M_alt 'P -1'
_symmetry_cell_setting triclinic
_symmetry_space_group_name_H-M 'P -1'
_atom_sites_solution_hydrogens geom
_atom_sites_solution_primary direct
_atom_sites_solution_secondary difmap
_audit_creation_method SHELXL-97
_cell_angle_alpha 106.077(2)
_cell_angle_beta 99.833(3)
_cell_angle_gamma 99.363(2)
_cell_formula_units_Z 2
_cell_length_a 13.679(3)
_cell_length_b 14.772(3)
_cell_length_c 25.532(6)
_cell_measurement_reflns_used 9945
_cell_measurement_temperature 100(2)
_cell_measurement_theta_max 26.4555
_cell_measurement_theta_min 2.362
_cell_volume 4762.9(18)
_computing_cell_refinement 'APEX2 (Bruker AXS, 2006)'
_computing_data_collection 'APEX2 (Bruker AXS, 2006)'
_computing_data_reduction 'SAINT (Bruker AXS, 2004)'
_computing_molecular_graphics 'SCHAKAL99 (Keller, 1999)'
_computing_publication_material 'XCIF (Bruker AXS, 2001)'
_computing_structure_refinement 'SHELXL-97 (Sheldrick, 1997)'
_computing_structure_solution 'SHELXS-97 (Sheldrick, 1990)'
_diffrn_ambient_temperature 100(2)
_diffrn_measured_fraction_theta_full 0.992
_diffrn_measured_fraction_theta_max 0.992
_diffrn_measurement_device_type 'CCD area detector'
_diffrn_measurement_method 'phi and omega scans'
_diffrn_radiation_monochromator graphite
_diffrn_radiation_source 'fine-focus sealed tube'
_diffrn_radiation_type MoK\a
_diffrn_radiation_wavelength 0.71073
_diffrn_reflns_av_R_equivalents 0.0847
_diffrn_reflns_av_unetI/netI 0.1106
_diffrn_reflns_limit_h_max 16
_diffrn_reflns_limit_h_min -16
_diffrn_reflns_limit_k_max 17
_diffrn_reflns_limit_k_min -17
_diffrn_reflns_limit_l_max 30
_diffrn_reflns_limit_l_min -30
_diffrn_reflns_number 43041
_diffrn_reflns_theta_full 25.03
_diffrn_reflns_theta_max 25.03
_diffrn_reflns_theta_min 1.45
_exptl_absorpt_coefficient_mu 48.307
_exptl_absorpt_correction_T_max 0.0761
_exptl_absorpt_correction_T_min 0.0480
_exptl_absorpt_correction_type empirical
_exptl_absorpt_process_details
;
 Data were corrected for Lorentz polarization and absorption
 effects (empirical absorption corrections SADABS).
 R(int) = 0.1684 (selected reflections only, before parameter refinement)
 R(int) = 0.0659 (selected reflections only, after parameter refinement)
;
_exptl_crystal_colour black
_exptl_crystal_density_diffrn 5.463
_exptl_crystal_density_method 'not measured'
_exptl_crystal_description plate
_exptl_crystal_F_000 6592
_exptl_crystal_size_max 0.16
_exptl_crystal_size_mid 0.13
_exptl_crystal_size_min 0.11
_refine_diff_density_max 3.981
_refine_diff_density_min -4.630
_refine_diff_density_rms 0.687
_refine_ls_extinction_method none
_refine_ls_goodness_of_fit_ref 0.964
_refine_ls_hydrogen_treatment constr
_refine_ls_matrix_type full
_refine_ls_number_parameters 1154
_refine_ls_number_reflns 16713
_refine_ls_number_restraints 726
_refine_ls_restrained_S_all 0.947
_refine_ls_R_factor_all 0.1075
_refine_ls_R_factor_gt 0.0557
_refine_ls_shift/su_max 0.001
_refine_ls_shift/su_mean 0.000
_refine_ls_structure_factor_coef Fsqd
_refine_ls_weighting_details 'calc w=1/[\s^2^(Fo^2^)+(0.0389P)^2^+0.0000P] where P=(Fo^2^+2Fc^2^)/3'
_refine_ls_weighting_scheme calc
_refine_ls_wR_factor_gt 0.1194
_refine_ls_wR_factor_ref 0.1423
_reflns_number_gt 9737
_reflns_number_total 16713
_reflns_threshold_expression >2sigma(I)
_cod_data_source_file ic6b00607_si_001.cif
_cod_data_source_block p-1
_cod_depositor_comments
;
The following automatic conversions were performed:

data item '_symmetry_cell_setting' value 'Triclinic' was changed to
'triclinic' in accordance with the
/home/saulius/struct/COD-crude-data/automatic-downloads/DataCite-retrospective/ACS/depositions/lib/dictionaries/cif_core.dic
dictionary named 'cif_core.dic' version 2.4.2 last updated on
2011-04-26.

Automatic conversion script
Id: cif_fix_values 6909 2019-04-08 15:41:33Z antanas 
;
_cod_original_sg_symbol_H-M P-1
_cod_database_code 4347788

loop_
_symmetry_equiv_pos_as_xyz
'x, y, z'
'-x, -y, -z'

loop_
_atom_site_label
_atom_site_type_symbol
_atom_site_fract_x
_atom_site_fract_y
_atom_site_fract_z
_atom_site_U_iso_or_equiv
_atom_site_adp_type
_atom_site_occupancy
_atom_site_symmetry_multiplicity
_atom_site_calc_flag
_atom_site_refinement_flags
_atom_site_disorder_assembly
_atom_site_disorder_group
Pt1 Pt 1.06104(8) 0.81665(7) 0.86948(5) 0.0186(2) Uani 1 1 d . . .
Pt2 Pt 0.91100(8) 0.69332(7) 0.89658(5) 0.0191(2) Uani 1 1 d . . .
Pt3 Pt 0.93311(8) 0.95294(7) 0.87818(5) 0.0190(2) Uani 1 1 d . . .
Pt4 Pt 0.78175(8) 0.82469(7) 0.90214(5) 0.0200(2) Uani 1 1 d . . .
Pt5 Pt 1.12208(7) 0.74924(7) 0.76294(5) 0.0185(2) Uani 1 1 d . . .
Pt6 Pt 0.98243(8) 0.62297(7) 0.79681(5) 0.0169(2) Uani 1 1 d . . .
Pt7 Pt 0.84028(8) 0.49672(7) 0.82506(5) 0.0208(3) Uani 1 1 d . . .
Pt8 Pt 1.00263(7) 0.88486(7) 0.78008(5) 0.0162(2) Uani 1 1 d . . .
Pt9 Pt 0.86125(7) 0.76167(7) 0.80711(4) 0.0147(2) Uani 1 1 d . . .
Pt10 Pt 0.71309(8) 0.63605(7) 0.83011(5) 0.0175(2) Uani 1 1 d . . .
Pt11 Pt 0.88348(8) 1.01756(7) 0.78596(5) 0.0197(3) Uani 1 1 d . . .
Pt12 Pt 0.73478(8) 0.89088(7) 0.80780(5) 0.0174(2) Uani 1 1 d . . .
Pt13 Pt 0.58291(8) 0.76812(7) 0.82848(5) 0.0208(3) Uani 1 1 d . . .
Pt14 Pt 0.71562(8) 0.98000(7) 0.70647(5) 0.0195(2) Uani 1 1 d . . .
Pt15 Pt 0.55264(8) 0.84072(7) 0.73569(5) 0.0199(3) Uani 1 1 d . . .
Pt16 Pt 0.91960(8) 0.97579(7) 0.68355(5) 0.0209(3) Uani 1 1 d . . .
Pt17 Pt 0.80952(7) 0.83249(7) 0.71382(5) 0.0155(2) Uani 1 1 d . . .
Pt18 Pt 0.66857(7) 0.70529(7) 0.73784(5) 0.0160(2) Uani 1 1 d . . .
Pt19 Pt 0.51213(8) 0.57903(7) 0.75509(5) 0.0209(3) Uani 1 1 d . . .
Pt20 Pt 1.04781(8) 0.82204(7) 0.67633(5) 0.0188(2) Uani 1 1 d . . .
Pt21 Pt 0.92271(7) 0.69607(7) 0.70960(4) 0.0141(2) Uani 1 1 d . . .
Pt22 Pt 0.78598(7) 0.56897(7) 0.73628(5) 0.0158(2) Uani 1 1 d . . .
Pt23 Pt 0.63979(8) 0.44112(7) 0.75963(5) 0.0215(3) Uani 1 1 d . . .
Pt24 Pt 1.04232(8) 0.56102(7) 0.68580(5) 0.0196(2) Uani 1 1 d . . .
Pt25 Pt 0.90889(8) 0.43461(7) 0.72442(5) 0.0200(3) Uani 1 1 d . . .
Pt26 Pt 0.94673(8) 0.64043(7) 0.60334(5) 0.0191(2) Uani 1 1 d . . .
Pt27 Pt 0.83932(8) 0.51008(7) 0.63749(5) 0.0181(2) Uani 1 1 d . . .
Pt28 Pt 0.70942(8) 0.37134(7) 0.66015(5) 0.0213(3) Uani 1 1 d . . .
Pt29 Pt 0.82921(8) 0.79438(7) 0.60695(5) 0.0181(2) Uani 1 1 d . . .
Pt30 Pt 0.73148(8) 0.64850(7) 0.63955(5) 0.0172(2) Uani 1 1 d . . .
Pt31 Pt 0.60199(8) 0.51404(7) 0.66760(5) 0.0192(2) Uani 1 1 d . . .
Pt32 Pt 0.63492(8) 0.79347(7) 0.63217(5) 0.0175(2) Uani 1 1 d . . .
Pt33 Pt 0.48798(8) 0.65226(7) 0.66191(5) 0.0214(3) Uani 1 1 d . . .
C1 C 0.929(2) 0.457(2) 0.8755(13) 0.030(7) Uani 1 1 d U . .
C2 C 1.015(2) 0.380(2) 0.7554(15) 0.041(8) Uani 1 1 d U . .
C3 C 0.715(2) 0.4000(19) 0.8159(12) 0.026(7) Uani 1 1 d U . .
C4 C 0.8264(16) 0.3062(16) 0.6713(10) 0.008(5) Uani 1 1 d U . .
C5 C 0.525(2) 0.3342(19) 0.7418(13) 0.026(7) Uani 1 1 d U . .
C6 C 0.620(2) 0.259(2) 0.6150(13) 0.028(7) Uani 1 1 d U . .
C7 C 1.0910(19) 0.5934(17) 0.8355(11) 0.016(6) Uani 1 1 d U . .
C8 C 0.9005(19) 0.6538(19) 0.9584(13) 0.025(7) Uani 1 1 d U . .
C9 C 1.050(2) 0.771(2) 0.9358(14) 0.028(7) Uani 1 1 d U . .
C10 C 0.661(2) 0.595(2) 0.8853(14) 0.037(8) Uani 1 1 d U . .
C11 C 0.394(2) 0.4850(19) 0.7320(13) 0.025(7) Uani 1 1 d U . .
C12 C 1.087(2) 0.453(2) 0.6488(14) 0.029(7) Uani 1 1 d U . .
C13 C 0.497(2) 0.419(2) 0.6178(14) 0.035(8) Uani 1 1 d U . .
C14 C 0.851(2) 0.412(2) 0.5803(13) 0.029(7) Uani 1 1 d U . .
C15 C 0.3721(19) 0.5716(19) 0.6089(13) 0.022(6) Uani 1 1 d U . .
C16 C 0.6598(19) 0.5680(19) 0.5713(13) 0.023(6) Uani 1 1 d U . .
C17 C 0.9230(19) 0.5770(19) 0.5255(13) 0.023(6) Uani 1 1 d U . .
C18 C 0.723(2) 0.817(2) 0.9654(15) 0.041(8) Uani 1 1 d U . .
C19 C 1.1797(18) 0.9087(17) 0.9029(11) 0.014(6) Uani 1 1 d U . .
C20 C 0.8747(19) 0.9499(19) 0.9450(12) 0.020(6) Uani 1 1 d U . .
C21 C 1.015(2) 1.074(2) 0.9166(13) 0.026(7) Uani 1 1 d U . .
C22 C 1.1129(19) 0.9905(19) 0.8036(12) 0.021(6) Uani 1 1 d U . .
C23 C 0.714(2) 1.001(2) 0.8496(15) 0.037(8) Uani 1 1 d U . .
C24 C 0.5463(19) 0.8621(19) 0.8797(13) 0.024(6) Uani 1 1 d U . .
C25 C 0.914(2) 1.145(2) 0.8057(15) 0.043(8) Uani 1 1 d U . .
C26 C 1.002(2) 1.097(2) 0.6855(14) 0.037(8) Uani 1 1 d U . .
C27 C 0.6877(18) 1.1021(17) 0.7195(11) 0.015(6) Uani 1 1 d U . .
C28 C 0.603(2) 0.922(2) 0.6365(13) 0.032(7) Uani 1 1 d U . .
C29 C 0.426(2) 0.7643(18) 0.6787(12) 0.023(6) Uani 1 1 d U . .
C30 C 0.5035(19) 0.953(2) 0.7533(12) 0.024(7) Uani 1 1 d U . .
C31 C 0.543(2) 0.727(2) 0.5662(17) 0.051(9) Uani 1 1 d U . .
C32 C 0.797(2) 0.742(2) 0.5306(13) 0.026(7) Uani 1 1 d U . .
C33 C 0.9185(19) 0.9152(18) 0.6038(12) 0.020(6) Uani 1 1 d U . .
C34 C 1.156(2) 0.9266(19) 0.6849(13) 0.026(7) Uani 1 1 d U . .
C35 C 0.459(2) 0.656(2) 0.8167(14) 0.036(8) Uani 1 1 d U . .
C36 C 1.2505(18) 0.8237(18) 0.7956(12) 0.017(6) Uani 1 1 d U . .
C37 C 1.180(2) 0.6413(18) 0.7262(12) 0.023(6) Uani 1 1 d U . .
C38 C 1.0660(19) 0.7422(18) 0.6048(13) 0.024(6) Uani 1 1 d U . .
O1 O 0.9814(15) 0.4371(14) 0.9063(10) 0.040(5) Uani 1 1 d U . .
O2 O 1.0791(17) 0.3532(16) 0.7704(11) 0.054(7) Uani 1 1 d U . .
O3 O 0.6986(17) 0.3334(17) 0.8364(11) 0.061(7) Uani 1 1 d U . .
O4 O 0.8348(14) 0.2260(13) 0.6562(9) 0.036(5) Uani 1 1 d U . .
O5 O 0.4625(15) 0.2703(14) 0.7287(10) 0.042(6) Uani 1 1 d U . .
O6 O 0.5683(17) 0.1836(17) 0.5885(11) 0.058(7) Uani 1 1 d U . .
O7 O 1.1617(15) 0.5737(15) 0.8586(10) 0.047(6) Uani 1 1 d U . .
O8 O 0.8860(16) 0.6213(16) 0.9952(10) 0.051(6) Uani 1 1 d U . .
O9 O 1.1014(15) 0.7844(14) 0.9780(10) 0.040(5) Uani 1 1 d U . .
O10 O 0.6285(17) 0.5726(17) 0.9185(11) 0.055(7) Uani 1 1 d U . .
O11 O 0.3207(15) 0.4259(15) 0.7123(9) 0.041(6) Uani 1 1 d U . .
O12 O 1.1112(15) 0.3907(15) 0.6261(10) 0.040(6) Uani 1 1 d U . .
O13 O 0.4308(14) 0.3559(13) 0.5909(9) 0.031(5) Uani 1 1 d U . .
O14 O 0.8685(15) 0.3544(15) 0.5422(10) 0.045(6) Uani 1 1 d U . .
O15 O 0.2971(17) 0.5288(16) 0.5805(10) 0.051(6) Uani 1 1 d U . .
O16 O 0.6179(14) 0.5218(13) 0.5238(9) 0.032(5) Uani 1 1 d U . .
O17 O 0.9149(15) 0.5392(15) 0.4794(10) 0.042(6) Uani 1 1 d U . .
O18 O 0.6921(18) 0.7991(18) 1.0006(12) 0.063(7) Uani 1 1 d U . .
O19 O 1.2539(14) 0.9662(14) 0.9272(9) 0.035(5) Uani 1 1 d U . .
O20 O 0.8921(13) 1.0048(13) 0.9922(8) 0.026(5) Uani 1 1 d U . .
O21 O 1.0686(15) 1.1490(15) 0.9352(9) 0.039(5) Uani 1 1 d U . .
O22 O 1.1827(16) 1.0566(15) 0.8221(10) 0.045(6) Uani 1 1 d U . .
O23 O 0.6987(15) 1.0750(16) 0.8725(10) 0.049(6) Uani 1 1 d U . .
O24 O 0.5209(17) 0.9241(17) 0.9112(11) 0.056(7) Uani 1 1 d U . .
O25 O 0.9329(16) 1.2326(16) 0.8165(11) 0.053(6) Uani 1 1 d U . .
O26 O 1.0529(15) 1.1646(14) 0.6876(10) 0.041(6) Uani 1 1 d U . .
O27 O 0.6702(15) 1.1770(14) 0.7259(9) 0.036(5) Uani 1 1 d U . .
O28 O 0.5418(14) 0.9547(13) 0.6141(9) 0.034(5) Uani 1 1 d U . .
O29 O 0.3470(15) 0.7816(14) 0.6644(10) 0.045(6) Uani 1 1 d U . .
O30 O 0.4681(17) 1.0184(16) 0.7606(11) 0.054(7) Uani 1 1 d U . .
O31 O 0.4885(14) 0.6920(13) 0.5220(9) 0.029(5) Uani 1 1 d U . .
O32 O 0.7843(15) 0.7098(14) 0.4828(10) 0.040(5) Uani 1 1 d U . .
O33 O 0.9528(14) 0.9342(14) 0.5682(9) 0.035(5) Uani 1 1 d U . .
O34 O 1.2242(17) 0.9891(16) 0.6952(11) 0.052(6) Uani 1 1 d U . .
O35 O 0.3973(15) 0.6494(15) 0.8392(10) 0.043(6) Uani 1 1 d U . .
O36 O 1.3316(15) 0.8726(14) 0.8151(9) 0.040(5) Uani 1 1 d U . .
O37 O 1.2660(13) 0.6283(12) 0.7216(9) 0.029(5) Uani 1 1 d U . .
O38 O 1.1209(14) 0.7446(14) 0.5742(9) 0.039(5) Uani 1 1 d U . .
N1 N 0.7390(12) 0.0204(12) 0.4716(8) 0.029(4) Uani 1 1 d DU . .
C101 C 0.6379(14) -0.0254(17) 0.4778(11) 0.027(5) Uani 1 1 d DU . .
H10A H 0.5916 -0.0523 0.4402 0.032 Uiso 1 1 calc R . .
H10B H 0.6097 0.0259 0.5003 0.032 Uiso 1 1 calc R . .
C102 C 0.636(2) -0.1059(18) 0.5051(12) 0.033(6) Uani 1 1 d DU . .
H10C H 0.5664 -0.1304 0.5071 0.049 Uiso 1 1 calc R . .
H10D H 0.6799 -0.0801 0.5430 0.049 Uiso 1 1 calc R . .
H10E H 0.6615 -0.1586 0.4827 0.049 Uiso 1 1 calc R . .
C103 C 0.8021(14) 0.0791(17) 0.5279(9) 0.027(5) Uani 1 1 d DU . .
H10F H 0.8076 0.0370 0.5519 0.032 Uiso 1 1 calc R . .
H10G H 0.7674 0.1297 0.5450 0.032 Uiso 1 1 calc R . .
C104 C 0.9084(15) 0.1269(19) 0.5267(13) 0.034(6) Uani 1 1 d DU . .
H10H H 0.9461 0.1645 0.5649 0.051 Uiso 1 1 calc R . .
H10I H 0.9037 0.1698 0.5036 0.051 Uiso 1 1 calc R . .
H10J H 0.9440 0.0771 0.5108 0.051 Uiso 1 1 calc R . .
C105 C 0.7918(17) -0.0545(15) 0.4454(10) 0.034(5) Uani 1 1 d DU . .
H10K H 0.8095 -0.0902 0.4719 0.041 Uiso 1 1 calc R . .
H10L H 0.8563 -0.0217 0.4396 0.041 Uiso 1 1 calc R . .
C106 C 0.732(2) -0.1272(18) 0.3897(11) 0.040(7) Uani 1 1 d DU . .
H10M H 0.7724 -0.1733 0.3757 0.060 Uiso 1 1 calc R . .
H10N H 0.7151 -0.0931 0.3626 0.060 Uiso 1 1 calc R . .
H10O H 0.6685 -0.1619 0.3950 0.060 Uiso 1 1 calc R . .
C107 C 0.7220(19) 0.0832(15) 0.4362(10) 0.029(5) Uani 1 1 d DU . .
H10P H 0.6779 0.0428 0.3994 0.035 Uiso 1 1 calc R . .
H10Q H 0.7883 0.1102 0.4296 0.035 Uiso 1 1 calc R . .
C108 C 0.673(2) 0.1667(17) 0.4604(13) 0.037(7) Uani 1 1 d DU . .
H10R H 0.6639 0.2035 0.4341 0.056 Uiso 1 1 calc R . .
H10S H 0.7179 0.2091 0.4960 0.056 Uiso 1 1 calc R . .
H10T H 0.6073 0.1410 0.4668 0.056 Uiso 1 1 calc R . .
N2 N 0.6092(14) 0.2844(14) 0.9718(9) 0.046(4) Uani 1 1 d DU . .
C201 C 0.7103(17) 0.285(2) 0.9573(16) 0.041(6) Uiso 0.78(3) 1 d PDU A 1
H20A H 0.7006 0.2767 0.9168 0.049 Uiso 0.78(3) 1 calc PR A 1
H20B H 0.7328 0.2273 0.9632 0.049 Uiso 0.78(3) 1 calc PR A 1
C202 C 0.797(2) 0.373(2) 0.9888(19) 0.043(9) Uiso 0.78(3) 1 d PDU A 1
H20C H 0.8582 0.3646 0.9750 0.064 Uiso 0.78(3) 1 calc PR A 1
H20D H 0.8101 0.3810 1.0289 0.064 Uiso 0.78(3) 1 calc PR A 1
H20E H 0.7770 0.4311 0.9826 0.064 Uiso 0.78(3) 1 calc PR A 1
C203 C 0.570(2) 0.365(2) 0.9590(17) 0.055(6) Uiso 0.78(3) 1 d PDU A 1
H20F H 0.5649 0.3574 0.9187 0.066 Uiso 0.78(3) 1 calc PR A 1
H20G H 0.6199 0.4266 0.9805 0.066 Uiso 0.78(3) 1 calc PR A 1
C204 C 0.467(3) 0.374(3) 0.972(2) 0.069(9) Uiso 0.78(3) 1 d PDU A 1
H20H H 0.4461 0.4284 0.9622 0.103 Uiso 0.78(3) 1 calc PR A 1
H20I H 0.4718 0.3841 1.0121 0.103 Uiso 0.78(3) 1 calc PR A 1
H20J H 0.4166 0.3140 0.9504 0.103 Uiso 0.78(3) 1 calc PR A 1
C205 C 0.621(3) 0.298(2) 1.0326(10) 0.046(6) Uiso 0.78(3) 1 d PDU A 1
H20K H 0.5540 0.2990 1.0419 0.056 Uiso 0.78(3) 1 calc PR A 1
H20L H 0.6668 0.3617 1.0538 0.056 Uiso 0.78(3) 1 calc PR A 1
C206 C 0.664(3) 0.221(2) 1.0523(16) 0.038(8) Uiso 0.78(3) 1 d PDU A 1
H20M H 0.6691 0.2348 1.0927 0.056 Uiso 0.78(3) 1 calc PR A 1
H20N H 0.7318 0.2203 1.0446 0.056 Uiso 0.78(3) 1 calc PR A 1
H20O H 0.6188 0.1571 1.0324 0.056 Uiso 0.78(3) 1 calc PR A 1
C207 C 0.544(2) 0.1885(18) 0.9399(13) 0.049(6) Uiso 0.78(3) 1 d PDU A 1
H20P H 0.4873 0.1768 0.9587 0.059 Uiso 0.78(3) 1 calc PR A 1
H20Q H 0.5839 0.1391 0.9417 0.059 Uiso 0.78(3) 1 calc PR A 1
C208 C 0.498(3) 0.174(3) 0.8787(14) 0.069(11) Uiso 0.78(3) 1 d PDU A 1
H20R H 0.4577 0.1077 0.8609 0.103 Uiso 0.78(3) 1 calc PR A 1
H20S H 0.5526 0.1855 0.8594 0.103 Uiso 0.78(3) 1 calc PR A 1
H20T H 0.4538 0.2195 0.8762 0.103 Uiso 0.78(3) 1 calc PR A 1
C211 C 0.713(4) 0.306(5) 0.961(5) 0.045(6) Uiso 0.22(3) 1 d PDU A 2
H21A H 0.7059 0.2880 0.9204 0.054 Uiso 0.22(3) 1 calc PR A 2
H21B H 0.7522 0.2635 0.9751 0.054 Uiso 0.22(3) 1 calc PR A 2
C212 C 0.775(6) 0.410(7) 0.987(7) 0.043(9) Uiso 0.22 1 d PDU A 2
H21C H 0.8450 0.4123 0.9827 0.064 Uiso 0.22(3) 1 calc PR A 2
H21D H 0.7754 0.4325 1.0273 0.064 Uiso 0.22(3) 1 calc PR A 2
H21E H 0.7446 0.4518 0.9686 0.064 Uiso 0.22(3) 1 calc PR A 2
C213 C 0.552(6) 0.357(5) 0.961(3) 0.052(6) Uiso 0.22(3) 1 d PDU A 2
H21F H 0.5832 0.4203 0.9898 0.062 Uiso 0.22(3) 1 calc PR A 2
H21G H 0.4811 0.3375 0.9641 0.062 Uiso 0.22(3) 1 calc PR A 2
C214 C 0.552(4) 0.366(9) 0.903(4) 0.069(9) Uiso 0.22 1 d PDU A 2
H21H H 0.5216 0.4204 0.8991 0.103 Uiso 0.22(3) 1 calc PRD A 2
H21I H 0.5127 0.3066 0.8745 0.103 Uiso 0.22(3) 1 calc PRD A 2
H21J H 0.6223 0.3785 0.8985 0.103 Uiso 0.22(3) 1 calc PR A 2
C215 C 0.615(9) 0.282(5) 1.0298(14) 0.046(6) Uiso 0.22(3) 1 d PDU A 2
H21K H 0.6626 0.2415 1.0378 0.055 Uiso 0.22(3) 1 calc PR A 2
H21L H 0.5470 0.2513 1.0324 0.055 Uiso 0.22(3) 1 calc PR A 2
C216 C 0.650(10) 0.381(7) 1.075(2) 0.038(8) Uiso 0.22 1 d PDU A 2
H21M H 0.6426 0.3734 1.1112 0.056 Uiso 0.22(3) 1 calc PR A 2
H21N H 0.6073 0.4244 1.0657 0.056 Uiso 0.22(3) 1 calc PR A 2
H21O H 0.7209 0.4082 1.0770 0.056 Uiso 0.22(3) 1 calc PR A 2
C217 C 0.560(6) 0.187(3) 0.932(3) 0.049(6) Uiso 0.22(3) 1 d PDU A 2
H21P H 0.5687 0.1848 0.8946 0.059 Uiso 0.22(3) 1 calc PR A 2
H21Q H 0.4856 0.1757 0.9309 0.059 Uiso 0.22(3) 1 calc PR A 2
C218 C 0.599(10) 0.104(4) 0.948(6) 0.051(14) Uiso 0.22(3) 1 d PDU A 2
H21R H 0.5670 0.0432 0.9179 0.077 Uiso 0.22(3) 1 calc PR A 2
H21S H 0.5838 0.1007 0.9830 0.077 Uiso 0.22(3) 1 calc PR A 2
H21T H 0.6733 0.1162 0.9513 0.077 Uiso 0.22(3) 1 calc PR A 2
O301 O 0.324(3) 0.456(3) 0.9088(19) 0.146(11) Uiso 1 1 d DU . .
C302 C 0.249(4) 0.379(3) 0.910(2) 0.152(12) Uiso 1 1 d DU . .
H30A H 0.1865 0.4029 0.9162 0.182 Uiso 1 1 calc R . .
H30B H 0.2735 0.3578 0.9428 0.182 Uiso 1 1 calc R . .
C303 C 0.221(4) 0.292(3) 0.858(2) 0.147(12) Uiso 1 1 d DU . .
H30C H 0.1510 0.2856 0.8360 0.176 Uiso 1 1 calc R . .
H30D H 0.2253 0.2320 0.8666 0.176 Uiso 1 1 calc R . .
C304 C 0.302(3) 0.318(3) 0.8256(18) 0.147(12) Uiso 1 1 d DU . .
H30E H 0.3603 0.2883 0.8328 0.177 Uiso 1 1 calc RD . .
H30F H 0.2726 0.2979 0.7848 0.177 Uiso 1 1 calc R . .
C305 C 0.331(3) 0.427(3) 0.8510(18) 0.144(12) Uiso 1 1 d DU . .
H30G H 0.4011 0.4510 0.8483 0.172 Uiso 1 1 calc RD . .
H30H H 0.2847 0.4562 0.8296 0.172 Uiso 1 1 calc R . .

loop_
_atom_site_aniso_label
_atom_site_aniso_U_11
_atom_site_aniso_U_22
_atom_site_aniso_U_33
_atom_site_aniso_U_23
_atom_site_aniso_U_13
_atom_site_aniso_U_12
Pt1 0.0276(6) 0.0148(5) 0.0121(6) 0.0043(5) 0.0032(5) 0.0025(4)
Pt2 0.0300(6) 0.0158(5) 0.0117(6) 0.0054(5) 0.0055(5) 0.0031(4)
Pt3 0.0279(6) 0.0142(5) 0.0130(6) 0.0026(5) 0.0042(5) 0.0031(4)
Pt4 0.0318(6) 0.0150(5) 0.0128(6) 0.0034(5) 0.0066(5) 0.0042(4)
Pt5 0.0240(6) 0.0150(5) 0.0169(7) 0.0060(5) 0.0050(5) 0.0033(4)
Pt6 0.0256(6) 0.0126(5) 0.0128(6) 0.0045(5) 0.0049(5) 0.0036(4)
Pt7 0.0350(6) 0.0149(5) 0.0156(7) 0.0083(5) 0.0080(5) 0.0054(5)
Pt8 0.0234(5) 0.0120(5) 0.0126(6) 0.0042(5) 0.0038(5) 0.0016(4)
Pt9 0.0228(5) 0.0109(5) 0.0108(6) 0.0034(5) 0.0058(5) 0.0028(4)
Pt10 0.0260(6) 0.0139(5) 0.0138(6) 0.0051(5) 0.0079(5) 0.0032(4)
Pt11 0.0297(6) 0.0120(5) 0.0171(7) 0.0052(5) 0.0047(5) 0.0035(4)
Pt12 0.0265(6) 0.0128(5) 0.0127(6) 0.0024(5) 0.0063(5) 0.0045(4)
Pt13 0.0286(6) 0.0196(6) 0.0168(7) 0.0066(5) 0.0099(5) 0.0058(5)
Pt14 0.0281(6) 0.0135(5) 0.0182(7) 0.0069(5) 0.0045(5) 0.0055(4)
Pt15 0.0259(6) 0.0192(5) 0.0170(7) 0.0074(5) 0.0073(5) 0.0059(4)
Pt16 0.0305(6) 0.0147(5) 0.0190(7) 0.0086(5) 0.0073(5) 0.0015(4)
Pt17 0.0234(5) 0.0101(5) 0.0134(6) 0.0048(5) 0.0044(5) 0.0024(4)
Pt18 0.0222(5) 0.0113(5) 0.0148(6) 0.0040(5) 0.0069(5) 0.0024(4)
Pt19 0.0267(6) 0.0189(5) 0.0175(7) 0.0076(5) 0.0076(5) 0.0005(4)
Pt20 0.0276(6) 0.0144(5) 0.0157(7) 0.0066(5) 0.0075(5) 0.0024(4)
Pt21 0.0215(5) 0.0099(5) 0.0107(6) 0.0031(4) 0.0049(5) 0.0018(4)
Pt22 0.0241(6) 0.0100(5) 0.0127(6) 0.0027(5) 0.0055(5) 0.0018(4)
Pt23 0.0329(6) 0.0142(5) 0.0183(7) 0.0066(5) 0.0093(5) 0.0011(4)
Pt24 0.0270(6) 0.0152(5) 0.0180(7) 0.0059(5) 0.0071(5) 0.0053(4)
Pt25 0.0317(6) 0.0125(5) 0.0173(7) 0.0059(5) 0.0068(5) 0.0054(4)
Pt26 0.0306(6) 0.0142(5) 0.0136(6) 0.0055(5) 0.0077(5) 0.0033(4)
Pt27 0.0287(6) 0.0114(5) 0.0146(6) 0.0051(5) 0.0058(5) 0.0034(4)
Pt28 0.0303(6) 0.0154(5) 0.0179(7) 0.0063(5) 0.0075(5) 0.0006(4)
Pt29 0.0271(6) 0.0146(5) 0.0133(6) 0.0058(5) 0.0059(5) 0.0026(4)
Pt30 0.0264(6) 0.0119(5) 0.0129(6) 0.0042(5) 0.0047(5) 0.0025(4)
Pt31 0.0281(6) 0.0136(5) 0.0137(6) 0.0043(5) 0.0039(5) -0.0006(4)
Pt32 0.0244(6) 0.0143(5) 0.0142(6) 0.0055(5) 0.0045(5) 0.0033(4)
Pt33 0.0259(6) 0.0198(6) 0.0186(7) 0.0082(5) 0.0047(5) 0.0018(4)
C1 0.039(11) 0.025(10) 0.026(11) 0.012(8) 0.010(8) -0.001(8)
C2 0.043(11) 0.042(11) 0.039(12) 0.016(9) 0.012(9) 0.006(8)
C3 0.031(10) 0.025(10) 0.021(10) 0.009(8) 0.009(8) -0.002(8)
C4 0.010(6) 0.006(6) 0.006(6) 0.002(4) 0.000(4) 0.004(4)
C5 0.025(10) 0.023(10) 0.031(11) 0.012(8) 0.001(8) 0.003(8)
C6 0.031(10) 0.025(10) 0.025(11) 0.003(8) 0.002(8) 0.008(8)
C7 0.023(9) 0.017(9) 0.011(10) 0.009(8) 0.005(7) 0.003(7)
C8 0.026(10) 0.026(10) 0.025(11) 0.010(8) 0.011(8) 0.003(7)
C9 0.026(10) 0.029(10) 0.032(11) 0.011(8) 0.002(8) 0.015(8)
C10 0.044(11) 0.034(11) 0.036(11) 0.020(9) 0.011(8) 0.002(8)
C11 0.030(10) 0.015(9) 0.033(11) 0.009(8) 0.006(8) 0.008(8)
C12 0.035(10) 0.023(10) 0.031(11) 0.010(8) 0.006(8) 0.008(8)
C13 0.040(11) 0.033(10) 0.037(11) 0.017(9) 0.007(8) 0.008(8)
C14 0.031(10) 0.030(10) 0.026(11) 0.013(8) 0.004(8) 0.006(8)
C15 0.016(9) 0.025(10) 0.023(10) 0.002(8) 0.009(8) 0.006(7)
C16 0.024(9) 0.022(9) 0.026(11) 0.012(8) 0.009(8) 0.001(7)
C17 0.028(10) 0.025(10) 0.018(10) 0.014(8) 0.000(8) 0.004(7)
C18 0.041(11) 0.039(11) 0.036(12) 0.008(9) 0.007(9) -0.001(8)
C19 0.022(9) 0.012(9) 0.010(9) 0.007(7) 0.003(7) 0.006(7)
C20 0.027(9) 0.023(9) 0.011(10) 0.004(8) 0.006(8) 0.009(8)
C21 0.023(10) 0.029(10) 0.023(11) 0.002(8) 0.007(8) 0.009(8)
C22 0.025(9) 0.021(9) 0.020(10) 0.007(8) 0.013(8) 0.005(7)
C23 0.039(11) 0.029(10) 0.045(12) 0.016(9) 0.011(8) 0.004(8)
C24 0.024(10) 0.026(10) 0.023(10) 0.011(8) 0.002(8) 0.007(8)
C25 0.051(12) 0.034(11) 0.046(12) 0.018(9) 0.000(8) 0.015(8)
C26 0.036(11) 0.040(11) 0.036(12) 0.009(9) 0.013(8) 0.011(8)
C27 0.019(9) 0.015(9) 0.011(10) 0.003(7) 0.000(7) 0.006(7)
C28 0.034(10) 0.028(10) 0.031(11) 0.013(8) 0.000(8) -0.002(8)
C29 0.026(10) 0.022(9) 0.024(10) 0.016(8) 0.005(8) -0.001(7)
C30 0.019(9) 0.026(10) 0.022(10) 0.004(8) 0.001(8) -0.002(8)
C31 0.047(12) 0.050(12) 0.053(13) 0.019(9) 0.015(9) -0.007(8)
C32 0.033(10) 0.028(10) 0.025(10) 0.019(8) 0.013(8) 0.005(8)
C33 0.026(9) 0.025(9) 0.013(10) 0.013(8) 0.009(8) 0.002(7)
C34 0.034(10) 0.018(9) 0.027(11) 0.010(8) 0.008(8) 0.002(8)
C35 0.036(11) 0.033(11) 0.037(12) 0.007(8) 0.009(9) 0.006(8)
C36 0.017(7) 0.018(7) 0.018(7) 0.005(4) 0.002(4) 0.008(4)
C37 0.032(10) 0.016(9) 0.021(10) 0.010(8) 0.005(8) -0.003(7)
C38 0.024(10) 0.018(9) 0.030(11) 0.009(8) 0.005(8) 0.007(7)
O1 0.038(9) 0.039(9) 0.046(10) 0.021(8) 0.009(7) 0.006(7)
O2 0.065(10) 0.049(9) 0.050(10) 0.017(8) 0.004(8) 0.027(8)
O3 0.062(10) 0.061(10) 0.059(11) 0.036(8) -0.004(8) 0.000(8)
O4 0.033(8) 0.029(8) 0.043(10) 0.015(7) 0.009(7) -0.003(6)
O5 0.043(9) 0.029(8) 0.054(10) 0.017(7) 0.008(7) 0.002(7)
O6 0.058(10) 0.056(10) 0.054(11) 0.015(8) 0.007(8) 0.007(8)
O7 0.040(9) 0.049(9) 0.052(10) 0.016(8) 0.008(7) 0.015(7)
O8 0.060(10) 0.050(9) 0.044(10) 0.021(8) 0.012(8) 0.006(7)
O9 0.040(9) 0.037(8) 0.040(10) 0.019(8) -0.001(7) 0.002(7)
O10 0.062(10) 0.059(10) 0.051(10) 0.025(8) 0.028(8) 0.001(7)
O11 0.036(8) 0.048(9) 0.039(10) 0.014(8) 0.010(7) 0.006(7)
O12 0.042(9) 0.037(9) 0.041(10) 0.014(8) 0.008(7) 0.006(7)
O13 0.033(8) 0.019(7) 0.038(9) 0.007(7) 0.006(7) 0.004(6)
O14 0.044(9) 0.037(9) 0.047(10) 0.002(7) 0.020(8) 0.006(7)
O15 0.050(9) 0.054(10) 0.045(10) 0.014(8) 0.003(8) 0.009(8)
O16 0.036(8) 0.024(8) 0.030(9) 0.004(7) 0.004(7) 0.001(6)
O17 0.042(9) 0.048(9) 0.035(10) 0.014(8) 0.004(7) 0.007(7)
O18 0.061(10) 0.064(10) 0.061(11) 0.018(8) 0.017(8) 0.003(8)
O19 0.030(8) 0.032(8) 0.040(9) 0.008(7) 0.007(7) 0.006(7)
O20 0.035(8) 0.027(8) 0.016(8) 0.005(7) 0.016(7) -0.001(6)
O21 0.043(9) 0.042(9) 0.036(9) 0.017(7) 0.019(7) -0.002(7)
O22 0.048(9) 0.041(9) 0.050(10) 0.018(8) 0.016(8) 0.014(7)
O23 0.044(9) 0.050(9) 0.046(10) 0.006(8) 0.008(8) 0.009(7)
O24 0.054(9) 0.055(10) 0.061(11) 0.012(8) 0.022(8) 0.023(8)
O25 0.057(10) 0.047(9) 0.059(11) 0.021(8) 0.009(8) 0.016(8)
O26 0.046(9) 0.033(8) 0.045(10) 0.014(7) 0.019(7) -0.003(7)
O27 0.048(9) 0.029(8) 0.034(9) 0.013(7) 0.007(7) 0.013(7)
O28 0.041(8) 0.031(8) 0.029(9) 0.013(7) -0.004(7) 0.013(7)
O29 0.044(9) 0.038(9) 0.048(10) 0.006(7) 0.004(7) 0.016(7)
O30 0.055(9) 0.048(9) 0.062(11) 0.013(8) 0.019(8) 0.018(8)
O31 0.034(8) 0.030(8) 0.024(9) 0.011(7) 0.003(7) 0.006(6)
O32 0.042(9) 0.038(9) 0.043(10) 0.018(7) 0.005(7) 0.016(7)
O33 0.041(8) 0.034(8) 0.027(9) 0.009(7) 0.010(7) 0.001(7)
O34 0.056(9) 0.053(9) 0.050(10) 0.023(8) 0.015(8) 0.002(7)
O35 0.044(9) 0.043(9) 0.038(10) 0.005(7) 0.018(8) 0.000(7)
O36 0.040(9) 0.039(9) 0.043(10) 0.011(7) 0.015(7) 0.005(7)
O37 0.025(8) 0.023(8) 0.034(9) 0.001(7) 0.007(7) 0.007(6)
O38 0.039(8) 0.037(9) 0.039(10) 0.007(7) 0.021(7) 0.001(7)
N1 0.029(6) 0.025(6) 0.035(6) 0.014(5) 0.008(5) 0.006(5)
C101 0.026(7) 0.028(7) 0.031(7) 0.017(6) 0.008(6) 0.004(6)
C102 0.036(9) 0.032(9) 0.032(10) 0.016(8) 0.011(8) 0.000(7)
C103 0.027(7) 0.027(7) 0.030(8) 0.012(6) 0.010(6) 0.005(6)
C104 0.034(9) 0.033(9) 0.034(10) 0.010(8) 0.003(8) 0.011(7)
C105 0.037(7) 0.032(7) 0.036(8) 0.013(6) 0.009(6) 0.008(6)
C106 0.045(10) 0.039(10) 0.038(10) 0.013(8) 0.014(8) 0.009(8)
C107 0.034(7) 0.023(7) 0.033(8) 0.015(6) 0.006(6) 0.002(6)
C108 0.038(9) 0.031(9) 0.040(10) 0.011(8) 0.004(8) 0.007(7)
N2 0.047(5) 0.046(5) 0.048(5) 0.016(4) 0.011(4) 0.013(4)

loop_
_atom_type_symbol
_atom_type_description
_atom_type_scat_dispersion_real
_atom_type_scat_dispersion_imag
_atom_type_scat_source
C C 0.0033 0.0016 'International Tables Vol C Tables 4.2.6.8 and 6.1.1.4'
H H 0.0000 0.0000 'International Tables Vol C Tables 4.2.6.8 and 6.1.1.4'
N N 0.0061 0.0033 'International Tables Vol C Tables 4.2.6.8 and 6.1.1.4'
O O 0.0106 0.0060 'International Tables Vol C Tables 4.2.6.8 and 6.1.1.4'
Pt Pt -1.7033 8.3905 'International Tables Vol C Tables 4.2.6.8 and 6.1.1.4'

loop_
_geom_angle_atom_site_label_1
_geom_angle_atom_site_label_2
_geom_angle_atom_site_label_3
_geom_angle
C19 Pt1 C9 96.6(11)
C19 Pt1 Pt9 150.5(7)
C9 Pt1 Pt9 102.8(8)
C19 Pt1 Pt8 96.6(7)
C9 Pt1 Pt8 158.7(7)
Pt9 Pt1 Pt8 59.04(4)
C19 Pt1 Pt2 140.5(8)
C9 Pt1 Pt2 44.8(8)
Pt9 Pt1 Pt2 59.20(4)
Pt8 Pt1 Pt2 118.23(5)
C19 Pt1 Pt6 142.7(7)
C9 Pt1 Pt6 89.9(9)
Pt9 Pt1 Pt6 60.07(4)
Pt8 Pt1 Pt6 89.61(5)
Pt2 Pt1 Pt6 60.69(4)
C19 Pt1 Pt3 94.6(7)
C9 Pt1 Pt3 102.6(7)
Pt9 Pt1 Pt3 59.66(4)
Pt8 Pt1 Pt3 59.71(4)
Pt2 Pt1 Pt3 88.28(4)
Pt6 Pt1 Pt3 119.72(5)
C19 Pt1 Pt5 93.7(8)
C9 Pt1 Pt5 137.4(8)
Pt9 Pt1 Pt5 86.97(4)
Pt8 Pt1 Pt5 57.88(4)
Pt2 Pt1 Pt5 119.61(5)
Pt6 Pt1 Pt5 59.10(4)
Pt3 Pt1 Pt5 117.57(5)
C8 Pt2 C9 89.8(12)
C8 Pt2 Pt9 160.4(8)
C9 Pt2 Pt9 103.7(9)
C8 Pt2 Pt10 104.4(8)
C9 Pt2 Pt10 161.5(8)
Pt9 Pt2 Pt10 59.74(4)
C8 Pt2 Pt4 102.4(8)
C9 Pt2 Pt4 106.5(8)
Pt9 Pt2 Pt4 60.42(4)
Pt10 Pt2 Pt4 59.41(4)
C8 Pt2 Pt1 135.0(8)
C9 Pt2 Pt1 45.3(9)
Pt9 Pt2 Pt1 59.64(4)
Pt10 Pt2 Pt1 119.36(5)
Pt4 Pt2 Pt1 91.98(4)
C8 Pt2 Pt6 135.3(8)
C9 Pt2 Pt6 89.9(9)
Pt9 Pt2 Pt6 60.05(4)
Pt10 Pt2 Pt6 88.19(5)
Pt4 Pt2 Pt6 120.39(5)
Pt1 Pt2 Pt6 60.22(4)
C8 Pt2 Pt7 90.2(9)
C9 Pt2 Pt7 131.5(8)
Pt9 Pt2 Pt7 91.30(5)
Pt10 Pt2 Pt7 61.39(4)
Pt4 Pt2 Pt7 120.77(5)
Pt1 Pt2 Pt7 118.46(5)
Pt6 Pt2 Pt7 58.30(4)
C21 Pt3 C20 91.4(12)
C21 Pt3 Pt11 88.5(9)
C20 Pt3 Pt11 135.3(7)
C21 Pt3 Pt9 162.5(8)
C20 Pt3 Pt9 102.3(8)
Pt11 Pt3 Pt9 89.16(5)
C21 Pt3 Pt8 106.1(9)
C20 Pt3 Pt8 159.0(7)
Pt11 Pt3 Pt8 58.34(4)
Pt9 Pt3 Pt8 58.45(4)
C21 Pt3 Pt12 132.7(8)
C20 Pt3 Pt12 90.4(7)
Pt11 Pt3 Pt12 58.92(4)
Pt9 Pt3 Pt12 58.90(4)
Pt8 Pt3 Pt12 86.15(5)
C21 Pt3 Pt4 135.2(9)
C20 Pt3 Pt4 43.9(8)
Pt11 Pt3 Pt4 119.35(5)
Pt9 Pt3 Pt4 59.78(4)
Pt8 Pt3 Pt4 118.18(5)
Pt12 Pt3 Pt4 60.43(4)
C21 Pt3 Pt1 107.4(8)
C20 Pt3 Pt1 105.4(7)
Pt11 Pt3 Pt1 117.17(5)
Pt9 Pt3 Pt1 58.74(4)
Pt8 Pt3 Pt1 58.84(4)
Pt12 Pt3 Pt1 117.55(5)
Pt4 Pt3 Pt1 90.85(4)
C18 Pt4 C20 92.9(12)
C18 Pt4 Pt10 101.5(9)
C20 Pt4 Pt10 159.7(7)
C18 Pt4 Pt9 158.1(10)
C20 Pt4 Pt9 103.3(8)
Pt10 Pt4 Pt9 59.36(4)
C18 Pt4 Pt2 103.4(10)
C20 Pt4 Pt2 103.2(7)
Pt10 Pt4 Pt2 59.83(4)
Pt9 Pt4 Pt2 58.87(4)
C18 Pt4 Pt3 138.0(9)
C20 Pt4 Pt3 45.1(8)
Pt10 Pt4 Pt3 118.98(5)
Pt9 Pt4 Pt3 59.61(4)
Pt2 Pt4 Pt3 88.85(4)
C18 Pt4 Pt12 136.9(10)
C20 Pt4 Pt12 90.7(8)
Pt10 Pt4 Pt12 88.43(5)
Pt9 Pt4 Pt12 58.63(4)
Pt2 Pt4 Pt12 117.50(5)
Pt3 Pt4 Pt12 59.77(4)
C18 Pt4 Pt13 91.3(9)
C20 Pt4 Pt13 134.1(7)
Pt10 Pt4 Pt13 60.46(4)
Pt9 Pt4 Pt13 87.91(5)
Pt2 Pt4 Pt13 120.18(5)
Pt3 Pt4 Pt13 117.10(5)
Pt12 Pt4 Pt13 57.34(4)
C36 Pt5 C37 90.3(11)
C36 Pt5 Pt21 160.6(7)
C37 Pt5 Pt21 103.9(8)
C36 Pt5 Pt8 102.2(7)
C37 Pt5 Pt8 161.5(8)
Pt21 Pt5 Pt8 61.05(4)
C36 Pt5 Pt20 105.0(8)
C37 Pt5 Pt20 104.6(8)
Pt21 Pt5 Pt20 59.02(4)
Pt8 Pt5 Pt20 59.16(4)
C36 Pt5 Pt24 134.5(8)
C37 Pt5 Pt24 44.3(8)
Pt21 Pt5 Pt24 60.22(4)
Pt8 Pt5 Pt24 121.15(5)
Pt20 Pt5 Pt24 87.60(5)
C36 Pt5 Pt6 133.9(8)
C37 Pt5 Pt6 91.2(7)
Pt21 Pt5 Pt6 60.06(4)
Pt8 Pt5 Pt6 89.85(4)
Pt20 Pt5 Pt6 119.04(5)
Pt24 Pt5 Pt6 64.12(4)
C36 Pt5 Pt1 89.9(9)
C37 Pt5 Pt1 136.3(8)
Pt21 Pt5 Pt1 88.81(4)
Pt8 Pt5 Pt1 58.35(4)
Pt20 Pt5 Pt1 117.46(5)
Pt24 Pt5 Pt1 123.10(5)
Pt6 Pt5 Pt1 59.03(4)
C7 Pt6 Pt22 149.6(7)
C7 Pt6 Pt25 93.7(8)
Pt22 Pt6 Pt25 60.74(4)
C7 Pt6 Pt21 143.1(8)
Pt22 Pt6 Pt21 59.43(4)
Pt25 Pt6 Pt21 90.47(5)
C7 Pt6 Pt7 93.4(7)
Pt22 Pt6 Pt7 60.92(4)
Pt25 Pt6 Pt7 61.36(4)
Pt21 Pt6 Pt7 120.33(5)
C7 Pt6 Pt9 141.5(8)
Pt22 Pt6 Pt9 61.19(4)
Pt25 Pt6 Pt9 121.91(5)
Pt21 Pt6 Pt9 58.34(4)
Pt7 Pt6 Pt9 91.77(4)
C7 Pt6 Pt1 86.1(8)
Pt22 Pt6 Pt1 119.84(4)
Pt25 Pt6 Pt1 178.70(5)
Pt21 Pt6 Pt1 88.94(4)
Pt7 Pt6 Pt1 119.92(5)
Pt9 Pt6 Pt1 58.65(4)
C7 Pt6 Pt5 88.5(7)
Pt22 Pt6 Pt5 116.72(5)
Pt25 Pt6 Pt5 116.85(5)
Pt21 Pt6 Pt5 57.34(4)
Pt7 Pt6 Pt5 177.42(5)
Pt9 Pt6 Pt5 87.75(4)
Pt1 Pt6 Pt5 61.87(4)
C7 Pt6 Pt2 91.8(8)
Pt22 Pt6 Pt2 89.22(4)
Pt25 Pt6 Pt2 122.20(5)
Pt21 Pt6 Pt2 116.54(5)
Pt7 Pt6 Pt2 60.89(4)
Pt9 Pt6 Pt2 58.21(4)
Pt1 Pt6 Pt2 59.09(4)
Pt5 Pt6 Pt2 120.78(5)
C7 Pt6 Pt24 94.3(8)
Pt22 Pt6 Pt24 86.44(4)
Pt25 Pt6 Pt24 59.33(4)
Pt21 Pt6 Pt24 57.07(4)
Pt7 Pt6 Pt24 120.52(5)
Pt9 Pt6 Pt24 115.42(4)
Pt1 Pt6 Pt24 119.40(4)
Pt5 Pt6 Pt24 57.57(4)
Pt2 Pt6 Pt24 173.56(5)
C1 Pt7 C3 98.1(11)
C1 Pt7 Pt6 99.9(8)
C3 Pt7 Pt6 158.6(8)
C1 Pt7 Pt22 155.9(9)
C3 Pt7 Pt22 101.6(8)
Pt6 Pt7 Pt22 58.34(4)
C1 Pt7 Pt23 140.6(8)
C3 Pt7 Pt23 42.8(8)
Pt6 Pt7 Pt23 117.63(5)
Pt22 Pt7 Pt23 59.30(4)
C1 Pt7 Pt25 102.2(9)
C3 Pt7 Pt25 105.7(9)
Pt6 Pt7 Pt25 59.17(4)
Pt22 Pt7 Pt25 59.15(4)
Pt23 Pt7 Pt25 88.26(5)
C1 Pt7 Pt2 89.8(9)
C3 Pt7 Pt2 130.8(8)
Pt6 Pt7 Pt2 60.81(4)
Pt22 Pt7 Pt2 87.76(4)
Pt23 Pt7 Pt2 117.82(5)
Pt25 Pt7 Pt2 119.94(5)
C1 Pt7 Pt10 138.0(9)
C3 Pt7 Pt10 86.6(8)
Pt6 Pt7 Pt10 87.69(4)
Pt22 Pt7 Pt10 57.61(4)
Pt23 Pt7 Pt10 59.82(4)
Pt25 Pt7 Pt10 116.77(5)
Pt2 Pt7 Pt10 58.00(4)
C22 Pt8 Pt11 85.9(8)
C22 Pt8 Pt17 137.7(8)
Pt11 Pt8 Pt17 60.27(4)
C22 Pt8 Pt9 148.8(9)
Pt11 Pt8 Pt9 91.79(4)
Pt17 Pt8 Pt9 63.39(4)
C22 Pt8 Pt20 91.3(8)
Pt11 Pt8 Pt20 112.91(5)
Pt17 Pt8 Pt20 80.69(4)
Pt9 Pt8 Pt20 117.88(5)
C22 Pt8 Pt5 94.2(8)
Pt11 Pt8 Pt5 174.25(6)
Pt17 Pt8 Pt5 116.87(5)
Pt9 Pt8 Pt5 91.04(4)
Pt20 Pt8 Pt5 61.34(4)
C22 Pt8 Pt21 145.9(8)
Pt11 Pt8 Pt21 119.26(5)
Pt17 Pt8 Pt21 59.02(4)
Pt9 Pt8 Pt21 59.29(4)
Pt20 Pt8 Pt21 58.89(4)
Pt5 Pt8 Pt21 58.36(4)
C22 Pt8 Pt1 94.9(8)
Pt11 Pt8 Pt1 121.97(5)
Pt17 Pt8 Pt1 123.73(5)
Pt9 Pt8 Pt1 60.36(4)
Pt20 Pt8 Pt1 125.05(5)
Pt5 Pt8 Pt1 63.76(4)
Pt21 Pt8 Pt1 90.41(4)
C22 Pt8 Pt3 91.8(8)
Pt11 Pt8 Pt3 60.52(4)
Pt17 Pt8 Pt3 92.43(4)
Pt9 Pt8 Pt3 60.68(4)
Pt20 Pt8 Pt3 172.49(5)
Pt5 Pt8 Pt3 125.19(5)
Pt21 Pt8 Pt3 119.93(5)
Pt1 Pt8 Pt3 61.45(4)
Pt21 Pt9 Pt8 61.12(4)
Pt21 Pt9 Pt18 84.10(4)
Pt8 Pt9 Pt18 116.14(5)
Pt21 Pt9 Pt2 121.97(5)
Pt8 Pt9 Pt2 121.74(5)
Pt18 Pt9 Pt2 122.09(5)
Pt21 Pt9 Pt10 117.50(5)
Pt8 Pt9 Pt10 177.60(5)
Pt18 Pt9 Pt10 61.50(4)
Pt2 Pt9 Pt10 60.60(4)
Pt21 Pt9 Pt12 115.74(5)
Pt8 Pt9 Pt12 88.70(4)
Pt18 Pt9 Pt12 59.04(4)
Pt2 Pt9 Pt12 122.14(5)
Pt10 Pt9 Pt12 90.30(4)
Pt21 Pt9 Pt1 91.61(4)
Pt8 Pt9 Pt1 60.60(4)
Pt18 Pt9 Pt1 175.61(5)
Pt2 Pt9 Pt1 61.16(4)
Pt10 Pt9 Pt1 121.73(5)
Pt12 Pt9 Pt1 122.54(5)
Pt21 Pt9 Pt3 121.95(5)
Pt8 Pt9 Pt3 60.88(4)
Pt18 Pt9 Pt3 120.07(4)
Pt2 Pt9 Pt3 90.48(5)
Pt10 Pt9 Pt3 120.40(5)
Pt12 Pt9 Pt3 61.04(4)
Pt1 Pt9 Pt3 61.60(4)
Pt21 Pt9 Pt4 175.35(5)
Pt8 Pt9 Pt4 121.45(5)
Pt18 Pt9 Pt4 91.25(4)
Pt2 Pt9 Pt4 60.71(4)
Pt10 Pt9 Pt4 59.78(4)
Pt12 Pt9 Pt4 61.44(4)
Pt1 Pt9 Pt4 93.04(5)
Pt3 Pt9 Pt4 60.61(4)
Pt21 Pt9 Pt6 60.24(4)
Pt8 Pt9 Pt6 91.21(4)
Pt18 Pt9 Pt6 116.91(5)
Pt2 Pt9 Pt6 61.75(4)
Pt10 Pt9 Pt6 89.61(4)
Pt12 Pt9 Pt6 175.22(5)
Pt1 Pt9 Pt6 61.28(4)
Pt3 Pt9 Pt6 122.88(5)
Pt4 Pt9 Pt6 122.38(5)
Pt21 Pt9 Pt22 58.90(4)
Pt8 Pt9 Pt22 119.99(5)
Pt18 Pt9 Pt22 59.34(4)
Pt2 Pt9 Pt22 89.31(4)
Pt10 Pt9 Pt22 58.72(4)
Pt12 Pt9 Pt22 118.36(5)
Pt1 Pt9 Pt22 119.04(4)
Pt3 Pt9 Pt22 179.06(5)
Pt4 Pt9 Pt22 118.51(4)
Pt6 Pt9 Pt22 57.76(4)
Pt21 Pt9 Pt17 57.92(4)
Pt8 Pt9 Pt17 58.26(4)
Pt18 Pt9 Pt17 57.90(3)
Pt2 Pt9 Pt17 179.89(5)
Pt10 Pt9 Pt17 119.39(5)
Pt12 Pt9 Pt17 57.96(4)
Pt1 Pt9 Pt17 118.84(4)
Pt3 Pt9 Pt17 89.62(4)
Pt4 Pt9 Pt17 119.39(4)
Pt6 Pt9 Pt17 118.15(5)
Pt22 Pt9 Pt17 90.60(5)
C10 Pt10 Pt22 141.7(10)
C10 Pt10 Pt9 146.8(10)
Pt22 Pt10 Pt9 61.65(4)
C10 Pt10 Pt4 91.4(10)
Pt22 Pt10 Pt4 122.50(5)
Pt9 Pt10 Pt4 60.85(4)
C10 Pt10 Pt2 91.8(9)
Pt22 Pt10 Pt2 90.44(5)
Pt9 Pt10 Pt2 59.66(4)
Pt4 Pt10 Pt2 60.76(4)
C10 Pt10 Pt18 145.5(9)
Pt22 Pt10 Pt18 59.51(4)
Pt9 Pt10 Pt18 59.14(4)
Pt4 Pt10 Pt18 90.50(4)
Pt2 Pt10 Pt18 118.78(4)
C10 Pt10 Pt23 86.5(10)
Pt22 Pt10 Pt23 59.55(4)
Pt9 Pt10 Pt23 121.19(5)
Pt4 Pt10 Pt23 177.86(5)
Pt2 Pt10 Pt23 119.34(5)
Pt18 Pt10 Pt23 91.23(5)
C10 Pt10 Pt13 92.9(9)
Pt22 Pt10 Pt13 117.80(5)
Pt9 Pt10 Pt13 89.24(4)
Pt4 Pt10 Pt13 61.39(4)
Pt2 Pt10 Pt13 122.03(5)
Pt18 Pt10 Pt13 58.38(4)
Pt23 Pt10 Pt13 118.61(5)
C10 Pt10 Pt7 88.9(9)
Pt22 Pt10 Pt7 59.51(4)
Pt9 Pt10 Pt7 90.80(4)
Pt4 Pt10 Pt7 121.34(5)
Pt2 Pt10 Pt7 60.61(4)
Pt18 Pt10 Pt7 119.01(5)
Pt23 Pt10 Pt7 58.73(4)
Pt13 Pt10 Pt7 176.75(6)
C10 Pt10 Pt19 91.8(9)
Pt22 Pt10 Pt19 86.47(5)
Pt9 Pt10 Pt19 117.01(5)
Pt4 Pt10 Pt19 119.54(5)
Pt2 Pt10 Pt19 176.36(5)
Pt18 Pt10 Pt19 57.87(4)
Pt23 Pt10 Pt19 60.52(4)
Pt13 Pt10 Pt19 58.15(4)
Pt7 Pt10 Pt19 119.07(5)
C25 Pt11 Pt14 99.9(10)
C25 Pt11 Pt16 99.6(12)
Pt14 Pt11 Pt16 67.39(5)
C25 Pt11 Pt8 132.0(10)
Pt14 Pt11 Pt8 119.26(5)
Pt16 Pt11 Pt8 73.88(4)
C25 Pt11 Pt17 156.1(11)
Pt14 Pt11 Pt17 60.75(4)
Pt16 Pt11 Pt17 61.22(4)
Pt8 Pt11 Pt17 60.00(4)
C25 Pt11 Pt12 131.4(11)
Pt14 Pt11 Pt12 72.28(4)
Pt16 Pt11 Pt12 118.96(5)
Pt8 Pt11 Pt12 88.99(4)
Pt17 Pt11 Pt12 59.58(4)
C25 Pt11 Pt3 111.3(11)
Pt14 Pt11 Pt3 133.49(5)
Pt16 Pt11 Pt3 134.97(5)
Pt8 Pt11 Pt3 61.13(4)
Pt17 Pt11 Pt3 92.63(4)
Pt12 Pt11 Pt3 61.23(4)
C23 Pt12 Pt15 94.9(10)
C23 Pt12 Pt18 152.3(9)
Pt15 Pt12 Pt18 61.09(4)
C23 Pt12 Pt17 136.3(10)
Pt15 Pt12 Pt17 84.93(5)
Pt18 Pt12 Pt17 59.99(4)
C23 Pt12 Pt13 97.4(9)
Pt15 Pt12 Pt13 63.33(4)
Pt18 Pt12 Pt13 60.76(4)
Pt17 Pt12 Pt13 120.59(5)
C23 Pt12 Pt11 81.6(9)
Pt15 Pt12 Pt11 115.30(5)
Pt18 Pt12 Pt11 119.78(5)
Pt17 Pt12 Pt11 59.84(4)
Pt13 Pt12 Pt11 178.26(5)
C23 Pt12 Pt9 142.5(10)
Pt15 Pt12 Pt9 121.25(5)
Pt18 Pt12 Pt9 60.29(4)
Pt17 Pt12 Pt9 63.00(4)
Pt13 Pt12 Pt9 91.27(4)
Pt11 Pt12 Pt9 90.39(4)
C23 Pt12 Pt3 84.8(10)
Pt15 Pt12 Pt3 175.14(5)
Pt18 Pt12 Pt3 120.35(5)
Pt17 Pt12 Pt3 91.94(4)
Pt13 Pt12 Pt3 121.53(5)
Pt11 Pt12 Pt3 59.85(4)
Pt9 Pt12 Pt3 60.06(4)
C23 Pt12 Pt4 92.6(11)
Pt15 Pt12 Pt4 125.06(5)
Pt18 Pt12 Pt4 91.09(4)
Pt17 Pt12 Pt4 122.94(5)
Pt13 Pt12 Pt4 61.73(4)
Pt11 Pt12 Pt4 119.65(5)
Pt9 Pt12 Pt4 59.94(4)
Pt3 Pt12 Pt4 59.80(4)
C23 Pt12 Pt14 87.0(10)
Pt15 Pt12 Pt14 63.06(4)
Pt18 Pt12 Pt14 93.06(5)
Pt17 Pt12 Pt14 54.13(4)
Pt13 Pt12 Pt14 126.39(5)
Pt11 Pt12 Pt14 52.24(3)
Pt9 Pt12 Pt14 116.52(5)
Pt3 Pt12 Pt14 112.07(4)
Pt4 Pt12 Pt14 171.85(5)
C24 Pt13 C35 98.1(12)
C24 Pt13 Pt12 95.7(8)
C35 Pt13 Pt12 161.7(10)
C24 Pt13 Pt18 152.2(8)
C35 Pt13 Pt18 104.4(9)
Pt12 Pt13 Pt18 59.27(4)
C24 Pt13 Pt19 142.6(8)
C35 Pt13 Pt19 45.1(9)
Pt12 Pt13 Pt19 119.10(5)
Pt18 Pt13 Pt19 59.85(4)
C24 Pt13 Pt10 137.0(8)
C35 Pt13 Pt10 88.9(8)
Pt12 Pt13 Pt10 89.17(4)
Pt18 Pt13 Pt10 60.45(4)
Pt19 Pt13 Pt10 62.04(4)
C24 Pt13 Pt15 98.9(8)
C35 Pt13 Pt15 108.5(9)
Pt12 Pt13 Pt15 57.28(4)
Pt18 Pt13 Pt15 58.59(4)
Pt19 Pt13 Pt15 89.82(5)
Pt10 Pt13 Pt15 118.95(5)
C24 Pt13 Pt4 87.4(8)
C35 Pt13 Pt4 131.5(9)
Pt12 Pt13 Pt4 60.93(4)
Pt18 Pt13 Pt4 89.80(4)
Pt19 Pt13 Pt4 120.19(5)
Pt10 Pt13 Pt4 58.15(4)
Pt15 Pt13 Pt4 118.20(5)
C27 Pt14 C28 93.4(11)
C27 Pt14 Pt11 100.6(8)
C28 Pt14 Pt11 164.9(9)
C27 Pt14 Pt17 161.8(8)
C28 Pt14 Pt17 104.6(8)
Pt11 Pt14 Pt17 61.28(4)
C27 Pt14 Pt32 138.5(8)
C28 Pt14 Pt32 45.3(8)
Pt11 Pt14 Pt32 120.92(5)
Pt17 Pt14 Pt32 59.65(4)
C27 Pt14 Pt16 112.4(7)
C28 Pt14 Pt16 112.6(9)
Pt11 Pt14 Pt16 56.42(4)
Pt17 Pt14 Pt16 57.85(3)
Pt32 Pt14 Pt16 91.70(4)
C27 Pt14 Pt15 111.3(8)
C28 Pt14 Pt15 74.1(8)
Pt11 Pt14 Pt15 105.82(5)
Pt17 Pt14 Pt15 77.36(4)
Pt32 Pt14 Pt15 60.72(4)
Pt16 Pt14 Pt15 135.14(4)
C27 Pt14 Pt12 118.0(8)
C28 Pt14 Pt12 122.2(8)
Pt11 Pt14 Pt12 55.48(4)
Pt17 Pt14 Pt12 54.32(3)
Pt32 Pt14 Pt12 88.93(4)
Pt16 Pt14 Pt12 98.97(4)
Pt15 Pt14 Pt12 50.35(3)
C30 Pt15 C29 93.7(11)
C30 Pt15 Pt12 103.1(8)
C29 Pt15 Pt12 162.9(7)
C30 Pt15 Pt18 163.0(9)
C29 Pt15 Pt18 102.9(8)
Pt12 Pt15 Pt18 60.21(4)
C30 Pt15 Pt33 138.2(8)
C29 Pt15 Pt33 44.5(8)
Pt12 Pt15 Pt33 118.77(5)
Pt18 Pt15 Pt33 58.58(4)
C30 Pt15 Pt13 111.4(9)
C29 Pt15 Pt13 111.2(7)
Pt12 Pt15 Pt13 59.40(4)
Pt18 Pt15 Pt13 59.19(4)
Pt33 Pt15 Pt13 90.38(5)
C30 Pt15 Pt32 117.5(9)
C29 Pt15 Pt32 79.6(8)
Pt12 Pt15 Pt32 95.43(5)
Pt18 Pt15 Pt32 69.92(4)
Pt33 Pt15 Pt32 62.28(4)
Pt13 Pt15 Pt32 129.11(5)
C30 Pt15 Pt14 79.8(8)
C29 Pt15 Pt14 120.8(7)
Pt12 Pt15 Pt14 66.59(4)
Pt18 Pt15 Pt14 94.62(4)
Pt33 Pt15 Pt14 116.55(5)
Pt13 Pt15 Pt14 125.98(5)
Pt32 Pt15 Pt14 54.39(3)
C26 Pt16 C33 92.1(12)
C26 Pt16 Pt11 102.2(10)
C33 Pt16 Pt11 165.3(7)
C26 Pt16 Pt17 163.0(10)
C33 Pt16 Pt17 104.9(7)
Pt11 Pt16 Pt17 60.90(4)
C26 Pt16 Pt29 138.7(10)
C33 Pt16 Pt29 46.6(7)
Pt11 Pt16 Pt29 118.94(5)
Pt17 Pt16 Pt29 58.32(4)
C26 Pt16 Pt14 116.8(9)
C33 Pt16 Pt14 114.2(7)
Pt11 Pt16 Pt14 56.19(4)
Pt17 Pt16 Pt14 57.12(3)
Pt29 Pt16 Pt14 85.85(4)
C26 Pt16 Pt20 110.2(9)
C33 Pt16 Pt20 71.7(7)
Pt11 Pt16 Pt20 105.81(4)
Pt17 Pt16 Pt20 75.17(4)
Pt29 Pt16 Pt20 63.84(4)
Pt14 Pt16 Pt20 132.08(4)
Pt29 Pt17 Pt21 80.11(4)
Pt29 Pt17 Pt18 118.11(5)
Pt21 Pt17 Pt18 84.89(4)
Pt29 Pt17 Pt14 91.91(4)
Pt21 Pt17 Pt14 170.08(5)
Pt18 Pt17 Pt14 104.20(5)
Pt29 Pt17 Pt8 106.73(5)
Pt21 Pt17 Pt8 61.30(4)
Pt18 Pt17 Pt8 117.20(5)
Pt14 Pt17 Pt8 116.30(5)
Pt29 Pt17 Pt12 161.00(5)
Pt21 Pt17 Pt12 117.24(5)
Pt18 Pt17 Pt12 59.77(4)
Pt14 Pt17 Pt12 71.55(4)
Pt8 Pt17 Pt12 89.40(5)
Pt29 Pt17 Pt11 118.83(5)
Pt21 Pt17 Pt11 120.98(5)
Pt18 Pt17 Pt11 120.30(5)
Pt14 Pt17 Pt11 57.97(4)
Pt8 Pt17 Pt11 59.73(4)
Pt12 Pt17 Pt11 60.58(4)
Pt29 Pt17 Pt32 62.77(4)
Pt21 Pt17 Pt32 118.91(5)
Pt18 Pt17 Pt32 73.99(4)
Pt14 Pt17 Pt32 61.23(4)
Pt8 Pt17 Pt32 168.22(5)
Pt12 Pt17 Pt32 100.09(5)
Pt11 Pt17 Pt32 119.19(5)
Pt29 Pt17 Pt16 61.23(4)
Pt21 Pt17 Pt16 105.64(5)
Pt18 Pt17 Pt16 168.74(5)
Pt14 Pt17 Pt16 65.03(4)
Pt8 Pt17 Pt16 72.33(4)
Pt12 Pt17 Pt16 116.71(5)
Pt11 Pt17 Pt16 57.88(4)
Pt32 Pt17 Pt16 96.98(5)
Pt29 Pt17 Pt30 60.44(4)
Pt21 Pt17 Pt30 60.51(4)
Pt18 Pt17 Pt30 59.95(4)
Pt14 Pt17 Pt30 120.45(5)
Pt8 Pt17 Pt30 121.73(5)
Pt12 Pt17 Pt30 119.57(5)
Pt11 Pt17 Pt30 178.40(5)
Pt32 Pt17 Pt30 59.23(4)
Pt16 Pt17 Pt30 121.52(5)
Pt29 Pt17 Pt9 138.27(5)
Pt21 Pt17 Pt9 58.34(4)
Pt18 Pt17 Pt9 58.88(4)
Pt14 Pt17 Pt9 129.81(5)
Pt8 Pt17 Pt9 58.34(4)
Pt12 Pt17 Pt9 59.04(4)
Pt11 Pt17 Pt9 88.58(5)
Pt32 Pt17 Pt9 132.83(4)
Pt16 Pt17 Pt9 130.03(5)
Pt30 Pt17 Pt9 92.81(4)
Pt33 Pt18 Pt12 120.12(5)
Pt33 Pt18 Pt17 112.06(5)
Pt12 Pt18 Pt17 60.24(4)
Pt33 Pt18 Pt30 79.18(5)
Pt12 Pt18 Pt30 120.59(5)
Pt17 Pt18 Pt30 60.50(4)
Pt33 Pt18 Pt15 61.45(4)
Pt12 Pt18 Pt15 58.70(4)
Pt17 Pt18 Pt15 83.81(4)
Pt30 Pt18 Pt15 110.87(5)
Pt33 Pt18 Pt9 174.56(5)
Pt12 Pt18 Pt9 60.66(4)
Pt17 Pt18 Pt9 63.21(4)
Pt30 Pt18 Pt9 95.79(4)
Pt15 Pt18 Pt9 119.22(5)
Pt33 Pt18 Pt22 117.69(5)
Pt12 Pt18 Pt22 122.07(5)
Pt17 Pt18 Pt22 95.01(4)
Pt30 Pt18 Pt22 67.12(4)
Pt15 Pt18 Pt22 177.99(6)
Pt9 Pt18 Pt22 61.44(4)
Pt33 Pt18 Pt13 93.86(5)
Pt12 Pt18 Pt13 59.97(4)
Pt17 Pt18 Pt13 120.06(5)
Pt30 Pt18 Pt13 172.22(5)
Pt15 Pt18 Pt13 62.23(4)
Pt9 Pt18 Pt13 91.03(5)
Pt22 Pt18 Pt13 119.78(5)
Pt33 Pt18 Pt19 62.86(4)
Pt12 Pt18 Pt19 120.59(5)
Pt17 Pt18 Pt19 174.80(5)
Pt30 Pt18 Pt19 118.02(5)
Pt15 Pt18 Pt19 92.39(5)
Pt9 Pt18 Pt19 121.91(5)
Pt22 Pt18 Pt19 88.68(4)
Pt13 Pt18 Pt19 60.63(4)
Pt33 Pt18 Pt31 60.63(4)
Pt12 Pt18 Pt31 179.05(5)
Pt17 Pt18 Pt31 120.21(5)
Pt30 Pt18 Pt31 59.93(4)
Pt15 Pt18 Pt31 122.03(5)
Pt9 Pt18 Pt31 118.66(4)
Pt22 Pt18 Pt31 57.23(4)
Pt13 Pt18 Pt31 119.63(5)
Pt19 Pt18 Pt31 59.05(4)
Pt33 Pt18 Pt10 125.35(4)
Pt12 Pt18 Pt10 89.98(5)
Pt17 Pt18 Pt10 122.56(5)
Pt30 Pt18 Pt10 125.82(5)
Pt15 Pt18 Pt10 123.30(5)
Pt9 Pt18 Pt10 59.36(4)
Pt22 Pt18 Pt10 58.71(4)
Pt13 Pt18 Pt10 61.17(4)
Pt19 Pt18 Pt10 62.56(4)
Pt31 Pt18 Pt10 89.08(4)
C11 Pt19 C35 90.8(12)
C11 Pt19 Pt31 99.3(9)
C35 Pt19 Pt31 166.7(9)
C11 Pt19 Pt18 153.8(10)
C35 Pt19 Pt18 106.9(9)
Pt31 Pt19 Pt18 60.78(4)
C11 Pt19 Pt13 137.7(9)
C35 Pt19 Pt13 48.0(9)
Pt31 Pt19 Pt13 120.26(5)
Pt18 Pt19 Pt13 59.52(4)
C11 Pt19 Pt33 98.6(9)
C35 Pt19 Pt33 110.8(9)
Pt31 Pt19 Pt33 59.38(4)
Pt18 Pt19 Pt33 57.44(4)
Pt13 Pt19 Pt33 89.99(4)
C11 Pt19 Pt23 93.0(8)
C35 Pt19 Pt23 128.0(9)
Pt31 Pt19 Pt23 60.45(4)
Pt18 Pt19 Pt23 91.09(4)
Pt13 Pt19 Pt23 118.36(5)
Pt33 Pt19 Pt23 119.78(5)
C11 Pt19 Pt10 141.9(8)
C35 Pt19 Pt10 89.0(9)
Pt31 Pt19 Pt10 88.35(4)
Pt18 Pt19 Pt10 59.57(4)
Pt13 Pt19 Pt10 59.80(4)
Pt33 Pt19 Pt10 116.96(4)
Pt23 Pt19 Pt10 58.61(4)
C34 Pt20 C38 95.1(12)
C34 Pt20 Pt21 156.7(9)
C38 Pt20 Pt21 103.7(8)
C34 Pt20 Pt8 98.8(9)
C38 Pt20 Pt8 164.0(8)
Pt21 Pt20 Pt8 60.96(4)
C34 Pt20 Pt26 141.7(9)
C38 Pt20 Pt26 46.6(8)
Pt21 Pt20 Pt26 58.74(4)
Pt8 Pt20 Pt26 119.27(5)
C34 Pt20 Pt5 102.4(9)
C38 Pt20 Pt5 109.8(7)
Pt21 Pt20 Pt5 58.41(4)
Pt8 Pt20 Pt5 59.50(4)
Pt26 Pt20 Pt5 93.69(4)
C34 Pt20 Pt16 83.5(8)
C38 Pt20 Pt16 122.4(7)
Pt21 Pt20 Pt16 97.52(4)
Pt8 Pt20 Pt16 67.34(4)
Pt26 Pt20 Pt16 113.98(5)
Pt5 Pt20 Pt16 126.83(5)
C34 Pt20 Pt29 123.6(8)
C38 Pt20 Pt29 82.7(7)
Pt21 Pt20 Pt29 73.17(4)
Pt8 Pt20 Pt29 95.97(4)
Pt26 Pt20 Pt29 60.58(4)
Pt5 Pt20 Pt29 131.49(4)
Pt16 Pt20 Pt29 53.49(3)
Pt26 Pt21 Pt5 98.12(5)
Pt26 Pt21 Pt17 105.42(5)
Pt5 Pt21 Pt17 119.73(5)
Pt26 Pt21 Pt20 61.56(4)
Pt5 Pt21 Pt20 62.58(4)
Pt17 Pt21 Pt20 81.66(4)
Pt26 Pt21 Pt9 167.76(5)
Pt5 Pt21 Pt9 92.58(5)
Pt17 Pt21 Pt9 63.74(4)
Pt20 Pt21 Pt9 119.44(5)
Pt26 Pt21 Pt22 115.90(5)
Pt5 Pt21 Pt22 121.69(5)
Pt17 Pt21 Pt22 96.03(4)
Pt20 Pt21 Pt22 175.69(5)
Pt9 Pt21 Pt22 62.20(4)
Pt26 Pt21 Pt30 72.78(4)
Pt5 Pt21 Pt30 169.93(5)
Pt17 Pt21 Pt30 60.44(4)
Pt20 Pt21 Pt30 108.38(5)
Pt9 Pt21 Pt30 96.06(4)
Pt22 Pt21 Pt30 67.32(4)
Pt26 Pt21 Pt27 58.08(4)
Pt5 Pt21 Pt27 120.79(5)
Pt17 Pt21 Pt27 118.81(5)
Pt20 Pt21 Pt27 119.38(5)
Pt9 Pt21 Pt27 120.67(5)
Pt22 Pt21 Pt27 58.58(4)
Pt30 Pt21 Pt27 58.42(4)
Pt26 Pt21 Pt24 63.94(4)
Pt5 Pt21 Pt24 62.12(4)
Pt17 Pt21 Pt24 169.09(5)
Pt20 Pt21 Pt24 90.58(4)
Pt9 Pt21 Pt24 127.09(5)
Pt22 Pt21 Pt24 91.20(4)
Pt30 Pt21 Pt24 115.64(5)
Pt27 Pt21 Pt24 58.74(4)
Pt26 Pt21 Pt8 121.26(5)
Pt5 Pt21 Pt8 60.59(4)
Pt17 Pt21 Pt8 59.68(4)
Pt20 Pt21 Pt8 60.15(4)
Pt9 Pt21 Pt8 59.59(4)
Pt22 Pt21 Pt8 121.77(5)
Pt30 Pt21 Pt8 120.04(4)
Pt27 Pt21 Pt8 178.35(5)
Pt24 Pt21 Pt8 122.59(5)
Pt26 Pt21 Pt6 129.23(5)
Pt5 Pt21 Pt6 62.59(4)
Pt17 Pt21 Pt6 125.15(5)
Pt20 Pt21 Pt6 125.13(5)
Pt9 Pt21 Pt6 61.42(4)
Pt22 Pt21 Pt6 59.16(4)
Pt30 Pt21 Pt6 126.45(4)
Pt27 Pt21 Pt6 90.49(4)
Pt24 Pt21 Pt6 65.67(4)
Pt8 Pt21 Pt6 91.02(5)
Pt31 Pt22 Pt27 80.57(5)
Pt31 Pt22 Pt6 173.99(5)
Pt27 Pt22 Pt6 93.51(5)
Pt31 Pt22 Pt21 114.23(5)
Pt27 Pt22 Pt21 61.42(4)
Pt6 Pt22 Pt21 61.41(4)
Pt31 Pt22 Pt10 93.69(5)
Pt27 Pt22 Pt10 173.10(5)
Pt6 Pt22 Pt10 92.15(5)
Pt21 Pt22 Pt10 118.40(5)
Pt31 Pt22 Pt18 61.92(4)
Pt27 Pt22 Pt18 111.78(5)
Pt6 Pt22 Pt18 120.06(5)
Pt21 Pt22 Pt18 84.04(4)
Pt10 Pt22 Pt18 61.78(4)
Pt31 Pt22 Pt23 63.05(4)
Pt27 Pt22 Pt23 117.76(5)
Pt6 Pt22 Pt23 121.33(5)
Pt21 Pt22 Pt23 177.24(5)
Pt10 Pt22 Pt23 62.05(4)
Pt18 Pt22 Pt23 94.03(4)
Pt31 Pt22 Pt25 116.67(5)
Pt27 Pt22 Pt25 62.33(4)
Pt6 Pt22 Pt25 60.68(4)
Pt21 Pt22 Pt25 91.57(4)
Pt10 Pt22 Pt25 124.16(5)
Pt18 Pt22 Pt25 173.97(5)
Pt23 Pt22 Pt25 90.21(4)
Pt31 Pt22 Pt7 123.56(5)
Pt27 Pt22 Pt7 123.56(5)
Pt6 Pt22 Pt7 60.74(4)
Pt21 Pt22 Pt7 122.13(5)
Pt10 Pt22 Pt7 62.88(4)
Pt18 Pt22 Pt7 124.64(5)
Pt23 Pt22 Pt7 60.60(4)
Pt25 Pt22 Pt7 61.28(4)
Pt31 Pt22 Pt9 121.13(5)
Pt27 Pt22 Pt9 120.22(5)
Pt6 Pt22 Pt9 61.05(4)
Pt21 Pt22 Pt9 58.90(4)
Pt10 Pt22 Pt9 59.63(4)
Pt18 Pt22 Pt9 59.22(4)
Pt23 Pt22 Pt9 121.68(5)
Pt25 Pt22 Pt9 121.71(5)
Pt7 Pt22 Pt9 91.59(5)
Pt31 Pt22 Pt28 58.50(4)
Pt27 Pt22 Pt28 58.19(4)
Pt6 Pt22 Pt28 119.13(4)
Pt21 Pt22 Pt28 119.54(5)
Pt10 Pt22 Pt28 121.87(5)
Pt18 Pt22 Pt28 120.43(5)
Pt23 Pt22 Pt28 59.84(4)
Pt25 Pt22 Pt28 58.44(4)
Pt7 Pt22 Pt28 89.91(4)
Pt9 Pt22 Pt28 178.29(5)
Pt31 Pt22 Pt30 57.51(4)
Pt27 Pt22 Pt30 55.72(4)
Pt6 Pt22 Pt30 118.15(4)
Pt21 Pt22 Pt30 56.78(3)
Pt10 Pt22 Pt30 117.89(4)
Pt18 Pt22 Pt30 56.11(4)
Pt23 Pt22 Pt30 120.49(5)
Pt25 Pt22 Pt30 117.95(5)
Pt7 Pt22 Pt30 178.82(5)
Pt9 Pt22 Pt30 88.13(4)
Pt28 Pt22 Pt30 90.36(4)
C3 Pt23 C5 92.9(11)
C3 Pt23 Pt22 104.2(8)
C5 Pt23 Pt22 155.7(9)
C3 Pt23 Pt7 44.6(8)
C5 Pt23 Pt7 136.8(8)
Pt22 Pt23 Pt7 60.10(4)
C3 Pt23 Pt10 89.2(8)
C5 Pt23 Pt10 140.5(9)
Pt22 Pt23 Pt10 58.40(4)
Pt7 Pt23 Pt10 61.45(4)
C3 Pt23 Pt31 158.5(8)
C5 Pt23 Pt31 103.0(9)
Pt22 Pt23 Pt31 56.54(4)
Pt7 Pt23 Pt31 116.55(5)
Pt10 Pt23 Pt31 87.75(4)
C3 Pt23 Pt28 106.9(8)
C5 Pt23 Pt28 96.1(9)
Pt22 Pt23 Pt28 62.65(4)
Pt7 Pt23 Pt28 91.23(5)
Pt10 Pt23 Pt28 121.02(5)
Pt31 Pt23 Pt28 57.54(4)
C3 Pt23 Pt19 137.3(9)
C5 Pt23 Pt19 93.1(8)
Pt22 Pt23 Pt19 86.05(4)
Pt7 Pt23 Pt19 122.13(5)
Pt10 Pt23 Pt19 60.87(4)
Pt31 Pt23 Pt19 57.08(4)
Pt28 Pt23 Pt19 114.39(5)
C12 Pt24 C37 95.8(12)
C12 Pt24 Pt27 101.9(9)
C37 Pt24 Pt27 160.9(8)
C12 Pt24 Pt21 161.0(9)
C37 Pt24 Pt21 101.0(8)
Pt27 Pt24 Pt21 60.45(4)
C12 Pt24 Pt5 139.7(9)
C37 Pt24 Pt5 43.9(8)
Pt27 Pt24 Pt5 118.06(5)
Pt21 Pt24 Pt5 57.67(4)
C12 Pt24 Pt25 88.1(9)
C37 Pt24 Pt25 127.6(8)
Pt27 Pt24 Pt25 60.76(4)
Pt21 Pt24 Pt25 88.64(4)
Pt5 Pt24 Pt25 114.52(5)
C12 Pt24 Pt26 108.8(9)
C37 Pt24 Pt26 111.2(7)
Pt27 Pt24 Pt26 56.24(4)
Pt21 Pt24 Pt26 56.64(4)
Pt5 Pt24 Pt26 90.80(4)
Pt25 Pt24 Pt26 116.76(5)
C12 Pt24 Pt6 133.5(9)
C37 Pt24 Pt6 86.2(8)
Pt27 Pt24 Pt6 86.68(4)
Pt21 Pt24 Pt6 57.26(3)
Pt5 Pt24 Pt6 58.30(4)
Pt25 Pt24 Pt6 56.27(4)
Pt26 Pt24 Pt6 113.62(4)
C2 Pt25 C4 94.3(11)
C2 Pt25 Pt6 96.7(10)
C4 Pt25 Pt6 167.6(6)
C2 Pt25 Pt22 150.9(10)
C4 Pt25 Pt22 109.3(6)
Pt6 Pt25 Pt22 58.57(4)
C2 Pt25 Pt28 138.5(9)
C4 Pt25 Pt28 46.1(6)
Pt6 Pt25 Pt28 121.79(5)
Pt22 Pt25 Pt28 63.22(4)
C2 Pt25 Pt27 144.8(10)
C4 Pt25 Pt27 85.1(6)
Pt6 Pt25 Pt27 89.19(4)
Pt22 Pt25 Pt27 57.22(4)
Pt28 Pt25 Pt27 58.23(4)
C2 Pt25 Pt7 95.8(10)
C4 Pt25 Pt7 113.8(7)
Pt6 Pt25 Pt7 59.47(4)
Pt22 Pt25 Pt7 59.56(4)
Pt28 Pt25 Pt7 91.67(5)
Pt27 Pt25 Pt7 116.74(5)
C2 Pt25 Pt24 94.7(9)
C4 Pt25 Pt24 120.4(7)
Pt6 Pt25 Pt24 64.39(4)
Pt22 Pt25 Pt24 88.09(4)
Pt28 Pt25 Pt24 114.62(5)
Pt27 Pt25 Pt24 56.89(4)
Pt7 Pt25 Pt24 123.68(5)
C17 Pt26 C38 94.4(12)
C17 Pt26 Pt27 102.2(8)
C38 Pt26 Pt27 157.7(8)
C17 Pt26 Pt21 162.1(8)
C38 Pt26 Pt21 103.0(9)
Pt27 Pt26 Pt21 62.33(4)
C17 Pt26 Pt20 135.9(8)
C38 Pt26 Pt20 44.8(8)
Pt27 Pt26 Pt20 121.75(5)
Pt21 Pt26 Pt20 59.70(4)
C17 Pt26 Pt24 122.0(7)
C38 Pt26 Pt24 100.0(8)
Pt27 Pt26 Pt24 58.47(4)
Pt21 Pt26 Pt24 59.42(4)
Pt20 Pt26 Pt24 87.12(5)
C17 Pt26 Pt29 102.1(8)
C38 Pt26 Pt29 85.1(7)
Pt27 Pt26 Pt29 105.61(5)
Pt21 Pt26 Pt29 75.59(4)
Pt20 Pt26 Pt29 65.11(4)
Pt24 Pt26 Pt29 134.80(5)
C14 Pt27 Pt26 92.0(9)
C14 Pt27 Pt22 148.6(9)
Pt26 Pt27 Pt22 118.78(5)
C14 Pt27 Pt30 130.9(9)
Pt26 Pt27 Pt30 74.43(4)
Pt22 Pt27 Pt30 68.76(4)
C14 Pt27 Pt24 94.3(9)
Pt26 Pt27 Pt24 65.29(4)
Pt22 Pt27 Pt24 93.34(5)
Pt30 Pt27 Pt24 119.77(5)
C14 Pt27 Pt28 85.1(9)
Pt26 Pt27 Pt28 172.46(6)
Pt22 Pt27 Pt28 65.11(4)
Pt30 Pt27 Pt28 102.27(5)
Pt24 Pt27 Pt28 121.81(5)
C14 Pt27 Pt21 147.4(9)
Pt26 Pt27 Pt21 59.59(4)
Pt22 Pt27 Pt21 60.00(4)
Pt30 Pt27 Pt21 60.60(4)
Pt24 Pt27 Pt21 60.82(4)
Pt28 Pt27 Pt21 125.03(5)
C14 Pt27 Pt25 96.9(9)
Pt26 Pt27 Pt25 127.35(5)
Pt22 Pt27 Pt25 60.45(4)
Pt30 Pt27 Pt25 129.07(5)
Pt24 Pt27 Pt25 62.35(4)
Pt28 Pt27 Pt25 60.02(4)
Pt21 Pt27 Pt25 89.72(5)
C6 Pt28 C4 94.0(10)
C6 Pt28 Pt27 132.4(10)
C4 Pt28 Pt27 87.8(6)
C6 Pt28 Pt31 105.9(8)
C4 Pt28 Pt31 160.2(6)
Pt27 Pt28 Pt31 78.45(4)
C6 Pt28 Pt25 140.0(8)
C4 Pt28 Pt25 46.2(7)
Pt27 Pt28 Pt25 61.75(4)
Pt31 Pt28 Pt25 114.07(5)
C6 Pt28 Pt23 108.9(9)
C4 Pt28 Pt23 113.2(7)
Pt27 Pt28 Pt23 113.96(5)
Pt31 Pt28 Pt23 61.23(4)
Pt25 Pt28 Pt23 88.73(5)
C6 Pt28 Pt22 160.3(8)
C4 Pt28 Pt22 104.4(7)
Pt27 Pt28 Pt22 56.71(4)
Pt31 Pt28 Pt22 55.99(4)
Pt25 Pt28 Pt22 58.33(4)
Pt23 Pt28 Pt22 57.50(4)
C32 Pt29 C33 92.1(11)
C32 Pt29 Pt17 159.4(8)
C33 Pt29 Pt17 105.8(8)
C32 Pt29 Pt30 102.0(8)
C33 Pt29 Pt30 165.5(8)
Pt17 Pt29 Pt30 60.93(4)
C32 Pt29 Pt16 136.0(8)
C33 Pt29 Pt16 45.4(8)
Pt17 Pt29 Pt16 60.45(4)
Pt30 Pt29 Pt16 121.23(5)
C32 Pt29 Pt32 102.5(8)
C33 Pt29 Pt32 122.0(7)
Pt17 Pt29 Pt32 59.52(4)
Pt30 Pt29 Pt32 58.34(4)
Pt16 Pt29 Pt32 94.51(5)
C32 Pt29 Pt26 84.0(8)
C33 Pt29 Pt26 110.0(7)
Pt17 Pt29 Pt26 98.81(4)
Pt30 Pt29 Pt26 68.81(4)
Pt16 Pt29 Pt26 116.88(5)
Pt32 Pt29 Pt26 127.02(4)
C32 Pt29 Pt20 121.1(8)
C33 Pt29 Pt20 70.5(7)
Pt17 Pt29 Pt20 75.45(4)
Pt30 Pt29 Pt20 98.93(4)
Pt16 Pt29 Pt20 62.67(4)
Pt32 Pt29 Pt20 134.90(5)
Pt26 Pt29 Pt20 54.30(3)
C16 Pt30 Pt27 84.6(8)
C16 Pt30 Pt32 93.4(8)
Pt27 Pt30 Pt32 172.94(5)
C16 Pt30 Pt18 129.3(8)
Pt27 Pt30 Pt18 112.25(5)
Pt32 Pt30 Pt18 74.23(4)
C16 Pt30 Pt29 99.2(8)
Pt27 Pt30 Pt29 111.14(5)
Pt32 Pt30 Pt29 62.46(4)
Pt18 Pt30 Pt29 116.00(5)
C16 Pt30 Pt17 150.6(8)
Pt27 Pt30 Pt17 120.00(5)
Pt32 Pt30 Pt17 60.17(4)
Pt18 Pt30 Pt17 59.55(4)
Pt29 Pt30 Pt17 58.63(4)
C16 Pt30 Pt21 140.8(8)
Pt27 Pt30 Pt21 60.98(4)
Pt32 Pt30 Pt21 118.41(5)
Pt18 Pt30 Pt21 83.91(5)
Pt29 Pt30 Pt21 78.53(4)
Pt17 Pt30 Pt21 59.06(4)
C16 Pt30 Pt31 77.8(8)
Pt27 Pt30 Pt31 78.62(4)
Pt32 Pt30 Pt31 107.60(5)
Pt18 Pt30 Pt31 60.93(4)
Pt29 Pt30 Pt31 169.65(5)
Pt17 Pt30 Pt31 120.26(5)
Pt21 Pt30 Pt31 110.13(5)
C16 Pt30 Pt22 120.3(8)
Pt27 Pt30 Pt22 55.52(4)
Pt32 Pt30 Pt22 130.74(5)
Pt18 Pt30 Pt22 56.78(4)
Pt29 Pt30 Pt22 133.76(5)
Pt17 Pt30 Pt22 88.46(5)
Pt21 Pt30 Pt22 55.90(3)
Pt31 Pt30 Pt22 54.28(3)
C13 Pt31 Pt22 150.6(9)
C13 Pt31 Pt28 85.5(9)
Pt22 Pt31 Pt28 65.50(4)
C13 Pt31 Pt19 101.4(10)
Pt22 Pt31 Pt19 91.48(5)
Pt28 Pt31 Pt19 123.42(5)
C13 Pt31 Pt30 125.1(10)
Pt22 Pt31 Pt30 68.21(4)
Pt28 Pt31 Pt30 100.55(5)
Pt19 Pt31 Pt30 118.34(5)
C13 Pt31 Pt33 90.5(9)
Pt22 Pt31 Pt33 118.88(5)
Pt28 Pt31 Pt33 173.47(6)
Pt19 Pt31 Pt33 62.40(4)
Pt30 Pt31 Pt33 77.64(4)
C13 Pt31 Pt18 148.0(9)
Pt22 Pt31 Pt18 60.84(4)
Pt28 Pt31 Pt18 126.34(5)
Pt19 Pt31 Pt18 60.17(4)
Pt30 Pt31 Pt18 59.14(4)
Pt33 Pt31 Pt18 58.21(4)
C13 Pt31 Pt23 102.4(9)
Pt22 Pt31 Pt23 60.41(4)
Pt28 Pt31 Pt23 61.23(4)
Pt19 Pt31 Pt23 62.47(4)
Pt30 Pt31 Pt23 128.54(5)
Pt33 Pt31 Pt23 124.81(5)
Pt18 Pt31 Pt23 91.90(5)
C31 Pt32 C28 95.6(14)
C31 Pt32 Pt30 97.5(11)
C28 Pt32 Pt30 164.1(8)
C31 Pt32 Pt17 156.7(11)
C28 Pt32 Pt17 105.0(9)
Pt30 Pt32 Pt17 60.59(4)
C31 Pt32 Pt14 141.7(11)
C28 Pt32 Pt14 46.3(9)
Pt30 Pt32 Pt14 119.72(5)
Pt17 Pt32 Pt14 59.13(4)
C31 Pt32 Pt29 105.6(11)
C28 Pt32 Pt29 108.4(8)
Pt30 Pt32 Pt29 59.19(4)
Pt17 Pt32 Pt29 57.72(4)
Pt14 Pt32 Pt29 87.83(4)
C31 Pt32 Pt15 116.7(11)
C28 Pt32 Pt15 77.3(9)
Pt30 Pt32 Pt15 104.57(4)
Pt17 Pt32 Pt15 79.13(4)
Pt14 Pt32 Pt15 64.89(4)
Pt29 Pt32 Pt15 136.69(5)
C31 Pt32 Pt33 75.6(10)
C28 Pt32 Pt33 117.5(8)
Pt30 Pt32 Pt33 74.71(4)
Pt17 Pt32 Pt33 103.54(5)
Pt14 Pt32 Pt33 120.27(5)
Pt29 Pt32 Pt33 133.79(5)
Pt15 Pt32 Pt33 55.52(4)
C15 Pt33 C29 94.1(11)
C15 Pt33 Pt18 159.2(8)
C29 Pt33 Pt18 105.4(8)
C15 Pt33 Pt31 98.6(8)
C29 Pt33 Pt31 164.9(8)
Pt18 Pt33 Pt31 61.16(4)
C15 Pt33 Pt15 139.7(8)
C29 Pt33 Pt15 45.6(8)
Pt18 Pt33 Pt15 59.97(4)
Pt31 Pt33 Pt15 121.08(5)
C15 Pt33 Pt19 107.0(9)
C29 Pt33 Pt19 110.1(8)
Pt18 Pt33 Pt19 59.70(4)
Pt31 Pt33 Pt19 58.22(4)
Pt15 Pt33 Pt19 89.76(5)
C15 Pt33 Pt32 121.3(9)
C29 Pt33 Pt32 80.1(7)
Pt18 Pt33 Pt32 70.39(4)
Pt31 Pt33 Pt32 100.05(5)
Pt15 Pt33 Pt32 62.20(4)
Pt19 Pt33 Pt32 130.05(5)
O1 C1 Pt7 178(3)
O2 C2 Pt25 174(3)
O3 C3 Pt23 136(2)
O3 C3 Pt7 131(2)
Pt23 C3 Pt7 92.6(11)
O4 C4 Pt28 133.7(19)
O4 C4 Pt25 138.2(19)
Pt28 C4 Pt25 87.7(9)
O5 C5 Pt23 175(3)
O6 C6 Pt28 174(3)
O7 C7 Pt6 178(2)
O8 C8 Pt2 174(3)
O9 C9 Pt2 135(2)
O9 C9 Pt1 135(2)
Pt2 C9 Pt1 90.0(13)
O10 C10 Pt10 178(3)
O11 C11 Pt19 173(3)
O12 C12 Pt24 178(3)
O13 C13 Pt31 173(3)
O14 C14 Pt27 172(2)
O15 C15 Pt33 173(3)
O16 C16 Pt30 173(2)
O17 C17 Pt26 176(2)
O18 C18 Pt4 170(3)
O19 C19 Pt1 176(2)
O20 C20 Pt4 136(2)
O20 C20 Pt3 133(2)
Pt4 C20 Pt3 91.0(11)
O21 C21 Pt3 173(3)
O22 C22 Pt8 175(3)
O23 C23 Pt12 174(3)
O24 C24 Pt13 177(3)
O25 C25 Pt11 177(3)
O26 C26 Pt16 176(3)
O27 C27 Pt14 178(2)
O28 C28 Pt32 139(2)
O28 C28 Pt14 132(2)
Pt32 C28 Pt14 88.4(12)
O29 C29 Pt33 137(2)
O29 C29 Pt15 133(2)
Pt33 C29 Pt15 89.9(11)
O30 C30 Pt15 175(3)
O31 C31 Pt32 173(3)
O32 C32 Pt29 175(2)
O33 C33 Pt16 139(2)
O33 C33 Pt29 133(2)
Pt16 C33 Pt29 88.0(10)
O34 C34 Pt20 173(3)
O35 C35 Pt19 141(3)
O35 C35 Pt13 132(3)
Pt19 C35 Pt13 87.0(12)
O36 C36 Pt5 178(2)
O37 C37 Pt5 136.5(19)
O37 C37 Pt24 131(2)
Pt5 C37 Pt24 91.8(11)
O38 C38 Pt20 139(2)
O38 C38 Pt26 132(2)
Pt20 C38 Pt26 88.6(12)
C107 N1 C103 110.1(17)
C107 N1 C105 110.2(16)
C103 N1 C105 109.1(16)
C107 N1 C101 108.0(15)
C103 N1 C101 108.7(16)
C105 N1 C101 110.6(17)
N1 C101 C102 116.6(17)
N1 C101 H10A 108.1
C102 C101 H10A 108.1
N1 C101 H10B 108.1
C102 C101 H10B 108.1
H10A C101 H10B 107.3
C101 C102 H10C 109.5
C101 C102 H10D 109.5
H10C C102 H10D 109.5
C101 C102 H10E 109.5
H10C C102 H10E 109.5
H10D C102 H10E 109.5
N1 C103 C104 113.3(18)
N1 C103 H10F 108.9
C104 C103 H10F 108.9
N1 C103 H10G 108.9
C104 C103 H10G 108.9
H10F C103 H10G 107.7
C103 C104 H10H 109.5
C103 C104 H10I 109.5
H10H C104 H10I 109.5
C103 C104 H10J 109.5
H10H C104 H10J 109.5
H10I C104 H10J 109.5
N1 C105 C106 115.4(18)
N1 C105 H10K 108.4
C106 C105 H10K 108.4
N1 C105 H10L 108.4
C106 C105 H10L 108.4
H10K C105 H10L 107.5
C105 C106 H10M 109.5
C105 C106 H10N 109.5
H10M C106 H10N 109.5
C105 C106 H10O 109.5
H10M C106 H10O 109.5
H10N C106 H10O 109.5
N1 C107 C108 115.0(18)
N1 C107 H10P 108.5
C108 C107 H10P 108.5
N1 C107 H10Q 108.5
C108 C107 H10Q 108.5
H10P C107 H10Q 107.5
C107 C108 H10R 109.5
C107 C108 H10S 109.5
H10R C108 H10S 109.5
C107 C108 H10T 109.5
H10R C108 H10T 109.5
H10S C108 H10T 109.5
C207 N2 C215 101(4)
C207 N2 C203 114(2)
C215 N2 C203 115(4)
C207 N2 C213 107(4)
C215 N2 C213 110(2)
C203 N2 C213 11(4)
C207 N2 C217 12(4)
C215 N2 C217 109(2)
C203 N2 C217 116(4)
C213 N2 C217 111(3)
C207 N2 C211 118(4)
C215 N2 C211 111(3)
C203 N2 C211 100(4)
C213 N2 C211 110(3)
C217 N2 C211 106(2)
C207 N2 C205 108.9(19)
C215 N2 C205 8(3)
C203 N2 C205 109.0(19)
C213 N2 C205 105(4)
C217 N2 C205 117(4)
C211 N2 C205 107(6)
C207 N2 C201 106.9(19)
C215 N2 C201 111(6)
C203 N2 C201 108.9(19)
C213 N2 C201 120(5)
C217 N2 C201 95(4)
C211 N2 C201 11(3)
C205 N2 C201 109(2)
N2 C201 C202 118(2)
N2 C201 H20A 107.8
C202 C201 H20A 107.8
N2 C201 H20B 107.8
C202 C201 H20B 107.8
H20A C201 H20B 107.2
C201 C202 H20C 109.5
C201 C202 H20D 109.5
H20C C202 H20D 109.5
C201 C202 H20E 109.5
H20C C202 H20E 109.5
H20D C202 H20E 109.5
N2 C203 C204 114(2)
N2 C203 H20F 108.7
C204 C203 H20F 108.7
N2 C203 H20G 108.7
C204 C203 H20G 108.7
H20F C203 H20G 107.6
C203 C204 H20H 109.5
C203 C204 H20I 109.5
H20H C204 H20I 109.5
C203 C204 H20J 109.5
H20H C204 H20J 109.5
H20I C204 H20J 109.5
N2 C205 C206 115(2)
N2 C205 H20K 108.5
C206 C205 H20K 108.5
N2 C205 H20L 108.5
C206 C205 H20L 108.5
H20K C205 H20L 107.5
C205 C206 H20M 109.5
C205 C206 H20N 109.5
H20M C206 H20N 109.5
C205 C206 H20O 109.5
H20M C206 H20O 109.5
H20N C206 H20O 109.5
N2 C207 C208 116(2)
N2 C207 H20P 108.4
C208 C207 H20P 108.4
N2 C207 H20Q 108.4
C208 C207 H20Q 108.4
H20P C207 H20Q 107.4
C207 C208 H20R 109.5
C207 C208 H20S 109.5
H20R C208 H20S 109.5
C207 C208 H20T 109.5
H20R C208 H20T 109.5
H20S C208 H20T 109.5
N2 C211 C212 118(3)
N2 C211 H21A 107.9
C212 C211 H21A 107.9
N2 C211 H21B 107.9
C212 C211 H21B 107.9
H21A C211 H21B 107.2
C211 C212 H21C 109.5
C211 C212 H21D 109.5
H21C C212 H21D 109.5
C211 C212 H21E 109.5
H21C C212 H21E 109.5
H21D C212 H21E 109.5
N2 C213 C214 111(3)
N2 C213 H21F 109.4
C214 C213 H21F 109.4
N2 C213 H21G 109.4
C214 C213 H21G 109.4
H21F C213 H21G 108.0
C213 C214 H21H 109.5
C213 C214 H21I 109.5
H21H C214 H21I 109.5
C213 C214 H21J 109.5
H21H C214 H21J 109.5
H21I C214 H21J 109.5
N2 C215 C216 115(3)
N2 C215 H21K 108.5
C216 C215 H21K 108.5
N2 C215 H21L 108.5
C216 C215 H21L 108.5
H21K C215 H21L 107.5
C215 C216 H21M 109.5
C215 C216 H21N 109.5
H21M C216 H21N 109.5
C215 C216 H21O 109.5
H21M C216 H21O 109.5
H21N C216 H21O 109.5
N2 C217 C218 115(3)
N2 C217 H21P 108.6
C218 C217 H21P 108.6
N2 C217 H21Q 108.6
C218 C217 H21Q 108.6
H21P C217 H21Q 107.6
C217 C218 H21R 109.5
C217 C218 H21S 109.5
H21R C218 H21S 109.5
C217 C218 H21T 109.5
H21R C218 H21T 109.5
H21S C218 H21T 109.5
C302 O301 C305 102(4)
O301 C302 C303 114(4)
O301 C302 H30A 108.8
C303 C302 H30A 108.8
O301 C302 H30B 108.8
C303 C302 H30B 108.8
H30A C302 H30B 107.7
C302 C303 C304 102.4(19)
C302 C303 H30C 111.3
C304 C303 H30C 111.3
C302 C303 H30D 111.3
C304 C303 H30D 111.3
H30C C303 H30D 109.2
C305 C304 C303 100.7(19)
C305 C304 H30E 111.6
C303 C304 H30E 111.6
C305 C304 H30F 111.6
C303 C304 H30F 111.6
H30E C304 H30F 109.4
O301 C305 C304 111(3)
O301 C305 H30G 109.4
C304 C305 H30G 109.4
O301 C305 H30H 109.4
C304 C305 H30H 109.4
H30G C305 H30H 108.0

loop_
_geom_bond_atom_site_label_1
_geom_bond_atom_site_label_2
_geom_bond_distance
Pt1 C19 1.84(3)
Pt1 C9 2.01(3)
Pt1 Pt9 2.7821(15)
Pt1 Pt8 2.7889(15)
Pt1 Pt2 2.8242(15)
Pt1 Pt6 2.8569(15)
Pt1 Pt3 2.8630(15)
Pt1 Pt5 2.9385(16)
Pt2 C8 1.85(3)
Pt2 C9 1.99(3)
Pt2 Pt9 2.7693(15)
Pt2 Pt10 2.7956(15)
Pt2 Pt4 2.8215(15)
Pt2 Pt6 2.8701(16)
Pt2 Pt7 2.8722(16)
Pt3 C21 1.85(3)
Pt3 C20 2.01(3)
Pt3 Pt11 2.7975(16)
Pt3 Pt9 2.8088(15)
Pt3 Pt8 2.8141(16)
Pt3 Pt12 2.8360(15)
Pt3 Pt4 2.8370(15)
Pt4 C18 1.94(4)
Pt4 C20 1.97(3)
Pt4 Pt10 2.7837(16)
Pt4 Pt9 2.8134(16)
Pt4 Pt12 2.8549(16)
Pt4 Pt13 2.8769(16)
Pt5 C36 1.83(3)
Pt5 C37 1.97(3)
Pt5 Pt21 2.7115(15)
Pt5 Pt8 2.7747(14)
Pt5 Pt20 2.8255(16)
Pt5 Pt24 2.8364(16)
Pt5 Pt6 2.8591(14)
Pt6 C7 1.82(2)
Pt6 Pt22 2.7289(15)
Pt6 Pt25 2.7885(15)
Pt6 Pt21 2.7908(15)
Pt6 Pt7 2.7970(15)
Pt6 Pt9 2.8231(14)
Pt6 Pt24 3.0235(16)
Pt7 C1 1.89(3)
Pt7 C3 1.98(3)
Pt7 Pt22 2.8018(16)
Pt7 Pt23 2.8158(16)
Pt7 Pt25 2.8500(17)
Pt7 Pt10 2.8938(15)
Pt8 C22 1.86(3)
Pt8 Pt11 2.7353(14)
Pt8 Pt17 2.7427(15)
Pt8 Pt9 2.7451(14)
Pt8 Pt20 2.7647(16)
Pt8 Pt21 2.7869(15)
Pt9 Pt21 2.7365(16)
Pt9 Pt18 2.7653(15)
Pt9 Pt10 2.7716(14)
Pt9 Pt12 2.7753(14)
Pt9 Pt22 2.8270(15)
Pt9 Pt17 2.8835(15)
Pt10 C10 1.88(3)
Pt10 Pt22 2.7455(16)
Pt10 Pt18 2.8311(16)
Pt10 Pt23 2.8476(16)
Pt10 Pt13 2.8512(15)
Pt10 Pt19 2.9138(16)
Pt11 C25 1.77(3)
Pt11 Pt14 2.6589(16)
Pt11 Pt16 2.6661(17)
Pt11 Pt17 2.7503(15)
Pt11 Pt12 2.7708(14)
Pt12 C23 1.78(3)
Pt12 Pt15 2.6878(16)
Pt12 Pt18 2.7302(15)
Pt12 Pt17 2.7433(16)
Pt12 Pt13 2.7499(15)
Pt12 Pt14 3.2035(16)
Pt13 C24 1.83(3)
Pt13 C35 2.08(3)
Pt13 Pt18 2.7713(16)
Pt13 Pt19 2.8022(16)
Pt13 Pt15 2.8550(16)
Pt14 C27 1.86(2)
Pt14 C28 2.02(3)
Pt14 Pt17 2.7365(14)
Pt14 Pt32 2.7945(16)
Pt14 Pt16 2.9541(16)
Pt14 Pt15 3.1122(15)
Pt15 C30 1.86(3)
Pt15 C29 2.00(3)
Pt15 Pt18 2.7537(14)
Pt15 Pt33 2.7939(16)
Pt15 Pt32 2.9981(16)
Pt16 C26 1.94(3)
Pt16 C33 1.98(3)
Pt16 Pt17 2.7589(14)
Pt16 Pt29 2.7799(16)
Pt16 Pt20 3.0728(15)
Pt17 Pt29 2.6990(16)
Pt17 Pt21 2.7242(14)
Pt17 Pt18 2.7364(14)
Pt17 Pt32 2.7511(15)
Pt17 Pt30 2.7627(15)
Pt18 Pt33 2.7145(15)
Pt18 Pt30 2.7474(16)
Pt18 Pt22 2.7688(14)
Pt18 Pt19 2.7805(14)
Pt18 Pt31 2.7975(15)
Pt19 C11 1.84(3)
Pt19 C35 1.99(3)
Pt19 Pt31 2.7490(16)
Pt19 Pt33 2.8659(16)
Pt19 Pt23 2.9038(15)
Pt20 C34 1.89(3)
Pt20 C38 1.96(3)
Pt20 Pt21 2.7291(14)
Pt20 Pt26 2.7796(15)
Pt20 Pt29 3.1047(16)
Pt21 Pt26 2.7021(16)
Pt21 Pt22 2.7366(14)
Pt21 Pt30 2.7646(15)
Pt21 Pt27 2.7750(15)
Pt21 Pt24 2.7851(14)
Pt22 Pt31 2.6660(15)
Pt22 Pt27 2.6967(16)
Pt22 Pt23 2.7789(14)
Pt22 Pt25 2.7901(14)
Pt22 Pt28 2.9265(15)
Pt22 Pt30 3.0494(15)
Pt23 C3 1.92(3)
Pt23 C5 1.93(3)
Pt23 Pt31 2.8488(16)
Pt23 Pt28 2.8488(17)
Pt24 C12 1.87(3)
Pt24 C37 1.98(3)
Pt24 Pt27 2.7268(16)
Pt24 Pt25 2.8838(15)
Pt24 Pt26 2.9062(15)
Pt25 C2 1.93(3)
Pt25 C4 2.02(2)
Pt25 Pt28 2.7933(16)
Pt25 Pt27 2.8407(15)
Pt26 C17 1.89(3)
Pt26 C38 2.02(3)
Pt26 Pt27 2.6595(14)
Pt26 Pt29 2.9813(15)
Pt27 C14 1.80(3)
Pt27 Pt30 2.7034(14)
Pt27 Pt28 2.7415(14)
Pt28 C6 1.83(3)
Pt28 C4 2.02(2)
Pt28 Pt31 2.7422(15)
Pt29 C32 1.83(3)
Pt29 C33 2.02(2)
Pt29 Pt30 2.7495(14)
Pt29 Pt32 2.8385(16)
Pt30 C16 1.82(3)
Pt30 Pt32 2.7249(14)
Pt30 Pt31 2.7699(14)
Pt31 C13 1.84(3)
Pt31 Pt33 2.7831(15)
Pt32 C31 1.83(4)
Pt32 C28 1.99(3)
Pt32 Pt33 3.0004(15)
Pt33 C15 1.88(3)
Pt33 C29 1.96(3)
C1 O1 1.11(3)
C2 O2 1.07(3)
C3 O3 1.24(3)
C4 O4 1.17(3)
C5 O5 1.09(3)
C6 O6 1.17(3)
C7 O7 1.17(3)
C8 O8 1.20(3)
C9 O9 1.13(3)
C10 O10 1.13(3)
C11 O11 1.15(3)
C12 O12 1.08(3)
C13 O13 1.15(3)
C14 O14 1.19(3)
C15 O15 1.12(3)
C16 O16 1.20(3)
C17 O17 1.13(3)
C18 O18 1.13(4)
C19 O19 1.16(3)
C20 O20 1.21(3)
C21 O21 1.15(3)
C22 O22 1.17(3)
C23 O23 1.15(3)
C24 O24 1.18(3)
C25 O25 1.21(3)
C26 O26 1.10(3)
C27 O27 1.14(3)
C28 O28 1.18(3)
C29 O29 1.17(3)
C30 O30 1.14(3)
C31 O31 1.16(4)
C32 O32 1.15(3)
C33 O33 1.17(3)
C34 O34 1.14(3)
C35 O35 1.11(3)
C36 O36 1.16(3)
C37 O37 1.25(3)
C38 O38 1.17(3)
N1 C107 1.481(13)
N1 C103 1.485(13)
N1 C105 1.485(13)
N1 C101 1.493(13)
C101 C102 1.535(14)
C101 H10A 0.9900
C101 H10B 0.9900
C102 H10C 0.9800
C102 H10D 0.9800
C102 H10E 0.9800
C103 C104 1.519(14)
C103 H10F 0.9900
C103 H10G 0.9900
C104 H10H 0.9800
C104 H10I 0.9800
C104 H10J 0.9800
C105 C106 1.523(14)
C105 H10K 0.9900
C105 H10L 0.9900
C106 H10M 0.9800
C106 H10N 0.9800
C106 H10O 0.9800
C107 C108 1.526(14)
C107 H10P 0.9900
C107 H10Q 0.9900
C108 H10R 0.9800
C108 H10S 0.9800
C108 H10T 0.9800
N2 C207 1.475(14)
N2 C215 1.480(14)
N2 C203 1.480(14)
N2 C213 1.480(14)
N2 C217 1.482(14)
N2 C211 1.483(14)
N2 C205 1.487(14)
N2 C201 1.490(14)
C201 C202 1.531(14)
C201 H20A 0.9900
C201 H20B 0.9900
C202 H20C 0.9800
C202 H20D 0.9800
C202 H20E 0.9800
C203 C204 1.520(14)
C203 H20F 0.9900
C203 H20G 0.9900
C204 H20H 0.9800
C204 H20I 0.9800
C204 H20J 0.9800
C205 C206 1.529(14)
C205 H20K 0.9900
C205 H20L 0.9900
C206 H20M 0.9800
C206 H20N 0.9800
C206 H20O 0.9800
C207 C208 1.523(14)
C207 H20P 0.9900
C207 H20Q 0.9900
C208 H20R 0.9800
C208 H20S 0.9800
C208 H20T 0.9800
C211 C212 1.530(15)
C211 H21A 0.9900
C211 H21B 0.9900
C212 H21C 0.9800
C212 H21D 0.9800
C212 H21E 0.9800
C213 C214 1.526(15)
C213 H21F 0.9900
C213 H21G 0.9900
C214 H21H 0.9800
C214 H21I 0.9800
C214 H21J 0.9800
C215 C216 1.526(15)
C215 H21K 0.9900
C215 H21L 0.9900
C216 H21M 0.9800
C216 H21N 0.9800
C216 H21O 0.9800
C217 C218 1.527(15)
C217 H21P 0.9900
C217 H21Q 0.9900
C218 H21R 0.9800
C218 H21S 0.9800
C218 H21T 0.9800
O301 C302 1.427(16)
O301 C305 1.442(16)
C302 C303 1.517(16)
C302 H30A 0.9900
C302 H30B 0.9900
C303 C304 1.54(2)
C303 H30C 0.9900
C303 H30D 0.9900
C304 C305 1.517(16)
C304 H30E 0.9900
C304 H30F 0.9900
C305 H30G 0.9900
C305 H30H 0.9900

loop_
_geom_torsion_atom_site_label_1
_geom_torsion_atom_site_label_2
_geom_torsion_atom_site_label_3
_geom_torsion_atom_site_label_4
_geom_torsion
C19 Pt1 Pt2 C8 -13.0(16)
C9 Pt1 Pt2 C8 1.7(16)
Pt9 Pt1 Pt2 C8 -163.5(12)
Pt8 Pt1 Pt2 C8 -162.2(12)
Pt6 Pt1 Pt2 C8 125.9(12)
Pt3 Pt1 Pt2 C8 -108.3(12)
Pt5 Pt1 Pt2 C8 130.7(12)
C19 Pt1 Pt2 C9 -14.7(16)
Pt9 Pt1 Pt2 C9 -165.1(11)
Pt8 Pt1 Pt2 C9 -163.8(11)
Pt6 Pt1 Pt2 C9 124.2(11)
Pt3 Pt1 Pt2 C9 -109.9(11)
Pt5 Pt1 Pt2 C9 129.1(11)
C19 Pt1 Pt2 Pt9 150.4(11)
C9 Pt1 Pt2 Pt9 165.1(11)
Pt8 Pt1 Pt2 Pt9 1.29(5)
Pt6 Pt1 Pt2 Pt9 -70.64(4)
Pt3 Pt1 Pt2 Pt9 55.21(4)
Pt5 Pt1 Pt2 Pt9 -65.82(5)
C19 Pt1 Pt2 Pt10 152.4(11)
C9 Pt1 Pt2 Pt10 167.1(11)
Pt9 Pt1 Pt2 Pt10 1.96(5)
Pt8 Pt1 Pt2 Pt10 3.25(8)
Pt6 Pt1 Pt2 Pt10 -68.68(5)
Pt3 Pt1 Pt2 Pt10 57.18(6)
Pt5 Pt1 Pt2 Pt10 -63.86(7)
C19 Pt1 Pt2 Pt4 96.8(11)
C9 Pt1 Pt2 Pt4 111.5(11)
Pt9 Pt1 Pt2 Pt4 -53.65(4)
Pt8 Pt1 Pt2 Pt4 -52.36(6)
Pt6 Pt1 Pt2 Pt4 -124.29(5)
Pt3 Pt1 Pt2 Pt4 1.56(5)
Pt5 Pt1 Pt2 Pt4 -119.47(5)
C19 Pt1 Pt2 Pt6 -138.9(11)
C9 Pt1 Pt2 Pt6 -124.2(11)
Pt9 Pt1 Pt2 Pt6 70.64(4)
Pt8 Pt1 Pt2 Pt6 71.93(5)
Pt3 Pt1 Pt2 Pt6 125.85(5)
Pt5 Pt1 Pt2 Pt6 4.82(5)
C19 Pt1 Pt2 Pt7 -136.3(11)
C9 Pt1 Pt2 Pt7 -121.6(11)
Pt9 Pt1 Pt2 Pt7 73.29(5)
Pt8 Pt1 Pt2 Pt7 74.58(7)
Pt6 Pt1 Pt2 Pt7 2.65(5)
Pt3 Pt1 Pt2 Pt7 128.51(5)
Pt5 Pt1 Pt2 Pt7 7.47(7)
C19 Pt1 Pt3 C21 -3.6(12)
C9 Pt1 Pt3 C21 94.2(13)
Pt9 Pt1 Pt3 C21 -168.2(10)
Pt8 Pt1 Pt3 C21 -98.6(10)
Pt2 Pt1 Pt3 C21 136.9(10)
Pt6 Pt1 Pt3 C21 -168.6(10)
Pt5 Pt1 Pt3 C21 -100.2(10)
C19 Pt1 Pt3 C20 -100.1(11)
C9 Pt1 Pt3 C20 -2.3(12)
Pt9 Pt1 Pt3 C20 95.3(8)
Pt8 Pt1 Pt3 C20 164.9(8)
Pt2 Pt1 Pt3 C20 40.5(8)
Pt6 Pt1 Pt3 C20 94.9(8)
Pt5 Pt1 Pt3 C20 163.3(8)
C19 Pt1 Pt3 Pt11 93.9(8)
C9 Pt1 Pt3 Pt11 -168.2(8)
Pt9 Pt1 Pt3 Pt11 -70.68(5)
Pt8 Pt1 Pt3 Pt11 -1.07(5)
Pt2 Pt1 Pt3 Pt11 -125.51(5)
Pt6 Pt1 Pt3 Pt11 -71.04(7)
Pt5 Pt1 Pt3 Pt11 -2.70(7)
C19 Pt1 Pt3 Pt9 164.6(8)
C9 Pt1 Pt3 Pt9 -97.6(8)
Pt8 Pt1 Pt3 Pt9 69.61(4)
Pt2 Pt1 Pt3 Pt9 -54.83(4)
Pt6 Pt1 Pt3 Pt9 -0.36(5)
Pt5 Pt1 Pt3 Pt9 67.99(5)
C19 Pt1 Pt3 Pt8 95.0(8)
C9 Pt1 Pt3 Pt8 -167.2(9)
Pt9 Pt1 Pt3 Pt8 -69.61(4)
Pt2 Pt1 Pt3 Pt8 -124.44(5)
Pt6 Pt1 Pt3 Pt8 -69.97(5)
Pt5 Pt1 Pt3 Pt8 -1.63(4)
C19 Pt1 Pt3 Pt12 161.2(8)
C9 Pt1 Pt3 Pt12 -101.0(9)
Pt9 Pt1 Pt3 Pt12 -3.43(5)
Pt8 Pt1 Pt3 Pt12 66.18(5)
Pt2 Pt1 Pt3 Pt12 -58.26(6)
Pt6 Pt1 Pt3 Pt12 -3.79(8)
Pt5 Pt1 Pt3 Pt12 64.55(6)
C19 Pt1 Pt3 Pt4 -142.1(8)
C9 Pt1 Pt3 Pt4 -44.3(9)
Pt9 Pt1 Pt3 Pt4 53.28(4)
Pt8 Pt1 Pt3 Pt4 122.89(5)
Pt2 Pt1 Pt3 Pt4 -1.55(5)
Pt6 Pt1 Pt3 Pt4 52.92(6)
Pt5 Pt1 Pt3 Pt4 121.26(5)
C8 Pt2 Pt4 C18 -3.9(13)
C9 Pt2 Pt4 C18 -97.4(14)
Pt9 Pt2 Pt4 C18 165.9(10)
Pt10 Pt2 Pt4 C18 95.7(10)
Pt1 Pt2 Pt4 C18 -141.0(10)
Pt6 Pt2 Pt4 C18 162.8(10)
Pt7 Pt2 Pt4 C18 93.8(10)
C8 Pt2 Pt4 C20 92.4(12)
C9 Pt2 Pt4 C20 -1.1(13)
Pt9 Pt2 Pt4 C20 -97.8(8)
Pt10 Pt2 Pt4 C20 -168.1(8)
Pt1 Pt2 Pt4 C20 -44.7(8)
Pt6 Pt2 Pt4 C20 -101.0(8)
Pt7 Pt2 Pt4 C20 -169.9(8)
C8 Pt2 Pt4 Pt10 -99.6(9)
C9 Pt2 Pt4 Pt10 166.9(10)
Pt9 Pt2 Pt4 Pt10 70.27(4)
Pt1 Pt2 Pt4 Pt10 123.33(5)
Pt6 Pt2 Pt4 Pt10 67.10(5)
Pt7 Pt2 Pt4 Pt10 -1.81(5)
C8 Pt2 Pt4 Pt9 -169.8(9)
C9 Pt2 Pt4 Pt9 96.7(10)
Pt10 Pt2 Pt4 Pt9 -70.27(4)
Pt1 Pt2 Pt4 Pt9 53.05(4)
Pt6 Pt2 Pt4 Pt9 -3.17(5)
Pt7 Pt2 Pt4 Pt9 -72.09(5)
C8 Pt2 Pt4 Pt3 135.5(9)
C9 Pt2 Pt4 Pt3 42.0(10)
Pt9 Pt2 Pt4 Pt3 -54.63(4)
Pt10 Pt2 Pt4 Pt3 -124.90(5)
Pt1 Pt2 Pt4 Pt3 -1.57(5)
Pt6 Pt2 Pt4 Pt3 -57.80(6)
Pt7 Pt2 Pt4 Pt3 -126.72(5)
C8 Pt2 Pt4 Pt12 -169.8(9)
C9 Pt2 Pt4 Pt12 96.7(10)
Pt9 Pt2 Pt4 Pt12 0.04(5)
Pt10 Pt2 Pt4 Pt12 -70.23(5)
Pt1 Pt2 Pt4 Pt12 53.10(6)
Pt6 Pt2 Pt4 Pt12 -3.13(7)
Pt7 Pt2 Pt4 Pt12 -72.04(7)
C8 Pt2 Pt4 Pt13 -103.5(9)
C9 Pt2 Pt4 Pt13 163.0(10)
Pt9 Pt2 Pt4 Pt13 66.40(5)
Pt10 Pt2 Pt4 Pt13 -3.88(5)
Pt1 Pt2 Pt4 Pt13 119.45(5)
Pt6 Pt2 Pt4 Pt13 63.22(7)
Pt7 Pt2 Pt4 Pt13 -5.69(8)
C21 Pt3 Pt4 C18 -5.6(18)
C20 Pt3 Pt4 C18 -1.0(17)
Pt11 Pt3 Pt4 C18 -127.3(14)
Pt9 Pt3 Pt4 C18 163.0(14)
Pt8 Pt3 Pt4 C18 165.1(14)
Pt12 Pt3 Pt4 C18 -127.9(14)
Pt1 Pt3 Pt4 C18 110.5(14)
C21 Pt3 Pt4 C20 -4.6(15)
Pt11 Pt3 Pt4 C20 -126.3(10)
Pt9 Pt3 Pt4 C20 164.0(10)
Pt8 Pt3 Pt4 C20 166.1(10)
Pt12 Pt3 Pt4 C20 -126.9(10)
Pt1 Pt3 Pt4 C20 111.5(10)
C21 Pt3 Pt4 Pt10 -168.7(12)
C20 Pt3 Pt4 Pt10 -164.1(10)
Pt11 Pt3 Pt4 Pt10 69.57(7)
Pt9 Pt3 Pt4 Pt10 -0.13(5)
Pt8 Pt3 Pt4 Pt10 2.01(7)
Pt12 Pt3 Pt4 Pt10 68.96(5)
Pt1 Pt3 Pt4 Pt10 -52.59(6)
C21 Pt3 Pt4 Pt9 -168.6(12)
C20 Pt3 Pt4 Pt9 -164.0(10)
Pt11 Pt3 Pt4 Pt9 69.70(5)
Pt8 Pt3 Pt4 Pt9 2.14(5)
Pt12 Pt3 Pt4 Pt9 69.10(4)
Pt1 Pt3 Pt4 Pt9 -52.46(4)
C21 Pt3 Pt4 Pt2 -114.6(12)
C20 Pt3 Pt4 Pt2 -110.0(10)
Pt11 Pt3 Pt4 Pt2 123.71(5)
Pt9 Pt3 Pt4 Pt2 54.02(4)
Pt8 Pt3 Pt4 Pt2 56.16(6)
Pt12 Pt3 Pt4 Pt2 123.11(5)
Pt1 Pt3 Pt4 Pt2 1.55(5)
C21 Pt3 Pt4 Pt12 122.3(12)
C20 Pt3 Pt4 Pt12 126.9(10)
Pt11 Pt3 Pt4 Pt12 0.60(5)
Pt9 Pt3 Pt4 Pt12 -69.10(4)
Pt8 Pt3 Pt4 Pt12 -66.95(5)
Pt1 Pt3 Pt4 Pt12 -121.56(5)
C21 Pt3 Pt4 Pt13 121.7(12)
C20 Pt3 Pt4 Pt13 126.3(10)
Pt11 Pt3 Pt4 Pt13 0.03(8)
Pt9 Pt3 Pt4 Pt13 -69.66(5)
Pt8 Pt3 Pt4 Pt13 -67.52(7)
Pt12 Pt3 Pt4 Pt13 -0.57(5)
Pt1 Pt3 Pt4 Pt13 -122.13(5)
C19 Pt1 Pt5 C36 8.9(10)
C9 Pt1 Pt5 C36 -95.0(14)
Pt9 Pt1 Pt5 C36 159.3(7)
Pt8 Pt1 Pt5 C36 104.4(7)
Pt2 Pt1 Pt5 C36 -149.0(7)
Pt6 Pt1 Pt5 C36 -144.1(7)
Pt3 Pt1 Pt5 C36 106.1(7)
C19 Pt1 Pt5 C37 99.2(13)
C9 Pt1 Pt5 C37 -4.7(16)
Pt9 Pt1 Pt5 C37 -110.3(11)
Pt8 Pt1 Pt5 C37 -165.2(11)
Pt2 Pt1 Pt5 C37 -58.6(11)
Pt6 Pt1 Pt5 C37 -53.7(11)
Pt3 Pt1 Pt5 C37 -163.6(11)
C19 Pt1 Pt5 Pt21 -151.8(7)
C9 Pt1 Pt5 Pt21 104.3(12)
Pt9 Pt1 Pt5 Pt21 -1.32(4)
Pt8 Pt1 Pt5 Pt21 -56.22(4)
Pt2 Pt1 Pt5 Pt21 50.37(5)
Pt6 Pt1 Pt5 Pt21 55.27(4)
Pt3 Pt1 Pt5 Pt21 -54.57(5)
C19 Pt1 Pt5 Pt8 -95.5(7)
C9 Pt1 Pt5 Pt8 160.5(12)
Pt9 Pt1 Pt5 Pt8 54.91(4)
Pt2 Pt1 Pt5 Pt8 106.59(6)
Pt6 Pt1 Pt5 Pt8 111.49(5)
Pt3 Pt1 Pt5 Pt8 1.66(4)
C19 Pt1 Pt5 Pt20 -98.0(7)
C9 Pt1 Pt5 Pt20 158.1(12)
Pt9 Pt1 Pt5 Pt20 52.45(5)
Pt8 Pt1 Pt5 Pt20 -2.46(4)
Pt2 Pt1 Pt5 Pt20 104.14(6)
Pt6 Pt1 Pt5 Pt20 109.04(5)
Pt3 Pt1 Pt5 Pt20 -0.80(7)
C19 Pt1 Pt5 Pt24 155.6(7)
C9 Pt1 Pt5 Pt24 51.7(12)
Pt9 Pt1 Pt5 Pt24 -53.97(6)
Pt8 Pt1 Pt5 Pt24 -108.87(6)
Pt2 Pt1 Pt5 Pt24 -2.28(8)
Pt6 Pt1 Pt5 Pt24 2.62(5)
Pt3 Pt1 Pt5 Pt24 -107.22(6)
C19 Pt1 Pt5 Pt6 153.0(7)
C9 Pt1 Pt5 Pt6 49.1(12)
Pt9 Pt1 Pt5 Pt6 -56.59(4)
Pt8 Pt1 Pt5 Pt6 -111.49(5)
Pt2 Pt1 Pt5 Pt6 -4.90(5)
Pt3 Pt1 Pt5 Pt6 -109.84(5)
C19 Pt1 Pt6 C7 41.9(15)
C9 Pt1 Pt6 C7 -58.9(11)
Pt9 Pt1 Pt6 C7 -163.7(8)
Pt8 Pt1 Pt6 C7 142.4(8)
Pt2 Pt1 Pt6 C7 -94.5(8)
Pt3 Pt1 Pt6 C7 -163.4(8)
Pt5 Pt1 Pt6 C7 90.4(8)
C19 Pt1 Pt6 Pt22 -154.8(12)
C9 Pt1 Pt6 Pt22 104.4(7)
Pt9 Pt1 Pt6 Pt22 -0.45(5)
Pt8 Pt1 Pt6 Pt22 -54.32(6)
Pt2 Pt1 Pt6 Pt22 68.79(5)
Pt3 Pt1 Pt6 Pt22 -0.10(8)
Pt5 Pt1 Pt6 Pt22 -106.32(6)
C19 Pt1 Pt6 Pt25 -38(3)
C9 Pt1 Pt6 Pt25 -139(3)
Pt9 Pt1 Pt6 Pt25 116(2)
Pt8 Pt1 Pt6 Pt25 62(2)
Pt2 Pt1 Pt6 Pt25 -175(67)
Pt3 Pt1 Pt6 Pt25 116(2)
Pt5 Pt1 Pt6 Pt25 10(2)
C19 Pt1 Pt6 Pt21 -101.5(12)
C9 Pt1 Pt6 Pt21 157.7(7)
Pt9 Pt1 Pt6 Pt21 52.89(4)
Pt8 Pt1 Pt6 Pt21 -0.98(4)
Pt2 Pt1 Pt6 Pt21 122.13(4)
Pt3 Pt1 Pt6 Pt21 53.24(6)
Pt5 Pt1 Pt6 Pt21 -52.98(4)
C19 Pt1 Pt6 Pt7 133.6(12)
C9 Pt1 Pt6 Pt7 32.8(7)
Pt9 Pt1 Pt6 Pt7 -72.01(5)
Pt8 Pt1 Pt6 Pt7 -125.87(5)
Pt2 Pt1 Pt6 Pt7 -2.76(5)
Pt3 Pt1 Pt6 Pt7 -71.65(7)
Pt5 Pt1 Pt6 Pt7 -177.88(6)
C19 Pt1 Pt6 Pt9 -154.3(12)
C9 Pt1 Pt6 Pt9 104.8(7)
Pt8 Pt1 Pt6 Pt9 -53.86(4)
Pt2 Pt1 Pt6 Pt9 69.24(4)
Pt3 Pt1 Pt6 Pt9 0.36(5)
Pt5 Pt1 Pt6 Pt9 -105.87(4)
C19 Pt1 Pt6 Pt5 -48.5(12)
C9 Pt1 Pt6 Pt5 -149.3(7)
Pt9 Pt1 Pt6 Pt5 105.87(4)
Pt8 Pt1 Pt6 Pt5 52.01(4)
Pt2 Pt1 Pt6 Pt5 175.12(5)
Pt3 Pt1 Pt6 Pt5 106.23(6)
C19 Pt1 Pt6 Pt2 136.4(12)
C9 Pt1 Pt6 Pt2 35.6(7)
Pt9 Pt1 Pt6 Pt2 -69.24(4)
Pt8 Pt1 Pt6 Pt2 -123.11(5)
Pt3 Pt1 Pt6 Pt2 -68.89(5)
Pt5 Pt1 Pt6 Pt2 -175.12(5)
C19 Pt1 Pt6 Pt24 -50.8(12)
C9 Pt1 Pt6 Pt24 -151.6(7)
Pt9 Pt1 Pt6 Pt24 103.51(5)
Pt8 Pt1 Pt6 Pt24 49.64(5)
Pt2 Pt1 Pt6 Pt24 172.75(5)
Pt3 Pt1 Pt6 Pt24 103.86(6)
Pt5 Pt1 Pt6 Pt24 -2.36(4)
C36 Pt5 Pt6 C7 -31.8(13)
C37 Pt5 Pt6 C7 59.7(12)
Pt21 Pt5 Pt6 C7 165.1(8)
Pt8 Pt5 Pt6 C7 -138.8(8)
Pt20 Pt5 Pt6 C7 167.3(8)
Pt24 Pt5 Pt6 C7 96.1(8)
Pt1 Pt5 Pt6 C7 -86.4(8)
C36 Pt5 Pt6 Pt22 165.8(11)
C37 Pt5 Pt6 Pt22 -102.6(8)
Pt21 Pt5 Pt6 Pt22 2.74(5)
Pt8 Pt5 Pt6 Pt22 58.88(6)
Pt20 Pt5 Pt6 Pt22 4.89(7)
Pt24 Pt5 Pt6 Pt22 -66.30(5)
Pt1 Pt5 Pt6 Pt22 111.26(5)
C36 Pt5 Pt6 Pt25 -125.2(11)
C37 Pt5 Pt6 Pt25 -33.6(8)
Pt21 Pt5 Pt6 Pt25 71.73(5)
Pt8 Pt5 Pt6 Pt25 127.87(5)
Pt20 Pt5 Pt6 Pt25 73.88(7)
Pt24 Pt5 Pt6 Pt25 2.70(5)
Pt1 Pt5 Pt6 Pt25 -179.74(6)
C36 Pt5 Pt6 Pt21 163.1(11)
C37 Pt5 Pt6 Pt21 -105.4(8)
Pt8 Pt5 Pt6 Pt21 56.14(4)
Pt20 Pt5 Pt6 Pt21 2.15(5)
Pt24 Pt5 Pt6 Pt21 -69.04(4)
Pt1 Pt5 Pt6 Pt21 108.52(4)
C36 Pt5 Pt6 Pt7 -170.8(15)
C37 Pt5 Pt6 Pt7 -79.3(14)
Pt21 Pt5 Pt6 Pt7 26.1(11)
Pt8 Pt5 Pt6 Pt7 82.2(11)
Pt20 Pt5 Pt6 Pt7 28.2(11)
Pt24 Pt5 Pt6 Pt7 -42.9(11)
Pt1 Pt5 Pt6 Pt7 134.6(11)
C36 Pt5 Pt6 Pt9 109.8(11)
C37 Pt5 Pt6 Pt9 -158.6(8)
Pt21 Pt5 Pt6 Pt9 -53.23(4)
Pt8 Pt5 Pt6 Pt9 2.92(4)
Pt20 Pt5 Pt6 Pt9 -51.08(6)
Pt24 Pt5 Pt6 Pt9 -122.26(4)
Pt1 Pt5 Pt6 Pt9 55.30(4)
C36 Pt5 Pt6 Pt1 54.5(11)
C37 Pt5 Pt6 Pt1 146.1(8)
Pt21 Pt5 Pt6 Pt1 -108.52(4)
Pt8 Pt5 Pt6 Pt1 -52.38(4)
Pt20 Pt5 Pt6 Pt1 -106.38(6)
Pt24 Pt5 Pt6 Pt1 -177.56(5)
C36 Pt5 Pt6 Pt2 59.4(11)
C37 Pt5 Pt6 Pt2 151.0(8)
Pt21 Pt5 Pt6 Pt2 -103.65(5)
Pt8 Pt5 Pt6 Pt2 -47.50(6)
Pt20 Pt5 Pt6 Pt2 -101.50(6)
Pt24 Pt5 Pt6 Pt2 -172.68(6)
Pt1 Pt5 Pt6 Pt2 4.88(5)
C36 Pt5 Pt6 Pt24 -127.9(11)
C37 Pt5 Pt6 Pt24 -36.3(8)
Pt21 Pt5 Pt6 Pt24 69.04(4)
Pt8 Pt5 Pt6 Pt24 125.18(5)
Pt20 Pt5 Pt6 Pt24 71.19(5)
Pt1 Pt5 Pt6 Pt24 177.56(5)
C8 Pt2 Pt6 C7 -41.2(14)
C9 Pt2 Pt6 C7 48.4(11)
Pt9 Pt2 Pt6 C7 154.3(7)
Pt10 Pt2 Pt6 C7 -150.0(7)
Pt4 Pt2 Pt6 C7 157.5(7)
Pt1 Pt2 Pt6 C7 84.3(7)
Pt7 Pt2 Pt6 C7 -92.9(7)
C8 Pt2 Pt6 Pt22 108.5(12)
C9 Pt2 Pt6 Pt22 -162.0(8)
Pt9 Pt2 Pt6 Pt22 -56.04(4)
Pt10 Pt2 Pt6 Pt22 -0.35(4)
Pt4 Pt2 Pt6 Pt22 -52.86(6)
Pt1 Pt2 Pt6 Pt22 -126.03(4)
Pt7 Pt2 Pt6 Pt22 56.71(4)
C8 Pt2 Pt6 Pt25 54.4(12)
C9 Pt2 Pt6 Pt25 143.9(8)
Pt9 Pt2 Pt6 Pt25 -110.15(6)
Pt10 Pt2 Pt6 Pt25 -54.47(6)
Pt4 Pt2 Pt6 Pt25 -106.97(6)
Pt1 Pt2 Pt6 Pt25 179.86(6)
Pt7 Pt2 Pt6 Pt25 2.60(5)
C8 Pt2 Pt6 Pt21 163.3(12)
C9 Pt2 Pt6 Pt21 -107.1(8)
Pt9 Pt2 Pt6 Pt21 -1.17(4)
Pt10 Pt2 Pt6 Pt21 54.52(5)
Pt4 Pt2 Pt6 Pt21 2.02(7)
Pt1 Pt2 Pt6 Pt21 -71.15(5)
Pt7 Pt2 Pt6 Pt21 111.59(5)
C8 Pt2 Pt6 Pt7 51.8(12)
C9 Pt2 Pt6 Pt7 141.3(8)
Pt9 Pt2 Pt6 Pt7 -112.76(5)
Pt10 Pt2 Pt6 Pt7 -57.07(4)
Pt4 Pt2 Pt6 Pt7 -109.57(6)
Pt1 Pt2 Pt6 Pt7 177.26(5)
C8 Pt2 Pt6 Pt9 164.5(12)
C9 Pt2 Pt6 Pt9 -106.0(8)
Pt10 Pt2 Pt6 Pt9 55.69(4)
Pt4 Pt2 Pt6 Pt9 3.19(5)
Pt1 Pt2 Pt6 Pt9 -69.99(4)
Pt7 Pt2 Pt6 Pt9 112.76(5)
C8 Pt2 Pt6 Pt1 -125.5(12)
C9 Pt2 Pt6 Pt1 -36.0(8)
Pt9 Pt2 Pt6 Pt1 69.99(4)
Pt10 Pt2 Pt6 Pt1 125.68(4)
Pt4 Pt2 Pt6 Pt1 73.17(5)
Pt7 Pt2 Pt6 Pt1 -177.26(5)
C8 Pt2 Pt6 Pt5 -130.5(12)
C9 Pt2 Pt6 Pt5 -41.0(8)
Pt9 Pt2 Pt6 Pt5 64.97(5)
Pt10 Pt2 Pt6 Pt5 120.66(5)
Pt4 Pt2 Pt6 Pt5 68.16(7)
Pt1 Pt2 Pt6 Pt5 -5.01(5)
Pt7 Pt2 Pt6 Pt5 177.73(6)
C8 Pt2 Pt6 Pt24 156.2(12)
C9 Pt2 Pt6 Pt24 -114.3(9)
Pt9 Pt2 Pt6 Pt24 -8.4(4)
Pt10 Pt2 Pt6 Pt24 47.3(4)
Pt4 Pt2 Pt6 Pt24 -5.2(4)
Pt1 Pt2 Pt6 Pt24 -78.3(4)
Pt7 Pt2 Pt6 Pt24 104.4(4)
C7 Pt6 Pt7 C1 6.0(13)
Pt22 Pt6 Pt7 C1 168.9(9)
Pt25 Pt6 Pt7 C1 98.3(9)
Pt21 Pt6 Pt7 C1 170.4(9)
Pt9 Pt6 Pt7 C1 -135.8(9)
Pt1 Pt6 Pt7 C1 -81.5(9)
Pt5 Pt6 Pt7 C1 145.0(14)
Pt2 Pt6 Pt7 C1 -84.2(9)
Pt24 Pt6 Pt7 C1 103.1(9)
C7 Pt6 Pt7 C3 -141(2)
Pt22 Pt6 Pt7 C3 22(2)
Pt25 Pt6 Pt7 C3 -49(2)
Pt21 Pt6 Pt7 C3 23(2)
Pt9 Pt6 Pt7 C3 77(2)
Pt1 Pt6 Pt7 C3 132(2)
Pt5 Pt6 Pt7 C3 -2(3)
Pt2 Pt6 Pt7 C3 129(2)
Pt24 Pt6 Pt7 C3 -44(2)
C7 Pt6 Pt7 Pt22 -162.8(8)
Pt25 Pt6 Pt7 Pt22 -70.52(4)
Pt21 Pt6 Pt7 Pt22 1.50(5)
Pt9 Pt6 Pt7 Pt22 55.33(4)
Pt1 Pt6 Pt7 Pt22 109.69(6)
Pt5 Pt6 Pt7 Pt22 -23.9(11)
Pt2 Pt6 Pt7 Pt22 106.97(4)
Pt24 Pt6 Pt7 Pt22 -65.78(5)
C7 Pt6 Pt7 Pt23 -161.7(8)
Pt22 Pt6 Pt7 Pt23 1.14(5)
Pt25 Pt6 Pt7 Pt23 -69.38(5)
Pt21 Pt6 Pt7 Pt23 2.65(8)
Pt9 Pt6 Pt7 Pt23 56.47(6)
Pt1 Pt6 Pt7 Pt23 110.83(6)
Pt5 Pt6 Pt7 Pt23 -22.8(11)
Pt2 Pt6 Pt7 Pt23 108.11(6)
Pt24 Pt6 Pt7 Pt23 -64.64(7)
C7 Pt6 Pt7 Pt25 -92.3(8)
Pt22 Pt6 Pt7 Pt25 70.52(4)
Pt21 Pt6 Pt7 Pt25 72.02(5)
Pt9 Pt6 Pt7 Pt25 125.85(5)
Pt1 Pt6 Pt7 Pt25 -179.79(6)
Pt5 Pt6 Pt7 Pt25 46.6(11)
Pt2 Pt6 Pt7 Pt25 177.49(5)
Pt24 Pt6 Pt7 Pt25 4.74(5)
C7 Pt6 Pt7 Pt2 90.2(8)
Pt22 Pt6 Pt7 Pt2 -106.97(4)
Pt25 Pt6 Pt7 Pt2 -177.49(5)
Pt21 Pt6 Pt7 Pt2 -105.47(6)
Pt9 Pt6 Pt7 Pt2 -51.64(4)
Pt1 Pt6 Pt7 Pt2 2.71(5)
Pt5 Pt6 Pt7 Pt2 -130.9(11)
Pt24 Pt6 Pt7 Pt2 -172.75(6)
C7 Pt6 Pt7 Pt10 144.4(8)
Pt22 Pt6 Pt7 Pt10 -52.77(4)
Pt25 Pt6 Pt7 Pt10 -123.29(5)
Pt21 Pt6 Pt7 Pt10 -51.27(6)
Pt9 Pt6 Pt7 Pt10 2.56(4)
Pt1 Pt6 Pt7 Pt10 56.92(6)
Pt5 Pt6 Pt7 Pt10 -76.7(11)
Pt2 Pt6 Pt7 Pt10 54.20(4)
Pt24 Pt6 Pt7 Pt10 -118.55(5)
C8 Pt2 Pt7 C1 -45.0(12)
C9 Pt2 Pt7 C1 44.9(15)
Pt9 Pt2 Pt7 C1 154.5(9)
Pt10 Pt2 Pt7 C1 -151.4(9)
Pt4 Pt2 Pt7 C1 -149.6(9)
Pt1 Pt2 Pt7 C1 98.8(9)
Pt6 Pt2 Pt7 C1 101.5(9)
C8 Pt2 Pt7 C3 55.5(13)
C9 Pt2 Pt7 C3 145.4(16)
Pt9 Pt2 Pt7 C3 -104.9(11)
Pt10 Pt2 Pt7 C3 -50.9(11)
Pt4 Pt2 Pt7 C3 -49.1(11)
Pt1 Pt2 Pt7 C3 -160.7(11)
Pt6 Pt2 Pt7 C3 -158.0(11)
C8 Pt2 Pt7 Pt6 -146.5(8)
C9 Pt2 Pt7 Pt6 -56.6(12)
Pt9 Pt2 Pt7 Pt6 53.05(4)
Pt10 Pt2 Pt7 Pt6 107.14(5)
Pt4 Pt2 Pt7 Pt6 108.92(6)
Pt1 Pt2 Pt7 Pt6 -2.71(5)
C8 Pt2 Pt7 Pt22 159.0(8)
C9 Pt2 Pt7 Pt22 -111.2(12)
Pt9 Pt2 Pt7 Pt22 -1.51(4)
Pt10 Pt2 Pt7 Pt22 52.58(4)
Pt4 Pt2 Pt7 Pt22 54.36(6)
Pt1 Pt2 Pt7 Pt22 -57.27(6)
Pt6 Pt2 Pt7 Pt22 -54.56(4)
C8 Pt2 Pt7 Pt23 105.7(8)
C9 Pt2 Pt7 Pt23 -164.4(12)
Pt9 Pt2 Pt7 Pt23 -54.76(6)
Pt10 Pt2 Pt7 Pt23 -0.67(5)
Pt4 Pt2 Pt7 Pt23 1.11(8)
Pt1 Pt2 Pt7 Pt23 -110.52(6)
Pt6 Pt2 Pt7 Pt23 -107.81(6)
C8 Pt2 Pt7 Pt25 -149.0(8)
C9 Pt2 Pt7 Pt25 -59.1(12)
Pt9 Pt2 Pt7 Pt25 50.57(6)
Pt10 Pt2 Pt7 Pt25 104.65(6)
Pt4 Pt2 Pt7 Pt25 106.43(6)
Pt1 Pt2 Pt7 Pt25 -5.19(7)
Pt6 Pt2 Pt7 Pt25 -2.49(5)
C8 Pt2 Pt7 Pt10 106.4(8)
C9 Pt2 Pt7 Pt10 -163.7(12)
Pt9 Pt2 Pt7 Pt10 -54.08(4)
Pt4 Pt2 Pt7 Pt10 1.78(5)
Pt1 Pt2 Pt7 Pt10 -109.84(6)
Pt6 Pt2 Pt7 Pt10 -107.14(5)
C36 Pt5 Pt8 C22 11.1(12)
C37 Pt5 Pt8 C22 -120(2)
Pt21 Pt5 Pt8 C22 -158.4(9)
Pt20 Pt5 Pt8 C22 -89.2(9)
Pt24 Pt5 Pt8 C22 -154.5(9)
Pt6 Pt5 Pt8 C22 146.3(9)
Pt1 Pt5 Pt8 C22 93.4(9)
C36 Pt5 Pt8 Pt11 102.5(10)
C37 Pt5 Pt8 Pt11 -29(2)
Pt21 Pt5 Pt8 Pt11 -67.1(5)
Pt20 Pt5 Pt8 Pt11 2.2(5)
Pt24 Pt5 Pt8 Pt11 -63.1(5)
Pt6 Pt5 Pt8 Pt11 -122.4(5)
Pt1 Pt5 Pt8 Pt11 -175.3(5)
C36 Pt5 Pt8 Pt17 161.4(9)
C37 Pt5 Pt8 Pt17 30(2)
Pt21 Pt5 Pt8 Pt17 -8.14(5)
Pt20 Pt5 Pt8 Pt17 61.08(5)
Pt24 Pt5 Pt8 Pt17 -4.22(8)
Pt6 Pt5 Pt8 Pt17 -63.46(6)
Pt1 Pt5 Pt8 Pt17 -116.38(5)
C36 Pt5 Pt8 Pt9 -138.1(9)
C37 Pt5 Pt8 Pt9 90(2)
Pt21 Pt5 Pt8 Pt9 52.33(4)
Pt20 Pt5 Pt8 Pt9 121.55(5)
Pt24 Pt5 Pt8 Pt9 56.24(6)
Pt6 Pt5 Pt8 Pt9 -3.00(5)
Pt1 Pt5 Pt8 Pt9 -55.92(4)
C36 Pt5 Pt8 Pt20 100.3(9)
C37 Pt5 Pt8 Pt20 -31(2)
Pt21 Pt5 Pt8 Pt20 -69.22(4)
Pt24 Pt5 Pt8 Pt20 -65.31(6)
Pt6 Pt5 Pt8 Pt20 -124.54(5)
Pt1 Pt5 Pt8 Pt20 -177.46(5)
C36 Pt5 Pt8 Pt21 169.5(9)
C37 Pt5 Pt8 Pt21 38(2)
Pt20 Pt5 Pt8 Pt21 69.22(4)
Pt24 Pt5 Pt8 Pt21 3.91(5)
Pt6 Pt5 Pt8 Pt21 -55.33(4)
Pt1 Pt5 Pt8 Pt21 -108.24(4)
C36 Pt5 Pt8 Pt1 -82.2(9)
C37 Pt5 Pt8 Pt1 146(2)
Pt21 Pt5 Pt8 Pt1 108.24(4)
Pt20 Pt5 Pt8 Pt1 177.46(5)
Pt24 Pt5 Pt8 Pt1 112.16(6)
Pt6 Pt5 Pt8 Pt1 52.92(4)
C36 Pt5 Pt8 Pt3 -84.1(9)
C37 Pt5 Pt8 Pt3 144(2)
Pt21 Pt5 Pt8 Pt3 106.42(6)
Pt20 Pt5 Pt8 Pt3 175.63(6)
Pt24 Pt5 Pt8 Pt3 110.33(7)
Pt6 Pt5 Pt8 Pt3 51.09(6)
Pt1 Pt5 Pt8 Pt3 -1.83(5)
C19 Pt1 Pt8 C22 -2.1(11)
C9 Pt1 Pt8 C22 126(2)
Pt9 Pt1 Pt8 C22 160.0(8)
Pt2 Pt1 Pt8 C22 158.7(8)
Pt6 Pt1 Pt8 C22 -145.3(8)
Pt3 Pt1 Pt8 C22 89.4(8)
Pt5 Pt1 Pt8 C22 -92.3(8)
C19 Pt1 Pt8 Pt11 -90.4(8)
C9 Pt1 Pt8 Pt11 38(2)
Pt9 Pt1 Pt8 Pt11 71.77(5)
Pt2 Pt1 Pt8 Pt11 70.47(7)
Pt6 Pt1 Pt8 Pt11 126.47(5)
Pt3 Pt1 Pt8 Pt11 1.15(5)
Pt5 Pt1 Pt8 Pt11 179.45(6)
C19 Pt1 Pt8 Pt17 -163.7(8)
C9 Pt1 Pt8 Pt17 -36(2)
Pt9 Pt1 Pt8 Pt17 -1.61(5)
Pt2 Pt1 Pt8 Pt17 -2.90(8)
Pt6 Pt1 Pt8 Pt17 53.09(6)
Pt3 Pt1 Pt8 Pt17 -72.23(6)
Pt5 Pt1 Pt8 Pt17 106.07(6)
C19 Pt1 Pt8 Pt9 -162.1(8)
C9 Pt1 Pt8 Pt9 -34(2)
Pt2 Pt1 Pt8 Pt9 -1.29(5)
Pt6 Pt1 Pt8 Pt9 54.70(4)
Pt3 Pt1 Pt8 Pt9 -70.62(4)
Pt5 Pt1 Pt8 Pt9 107.68(4)
C19 Pt1 Pt8 Pt20 92.9(8)
C9 Pt1 Pt8 Pt20 -139(2)
Pt9 Pt1 Pt8 Pt20 -104.96(6)
Pt2 Pt1 Pt8 Pt20 -106.25(6)
Pt6 Pt1 Pt8 Pt20 -50.26(6)
Pt3 Pt1 Pt8 Pt20 -175.58(6)
Pt5 Pt1 Pt8 Pt20 2.72(5)
C19 Pt1 Pt8 Pt5 90.2(8)
C9 Pt1 Pt8 Pt5 -142(2)
Pt9 Pt1 Pt8 Pt5 -107.68(5)
Pt2 Pt1 Pt8 Pt5 -108.97(6)
Pt6 Pt1 Pt8 Pt5 -52.98(4)
Pt3 Pt1 Pt8 Pt5 -178.30(5)
C19 Pt1 Pt8 Pt21 144.1(8)
C9 Pt1 Pt8 Pt21 -88(2)
Pt9 Pt1 Pt8 Pt21 -53.72(4)
Pt2 Pt1 Pt8 Pt21 -55.02(6)
Pt6 Pt1 Pt8 Pt21 0.98(4)
Pt3 Pt1 Pt8 Pt21 -124.34(5)
Pt5 Pt1 Pt8 Pt21 53.96(4)
C19 Pt1 Pt8 Pt3 -91.5(8)
C9 Pt1 Pt8 Pt3 37(2)
Pt9 Pt1 Pt8 Pt3 70.62(4)
Pt2 Pt1 Pt8 Pt3 69.33(5)
Pt6 Pt1 Pt8 Pt3 125.32(5)
Pt5 Pt1 Pt8 Pt3 178.30(5)
C21 Pt3 Pt8 C22 6.4(12)
C20 Pt3 Pt8 C22 -139(2)
Pt11 Pt3 Pt8 C22 84.3(8)
Pt9 Pt3 Pt8 C22 -164.7(8)
Pt12 Pt3 Pt8 C22 139.8(8)
Pt4 Pt3 Pt8 C22 -166.9(8)
Pt1 Pt3 Pt8 C22 -94.6(8)
C21 Pt3 Pt8 Pt11 -77.9(9)
C20 Pt3 Pt8 Pt11 137(2)
Pt9 Pt3 Pt8 Pt11 111.01(5)
Pt12 Pt3 Pt8 Pt11 55.50(4)
Pt4 Pt3 Pt8 Pt11 108.83(6)
Pt1 Pt3 Pt8 Pt11 -178.88(5)
C21 Pt3 Pt8 Pt17 -131.5(9)
C20 Pt3 Pt8 Pt17 83(2)
Pt11 Pt3 Pt8 Pt17 -53.55(4)
Pt9 Pt3 Pt8 Pt17 57.46(4)
Pt12 Pt3 Pt8 Pt17 1.95(4)
Pt4 Pt3 Pt8 Pt17 55.28(5)
Pt1 Pt3 Pt8 Pt17 127.56(4)
C21 Pt3 Pt8 Pt9 171.0(9)
C20 Pt3 Pt8 Pt9 26(2)
Pt11 Pt3 Pt8 Pt9 -111.01(5)
Pt12 Pt3 Pt8 Pt9 -55.51(4)
Pt4 Pt3 Pt8 Pt9 -2.17(5)
Pt1 Pt3 Pt8 Pt9 70.11(4)
C21 Pt3 Pt8 Pt20 -108.0(9)
C20 Pt3 Pt8 Pt20 107(2)
Pt11 Pt3 Pt8 Pt20 -30.0(4)
Pt9 Pt3 Pt8 Pt20 81.0(4)
Pt12 Pt3 Pt8 Pt20 25.5(4)
Pt4 Pt3 Pt8 Pt20 78.8(4)
Pt1 Pt3 Pt8 Pt20 151.1(4)
C21 Pt3 Pt8 Pt5 102.8(9)
C20 Pt3 Pt8 Pt5 -43(2)
Pt11 Pt3 Pt8 Pt5 -179.25(6)
Pt9 Pt3 Pt8 Pt5 -68.24(6)
Pt12 Pt3 Pt8 Pt5 -123.75(5)
Pt4 Pt3 Pt8 Pt5 -70.41(7)
Pt1 Pt3 Pt8 Pt5 1.87(5)
C21 Pt3 Pt8 Pt21 173.3(9)
C20 Pt3 Pt8 Pt21 28(2)
Pt11 Pt3 Pt8 Pt21 -108.80(6)
Pt9 Pt3 Pt8 Pt21 2.21(5)
Pt12 Pt3 Pt8 Pt21 -53.30(5)
Pt4 Pt3 Pt8 Pt21 0.03(7)
Pt1 Pt3 Pt8 Pt21 72.31(5)
C21 Pt3 Pt8 Pt1 100.9(9)
C20 Pt3 Pt8 Pt1 -45(2)
Pt11 Pt3 Pt8 Pt1 178.88(5)
Pt9 Pt3 Pt8 Pt1 -70.11(4)
Pt12 Pt3 Pt8 Pt1 -125.62(4)
Pt4 Pt3 Pt8 Pt1 -72.28(5)
C22 Pt8 Pt9 Pt21 -151.6(15)
Pt11 Pt8 Pt9 Pt21 123.38(5)
Pt17 Pt8 Pt9 Pt21 68.16(4)
Pt20 Pt8 Pt9 Pt21 6.17(5)
Pt5 Pt8 Pt9 Pt21 -51.61(4)
Pt1 Pt8 Pt9 Pt21 -110.34(4)
Pt3 Pt8 Pt9 Pt21 177.78(5)
C22 Pt8 Pt9 Pt18 142.1(15)
Pt11 Pt8 Pt9 Pt18 57.05(6)
Pt17 Pt8 Pt9 Pt18 1.83(5)
Pt20 Pt8 Pt9 Pt18 -60.16(6)
Pt5 Pt8 Pt9 Pt18 -117.94(5)
Pt21 Pt8 Pt9 Pt18 -66.33(5)
Pt1 Pt8 Pt9 Pt18 -176.67(6)
Pt3 Pt8 Pt9 Pt18 111.44(5)
C22 Pt8 Pt9 Pt2 -39.8(15)
Pt11 Pt8 Pt9 Pt2 -124.91(5)
Pt17 Pt8 Pt9 Pt2 179.87(6)
Pt20 Pt8 Pt9 Pt2 117.88(6)
Pt5 Pt8 Pt9 Pt2 60.10(6)
Pt21 Pt8 Pt9 Pt2 111.71(6)
Pt1 Pt8 Pt9 Pt2 1.37(5)
Pt3 Pt8 Pt9 Pt2 -70.52(6)
C22 Pt8 Pt9 Pt10 153.1(19)
Pt11 Pt8 Pt9 Pt10 68.1(12)
Pt17 Pt8 Pt9 Pt10 12.9(12)
Pt20 Pt8 Pt9 Pt10 -49.1(12)
Pt5 Pt8 Pt9 Pt10 -106.9(12)
Pt21 Pt8 Pt9 Pt10 -55.3(12)
Pt1 Pt8 Pt9 Pt10 -165.6(12)
Pt3 Pt8 Pt9 Pt10 122.5(12)
C22 Pt8 Pt9 Pt12 87.9(15)
Pt11 Pt8 Pt9 Pt12 2.80(5)
Pt17 Pt8 Pt9 Pt12 -52.42(4)
Pt20 Pt8 Pt9 Pt12 -114.40(5)
Pt5 Pt8 Pt9 Pt12 -172.19(5)
Pt21 Pt8 Pt9 Pt12 -120.58(5)
Pt1 Pt8 Pt9 Pt12 129.08(5)
Pt3 Pt8 Pt9 Pt12 57.20(4)
C22 Pt8 Pt9 Pt1 -41.2(15)
Pt11 Pt8 Pt9 Pt1 -126.28(5)
Pt17 Pt8 Pt9 Pt1 178.50(5)
Pt20 Pt8 Pt9 Pt1 116.51(5)
Pt5 Pt8 Pt9 Pt1 58.73(4)
Pt21 Pt8 Pt9 Pt1 110.34(4)
Pt3 Pt8 Pt9 Pt1 -71.88(4)
C22 Pt8 Pt9 Pt3 30.7(15)
Pt11 Pt8 Pt9 Pt3 -54.40(4)
Pt17 Pt8 Pt9 Pt3 -109.62(4)
Pt20 Pt8 Pt9 Pt3 -171.60(6)
Pt5 Pt8 Pt9 Pt3 130.62(5)
Pt21 Pt8 Pt9 Pt3 -177.78(5)
Pt1 Pt8 Pt9 Pt3 71.88(4)
C22 Pt8 Pt9 Pt4 32.9(15)
Pt11 Pt8 Pt9 Pt4 -52.13(6)
Pt17 Pt8 Pt9 Pt4 -107.35(6)
Pt20 Pt8 Pt9 Pt4 -169.34(5)
Pt5 Pt8 Pt9 Pt4 132.88(5)
Pt21 Pt8 Pt9 Pt4 -175.51(6)
Pt1 Pt8 Pt9 Pt4 74.15(5)
Pt3 Pt8 Pt9 Pt4 2.27(5)
C22 Pt8 Pt9 Pt6 -96.9(15)
Pt11 Pt8 Pt9 Pt6 178.02(4)
Pt17 Pt8 Pt9 Pt6 122.80(5)
Pt20 Pt8 Pt9 Pt6 60.82(6)
Pt5 Pt8 Pt9 Pt6 3.04(5)
Pt21 Pt8 Pt9 Pt6 54.64(4)
Pt1 Pt8 Pt9 Pt6 -55.70(4)
Pt3 Pt8 Pt9 Pt6 -127.58(5)
C22 Pt8 Pt9 Pt22 -149.8(15)
Pt11 Pt8 Pt9 Pt22 125.17(5)
Pt17 Pt8 Pt9 Pt22 69.95(5)
Pt20 Pt8 Pt9 Pt22 7.97(7)
Pt5 Pt8 Pt9 Pt22 -49.82(6)
Pt21 Pt8 Pt9 Pt22 1.79(5)
Pt1 Pt8 Pt9 Pt22 -108.55(6)
Pt3 Pt8 Pt9 Pt22 179.57(6)
C22 Pt8 Pt9 Pt17 140.3(15)
Pt11 Pt8 Pt9 Pt17 55.22(4)
Pt20 Pt8 Pt9 Pt17 -61.99(5)
Pt5 Pt8 Pt9 Pt17 -119.77(5)
Pt21 Pt8 Pt9 Pt17 -68.16(4)
Pt1 Pt8 Pt9 Pt17 -178.50(5)
Pt3 Pt8 Pt9 Pt17 109.62(4)
C8 Pt2 Pt9 Pt21 -145(3)
C9 Pt2 Pt9 Pt21 83.0(8)
Pt10 Pt2 Pt9 Pt21 -105.84(6)
Pt4 Pt2 Pt9 Pt21 -175.58(6)
Pt1 Pt2 Pt9 Pt21 72.18(5)
Pt6 Pt2 Pt9 Pt21 1.26(5)
Pt7 Pt2 Pt9 Pt21 -50.45(6)
C8 Pt2 Pt9 Pt8 142(3)
C9 Pt2 Pt9 Pt8 9.5(8)
Pt10 Pt2 Pt9 Pt8 -179.38(6)
Pt4 Pt2 Pt9 Pt8 110.88(6)
Pt1 Pt2 Pt9 Pt8 -1.36(5)
Pt6 Pt2 Pt9 Pt8 -72.28(5)
Pt7 Pt2 Pt9 Pt8 -123.98(5)
C8 Pt2 Pt9 Pt18 -40(3)
C9 Pt2 Pt9 Pt18 -172.6(8)
Pt10 Pt2 Pt9 Pt18 -1.46(5)
Pt4 Pt2 Pt9 Pt18 -71.20(6)
Pt1 Pt2 Pt9 Pt18 176.56(6)
Pt6 Pt2 Pt9 Pt18 105.64(6)
Pt7 Pt2 Pt9 Pt18 53.94(6)
C8 Pt2 Pt9 Pt10 -39(3)
C9 Pt2 Pt9 Pt10 -171.2(8)
Pt4 Pt2 Pt9 Pt10 -69.74(4)
Pt1 Pt2 Pt9 Pt10 178.02(5)
Pt6 Pt2 Pt9 Pt10 107.10(5)
Pt7 Pt2 Pt9 Pt10 55.40(4)
C8 Pt2 Pt9 Pt12 31(3)
C9 Pt2 Pt9 Pt12 -101.5(8)
Pt10 Pt2 Pt9 Pt12 69.69(5)
Pt4 Pt2 Pt9 Pt12 -0.05(5)
Pt1 Pt2 Pt9 Pt12 -112.28(6)
Pt6 Pt2 Pt9 Pt12 176.79(6)
Pt7 Pt2 Pt9 Pt12 125.09(5)
C8 Pt2 Pt9 Pt1 143(3)
C9 Pt2 Pt9 Pt1 10.8(8)
Pt10 Pt2 Pt9 Pt1 -178.02(5)
Pt4 Pt2 Pt9 Pt1 112.24(5)
Pt6 Pt2 Pt9 Pt1 -70.92(4)
Pt7 Pt2 Pt9 Pt1 -122.62(5)
C8 Pt2 Pt9 Pt3 86(3)
C9 Pt2 Pt9 Pt3 -46.0(8)
Pt10 Pt2 Pt9 Pt3 125.18(5)
Pt4 Pt2 Pt9 Pt3 55.43(4)
Pt1 Pt2 Pt9 Pt3 -56.80(4)
Pt6 Pt2 Pt9 Pt3 -127.73(4)
Pt7 Pt2 Pt9 Pt3 -179.43(4)
C8 Pt2 Pt9 Pt4 31(3)
C9 Pt2 Pt9 Pt4 -101.4(8)
Pt10 Pt2 Pt9 Pt4 69.74(4)
Pt1 Pt2 Pt9 Pt4 -112.24(5)
Pt6 Pt2 Pt9 Pt4 176.84(5)
Pt7 Pt2 Pt9 Pt4 125.14(5)
C8 Pt2 Pt9 Pt6 -146(3)
C9 Pt2 Pt9 Pt6 81.7(8)
Pt10 Pt2 Pt9 Pt6 -107.10(5)
Pt4 Pt2 Pt9 Pt6 -176.84(5)
Pt1 Pt2 Pt9 Pt6 70.92(4)
Pt7 Pt2 Pt9 Pt6 -51.70(4)
C8 Pt2 Pt9 Pt22 -93(3)
C9 Pt2 Pt9 Pt22 134.9(8)
Pt10 Pt2 Pt9 Pt22 -53.90(4)
Pt4 Pt2 Pt9 Pt22 -123.65(4)
Pt1 Pt2 Pt9 Pt22 124.12(4)
Pt6 Pt2 Pt9 Pt22 53.19(4)
Pt7 Pt2 Pt9 Pt22 1.49(4)
C8 Pt2 Pt9 Pt17 -125(83)
C9 Pt2 Pt9 Pt17 102(71)
Pt10 Pt2 Pt9 Pt17 -87(35)
Pt4 Pt2 Pt9 Pt17 -156(100)
Pt1 Pt2 Pt9 Pt17 91(71)
Pt6 Pt2 Pt9 Pt17 21(35)
Pt7 Pt2 Pt9 Pt17 -31(35)
C19 Pt1 Pt9 Pt21 93.4(16)
C9 Pt1 Pt9 Pt21 -136.8(8)
Pt8 Pt1 Pt9 Pt21 55.22(4)
Pt2 Pt1 Pt9 Pt21 -126.11(5)
Pt6 Pt1 Pt9 Pt21 -54.44(4)
Pt3 Pt1 Pt9 Pt21 125.92(4)
Pt5 Pt1 Pt9 Pt21 1.31(4)
C19 Pt1 Pt9 Pt8 38.2(16)
C9 Pt1 Pt9 Pt8 168.0(8)
Pt2 Pt1 Pt9 Pt8 178.67(5)
Pt6 Pt1 Pt9 Pt8 -109.65(5)
Pt3 Pt1 Pt9 Pt8 70.70(4)
Pt5 Pt1 Pt9 Pt8 -53.91(4)
C19 Pt1 Pt9 Pt18 81.1(17)
C9 Pt1 Pt9 Pt18 -149.2(10)
Pt8 Pt1 Pt9 Pt18 42.9(6)
Pt2 Pt1 Pt9 Pt18 -138.5(6)
Pt6 Pt1 Pt9 Pt18 -66.8(6)
Pt3 Pt1 Pt9 Pt18 113.6(6)
Pt5 Pt1 Pt9 Pt18 -11.1(6)
C19 Pt1 Pt9 Pt2 -140.5(16)
C9 Pt1 Pt9 Pt2 -10.7(8)
Pt8 Pt1 Pt9 Pt2 -178.67(5)
Pt6 Pt1 Pt9 Pt2 71.67(4)
Pt3 Pt1 Pt9 Pt2 -107.97(5)
Pt5 Pt1 Pt9 Pt2 127.42(4)
C19 Pt1 Pt9 Pt10 -142.5(16)
C9 Pt1 Pt9 Pt10 -12.7(8)
Pt8 Pt1 Pt9 Pt10 179.30(6)
Pt2 Pt1 Pt9 Pt10 -2.03(5)
Pt6 Pt1 Pt9 Pt10 69.65(5)
Pt3 Pt1 Pt9 Pt10 -110.00(6)
Pt5 Pt1 Pt9 Pt10 125.39(5)
C19 Pt1 Pt9 Pt12 -28.8(16)
C9 Pt1 Pt9 Pt12 101.0(8)
Pt8 Pt1 Pt9 Pt12 -67.01(6)
Pt2 Pt1 Pt9 Pt12 111.66(6)
Pt6 Pt1 Pt9 Pt12 -176.67(6)
Pt3 Pt1 Pt9 Pt12 3.69(5)
Pt5 Pt1 Pt9 Pt12 -120.92(5)
C19 Pt1 Pt9 Pt3 -32.5(16)
C9 Pt1 Pt9 Pt3 97.3(8)
Pt8 Pt1 Pt9 Pt3 -70.70(4)
Pt2 Pt1 Pt9 Pt3 107.97(5)
Pt6 Pt1 Pt9 Pt3 179.64(5)
Pt5 Pt1 Pt9 Pt3 -124.61(4)
C19 Pt1 Pt9 Pt4 -86.5(16)
C9 Pt1 Pt9 Pt4 43.3(8)
Pt8 Pt1 Pt9 Pt4 -124.73(5)
Pt2 Pt1 Pt9 Pt4 53.94(4)
Pt6 Pt1 Pt9 Pt4 125.62(4)
Pt3 Pt1 Pt9 Pt4 -54.03(4)
Pt5 Pt1 Pt9 Pt4 -178.64(4)
C19 Pt1 Pt9 Pt6 147.8(16)
C9 Pt1 Pt9 Pt6 -82.4(8)
Pt8 Pt1 Pt9 Pt6 109.65(5)
Pt2 Pt1 Pt9 Pt6 -71.67(4)
Pt3 Pt1 Pt9 Pt6 -179.64(5)
Pt5 Pt1 Pt9 Pt6 55.74(4)
C19 Pt1 Pt9 Pt22 148.3(16)
C9 Pt1 Pt9 Pt22 -81.9(8)
Pt8 Pt1 Pt9 Pt22 110.09(6)
Pt2 Pt1 Pt9 Pt22 -71.24(5)
Pt6 Pt1 Pt9 Pt22 0.43(5)
Pt3 Pt1 Pt9 Pt22 -179.21(6)
Pt5 Pt1 Pt9 Pt22 56.17(5)
C19 Pt1 Pt9 Pt17 39.7(16)
C9 Pt1 Pt9 Pt17 169.4(8)
Pt8 Pt1 Pt9 Pt17 1.45(5)
Pt2 Pt1 Pt9 Pt17 -179.87(6)
Pt6 Pt1 Pt9 Pt17 -108.20(6)
Pt3 Pt1 Pt9 Pt17 72.16(5)
Pt5 Pt1 Pt9 Pt17 -52.46(5)
C21 Pt3 Pt9 Pt21 -32(3)
C20 Pt3 Pt9 Pt21 -173.2(7)
Pt11 Pt3 Pt9 Pt21 50.33(6)
Pt8 Pt3 Pt9 Pt21 -2.29(5)
Pt12 Pt3 Pt9 Pt21 103.88(6)
Pt4 Pt3 Pt9 Pt21 175.49(6)
Pt1 Pt3 Pt9 Pt21 -72.56(5)
C21 Pt3 Pt9 Pt8 -30(3)
C20 Pt3 Pt9 Pt8 -170.9(7)
Pt11 Pt3 Pt9 Pt8 52.63(4)
Pt12 Pt3 Pt9 Pt8 106.17(5)
Pt4 Pt3 Pt9 Pt8 177.78(5)
Pt1 Pt3 Pt9 Pt8 -70.27(4)
C21 Pt3 Pt9 Pt18 -135(3)
C20 Pt3 Pt9 Pt18 84.0(7)
Pt11 Pt3 Pt9 Pt18 -52.45(6)
Pt8 Pt3 Pt9 Pt18 -105.08(6)
Pt12 Pt3 Pt9 Pt18 1.10(5)
Pt4 Pt3 Pt9 Pt18 72.70(5)
Pt1 Pt3 Pt9 Pt18 -175.35(6)
C21 Pt3 Pt9 Pt2 97(3)
C20 Pt3 Pt9 Pt2 -44.2(7)
Pt11 Pt3 Pt9 Pt2 179.33(4)
Pt8 Pt3 Pt9 Pt2 126.70(5)
Pt12 Pt3 Pt9 Pt2 -127.12(5)
Pt4 Pt3 Pt9 Pt2 -55.51(4)
Pt1 Pt3 Pt9 Pt2 56.43(4)
C21 Pt3 Pt9 Pt10 152(3)
C20 Pt3 Pt9 Pt10 11.4(7)
Pt11 Pt3 Pt9 Pt10 -125.02(5)
Pt8 Pt3 Pt9 Pt10 -177.65(6)
Pt12 Pt3 Pt9 Pt10 -71.47(5)
Pt4 Pt3 Pt9 Pt10 0.13(5)
Pt1 Pt3 Pt9 Pt10 112.08(6)
C21 Pt3 Pt9 Pt12 -136(3)
C20 Pt3 Pt9 Pt12 82.9(7)
Pt11 Pt3 Pt9 Pt12 -53.55(4)
Pt8 Pt3 Pt9 Pt12 -106.17(5)
Pt4 Pt3 Pt9 Pt12 71.61(4)
Pt1 Pt3 Pt9 Pt12 -176.44(5)
C21 Pt3 Pt9 Pt1 40(3)
C20 Pt3 Pt9 Pt1 -100.7(7)
Pt11 Pt3 Pt9 Pt1 122.90(5)
Pt8 Pt3 Pt9 Pt1 70.27(4)
Pt12 Pt3 Pt9 Pt1 176.44(5)
Pt4 Pt3 Pt9 Pt1 -111.95(5)
C21 Pt3 Pt9 Pt4 152(3)
C20 Pt3 Pt9 Pt4 11.3(7)
Pt11 Pt3 Pt9 Pt4 -125.15(5)
Pt8 Pt3 Pt9 Pt4 -177.78(5)
Pt12 Pt3 Pt9 Pt4 -71.61(4)
Pt1 Pt3 Pt9 Pt4 111.95(5)
C21 Pt3 Pt9 Pt6 41(3)
C20 Pt3 Pt9 Pt6 -100.3(7)
Pt11 Pt3 Pt9 Pt6 123.27(5)
Pt8 Pt3 Pt9 Pt6 70.64(6)
Pt12 Pt3 Pt9 Pt6 176.82(6)
Pt4 Pt3 Pt9 Pt6 -111.58(6)
Pt1 Pt3 Pt9 Pt6 0.37(5)
C21 Pt3 Pt9 Pt22 173(64)
C20 Pt3 Pt9 Pt22 32(3)
Pt11 Pt3 Pt9 Pt22 -104(3)
Pt8 Pt3 Pt9 Pt22 -157(3)
Pt12 Pt3 Pt9 Pt22 -51(3)
Pt4 Pt3 Pt9 Pt22 21(3)
Pt1 Pt3 Pt9 Pt22 133(3)
C21 Pt3 Pt9 Pt17 -83(3)
C20 Pt3 Pt9 Pt17 135.8(7)
Pt11 Pt3 Pt9 Pt17 -0.61(4)
Pt8 Pt3 Pt9 Pt17 -53.24(4)
Pt12 Pt3 Pt9 Pt17 52.94(4)
Pt4 Pt3 Pt9 Pt17 124.54(4)
Pt1 Pt3 Pt9 Pt17 -123.51(4)
C18 Pt4 Pt9 Pt21 87(3)
C20 Pt4 Pt9 Pt21 -136.2(9)
Pt10 Pt4 Pt9 Pt21 55.3(6)
Pt2 Pt4 Pt9 Pt21 126.4(6)
Pt3 Pt4 Pt9 Pt21 -124.6(6)
Pt12 Pt4 Pt9 Pt21 -53.6(6)
Pt13 Pt4 Pt9 Pt21 -1.2(6)
C18 Pt4 Pt9 Pt8 -151(2)
C20 Pt4 Pt9 Pt8 -13.9(7)
Pt10 Pt4 Pt9 Pt8 177.60(6)
Pt2 Pt4 Pt9 Pt8 -111.35(6)
Pt3 Pt4 Pt9 Pt8 -2.27(5)
Pt12 Pt4 Pt9 Pt8 68.70(5)
Pt13 Pt4 Pt9 Pt8 121.08(5)
C18 Pt4 Pt9 Pt18 87(2)
C20 Pt4 Pt9 Pt18 -135.9(7)
Pt10 Pt4 Pt9 Pt18 55.60(4)
Pt2 Pt4 Pt9 Pt18 126.66(4)
Pt3 Pt4 Pt9 Pt18 -124.27(4)
Pt12 Pt4 Pt9 Pt18 -53.30(4)
Pt13 Pt4 Pt9 Pt18 -0.91(4)
C18 Pt4 Pt9 Pt2 -39(2)
C20 Pt4 Pt9 Pt2 97.5(7)
Pt10 Pt4 Pt9 Pt2 -71.05(4)
Pt3 Pt4 Pt9 Pt2 109.08(5)
Pt12 Pt4 Pt9 Pt2 -179.95(5)
Pt13 Pt4 Pt9 Pt2 -127.57(4)
C18 Pt4 Pt9 Pt10 32(2)
C20 Pt4 Pt9 Pt10 168.5(7)
Pt2 Pt4 Pt9 Pt10 71.05(4)
Pt3 Pt4 Pt9 Pt10 -179.87(5)
Pt12 Pt4 Pt9 Pt10 -108.90(5)
Pt13 Pt4 Pt9 Pt10 -56.51(4)
C18 Pt4 Pt9 Pt12 141(2)
C20 Pt4 Pt9 Pt12 -82.6(7)
Pt10 Pt4 Pt9 Pt12 108.90(5)
Pt2 Pt4 Pt9 Pt12 179.95(5)
Pt3 Pt4 Pt9 Pt12 -70.97(4)
Pt13 Pt4 Pt9 Pt12 52.39(4)
C18 Pt4 Pt9 Pt1 -94(2)
C20 Pt4 Pt9 Pt1 43.2(7)
Pt10 Pt4 Pt9 Pt1 -125.34(4)
Pt2 Pt4 Pt9 Pt1 -54.29(4)
Pt3 Pt4 Pt9 Pt1 54.79(4)
Pt12 Pt4 Pt9 Pt1 125.76(4)
Pt13 Pt4 Pt9 Pt1 178.15(4)
C18 Pt4 Pt9 Pt3 -148(3)
C20 Pt4 Pt9 Pt3 -11.6(7)
Pt10 Pt4 Pt9 Pt3 179.87(5)
Pt2 Pt4 Pt9 Pt3 -109.08(5)
Pt12 Pt4 Pt9 Pt3 70.97(4)
Pt13 Pt4 Pt9 Pt3 123.36(4)
C18 Pt4 Pt9 Pt6 -36(3)
C20 Pt4 Pt9 Pt6 100.8(7)
Pt10 Pt4 Pt9 Pt6 -67.76(5)
Pt2 Pt4 Pt9 Pt6 3.30(5)
Pt3 Pt4 Pt9 Pt6 112.37(6)
Pt12 Pt4 Pt9 Pt6 -176.66(6)
Pt13 Pt4 Pt9 Pt6 -124.27(5)
C18 Pt4 Pt9 Pt22 32(3)
C20 Pt4 Pt9 Pt22 168.8(7)
Pt10 Pt4 Pt9 Pt22 0.25(5)
Pt2 Pt4 Pt9 Pt22 71.31(5)
Pt3 Pt4 Pt9 Pt22 -179.61(6)
Pt12 Pt4 Pt9 Pt22 -108.65(6)
Pt13 Pt4 Pt9 Pt22 -56.26(5)
C18 Pt4 Pt9 Pt17 141(2)
C20 Pt4 Pt9 Pt17 -82.6(7)
Pt10 Pt4 Pt9 Pt17 108.89(6)
Pt2 Pt4 Pt9 Pt17 179.95(6)
Pt3 Pt4 Pt9 Pt17 -70.97(5)
Pt12 Pt4 Pt9 Pt17 -0.01(4)
Pt13 Pt4 Pt9 Pt17 52.38(5)
C7 Pt6 Pt9 Pt21 137.2(12)
Pt22 Pt6 Pt9 Pt21 -69.95(4)
Pt25 Pt6 Pt9 Pt21 -68.13(6)
Pt7 Pt6 Pt9 Pt21 -125.06(5)
Pt1 Pt6 Pt9 Pt21 110.50(4)
Pt5 Pt6 Pt9 Pt21 52.40(4)
Pt2 Pt6 Pt9 Pt21 -178.77(5)
Pt24 Pt6 Pt9 Pt21 0.19(4)
C7 Pt6 Pt9 Pt8 81.8(12)
Pt22 Pt6 Pt9 Pt8 -125.30(5)
Pt25 Pt6 Pt9 Pt8 -123.48(6)
Pt21 Pt6 Pt9 Pt8 -55.35(4)
Pt7 Pt6 Pt9 Pt8 179.59(5)
Pt1 Pt6 Pt9 Pt8 55.15(4)
Pt5 Pt6 Pt9 Pt8 -2.95(4)
Pt2 Pt6 Pt9 Pt8 125.88(5)
Pt24 Pt6 Pt9 Pt8 -55.16(5)
C7 Pt6 Pt9 Pt18 -157.9(12)
Pt22 Pt6 Pt9 Pt18 -4.97(5)
Pt25 Pt6 Pt9 Pt18 -3.15(8)
Pt21 Pt6 Pt9 Pt18 64.98(5)
Pt7 Pt6 Pt9 Pt18 -60.09(6)
Pt1 Pt6 Pt9 Pt18 175.47(6)
Pt5 Pt6 Pt9 Pt18 117.38(5)
Pt2 Pt6 Pt9 Pt18 -113.80(5)
Pt24 Pt6 Pt9 Pt18 65.17(6)
C7 Pt6 Pt9 Pt2 -44.1(12)
Pt22 Pt6 Pt9 Pt2 108.82(4)
Pt25 Pt6 Pt9 Pt2 110.64(6)
Pt21 Pt6 Pt9 Pt2 178.77(5)
Pt7 Pt6 Pt9 Pt2 53.71(4)
Pt1 Pt6 Pt9 Pt2 -70.73(4)
Pt5 Pt6 Pt9 Pt2 -128.83(5)
Pt24 Pt6 Pt9 Pt2 178.97(5)
C7 Pt6 Pt9 Pt10 -100.4(12)
Pt22 Pt6 Pt9 Pt10 52.44(4)
Pt25 Pt6 Pt9 Pt10 54.26(6)
Pt21 Pt6 Pt9 Pt10 122.39(5)
Pt7 Pt6 Pt9 Pt10 -2.67(5)
Pt1 Pt6 Pt9 Pt10 -127.11(5)
Pt5 Pt6 Pt9 Pt10 174.79(4)
Pt2 Pt6 Pt9 Pt10 -56.38(4)
Pt24 Pt6 Pt9 Pt10 122.58(5)
C7 Pt6 Pt9 Pt12 170.6(13)
Pt22 Pt6 Pt9 Pt12 -36.5(6)
Pt25 Pt6 Pt9 Pt12 -34.7(6)
Pt21 Pt6 Pt9 Pt12 33.4(6)
Pt7 Pt6 Pt9 Pt12 -91.6(6)
Pt1 Pt6 Pt9 Pt12 143.9(6)
Pt5 Pt6 Pt9 Pt12 85.8(6)
Pt2 Pt6 Pt9 Pt12 -145.3(6)
Pt24 Pt6 Pt9 Pt12 33.6(6)
C7 Pt6 Pt9 Pt1 26.7(12)
Pt22 Pt6 Pt9 Pt1 179.55(5)
Pt25 Pt6 Pt9 Pt1 -178.63(6)
Pt21 Pt6 Pt9 Pt1 -110.50(4)
Pt7 Pt6 Pt9 Pt1 124.44(5)
Pt5 Pt6 Pt9 Pt1 -58.10(4)
Pt2 Pt6 Pt9 Pt1 70.73(4)
Pt24 Pt6 Pt9 Pt1 -110.30(5)
C7 Pt6 Pt9 Pt3 26.3(12)
Pt22 Pt6 Pt9 Pt3 179.18(6)
Pt25 Pt6 Pt9 Pt3 -179.00(5)
Pt21 Pt6 Pt9 Pt3 -110.87(6)
Pt7 Pt6 Pt9 Pt3 124.07(6)
Pt1 Pt6 Pt9 Pt3 -0.37(5)
Pt5 Pt6 Pt9 Pt3 -58.47(6)
Pt2 Pt6 Pt9 Pt3 70.36(6)
Pt24 Pt6 Pt9 Pt3 -110.68(6)
C7 Pt6 Pt9 Pt4 -47.3(12)
Pt22 Pt6 Pt9 Pt4 105.56(6)
Pt25 Pt6 Pt9 Pt4 107.38(7)
Pt21 Pt6 Pt9 Pt4 175.51(6)
Pt7 Pt6 Pt9 Pt4 50.45(6)
Pt1 Pt6 Pt9 Pt4 -73.99(6)
Pt5 Pt6 Pt9 Pt4 -132.09(5)
Pt2 Pt6 Pt9 Pt4 -3.26(5)
Pt24 Pt6 Pt9 Pt4 175.70(5)
C7 Pt6 Pt9 Pt22 -152.9(12)
Pt25 Pt6 Pt9 Pt22 1.82(5)
Pt21 Pt6 Pt9 Pt22 69.95(4)
Pt7 Pt6 Pt9 Pt22 -55.11(4)
Pt1 Pt6 Pt9 Pt22 -179.55(5)
Pt5 Pt6 Pt9 Pt22 122.35(5)
Pt2 Pt6 Pt9 Pt22 -108.82(4)
Pt24 Pt6 Pt9 Pt22 70.14(5)
C7 Pt6 Pt9 Pt17 136.0(12)
Pt22 Pt6 Pt9 Pt17 -71.13(5)
Pt25 Pt6 Pt9 Pt17 -69.31(7)
Pt21 Pt6 Pt9 Pt17 -1.18(4)
Pt7 Pt6 Pt9 Pt17 -126.24(5)
Pt1 Pt6 Pt9 Pt17 109.31(5)
Pt5 Pt6 Pt9 Pt17 51.22(5)
Pt2 Pt6 Pt9 Pt17 -179.96(5)
Pt24 Pt6 Pt9 Pt17 -0.99(7)
Pt21 Pt9 Pt10 C10 147.4(17)
Pt8 Pt9 Pt10 C10 -158(2)
Pt18 Pt9 Pt10 C10 -147.0(17)
Pt2 Pt9 Pt10 C10 34.4(17)
Pt12 Pt9 Pt10 C10 -93.1(17)
Pt1 Pt9 Pt10 C10 36.4(17)
Pt3 Pt9 Pt10 C10 -37.0(17)
Pt4 Pt9 Pt10 C10 -36.9(17)
Pt6 Pt9 Pt10 C10 91.7(17)
Pt22 Pt9 Pt10 C10 143.4(17)
Pt17 Pt9 Pt10 C10 -145.8(17)
Pt21 Pt9 Pt10 Pt22 4.05(5)
Pt8 Pt9 Pt10 Pt22 58.3(12)
Pt18 Pt9 Pt10 Pt22 69.57(4)
Pt2 Pt9 Pt10 Pt22 -109.03(5)
Pt12 Pt9 Pt10 Pt22 123.54(5)
Pt1 Pt9 Pt10 Pt22 -106.99(6)
Pt3 Pt9 Pt10 Pt22 179.60(6)
Pt4 Pt9 Pt10 Pt22 179.74(5)
Pt6 Pt9 Pt10 Pt22 -51.68(4)
Pt17 Pt9 Pt10 Pt22 70.84(5)
Pt21 Pt9 Pt10 Pt4 -175.69(6)
Pt8 Pt9 Pt10 Pt4 -121.4(12)
Pt18 Pt9 Pt10 Pt4 -110.17(4)
Pt2 Pt9 Pt10 Pt4 71.23(4)
Pt12 Pt9 Pt10 Pt4 -56.20(4)
Pt1 Pt9 Pt10 Pt4 73.27(6)
Pt3 Pt9 Pt10 Pt4 -0.13(5)
Pt6 Pt9 Pt10 Pt4 128.58(5)
Pt22 Pt9 Pt10 Pt4 -179.74(5)
Pt17 Pt9 Pt10 Pt4 -108.89(5)
Pt21 Pt9 Pt10 Pt2 113.08(5)
Pt8 Pt9 Pt10 Pt2 167.3(12)
Pt18 Pt9 Pt10 Pt2 178.60(5)
Pt12 Pt9 Pt10 Pt2 -127.43(5)
Pt1 Pt9 Pt10 Pt2 2.04(5)
Pt3 Pt9 Pt10 Pt2 -71.37(5)
Pt4 Pt9 Pt10 Pt2 -71.23(4)
Pt6 Pt9 Pt10 Pt2 57.35(4)
Pt22 Pt9 Pt10 Pt2 109.03(5)
Pt17 Pt9 Pt10 Pt2 179.87(6)
Pt21 Pt9 Pt10 Pt18 -65.52(5)
Pt8 Pt9 Pt10 Pt18 -11.3(12)
Pt2 Pt9 Pt10 Pt18 -178.60(5)
Pt12 Pt9 Pt10 Pt18 53.98(4)
Pt1 Pt9 Pt10 Pt18 -176.56(6)
Pt3 Pt9 Pt10 Pt18 110.04(6)
Pt4 Pt9 Pt10 Pt18 110.17(4)
Pt6 Pt9 Pt10 Pt18 -121.25(5)
Pt22 Pt9 Pt10 Pt18 -69.57(4)
Pt17 Pt9 Pt10 Pt18 1.28(5)
Pt21 Pt9 Pt10 Pt23 5.05(7)
Pt8 Pt9 Pt10 Pt23 59.3(12)
Pt18 Pt9 Pt10 Pt23 70.57(6)
Pt2 Pt9 Pt10 Pt23 -108.02(6)
Pt12 Pt9 Pt10 Pt23 124.55(5)
Pt1 Pt9 Pt10 Pt23 -105.98(7)
Pt3 Pt9 Pt10 Pt23 -179.39(5)
Pt4 Pt9 Pt10 Pt23 -179.26(6)
Pt6 Pt9 Pt10 Pt23 -50.67(6)
Pt22 Pt9 Pt10 Pt23 1.01(5)
Pt17 Pt9 Pt10 Pt23 71.85(7)
Pt21 Pt9 Pt10 Pt13 -118.44(5)
Pt8 Pt9 Pt10 Pt13 -64.2(12)
Pt18 Pt9 Pt10 Pt13 -52.92(4)
Pt2 Pt9 Pt10 Pt13 128.48(5)
Pt12 Pt9 Pt10 Pt13 1.05(5)
Pt1 Pt9 Pt10 Pt13 130.52(5)
Pt3 Pt9 Pt10 Pt13 57.12(6)
Pt4 Pt9 Pt10 Pt13 57.25(4)
Pt6 Pt9 Pt10 Pt13 -174.17(4)
Pt22 Pt9 Pt10 Pt13 -122.49(5)
Pt17 Pt9 Pt10 Pt13 -51.64(6)
Pt21 Pt9 Pt10 Pt7 58.31(6)
Pt8 Pt9 Pt10 Pt7 112.6(12)
Pt18 Pt9 Pt10 Pt7 123.83(5)
Pt2 Pt9 Pt10 Pt7 -54.77(4)
Pt12 Pt9 Pt10 Pt7 177.80(4)
Pt1 Pt9 Pt10 Pt7 -52.73(6)
Pt3 Pt9 Pt10 Pt7 -126.14(5)
Pt4 Pt9 Pt10 Pt7 -126.00(5)
Pt6 Pt9 Pt10 Pt7 2.58(5)
Pt22 Pt9 Pt10 Pt7 54.26(4)
Pt17 Pt9 Pt10 Pt7 125.10(5)
Pt21 Pt9 Pt10 Pt19 -65.24(6)
Pt8 Pt9 Pt10 Pt19 -11.0(12)
Pt18 Pt9 Pt10 Pt19 0.28(5)
Pt2 Pt9 Pt10 Pt19 -178.32(6)
Pt12 Pt9 Pt10 Pt19 54.25(6)
Pt1 Pt9 Pt10 Pt19 -176.28(5)
Pt3 Pt9 Pt10 Pt19 110.32(6)
Pt4 Pt9 Pt10 Pt19 110.45(5)
Pt6 Pt9 Pt10 Pt19 -120.97(5)
Pt22 Pt9 Pt10 Pt19 -69.29(5)
Pt17 Pt9 Pt10 Pt19 1.55(7)
C18 Pt4 Pt10 C10 -7.6(13)
C20 Pt4 Pt10 C10 127(2)
Pt9 Pt4 Pt10 C10 160.8(9)
Pt2 Pt4 Pt10 C10 91.3(9)
Pt3 Pt4 Pt10 C10 160.9(9)
Pt12 Pt4 Pt10 C10 -145.3(9)
Pt13 Pt4 Pt10 C10 -92.5(9)
C18 Pt4 Pt10 Pt22 -168.7(10)
C20 Pt4 Pt10 Pt22 -34(2)
Pt9 Pt4 Pt10 Pt22 -0.27(5)
Pt2 Pt4 Pt10 Pt22 -69.75(6)
Pt3 Pt4 Pt10 Pt22 -0.14(8)
Pt12 Pt4 Pt10 Pt22 53.63(6)
Pt13 Pt4 Pt10 Pt22 106.40(6)
C18 Pt4 Pt10 Pt9 -168.4(10)
C20 Pt4 Pt10 Pt9 -34(2)
Pt2 Pt4 Pt10 Pt9 -69.47(4)
Pt3 Pt4 Pt10 Pt9 0.13(5)
Pt12 Pt4 Pt10 Pt9 53.91(4)
Pt13 Pt4 Pt10 Pt9 106.68(5)
C18 Pt4 Pt10 Pt2 -98.9(10)
C20 Pt4 Pt10 Pt2 36(2)
Pt9 Pt4 Pt10 Pt2 69.47(4)
Pt3 Pt4 Pt10 Pt2 69.60(5)
Pt12 Pt4 Pt10 Pt2 123.38(4)
Pt13 Pt4 Pt10 Pt2 176.15(5)
C18 Pt4 Pt10 Pt18 137.9(10)
C20 Pt4 Pt10 Pt18 -88(2)
Pt9 Pt4 Pt10 Pt18 -53.69(4)
Pt2 Pt4 Pt10 Pt18 -123.16(4)
Pt3 Pt4 Pt10 Pt18 -53.56(6)
Pt12 Pt4 Pt10 Pt18 0.22(4)
Pt13 Pt4 Pt10 Pt18 52.99(4)
C18 Pt4 Pt10 Pt23 -5.7(17)
C20 Pt4 Pt10 Pt23 129(3)
Pt9 Pt4 Pt10 Pt23 162.7(14)
Pt2 Pt4 Pt10 Pt23 93.2(14)
Pt3 Pt4 Pt10 Pt23 162.8(14)
Pt12 Pt4 Pt10 Pt23 -143.4(14)
Pt13 Pt4 Pt10 Pt23 -90.6(14)
C18 Pt4 Pt10 Pt13 84.9(10)
C20 Pt4 Pt10 Pt13 -141(2)
Pt9 Pt4 Pt10 Pt13 -106.68(5)
Pt2 Pt4 Pt10 Pt13 -176.15(5)
Pt3 Pt4 Pt10 Pt13 -106.54(6)
Pt12 Pt4 Pt10 Pt13 -52.77(4)
C18 Pt4 Pt10 Pt7 -97.1(10)
C20 Pt4 Pt10 Pt7 37(2)
Pt9 Pt4 Pt10 Pt7 71.29(6)
Pt2 Pt4 Pt10 Pt7 1.81(5)
Pt3 Pt4 Pt10 Pt7 71.42(7)
Pt12 Pt4 Pt10 Pt7 125.19(5)
Pt13 Pt4 Pt10 Pt7 177.96(6)
C18 Pt4 Pt10 Pt19 85.2(10)
C20 Pt4 Pt10 Pt19 -140(2)
Pt9 Pt4 Pt10 Pt19 -106.36(6)
Pt2 Pt4 Pt10 Pt19 -175.83(6)
Pt3 Pt4 Pt10 Pt19 -106.23(6)
Pt12 Pt4 Pt10 Pt19 -52.45(6)
Pt13 Pt4 Pt10 Pt19 0.32(5)
C8 Pt2 Pt10 C10 5.5(13)
C9 Pt2 Pt10 C10 -134(3)
Pt9 Pt2 Pt10 C10 -162.0(10)
Pt4 Pt2 Pt10 C10 -90.6(10)
Pt1 Pt2 Pt10 C10 -163.9(10)
Pt6 Pt2 Pt10 C10 142.1(10)
Pt7 Pt2 Pt10 C10 87.6(10)
C8 Pt2 Pt10 Pt22 -136.2(9)
C9 Pt2 Pt10 Pt22 84(3)
Pt9 Pt2 Pt10 Pt22 56.30(4)
Pt4 Pt2 Pt10 Pt22 127.69(5)
Pt1 Pt2 Pt10 Pt22 54.34(6)
Pt6 Pt2 Pt10 Pt22 0.35(4)
Pt7 Pt2 Pt10 Pt22 -54.08(4)
C8 Pt2 Pt10 Pt9 167.5(9)
C9 Pt2 Pt10 Pt9 28(3)
Pt4 Pt2 Pt10 Pt9 71.39(4)
Pt1 Pt2 Pt10 Pt9 -1.96(5)
Pt6 Pt2 Pt10 Pt9 -55.95(4)
Pt7 Pt2 Pt10 Pt9 -110.38(5)
C8 Pt2 Pt10 Pt4 96.1(9)
C9 Pt2 Pt10 Pt4 -43(3)
Pt9 Pt2 Pt10 Pt4 -71.39(4)
Pt1 Pt2 Pt10 Pt4 -73.35(5)
Pt6 Pt2 Pt10 Pt4 -127.34(4)
Pt7 Pt2 Pt10 Pt4 178.22(5)
C8 Pt2 Pt10 Pt18 168.8(9)
C9 Pt2 Pt10 Pt18 30(3)
Pt9 Pt2 Pt10 Pt18 1.38(5)
Pt4 Pt2 Pt10 Pt18 72.77(5)
Pt1 Pt2 Pt10 Pt18 -0.58(7)
Pt6 Pt2 Pt10 Pt18 -54.57(5)
Pt7 Pt2 Pt10 Pt18 -109.01(6)
C8 Pt2 Pt10 Pt23 -81.5(9)
C9 Pt2 Pt10 Pt23 139(3)
Pt9 Pt2 Pt10 Pt23 111.06(6)
Pt4 Pt2 Pt10 Pt23 -177.55(6)
Pt1 Pt2 Pt10 Pt23 109.10(6)
Pt6 Pt2 Pt10 Pt23 55.11(5)
Pt7 Pt2 Pt10 Pt23 0.67(5)
C8 Pt2 Pt10 Pt13 100.1(9)
C9 Pt2 Pt10 Pt13 -39(3)
Pt9 Pt2 Pt10 Pt13 -67.41(5)
Pt4 Pt2 Pt10 Pt13 3.99(5)
Pt1 Pt2 Pt10 Pt13 -69.36(7)
Pt6 Pt2 Pt10 Pt13 -123.36(5)
Pt7 Pt2 Pt10 Pt13 -177.79(6)
C8 Pt2 Pt10 Pt7 -82.2(9)
C9 Pt2 Pt10 Pt7 139(3)
Pt9 Pt2 Pt10 Pt7 110.38(5)
Pt4 Pt2 Pt10 Pt7 -178.22(5)
Pt1 Pt2 Pt10 Pt7 108.42(6)
Pt6 Pt2 Pt10 Pt7 54.43(4)
C8 Pt2 Pt10 Pt19 -168.2(11)
C9 Pt2 Pt10 Pt19 52(3)
Pt9 Pt2 Pt10 Pt19 24.3(8)
Pt4 Pt2 Pt10 Pt19 95.7(8)
Pt1 Pt2 Pt10 Pt19 22.4(8)
Pt6 Pt2 Pt10 Pt19 -31.6(8)
Pt7 Pt2 Pt10 Pt19 -86.1(8)
C1 Pt7 Pt10 C10 -47.1(15)
C3 Pt7 Pt10 C10 51.2(13)
Pt6 Pt7 Pt10 C10 -149.4(10)
Pt22 Pt7 Pt10 C10 157.2(10)
Pt23 Pt7 Pt10 C10 86.5(10)
Pt25 Pt7 Pt10 C10 157.1(10)
Pt2 Pt7 Pt10 C10 -92.8(10)
C1 Pt7 Pt10 Pt22 155.6(12)
C3 Pt7 Pt10 Pt22 -106.0(9)
Pt6 Pt7 Pt10 Pt22 53.38(4)
Pt23 Pt7 Pt10 Pt22 -70.70(4)
Pt25 Pt7 Pt10 Pt22 -0.13(5)
Pt2 Pt7 Pt10 Pt22 109.99(5)
C1 Pt7 Pt10 Pt9 99.6(12)
C3 Pt7 Pt10 Pt9 -162.0(9)
Pt6 Pt7 Pt10 Pt9 -2.60(5)
Pt22 Pt7 Pt10 Pt9 -55.98(4)
Pt23 Pt7 Pt10 Pt9 -126.68(5)
Pt25 Pt7 Pt10 Pt9 -56.11(6)
Pt2 Pt7 Pt10 Pt9 54.01(4)
C1 Pt7 Pt10 Pt4 43.8(12)
C3 Pt7 Pt10 Pt4 142.2(9)
Pt6 Pt7 Pt10 Pt4 -58.43(6)
Pt22 Pt7 Pt10 Pt4 -111.80(6)
Pt23 Pt7 Pt10 Pt4 177.50(6)
Pt25 Pt7 Pt10 Pt4 -111.93(6)
Pt2 Pt7 Pt10 Pt4 -1.81(5)
C1 Pt7 Pt10 Pt2 45.6(12)
C3 Pt7 Pt10 Pt2 144.0(9)
Pt6 Pt7 Pt10 Pt2 -56.61(4)
Pt22 Pt7 Pt10 Pt2 -109.99(5)
Pt23 Pt7 Pt10 Pt2 179.31(5)
Pt25 Pt7 Pt10 Pt2 -110.12(5)
C1 Pt7 Pt10 Pt18 154.3(12)
C3 Pt7 Pt10 Pt18 -107.4(9)
Pt6 Pt7 Pt10 Pt18 52.03(6)
Pt22 Pt7 Pt10 Pt18 -1.35(5)
Pt23 Pt7 Pt10 Pt18 -72.05(5)
Pt25 Pt7 Pt10 Pt18 -1.48(7)
Pt2 Pt7 Pt10 Pt18 108.64(5)
C1 Pt7 Pt10 Pt23 -133.7(12)
C3 Pt7 Pt10 Pt23 -35.3(9)
Pt6 Pt7 Pt10 Pt23 124.08(5)
Pt22 Pt7 Pt10 Pt23 70.70(4)
Pt25 Pt7 Pt10 Pt23 70.57(5)
Pt2 Pt7 Pt10 Pt23 -179.31(5)
C1 Pt7 Pt10 Pt13 -169.6(14)
C3 Pt7 Pt10 Pt13 -71.2(12)
Pt6 Pt7 Pt10 Pt13 88.2(9)
Pt22 Pt7 Pt10 Pt13 34.8(8)
Pt23 Pt7 Pt10 Pt13 -35.9(8)
Pt25 Pt7 Pt10 Pt13 34.7(9)
Pt2 Pt7 Pt10 Pt13 144.8(9)
C1 Pt7 Pt10 Pt19 -138.5(12)
C3 Pt7 Pt10 Pt19 -40.2(9)
Pt6 Pt7 Pt10 Pt19 119.23(5)
Pt22 Pt7 Pt10 Pt19 65.85(5)
Pt23 Pt7 Pt10 Pt19 -4.85(5)
Pt25 Pt7 Pt10 Pt19 65.72(6)
Pt2 Pt7 Pt10 Pt19 175.84(6)
C22 Pt8 Pt11 C25 -0.8(18)
Pt17 Pt8 Pt11 C25 -154.2(16)
Pt9 Pt8 Pt11 C25 148.1(16)
Pt20 Pt8 Pt11 C25 -90.5(16)
Pt5 Pt8 Pt11 C25 -92.5(16)
Pt21 Pt8 Pt11 C25 -156.5(16)
Pt1 Pt8 Pt11 C25 92.4(16)
Pt3 Pt8 Pt11 C25 93.6(16)
C22 Pt8 Pt11 Pt14 139.3(9)
Pt17 Pt8 Pt11 Pt14 -14.04(5)
Pt9 Pt8 Pt11 Pt14 -71.78(6)
Pt20 Pt8 Pt11 Pt14 49.63(7)
Pt5 Pt8 Pt11 Pt14 47.6(5)
Pt21 Pt8 Pt11 Pt14 -16.40(8)
Pt1 Pt8 Pt11 Pt14 -127.45(6)
Pt3 Pt8 Pt11 Pt14 -126.30(6)
C22 Pt8 Pt11 Pt16 87.7(9)
Pt17 Pt8 Pt11 Pt16 -65.68(4)
Pt9 Pt8 Pt11 Pt16 -123.42(4)
Pt20 Pt8 Pt11 Pt16 -2.01(5)
Pt5 Pt8 Pt11 Pt16 -4.1(5)
Pt21 Pt8 Pt11 Pt16 -68.04(6)
Pt1 Pt8 Pt11 Pt16 -179.10(5)
Pt3 Pt8 Pt11 Pt16 -177.94(5)
C22 Pt8 Pt11 Pt17 153.4(9)
Pt9 Pt8 Pt11 Pt17 -57.74(4)
Pt20 Pt8 Pt11 Pt17 63.67(5)
Pt5 Pt8 Pt11 Pt17 61.6(5)
Pt21 Pt8 Pt11 Pt17 -2.36(5)
Pt1 Pt8 Pt11 Pt17 -113.42(6)
Pt3 Pt8 Pt11 Pt17 -112.26(5)
C22 Pt8 Pt11 Pt12 -151.7(9)
Pt17 Pt8 Pt11 Pt12 54.94(4)
Pt9 Pt8 Pt11 Pt12 -2.80(5)
Pt20 Pt8 Pt11 Pt12 118.61(5)
Pt5 Pt8 Pt11 Pt12 116.5(5)
Pt21 Pt8 Pt11 Pt12 52.57(6)
Pt1 Pt8 Pt11 Pt12 -58.48(6)
Pt3 Pt8 Pt11 Pt12 -57.32(4)
C22 Pt8 Pt11 Pt3 -94.4(9)
Pt17 Pt8 Pt11 Pt3 112.26(5)
Pt9 Pt8 Pt11 Pt3 54.52(4)
Pt20 Pt8 Pt11 Pt3 175.93(5)
Pt5 Pt8 Pt11 Pt3 173.9(5)
Pt21 Pt8 Pt11 Pt3 109.90(6)
Pt1 Pt8 Pt11 Pt3 -1.16(5)
C21 Pt3 Pt11 C25 -17.2(14)
C20 Pt3 Pt11 C25 73.3(16)
Pt9 Pt3 Pt11 C25 -179.9(11)
Pt8 Pt3 Pt11 C25 -127.2(11)
Pt12 Pt3 Pt11 C25 126.6(11)
Pt4 Pt3 Pt11 C25 126.0(11)
Pt1 Pt3 Pt11 C25 -126.1(11)
C21 Pt3 Pt11 Pt14 -145.8(8)
C20 Pt3 Pt11 Pt14 -55.2(11)
Pt9 Pt3 Pt11 Pt14 51.55(7)
Pt8 Pt3 Pt11 Pt14 104.26(7)
Pt12 Pt3 Pt11 Pt14 -1.98(6)
Pt4 Pt3 Pt11 Pt14 -2.60(9)
Pt1 Pt3 Pt11 Pt14 105.33(7)
C21 Pt3 Pt11 Pt16 112.8(8)
C20 Pt3 Pt11 Pt16 -156.7(11)
Pt9 Pt3 Pt11 Pt16 -49.91(7)
Pt8 Pt3 Pt11 Pt16 2.80(6)
Pt12 Pt3 Pt11 Pt16 -103.44(7)
Pt4 Pt3 Pt11 Pt16 -104.05(7)
Pt1 Pt3 Pt11 Pt16 3.87(9)
C21 Pt3 Pt11 Pt8 110.0(8)
C20 Pt3 Pt11 Pt8 -159.5(11)
Pt9 Pt3 Pt11 Pt8 -52.71(4)
Pt12 Pt3 Pt11 Pt8 -106.24(5)
Pt4 Pt3 Pt11 Pt8 -106.85(6)
Pt1 Pt3 Pt11 Pt8 1.08(5)
C21 Pt3 Pt11 Pt17 163.3(8)
C20 Pt3 Pt11 Pt17 -106.2(11)
Pt9 Pt3 Pt11 Pt17 0.64(4)
Pt8 Pt3 Pt11 Pt17 53.35(4)
Pt12 Pt3 Pt11 Pt17 -52.89(4)
Pt4 Pt3 Pt11 Pt17 -53.50(6)
Pt1 Pt3 Pt11 Pt17 54.43(6)
C21 Pt3 Pt11 Pt12 -143.8(8)
C20 Pt3 Pt11 Pt12 -53.3(11)
Pt9 Pt3 Pt11 Pt12 53.53(4)
Pt8 Pt3 Pt11 Pt12 106.24(5)
Pt4 Pt3 Pt11 Pt12 -0.61(5)
Pt1 Pt3 Pt11 Pt12 107.31(5)
C25 Pt11 Pt12 C23 -5.1(17)
Pt14 Pt11 Pt12 C23 -92.7(11)
Pt16 Pt11 Pt12 C23 -143.1(11)
Pt8 Pt11 Pt12 C23 146.0(11)
Pt17 Pt11 Pt12 C23 -158.7(11)
Pt3 Pt11 Pt12 C23 88.8(11)
C25 Pt11 Pt12 Pt15 86.4(14)
Pt14 Pt11 Pt12 Pt15 -1.22(5)
Pt16 Pt11 Pt12 Pt15 -51.56(7)
Pt8 Pt11 Pt12 Pt15 -122.47(5)
Pt17 Pt11 Pt12 Pt15 -67.19(5)
Pt3 Pt11 Pt12 Pt15 -179.71(6)
C25 Pt11 Pt12 Pt18 156.1(14)
Pt14 Pt11 Pt12 Pt18 68.56(6)
Pt16 Pt11 Pt12 Pt18 18.22(8)
Pt8 Pt11 Pt12 Pt18 -52.69(6)
Pt17 Pt11 Pt12 Pt18 2.59(5)
Pt3 Pt11 Pt12 Pt18 -109.93(6)
C25 Pt11 Pt12 Pt17 153.6(14)
Pt14 Pt11 Pt12 Pt17 65.97(4)
Pt16 Pt11 Pt12 Pt17 15.63(5)
Pt8 Pt11 Pt12 Pt17 -55.28(4)
Pt3 Pt11 Pt12 Pt17 -112.52(5)
C25 Pt11 Pt12 Pt13 49(2)
Pt14 Pt11 Pt12 Pt13 -38.7(19)
Pt16 Pt11 Pt12 Pt13 -89.1(19)
Pt8 Pt11 Pt12 Pt13 -160.0(19)
Pt17 Pt11 Pt12 Pt13 -104.7(19)
Pt3 Pt11 Pt12 Pt13 142.8(19)
C25 Pt11 Pt12 Pt9 -148.4(14)
Pt14 Pt11 Pt12 Pt9 124.02(5)
Pt16 Pt11 Pt12 Pt9 73.68(6)
Pt8 Pt11 Pt12 Pt9 2.77(5)
Pt17 Pt11 Pt12 Pt9 58.05(4)
Pt3 Pt11 Pt12 Pt9 -54.47(4)
C25 Pt11 Pt12 Pt3 -93.9(14)
Pt14 Pt11 Pt12 Pt3 178.49(5)
Pt16 Pt11 Pt12 Pt3 128.15(6)
Pt8 Pt11 Pt12 Pt3 57.24(4)
Pt17 Pt11 Pt12 Pt3 112.52(5)
C25 Pt11 Pt12 Pt4 -93.3(14)
Pt14 Pt11 Pt12 Pt4 179.10(5)
Pt16 Pt11 Pt12 Pt4 128.76(6)
Pt8 Pt11 Pt12 Pt4 57.85(6)
Pt17 Pt11 Pt12 Pt4 113.13(6)
Pt3 Pt11 Pt12 Pt4 0.61(5)
C25 Pt11 Pt12 Pt14 87.6(14)
Pt16 Pt11 Pt12 Pt14 -50.34(5)
Pt8 Pt11 Pt12 Pt14 -121.25(5)
Pt17 Pt11 Pt12 Pt14 -65.97(4)
Pt3 Pt11 Pt12 Pt14 -178.49(5)
Pt21 Pt9 Pt12 C23 -136.2(16)
Pt8 Pt9 Pt12 C23 -79.4(16)
Pt18 Pt9 Pt12 C23 158.8(16)
Pt2 Pt9 Pt12 C23 48.0(16)
Pt10 Pt9 Pt12 C23 102.8(16)
Pt1 Pt9 Pt12 C23 -26.1(16)
Pt3 Pt9 Pt12 C23 -22.3(16)
Pt4 Pt9 Pt12 C23 47.9(16)
Pt6 Pt9 Pt12 C23 -168.3(17)
Pt22 Pt9 Pt12 C23 156.8(16)
Pt17 Pt9 Pt12 C23 -132.1(16)
Pt21 Pt9 Pt12 Pt15 60.69(7)
Pt8 Pt9 Pt12 Pt15 117.50(6)
Pt18 Pt9 Pt12 Pt15 -4.34(5)
Pt2 Pt9 Pt12 Pt15 -115.11(6)
Pt10 Pt9 Pt12 Pt15 -60.32(6)
Pt1 Pt9 Pt12 Pt15 170.85(5)
Pt3 Pt9 Pt12 Pt15 174.56(6)
Pt4 Pt9 Pt12 Pt15 -115.16(6)
Pt6 Pt9 Pt12 Pt15 28.6(6)
Pt22 Pt9 Pt12 Pt15 -6.27(8)
Pt17 Pt9 Pt12 Pt15 64.84(6)
Pt21 Pt9 Pt12 Pt18 65.02(5)
Pt8 Pt9 Pt12 Pt18 121.84(5)
Pt2 Pt9 Pt12 Pt18 -110.77(6)
Pt10 Pt9 Pt12 Pt18 -55.98(4)
Pt1 Pt9 Pt12 Pt18 175.18(6)
Pt3 Pt9 Pt12 Pt18 178.89(5)
Pt4 Pt9 Pt12 Pt18 -110.82(5)
Pt6 Pt9 Pt12 Pt18 32.9(6)
Pt22 Pt9 Pt12 Pt18 -1.94(5)
Pt17 Pt9 Pt12 Pt18 69.17(4)
Pt21 Pt9 Pt12 Pt17 -4.15(4)
Pt8 Pt9 Pt12 Pt17 52.66(4)
Pt18 Pt9 Pt12 Pt17 -69.17(4)
Pt2 Pt9 Pt12 Pt17 -179.95(6)
Pt10 Pt9 Pt12 Pt17 -125.15(5)
Pt1 Pt9 Pt12 Pt17 106.01(6)
Pt3 Pt9 Pt12 Pt17 109.72(4)
Pt4 Pt9 Pt12 Pt17 -179.99(5)
Pt6 Pt9 Pt12 Pt17 -36.2(6)
Pt22 Pt9 Pt12 Pt17 -71.11(5)
Pt21 Pt9 Pt12 Pt13 119.91(5)
Pt8 Pt9 Pt12 Pt13 176.72(5)
Pt18 Pt9 Pt12 Pt13 54.88(4)
Pt2 Pt9 Pt12 Pt13 -55.89(6)
Pt10 Pt9 Pt12 Pt13 -1.09(5)
Pt1 Pt9 Pt12 Pt13 -129.93(6)
Pt3 Pt9 Pt12 Pt13 -126.22(5)
Pt4 Pt9 Pt12 Pt13 -55.94(4)
Pt6 Pt9 Pt12 Pt13 87.8(6)
Pt22 Pt9 Pt12 Pt13 52.95(6)
Pt17 Pt9 Pt12 Pt13 124.06(5)
Pt21 Pt9 Pt12 Pt11 -59.58(5)
Pt8 Pt9 Pt12 Pt11 -2.76(5)
Pt18 Pt9 Pt12 Pt11 -124.60(5)
Pt2 Pt9 Pt12 Pt11 124.63(5)
Pt10 Pt9 Pt12 Pt11 179.42(4)
Pt1 Pt9 Pt12 Pt11 50.58(6)
Pt3 Pt9 Pt12 Pt11 54.29(4)
Pt4 Pt9 Pt12 Pt11 124.58(5)
Pt6 Pt9 Pt12 Pt11 -91.7(6)
Pt22 Pt9 Pt12 Pt11 -126.53(5)
Pt17 Pt9 Pt12 Pt11 -55.43(4)
Pt21 Pt9 Pt12 Pt3 -113.87(5)
Pt8 Pt9 Pt12 Pt3 -57.06(4)
Pt18 Pt9 Pt12 Pt3 -178.89(5)
Pt2 Pt9 Pt12 Pt3 70.33(5)
Pt10 Pt9 Pt12 Pt3 125.13(5)
Pt1 Pt9 Pt12 Pt3 -3.71(5)
Pt4 Pt9 Pt12 Pt3 70.29(4)
Pt6 Pt9 Pt12 Pt3 -146.0(6)
Pt22 Pt9 Pt12 Pt3 179.17(6)
Pt17 Pt9 Pt12 Pt3 -109.72(4)
Pt21 Pt9 Pt12 Pt4 175.85(5)
Pt8 Pt9 Pt12 Pt4 -127.34(5)
Pt18 Pt9 Pt12 Pt4 110.82(5)
Pt2 Pt9 Pt12 Pt4 0.05(5)
Pt10 Pt9 Pt12 Pt4 54.84(4)
Pt1 Pt9 Pt12 Pt4 -74.00(6)
Pt3 Pt9 Pt12 Pt4 -70.29(4)
Pt6 Pt9 Pt12 Pt4 143.8(6)
Pt22 Pt9 Pt12 Pt4 108.89(6)
Pt17 Pt9 Pt12 Pt4 179.99(5)
Pt21 Pt9 Pt12 Pt14 -12.49(7)
Pt8 Pt9 Pt12 Pt14 44.32(5)
Pt18 Pt9 Pt12 Pt14 -77.52(5)
Pt2 Pt9 Pt12 Pt14 171.71(5)
Pt10 Pt9 Pt12 Pt14 -133.50(5)
Pt1 Pt9 Pt12 Pt14 97.67(6)
Pt3 Pt9 Pt12 Pt14 101.38(5)
Pt4 Pt9 Pt12 Pt14 171.66(5)
Pt6 Pt9 Pt12 Pt14 -44.6(6)
Pt22 Pt9 Pt12 Pt14 -79.45(6)
Pt17 Pt9 Pt12 Pt14 -8.34(4)
C21 Pt3 Pt12 C23 -29.9(16)
C20 Pt3 Pt12 C23 62.4(12)
Pt11 Pt3 Pt12 C23 -83.3(10)
Pt9 Pt3 Pt12 C23 166.6(10)
Pt8 Pt3 Pt12 C23 -138.3(10)
Pt4 Pt3 Pt12 C23 96.1(10)
Pt1 Pt3 Pt12 C23 170.0(10)
C21 Pt3 Pt12 Pt15 56.6(14)
C20 Pt3 Pt12 Pt15 148.8(9)
Pt11 Pt3 Pt12 Pt15 3.1(6)
Pt9 Pt3 Pt12 Pt15 -107.0(6)
Pt8 Pt3 Pt12 Pt15 -51.8(6)
Pt4 Pt3 Pt12 Pt15 -177.5(6)
Pt1 Pt3 Pt12 Pt15 -103.5(6)
C21 Pt3 Pt12 Pt18 162.4(12)
C20 Pt3 Pt12 Pt18 -105.3(7)
Pt11 Pt3 Pt12 Pt18 108.99(6)
Pt9 Pt3 Pt12 Pt18 -1.11(5)
Pt8 Pt3 Pt12 Pt18 54.00(6)
Pt4 Pt3 Pt12 Pt18 -71.62(6)
Pt1 Pt3 Pt12 Pt18 2.32(8)
C21 Pt3 Pt12 Pt17 106.5(12)
C20 Pt3 Pt12 Pt17 -161.2(7)
Pt11 Pt3 Pt12 Pt17 53.05(4)
Pt9 Pt3 Pt12 Pt17 -57.06(4)
Pt8 Pt3 Pt12 Pt17 -1.95(4)
Pt4 Pt3 Pt12 Pt17 -127.57(4)
Pt1 Pt3 Pt12 Pt17 -53.63(5)
C21 Pt3 Pt12 Pt13 -125.3(12)
C20 Pt3 Pt12 Pt13 -33.1(7)
Pt11 Pt3 Pt12 Pt13 -178.76(6)
Pt9 Pt3 Pt12 Pt13 71.13(5)
Pt8 Pt3 Pt12 Pt13 126.24(5)
Pt4 Pt3 Pt12 Pt13 0.62(5)
Pt1 Pt3 Pt12 Pt13 74.56(7)
C21 Pt3 Pt12 Pt11 53.4(12)
C20 Pt3 Pt12 Pt11 145.7(7)
Pt9 Pt3 Pt12 Pt11 -110.10(5)
Pt8 Pt3 Pt12 Pt11 -54.99(4)
Pt4 Pt3 Pt12 Pt11 179.39(5)
Pt1 Pt3 Pt12 Pt11 -106.68(6)
C21 Pt3 Pt12 Pt9 163.5(12)
C20 Pt3 Pt12 Pt9 -104.2(7)
Pt11 Pt3 Pt12 Pt9 110.10(5)
Pt8 Pt3 Pt12 Pt9 55.11(4)
Pt4 Pt3 Pt12 Pt9 -70.51(4)
Pt1 Pt3 Pt12 Pt9 3.43(5)
C21 Pt3 Pt12 Pt4 -126.0(12)
C20 Pt3 Pt12 Pt4 -33.7(7)
Pt11 Pt3 Pt12 Pt4 -179.39(5)
Pt9 Pt3 Pt12 Pt4 70.51(4)
Pt8 Pt3 Pt12 Pt4 125.62(4)
Pt1 Pt3 Pt12 Pt4 73.94(5)
C21 Pt3 Pt12 Pt14 54.7(12)
C20 Pt3 Pt12 Pt14 147.0(7)
Pt11 Pt3 Pt12 Pt14 1.29(4)
Pt9 Pt3 Pt12 Pt14 -108.82(5)
Pt8 Pt3 Pt12 Pt14 -53.71(5)
Pt4 Pt3 Pt12 Pt14 -179.33(5)
Pt1 Pt3 Pt12 Pt14 -105.39(5)
C18 Pt4 Pt12 C23 47.1(17)
C20 Pt4 Pt12 C23 -47.9(12)
Pt10 Pt4 Pt12 C23 152.4(9)
Pt9 Pt4 Pt12 C23 -153.1(9)
Pt2 Pt4 Pt12 C23 -153.2(9)
Pt3 Pt4 Pt12 C23 -82.4(9)
Pt13 Pt4 Pt12 C23 97.0(9)
C18 Pt4 Pt12 Pt15 -50.7(14)
C20 Pt4 Pt12 Pt15 -145.7(7)
Pt10 Pt4 Pt12 Pt15 54.51(6)
Pt9 Pt4 Pt12 Pt15 109.03(6)
Pt2 Pt4 Pt12 Pt15 108.98(6)
Pt3 Pt4 Pt12 Pt15 179.74(6)
Pt13 Pt4 Pt12 Pt15 -0.86(5)
C18 Pt4 Pt12 Pt18 -105.4(14)
C20 Pt4 Pt12 Pt18 159.5(7)
Pt10 Pt4 Pt12 Pt18 -0.23(4)
Pt9 Pt4 Pt12 Pt18 54.29(4)
Pt2 Pt4 Pt12 Pt18 54.25(6)
Pt3 Pt4 Pt12 Pt18 125.00(5)
Pt13 Pt4 Pt12 Pt18 -55.60(4)
C18 Pt4 Pt12 Pt17 -159.7(14)
C20 Pt4 Pt12 Pt17 105.2(7)
Pt10 Pt4 Pt12 Pt17 -54.52(6)
Pt9 Pt4 Pt12 Pt17 0.01(5)
Pt2 Pt4 Pt12 Pt17 -0.04(8)
Pt3 Pt4 Pt12 Pt17 70.72(6)
Pt13 Pt4 Pt12 Pt17 -109.89(6)
C18 Pt4 Pt12 Pt13 -49.8(14)
C20 Pt4 Pt12 Pt13 -144.9(7)
Pt10 Pt4 Pt12 Pt13 55.37(4)
Pt9 Pt4 Pt12 Pt13 109.89(5)
Pt2 Pt4 Pt12 Pt13 109.85(6)
Pt3 Pt4 Pt12 Pt13 -179.40(5)
C18 Pt4 Pt12 Pt11 128.9(14)
C20 Pt4 Pt12 Pt11 33.9(7)
Pt10 Pt4 Pt12 Pt11 -125.84(5)
Pt9 Pt4 Pt12 Pt11 -71.32(5)
Pt2 Pt4 Pt12 Pt11 -71.37(7)
Pt3 Pt4 Pt12 Pt11 -0.61(5)
Pt13 Pt4 Pt12 Pt11 178.79(6)
C18 Pt4 Pt12 Pt9 -159.7(14)
C20 Pt4 Pt12 Pt9 105.2(7)
Pt10 Pt4 Pt12 Pt9 -54.52(4)
Pt2 Pt4 Pt12 Pt9 -0.04(5)
Pt3 Pt4 Pt12 Pt9 70.71(4)
Pt13 Pt4 Pt12 Pt9 -109.89(5)
C18 Pt4 Pt12 Pt3 129.5(14)
C20 Pt4 Pt12 Pt3 34.5(7)
Pt10 Pt4 Pt12 Pt3 -125.23(5)
Pt9 Pt4 Pt12 Pt3 -70.71(4)
Pt2 Pt4 Pt12 Pt3 -70.76(5)
Pt13 Pt4 Pt12 Pt3 179.40(5)
C18 Pt4 Pt12 Pt14 134.0(14)
C20 Pt4 Pt12 Pt14 38.9(8)
Pt10 Pt4 Pt12 Pt14 -120.8(3)
Pt9 Pt4 Pt12 Pt14 -66.3(3)
Pt2 Pt4 Pt12 Pt14 -66.3(3)
Pt3 Pt4 Pt12 Pt14 4.4(3)
Pt13 Pt4 Pt12 Pt14 -176.2(3)
C23 Pt12 Pt13 C24 -5.2(13)
Pt15 Pt12 Pt13 C24 -97.0(8)
Pt18 Pt12 Pt13 C24 -167.2(8)
Pt17 Pt12 Pt13 C24 -162.7(8)
Pt11 Pt12 Pt13 C24 -59(2)
Pt9 Pt12 Pt13 C24 138.3(8)
Pt3 Pt12 Pt13 C24 83.2(8)
Pt4 Pt12 Pt13 C24 83.8(8)
Pt14 Pt12 Pt13 C24 -96.9(8)
C23 Pt12 Pt13 C35 134(3)
Pt15 Pt12 Pt13 C35 42(3)
Pt18 Pt12 Pt13 C35 -28(3)
Pt17 Pt12 Pt13 C35 -24(3)
Pt11 Pt12 Pt13 C35 80(3)
Pt9 Pt12 Pt13 C35 -83(3)
Pt3 Pt12 Pt13 C35 -138(3)
Pt4 Pt12 Pt13 C35 -137(3)
Pt14 Pt12 Pt13 C35 42(3)
C23 Pt12 Pt13 Pt18 162.0(10)
Pt15 Pt12 Pt13 Pt18 70.20(4)
Pt17 Pt12 Pt13 Pt18 4.52(5)
Pt11 Pt12 Pt13 Pt18 108.3(19)
Pt9 Pt12 Pt13 Pt18 -54.52(4)
Pt3 Pt12 Pt13 Pt18 -109.62(6)
Pt4 Pt12 Pt13 Pt18 -109.01(5)
Pt14 Pt12 Pt13 Pt18 70.32(6)
C23 Pt12 Pt13 Pt19 160.6(10)
Pt15 Pt12 Pt13 Pt19 68.78(6)
Pt18 Pt12 Pt13 Pt19 -1.42(5)
Pt17 Pt12 Pt13 Pt19 3.10(8)
Pt11 Pt12 Pt13 Pt19 106.8(19)
Pt9 Pt12 Pt13 Pt19 -55.93(6)
Pt3 Pt12 Pt13 Pt19 -111.04(6)
Pt4 Pt12 Pt13 Pt19 -110.43(6)
Pt14 Pt12 Pt13 Pt19 68.90(7)
C23 Pt12 Pt13 Pt10 -142.4(10)
Pt15 Pt12 Pt13 Pt10 125.78(5)
Pt18 Pt12 Pt13 Pt10 55.58(4)
Pt17 Pt12 Pt13 Pt10 60.10(6)
Pt11 Pt12 Pt13 Pt10 163.8(19)
Pt9 Pt12 Pt13 Pt10 1.06(5)
Pt3 Pt12 Pt13 Pt10 -54.04(6)
Pt4 Pt12 Pt13 Pt10 -53.43(4)
Pt14 Pt12 Pt13 Pt10 125.90(5)
C23 Pt12 Pt13 Pt15 91.8(10)
Pt18 Pt12 Pt13 Pt15 -70.20(4)
Pt17 Pt12 Pt13 Pt15 -65.68(5)
Pt11 Pt12 Pt13 Pt15 38.1(19)
Pt9 Pt12 Pt13 Pt15 -124.71(5)
Pt3 Pt12 Pt13 Pt15 -179.82(6)
Pt4 Pt12 Pt13 Pt15 -179.21(5)
Pt14 Pt12 Pt13 Pt15 0.12(5)
C23 Pt12 Pt13 Pt4 -89.0(10)
Pt15 Pt12 Pt13 Pt4 179.21(5)
Pt18 Pt12 Pt13 Pt4 109.01(5)
Pt17 Pt12 Pt13 Pt4 113.53(6)
Pt11 Pt12 Pt13 Pt4 -142.7(19)
Pt9 Pt12 Pt13 Pt4 54.49(4)
Pt3 Pt12 Pt13 Pt4 -0.61(5)
Pt14 Pt12 Pt13 Pt4 179.33(6)
C10 Pt10 Pt13 C24 48.3(15)
Pt22 Pt10 Pt13 C24 -155.6(12)
Pt9 Pt10 Pt13 C24 -98.5(12)
Pt4 Pt10 Pt13 C24 -41.8(12)
Pt2 Pt10 Pt13 C24 -45.7(12)
Pt18 Pt10 Pt13 C24 -152.1(12)
Pt23 Pt10 Pt13 C24 135.8(12)
Pt7 Pt10 Pt13 C24 170.6(15)
Pt19 Pt10 Pt13 C24 138.6(12)
C10 Pt10 Pt13 C35 -52.4(14)
Pt22 Pt10 Pt13 C35 103.7(10)
Pt9 Pt10 Pt13 C35 160.8(10)
Pt4 Pt10 Pt13 C35 -142.4(10)
Pt2 Pt10 Pt13 C35 -146.4(10)
Pt18 Pt10 Pt13 C35 107.2(10)
Pt23 Pt10 Pt13 C35 35.1(10)
Pt7 Pt10 Pt13 C35 69.9(13)
Pt19 Pt10 Pt13 C35 37.9(10)
C10 Pt10 Pt13 Pt12 145.8(10)
Pt22 Pt10 Pt13 Pt12 -58.12(6)
Pt9 Pt10 Pt13 Pt12 -1.06(5)
Pt4 Pt10 Pt13 Pt12 55.73(4)
Pt2 Pt10 Pt13 Pt12 51.77(6)
Pt18 Pt10 Pt13 Pt12 -54.60(4)
Pt23 Pt10 Pt13 Pt12 -126.71(5)
Pt7 Pt10 Pt13 Pt12 -91.9(9)
Pt19 Pt10 Pt13 Pt12 -123.94(5)
C10 Pt10 Pt13 Pt18 -159.6(10)
Pt22 Pt10 Pt13 Pt18 -3.51(5)
Pt9 Pt10 Pt13 Pt18 53.54(4)
Pt4 Pt10 Pt13 Pt18 110.33(5)
Pt2 Pt10 Pt13 Pt18 106.37(6)
Pt23 Pt10 Pt13 Pt18 -72.11(5)
Pt7 Pt10 Pt13 Pt18 -37.3(9)
Pt19 Pt10 Pt13 Pt18 -69.34(4)
C10 Pt10 Pt13 Pt19 -90.3(10)
Pt22 Pt10 Pt13 Pt19 65.83(5)
Pt9 Pt10 Pt13 Pt19 122.88(5)
Pt4 Pt10 Pt13 Pt19 179.67(5)
Pt2 Pt10 Pt13 Pt19 175.71(6)
Pt18 Pt10 Pt13 Pt19 69.34(4)
Pt23 Pt10 Pt13 Pt19 -2.76(5)
Pt7 Pt10 Pt13 Pt19 32.0(9)
C10 Pt10 Pt13 Pt15 -163.0(10)
Pt22 Pt10 Pt13 Pt15 -6.86(7)
Pt9 Pt10 Pt13 Pt15 50.19(6)
Pt4 Pt10 Pt13 Pt15 106.99(6)
Pt2 Pt10 Pt13 Pt15 103.02(7)
Pt18 Pt10 Pt13 Pt15 -3.35(5)
Pt23 Pt10 Pt13 Pt15 -75.45(7)
Pt7 Pt10 Pt13 Pt15 -40.7(9)
Pt19 Pt10 Pt13 Pt15 -72.69(5)
C10 Pt10 Pt13 Pt4 90.0(10)
Pt22 Pt10 Pt13 Pt4 -113.85(6)
Pt9 Pt10 Pt13 Pt4 -56.79(4)
Pt2 Pt10 Pt13 Pt4 -3.96(5)
Pt18 Pt10 Pt13 Pt4 -110.33(5)
Pt23 Pt10 Pt13 Pt4 177.56(6)
Pt7 Pt10 Pt13 Pt4 -147.6(9)
Pt19 Pt10 Pt13 Pt4 -179.67(5)
C18 Pt4 Pt13 C24 50.5(13)
C20 Pt4 Pt13 C24 -44.8(14)
Pt10 Pt4 Pt13 C24 153.0(8)
Pt9 Pt4 Pt13 C24 -151.4(8)
Pt2 Pt4 Pt13 C24 156.8(8)
Pt3 Pt4 Pt13 C24 -97.4(8)
Pt12 Pt4 Pt13 C24 -98.0(8)
C18 Pt4 Pt13 C35 -48.0(15)
C20 Pt4 Pt13 C35 -143.3(16)
Pt10 Pt4 Pt13 C35 54.5(12)
Pt9 Pt4 Pt13 C35 110.0(12)
Pt2 Pt4 Pt13 C35 58.3(12)
Pt3 Pt4 Pt13 C35 164.1(12)
Pt12 Pt4 Pt13 C35 163.5(12)
C18 Pt4 Pt13 Pt12 148.5(10)
C20 Pt4 Pt13 Pt12 53.2(11)
Pt10 Pt4 Pt13 Pt12 -109.02(5)
Pt9 Pt4 Pt13 Pt12 -53.45(4)
Pt2 Pt4 Pt13 Pt12 -105.17(6)
Pt3 Pt4 Pt13 Pt12 0.58(5)
C18 Pt4 Pt13 Pt18 -157.2(10)
C20 Pt4 Pt13 Pt18 107.5(11)
Pt10 Pt4 Pt13 Pt18 -54.66(4)
Pt9 Pt4 Pt13 Pt18 0.91(4)
Pt2 Pt4 Pt13 Pt18 -50.81(6)
Pt3 Pt4 Pt13 Pt18 54.95(6)
Pt12 Pt4 Pt13 Pt18 54.36(4)
C18 Pt4 Pt13 Pt19 -102.8(10)
C20 Pt4 Pt13 Pt19 161.8(11)
Pt10 Pt4 Pt13 Pt19 -0.33(5)
Pt9 Pt4 Pt13 Pt19 55.23(6)
Pt2 Pt4 Pt13 Pt19 3.52(8)
Pt3 Pt4 Pt13 Pt19 109.27(6)
Pt12 Pt4 Pt13 Pt19 108.69(6)
C18 Pt4 Pt13 Pt10 -102.5(10)
C20 Pt4 Pt13 Pt10 162.2(11)
Pt9 Pt4 Pt13 Pt10 55.57(4)
Pt2 Pt4 Pt13 Pt10 3.85(5)
Pt3 Pt4 Pt13 Pt10 109.60(6)
Pt12 Pt4 Pt13 Pt10 109.02(5)
C18 Pt4 Pt13 Pt15 149.2(10)
C20 Pt4 Pt13 Pt15 53.9(11)
Pt10 Pt4 Pt13 Pt15 -108.26(6)
Pt9 Pt4 Pt13 Pt15 -52.70(6)
Pt2 Pt4 Pt13 Pt15 -104.41(6)
Pt3 Pt4 Pt13 Pt15 1.34(7)
Pt12 Pt4 Pt13 Pt15 0.76(5)
C25 Pt11 Pt14 C27 -13.6(14)
Pt16 Pt11 Pt14 C27 -110.0(8)
Pt8 Pt11 Pt14 C27 -164.7(8)
Pt17 Pt11 Pt14 C27 -178.6(8)
Pt12 Pt11 Pt14 C27 116.9(8)
Pt3 Pt11 Pt14 C27 118.7(8)
C25 Pt11 Pt14 C28 143(3)
Pt16 Pt11 Pt14 C28 47(3)
Pt8 Pt11 Pt14 C28 -8(3)
Pt17 Pt11 Pt14 C28 -22(3)
Pt12 Pt11 Pt14 C28 -86(3)
Pt3 Pt11 Pt14 C28 -85(3)
C25 Pt11 Pt14 Pt17 165.0(12)
Pt16 Pt11 Pt14 Pt17 68.62(4)
Pt8 Pt11 Pt14 Pt17 13.93(5)
Pt12 Pt11 Pt14 Pt17 -64.52(4)
Pt3 Pt11 Pt14 Pt17 -62.69(7)
C25 Pt11 Pt14 Pt32 165.5(12)
Pt16 Pt11 Pt14 Pt32 69.14(6)
Pt8 Pt11 Pt14 Pt32 14.45(8)
Pt17 Pt11 Pt14 Pt32 0.52(5)
Pt12 Pt11 Pt14 Pt32 -64.00(6)
Pt3 Pt11 Pt14 Pt32 -62.18(9)
C25 Pt11 Pt14 Pt16 96.4(12)
Pt8 Pt11 Pt14 Pt16 -54.69(5)
Pt17 Pt11 Pt14 Pt16 -68.62(4)
Pt12 Pt11 Pt14 Pt16 -133.14(4)
Pt3 Pt11 Pt14 Pt16 -131.32(7)
C25 Pt11 Pt14 Pt15 -129.5(12)
Pt16 Pt11 Pt14 Pt15 134.13(5)
Pt8 Pt11 Pt14 Pt15 79.43(6)
Pt17 Pt11 Pt14 Pt15 65.50(4)
Pt12 Pt11 Pt14 Pt15 0.99(4)
Pt3 Pt11 Pt14 Pt15 2.81(8)
C25 Pt11 Pt14 Pt12 -130.5(12)
Pt16 Pt11 Pt14 Pt12 133.14(4)
Pt8 Pt11 Pt14 Pt12 78.45(5)
Pt17 Pt11 Pt14 Pt12 64.52(4)
Pt3 Pt11 Pt14 Pt12 1.82(6)
C23 Pt12 Pt14 C27 -1.7(13)
Pt15 Pt12 Pt14 C27 95.3(8)
Pt18 Pt12 Pt14 C27 150.6(8)
Pt17 Pt12 Pt14 C27 -160.5(8)
Pt13 Pt12 Pt14 C27 95.2(8)
Pt11 Pt12 Pt14 C27 -83.4(8)
Pt9 Pt12 Pt14 C27 -151.3(8)
Pt3 Pt12 Pt14 C27 -84.8(8)
Pt4 Pt12 Pt14 C27 -89.0(9)
C23 Pt12 Pt14 C28 -116.3(14)
Pt15 Pt12 Pt14 C28 -19.2(10)
Pt18 Pt12 Pt14 C28 36.1(10)
Pt17 Pt12 Pt14 C28 85.0(10)
Pt13 Pt12 Pt14 C28 -19.3(10)
Pt11 Pt12 Pt14 C28 162.0(10)
Pt9 Pt12 Pt14 C28 94.2(10)
Pt3 Pt12 Pt14 C28 160.6(10)
Pt4 Pt12 Pt14 C28 156.5(11)
C23 Pt12 Pt14 Pt11 81.7(9)
Pt15 Pt12 Pt14 Pt11 178.77(5)
Pt18 Pt12 Pt14 Pt11 -125.99(5)
Pt17 Pt12 Pt14 Pt11 -77.04(5)
Pt13 Pt12 Pt14 Pt11 178.65(6)
Pt9 Pt12 Pt14 Pt11 -67.86(5)
Pt3 Pt12 Pt14 Pt11 -1.41(4)
Pt4 Pt12 Pt14 Pt11 -5.5(3)
C23 Pt12 Pt14 Pt17 158.7(9)
Pt15 Pt12 Pt14 Pt17 -104.19(5)
Pt18 Pt12 Pt14 Pt17 -48.95(4)
Pt13 Pt12 Pt14 Pt17 -104.31(6)
Pt11 Pt12 Pt14 Pt17 77.04(5)
Pt9 Pt12 Pt14 Pt17 9.18(5)
Pt3 Pt12 Pt14 Pt17 75.63(5)
Pt4 Pt12 Pt14 Pt17 71.5(3)
C23 Pt12 Pt14 Pt32 -148.8(9)
Pt15 Pt12 Pt14 Pt32 -51.70(4)
Pt18 Pt12 Pt14 Pt32 3.54(4)
Pt17 Pt12 Pt14 Pt32 52.49(4)
Pt13 Pt12 Pt14 Pt32 -51.82(6)
Pt11 Pt12 Pt14 Pt32 129.54(5)
Pt9 Pt12 Pt14 Pt32 61.67(5)
Pt3 Pt12 Pt14 Pt32 128.13(5)
Pt4 Pt12 Pt14 Pt32 124.0(3)
C23 Pt12 Pt14 Pt16 119.7(9)
Pt15 Pt12 Pt14 Pt16 -143.25(5)
Pt18 Pt12 Pt14 Pt16 -88.01(4)
Pt17 Pt12 Pt14 Pt16 -39.06(4)
Pt13 Pt12 Pt14 Pt16 -143.37(5)
Pt11 Pt12 Pt14 Pt16 37.99(4)
Pt9 Pt12 Pt14 Pt16 -29.88(6)
Pt3 Pt12 Pt14 Pt16 36.58(5)
Pt4 Pt12 Pt14 Pt16 32.5(3)
C23 Pt12 Pt14 Pt15 -97.1(9)
Pt18 Pt12 Pt14 Pt15 55.24(4)
Pt17 Pt12 Pt14 Pt15 104.19(5)
Pt13 Pt12 Pt14 Pt15 -0.12(5)
Pt11 Pt12 Pt14 Pt15 -178.77(5)
Pt9 Pt12 Pt14 Pt15 113.37(6)
Pt3 Pt12 Pt14 Pt15 179.82(6)
Pt4 Pt12 Pt14 Pt15 175.7(3)
C23 Pt12 Pt15 C30 11.5(13)
Pt18 Pt12 Pt15 C30 177.0(9)
Pt17 Pt12 Pt15 C30 -124.7(9)
Pt13 Pt12 Pt15 C30 107.3(9)
Pt11 Pt12 Pt15 C30 -71.5(9)
Pt9 Pt12 Pt15 C30 -178.7(9)
Pt3 Pt12 Pt15 C30 -74.5(11)
Pt4 Pt12 Pt15 C30 108.2(9)
Pt14 Pt12 Pt15 C30 -72.6(9)
C23 Pt12 Pt15 C29 -156(3)
Pt18 Pt12 Pt15 C29 9(3)
Pt17 Pt12 Pt15 C29 67(3)
Pt13 Pt12 Pt15 C29 -61(3)
Pt11 Pt12 Pt15 C29 121(3)
Pt9 Pt12 Pt15 C29 13(3)
Pt3 Pt12 Pt15 C29 118(3)
Pt4 Pt12 Pt15 C29 -60(3)
Pt14 Pt12 Pt15 C29 119(3)
C23 Pt12 Pt15 Pt18 -165.5(10)
Pt17 Pt12 Pt15 Pt18 58.36(4)
Pt13 Pt12 Pt15 Pt18 -69.69(4)
Pt11 Pt12 Pt15 Pt18 111.50(6)
Pt9 Pt12 Pt15 Pt18 4.30(5)
Pt3 Pt12 Pt15 Pt18 108.5(6)
Pt4 Pt12 Pt15 Pt18 -68.84(6)
Pt14 Pt12 Pt15 Pt18 110.42(5)
C23 Pt12 Pt15 Pt33 -167.4(10)
Pt18 Pt12 Pt15 Pt33 -1.89(5)
Pt17 Pt12 Pt15 Pt33 56.47(5)
Pt13 Pt12 Pt15 Pt33 -71.58(6)
Pt11 Pt12 Pt15 Pt33 109.61(6)
Pt9 Pt12 Pt15 Pt33 2.42(8)
Pt3 Pt12 Pt15 Pt33 106.6(6)
Pt4 Pt12 Pt15 Pt33 -70.72(8)
Pt14 Pt12 Pt15 Pt33 108.53(6)
C23 Pt12 Pt15 Pt13 -95.8(10)
Pt18 Pt12 Pt15 Pt13 69.69(4)
Pt17 Pt12 Pt15 Pt13 128.05(4)
Pt11 Pt12 Pt15 Pt13 -178.81(6)
Pt9 Pt12 Pt15 Pt13 73.99(6)
Pt3 Pt12 Pt15 Pt13 178.2(6)
Pt4 Pt12 Pt15 Pt13 0.85(5)
Pt14 Pt12 Pt15 Pt13 -179.89(5)
C23 Pt12 Pt15 Pt32 131.4(10)
Pt18 Pt12 Pt15 Pt32 -63.15(4)
Pt17 Pt12 Pt15 Pt32 -4.79(4)
Pt13 Pt12 Pt15 Pt32 -132.84(5)
Pt11 Pt12 Pt15 Pt32 48.35(6)
Pt9 Pt12 Pt15 Pt32 -58.84(6)
Pt3 Pt12 Pt15 Pt32 45.3(6)
Pt4 Pt12 Pt15 Pt32 -131.98(5)
Pt14 Pt12 Pt15 Pt32 47.27(4)
C23 Pt12 Pt15 Pt14 84.1(10)
Pt18 Pt12 Pt15 Pt14 -110.42(5)
Pt17 Pt12 Pt15 Pt14 -52.06(4)
Pt13 Pt12 Pt15 Pt14 179.89(5)
Pt11 Pt12 Pt15 Pt14 1.08(5)
Pt9 Pt12 Pt15 Pt14 -106.12(6)
Pt3 Pt12 Pt15 Pt14 -1.9(6)
Pt4 Pt12 Pt15 Pt14 -179.26(6)
C24 Pt13 Pt15 C30 -1.8(12)
C35 Pt13 Pt15 C30 99.9(12)
Pt12 Pt13 Pt15 C30 -92.9(8)
Pt18 Pt13 Pt15 C30 -164.3(8)
Pt19 Pt13 Pt15 C30 141.6(8)
Pt10 Pt13 Pt15 C30 -160.9(8)
Pt4 Pt13 Pt15 C30 -93.7(8)
C24 Pt13 Pt15 C29 -104.9(12)
C35 Pt13 Pt15 C29 -3.2(13)
Pt12 Pt13 Pt15 C29 164.0(9)
Pt18 Pt13 Pt15 C29 92.6(9)
Pt19 Pt13 Pt15 C29 38.6(9)
Pt10 Pt13 Pt15 C29 96.0(9)
Pt4 Pt13 Pt15 C29 163.2(9)
C24 Pt13 Pt15 Pt12 91.1(8)
C35 Pt13 Pt15 Pt12 -167.2(9)
Pt18 Pt13 Pt15 Pt12 -71.38(4)
Pt19 Pt13 Pt15 Pt12 -125.46(5)
Pt10 Pt13 Pt15 Pt12 -67.97(5)
Pt4 Pt13 Pt15 Pt12 -0.78(5)
C24 Pt13 Pt15 Pt18 162.4(8)
C35 Pt13 Pt15 Pt18 -95.9(9)
Pt12 Pt13 Pt15 Pt18 71.38(4)
Pt19 Pt13 Pt15 Pt18 -54.08(4)
Pt10 Pt13 Pt15 Pt18 3.41(5)
Pt4 Pt13 Pt15 Pt18 70.60(5)
C24 Pt13 Pt15 Pt33 -145.2(8)
C35 Pt13 Pt15 Pt33 -43.5(9)
Pt12 Pt13 Pt15 Pt33 123.73(5)
Pt18 Pt13 Pt15 Pt33 52.35(4)
Pt19 Pt13 Pt15 Pt33 -1.73(4)
Pt10 Pt13 Pt15 Pt33 55.76(6)
Pt4 Pt13 Pt15 Pt33 122.95(5)
C24 Pt13 Pt15 Pt32 161.2(8)
C35 Pt13 Pt15 Pt32 -97.1(9)
Pt12 Pt13 Pt15 Pt32 70.18(6)
Pt18 Pt13 Pt15 Pt32 -1.20(5)
Pt19 Pt13 Pt15 Pt32 -55.28(6)
Pt10 Pt13 Pt15 Pt32 2.21(8)
Pt4 Pt13 Pt15 Pt32 69.39(8)
C24 Pt13 Pt15 Pt14 90.9(8)
C35 Pt13 Pt15 Pt14 -167.4(9)
Pt12 Pt13 Pt15 Pt14 -0.12(5)
Pt18 Pt13 Pt15 Pt14 -71.51(6)
Pt19 Pt13 Pt15 Pt14 -125.58(5)
Pt10 Pt13 Pt15 Pt14 -68.10(7)
Pt4 Pt13 Pt15 Pt14 -0.91(8)
C27 Pt14 Pt15 C30 -0.2(12)
C28 Pt14 Pt15 C30 -87.6(13)
Pt11 Pt14 Pt15 C30 108.1(9)
Pt17 Pt14 Pt15 C30 163.0(9)
Pt32 Pt14 Pt15 C30 -134.9(9)
Pt16 Pt14 Pt15 C30 166.1(9)
Pt12 Pt14 Pt15 C30 109.2(9)
C27 Pt14 Pt15 C29 88.0(12)
C28 Pt14 Pt15 C29 0.6(13)
Pt11 Pt14 Pt15 C29 -163.7(9)
Pt17 Pt14 Pt15 C29 -108.8(9)
Pt32 Pt14 Pt15 C29 -46.7(9)
Pt16 Pt14 Pt15 C29 -105.7(9)
Pt12 Pt14 Pt15 C29 -162.6(9)
C27 Pt14 Pt15 Pt12 -109.4(8)
C28 Pt14 Pt15 Pt12 163.2(9)
Pt11 Pt14 Pt15 Pt12 -1.06(4)
Pt17 Pt14 Pt15 Pt12 53.81(4)
Pt32 Pt14 Pt15 Pt12 115.91(5)
Pt16 Pt14 Pt15 Pt12 56.92(7)
C27 Pt14 Pt15 Pt18 -164.1(8)
C28 Pt14 Pt15 Pt18 108.5(9)
Pt11 Pt14 Pt15 Pt18 -55.74(5)
Pt17 Pt14 Pt15 Pt18 -0.87(5)
Pt32 Pt14 Pt15 Pt18 61.22(4)
Pt16 Pt14 Pt15 Pt18 2.24(8)
Pt12 Pt14 Pt15 Pt18 -54.69(4)
C27 Pt14 Pt15 Pt33 138.9(8)
C28 Pt14 Pt15 Pt33 51.5(9)
Pt11 Pt14 Pt15 Pt33 -112.77(6)
Pt17 Pt14 Pt15 Pt33 -57.90(5)
Pt32 Pt14 Pt15 Pt33 4.19(5)
Pt16 Pt14 Pt15 Pt33 -54.79(9)
Pt12 Pt14 Pt15 Pt33 -111.71(5)
C27 Pt14 Pt15 Pt13 -109.3(8)
C28 Pt14 Pt15 Pt13 163.3(9)
Pt11 Pt14 Pt15 Pt13 -0.94(7)
Pt17 Pt14 Pt15 Pt13 53.93(6)
Pt32 Pt14 Pt15 Pt13 116.02(6)
Pt16 Pt14 Pt15 Pt13 57.04(9)
Pt12 Pt14 Pt15 Pt13 0.12(5)
C27 Pt14 Pt15 Pt32 134.7(8)
C28 Pt14 Pt15 Pt32 47.3(9)
Pt11 Pt14 Pt15 Pt32 -116.96(5)
Pt17 Pt14 Pt15 Pt32 -62.10(4)
Pt16 Pt14 Pt15 Pt32 -58.99(7)
Pt12 Pt14 Pt15 Pt32 -115.91(5)
C25 Pt11 Pt16 C26 17.4(13)
Pt14 Pt11 Pt16 C26 114.2(9)
Pt8 Pt11 Pt16 C26 -113.7(9)
Pt17 Pt11 Pt16 C26 -177.9(9)
Pt12 Pt11 Pt16 C26 166.8(9)
Pt3 Pt11 Pt16 C26 -116.2(9)
C25 Pt11 Pt16 C33 -149(3)
Pt14 Pt11 Pt16 C33 -53(3)
Pt8 Pt11 Pt16 C33 80(3)
Pt17 Pt11 Pt16 C33 15(3)
Pt12 Pt11 Pt16 C33 0(3)
Pt3 Pt11 Pt16 C33 77(3)
C25 Pt11 Pt16 Pt17 -164.7(10)
Pt14 Pt11 Pt16 Pt17 -67.97(4)
Pt8 Pt11 Pt16 Pt17 64.20(4)
Pt12 Pt11 Pt16 Pt17 -15.37(5)
Pt3 Pt11 Pt16 Pt17 61.65(7)
C25 Pt11 Pt16 Pt29 -158.7(10)
Pt14 Pt11 Pt16 Pt29 -61.98(5)
Pt8 Pt11 Pt16 Pt29 70.20(6)
Pt17 Pt11 Pt16 Pt29 5.99(5)
Pt12 Pt11 Pt16 Pt29 -9.38(8)
Pt3 Pt11 Pt16 Pt29 67.65(9)
C25 Pt11 Pt16 Pt14 -96.8(10)
Pt8 Pt11 Pt16 Pt14 132.18(4)
Pt17 Pt11 Pt16 Pt14 67.97(4)
Pt12 Pt11 Pt16 Pt14 52.60(5)
Pt3 Pt11 Pt16 Pt14 129.62(7)
C25 Pt11 Pt16 Pt20 132.8(10)
Pt14 Pt11 Pt16 Pt20 -130.45(5)
Pt8 Pt11 Pt16 Pt20 1.73(4)
Pt17 Pt11 Pt16 Pt20 -62.48(4)
Pt12 Pt11 Pt16 Pt20 -77.85(6)
Pt3 Pt11 Pt16 Pt20 -0.82(8)
C27 Pt14 Pt16 C26 0.9(14)
C28 Pt14 Pt16 C26 104.9(14)
Pt11 Pt14 Pt16 C26 -87.0(11)
Pt17 Pt14 Pt16 C26 -161.7(11)
Pt32 Pt14 Pt16 C26 146.3(11)
Pt15 Pt14 Pt16 C26 -165.3(11)
Pt12 Pt14 Pt16 C26 -124.5(11)
C27 Pt14 Pt16 C33 -104.8(12)
C28 Pt14 Pt16 C33 -0.9(11)
Pt11 Pt14 Pt16 C33 167.2(8)
Pt17 Pt14 Pt16 C33 92.6(8)
Pt32 Pt14 Pt16 C33 40.6(8)
Pt15 Pt14 Pt16 C33 89.0(8)
Pt12 Pt14 Pt16 C33 129.7(8)
C27 Pt14 Pt16 Pt11 87.9(9)
C28 Pt14 Pt16 Pt11 -168.1(8)
Pt17 Pt14 Pt16 Pt11 -74.69(4)
Pt32 Pt14 Pt16 Pt11 -126.68(5)
Pt15 Pt14 Pt16 Pt11 -78.27(7)
Pt12 Pt14 Pt16 Pt11 -37.49(4)
C27 Pt14 Pt16 Pt17 162.6(9)
C28 Pt14 Pt16 Pt17 -93.4(8)
Pt11 Pt14 Pt16 Pt17 74.69(4)
Pt32 Pt14 Pt16 Pt17 -51.99(4)
Pt15 Pt14 Pt16 Pt17 -3.58(7)
Pt12 Pt14 Pt16 Pt17 37.20(4)
C27 Pt14 Pt16 Pt29 -142.8(9)
C28 Pt14 Pt16 Pt29 -38.9(8)
Pt11 Pt14 Pt16 Pt29 129.23(5)
Pt17 Pt14 Pt16 Pt29 54.55(4)
Pt32 Pt14 Pt16 Pt29 2.55(4)
Pt15 Pt14 Pt16 Pt29 50.96(8)
Pt12 Pt14 Pt16 Pt29 91.74(4)
C27 Pt14 Pt16 Pt20 168.6(9)
C28 Pt14 Pt16 Pt20 -87.5(8)
Pt11 Pt14 Pt16 Pt20 80.61(7)
Pt17 Pt14 Pt16 Pt20 5.93(6)
Pt32 Pt14 Pt16 Pt20 -46.07(8)
Pt15 Pt14 Pt16 Pt20 2.34(11)
Pt12 Pt14 Pt16 Pt20 43.12(8)
C27 Pt14 Pt17 Pt29 -119(3)
C28 Pt14 Pt17 Pt29 51.0(9)
Pt11 Pt14 Pt17 Pt29 -123.25(5)
Pt32 Pt14 Pt17 Pt29 57.27(4)
Pt16 Pt14 Pt17 Pt29 -56.85(4)
Pt15 Pt14 Pt17 Pt29 120.56(4)
Pt12 Pt14 Pt17 Pt29 170.46(5)
C27 Pt14 Pt17 Pt21 -83(3)
C28 Pt14 Pt17 Pt21 87.2(9)
Pt11 Pt14 Pt17 Pt21 -87.0(3)
Pt32 Pt14 Pt17 Pt21 93.5(3)
Pt16 Pt14 Pt17 Pt21 -20.6(3)
Pt15 Pt14 Pt17 Pt21 156.8(3)
Pt12 Pt14 Pt17 Pt21 -153.3(3)
C27 Pt14 Pt17 Pt18 121(3)
C28 Pt14 Pt17 Pt18 -68.7(9)
Pt11 Pt14 Pt17 Pt18 117.10(6)
Pt32 Pt14 Pt17 Pt18 -62.39(5)
Pt16 Pt14 Pt17 Pt18 -176.51(6)
Pt15 Pt14 Pt17 Pt18 0.90(5)
Pt12 Pt14 Pt17 Pt18 50.81(4)
C27 Pt14 Pt17 Pt8 -9(3)
C28 Pt14 Pt17 Pt8 160.7(9)
Pt11 Pt14 Pt17 Pt8 -13.51(5)
Pt32 Pt14 Pt17 Pt8 167.00(6)
Pt16 Pt14 Pt17 Pt8 52.88(5)
Pt15 Pt14 Pt17 Pt8 -129.71(5)
Pt12 Pt14 Pt17 Pt8 -79.80(5)
C27 Pt14 Pt17 Pt12 71(3)
C28 Pt14 Pt17 Pt12 -119.5(9)
Pt11 Pt14 Pt17 Pt12 66.29(4)
Pt32 Pt14 Pt17 Pt12 -113.20(5)
Pt16 Pt14 Pt17 Pt12 132.68(5)
Pt15 Pt14 Pt17 Pt12 -49.91(4)
C27 Pt14 Pt17 Pt11 4(3)
C28 Pt14 Pt17 Pt11 174.2(9)
Pt32 Pt14 Pt17 Pt11 -179.49(5)
Pt16 Pt14 Pt17 Pt11 66.39(4)
Pt15 Pt14 Pt17 Pt11 -116.20(5)
Pt12 Pt14 Pt17 Pt11 -66.29(4)
C27 Pt14 Pt17 Pt32 -176(3)
C28 Pt14 Pt17 Pt32 -6.3(9)
Pt11 Pt14 Pt17 Pt32 179.49(5)
Pt16 Pt14 Pt17 Pt32 -114.12(5)
Pt15 Pt14 Pt17 Pt32 63.29(4)
Pt12 Pt14 Pt17 Pt32 113.20(4)
C27 Pt14 Pt17 Pt16 -62(3)
C28 Pt14 Pt17 Pt16 107.8(9)
Pt11 Pt14 Pt17 Pt16 -66.39(4)
Pt32 Pt14 Pt17 Pt16 114.12(5)
Pt15 Pt14 Pt17 Pt16 177.41(5)
Pt12 Pt14 Pt17 Pt16 -132.68(5)
C27 Pt14 Pt17 Pt30 -175(3)
C28 Pt14 Pt17 Pt30 -5.4(9)
Pt11 Pt14 Pt17 Pt30 -179.68(6)
Pt32 Pt14 Pt17 Pt30 0.84(5)
Pt16 Pt14 Pt17 Pt30 -113.28(6)
Pt15 Pt14 Pt17 Pt30 64.13(6)
Pt12 Pt14 Pt17 Pt30 114.03(6)
C27 Pt14 Pt17 Pt9 60(3)
C28 Pt14 Pt17 Pt9 -129.8(9)
Pt11 Pt14 Pt17 Pt9 55.99(6)
Pt32 Pt14 Pt17 Pt9 -123.50(6)
Pt16 Pt14 Pt17 Pt9 122.38(6)
Pt15 Pt14 Pt17 Pt9 -60.21(6)
Pt12 Pt14 Pt17 Pt9 -10.30(5)
C22 Pt8 Pt17 Pt29 72.5(12)
Pt11 Pt8 Pt17 Pt29 114.06(5)
Pt9 Pt8 Pt17 Pt29 -136.91(5)
Pt20 Pt8 Pt17 Pt29 -9.16(4)
Pt5 Pt8 Pt17 Pt29 -60.27(6)
Pt21 Pt8 Pt17 Pt29 -68.35(4)
Pt1 Pt8 Pt17 Pt29 -135.34(5)
Pt3 Pt8 Pt17 Pt29 167.80(4)
C22 Pt8 Pt17 Pt21 140.8(12)
Pt11 Pt8 Pt17 Pt21 -177.60(5)
Pt9 Pt8 Pt17 Pt21 -68.56(4)
Pt20 Pt8 Pt17 Pt21 59.18(4)
Pt5 Pt8 Pt17 Pt21 8.08(5)
Pt1 Pt8 Pt17 Pt21 -67.00(6)
Pt3 Pt8 Pt17 Pt21 -123.85(4)
C22 Pt8 Pt17 Pt18 -152.5(12)
Pt11 Pt8 Pt17 Pt18 -110.90(6)
Pt9 Pt8 Pt17 Pt18 -1.87(5)
Pt20 Pt8 Pt17 Pt18 125.88(5)
Pt5 Pt8 Pt17 Pt18 74.77(7)
Pt21 Pt8 Pt17 Pt18 66.70(5)
Pt1 Pt8 Pt17 Pt18 -0.30(8)
Pt3 Pt8 Pt17 Pt18 -57.15(6)
C22 Pt8 Pt17 Pt14 -28.3(12)
Pt11 Pt8 Pt17 Pt14 13.26(5)
Pt9 Pt8 Pt17 Pt14 122.29(6)
Pt20 Pt8 Pt17 Pt14 -109.96(5)
Pt5 Pt8 Pt17 Pt14 -161.07(5)
Pt21 Pt8 Pt17 Pt14 -169.14(6)
Pt1 Pt8 Pt17 Pt14 123.86(6)
Pt3 Pt8 Pt17 Pt14 67.01(5)
C22 Pt8 Pt17 Pt12 -97.3(12)
Pt11 Pt8 Pt17 Pt12 -55.76(4)
Pt9 Pt8 Pt17 Pt12 53.28(4)
Pt20 Pt8 Pt17 Pt12 -178.98(4)
Pt5 Pt8 Pt17 Pt12 129.92(5)
Pt21 Pt8 Pt17 Pt12 121.84(4)
Pt1 Pt8 Pt17 Pt12 54.85(6)
Pt3 Pt8 Pt17 Pt12 -2.01(4)
C22 Pt8 Pt17 Pt11 -41.6(12)
Pt9 Pt8 Pt17 Pt11 109.04(5)
Pt20 Pt8 Pt17 Pt11 -123.22(4)
Pt5 Pt8 Pt17 Pt11 -174.33(6)
Pt21 Pt8 Pt17 Pt11 177.60(5)
Pt1 Pt8 Pt17 Pt11 110.60(6)
Pt3 Pt8 Pt17 Pt11 53.75(4)
C22 Pt8 Pt17 Pt32 46.6(12)
Pt11 Pt8 Pt17 Pt32 88.2(2)
Pt9 Pt8 Pt17 Pt32 -162.8(2)
Pt20 Pt8 Pt17 Pt32 -35.1(2)
Pt5 Pt8 Pt17 Pt32 -86.2(2)
Pt21 Pt8 Pt17 Pt32 -94.2(2)
Pt1 Pt8 Pt17 Pt32 -161.2(2)
Pt3 Pt8 Pt17 Pt32 141.9(2)
C22 Pt8 Pt17 Pt16 21.0(12)
Pt11 Pt8 Pt17 Pt16 62.61(4)
Pt9 Pt8 Pt17 Pt16 171.64(5)
Pt20 Pt8 Pt17 Pt16 -60.62(4)
Pt5 Pt8 Pt17 Pt16 -111.72(6)
Pt21 Pt8 Pt17 Pt16 -119.80(5)
Pt1 Pt8 Pt17 Pt16 173.21(6)
Pt3 Pt8 Pt17 Pt16 116.35(4)
C22 Pt8 Pt17 Pt30 137.7(12)
Pt11 Pt8 Pt17 Pt30 179.23(6)
Pt9 Pt8 Pt17 Pt30 -71.73(6)
Pt20 Pt8 Pt17 Pt30 56.01(6)
Pt5 Pt8 Pt17 Pt30 4.91(8)
Pt21 Pt8 Pt17 Pt30 -3.17(5)
Pt1 Pt8 Pt17 Pt30 -70.17(8)
Pt3 Pt8 Pt17 Pt30 -127.02(5)
C22 Pt8 Pt17 Pt9 -150.6(12)
Pt11 Pt8 Pt17 Pt9 -109.04(5)
Pt20 Pt8 Pt17 Pt9 127.74(4)
Pt5 Pt8 Pt17 Pt9 76.64(5)
Pt21 Pt8 Pt17 Pt9 68.56(4)
Pt1 Pt8 Pt17 Pt9 1.57(5)
Pt3 Pt8 Pt17 Pt9 -55.29(4)
C23 Pt12 Pt17 Pt29 -62.2(14)
Pt15 Pt12 Pt17 Pt29 29.61(15)
Pt18 Pt12 Pt17 Pt29 89.00(15)
Pt13 Pt12 Pt17 Pt29 84.45(15)
Pt11 Pt12 Pt17 Pt29 -93.60(15)
Pt9 Pt12 Pt17 Pt29 158.64(15)
Pt3 Pt12 Pt17 Pt29 -146.65(14)
Pt4 Pt12 Pt17 Pt29 158.63(13)
Pt14 Pt12 Pt17 Pt29 -30.58(14)
C23 Pt12 Pt17 Pt21 143.4(14)
Pt15 Pt12 Pt17 Pt21 -124.80(5)
Pt18 Pt12 Pt17 Pt21 -65.41(5)
Pt13 Pt12 Pt17 Pt21 -69.97(7)
Pt11 Pt12 Pt17 Pt21 111.99(6)
Pt9 Pt12 Pt17 Pt21 4.22(5)
Pt3 Pt12 Pt17 Pt21 58.93(5)
Pt4 Pt12 Pt17 Pt21 4.22(7)
Pt14 Pt12 Pt17 Pt21 175.00(6)
C23 Pt12 Pt17 Pt18 -151.2(14)
Pt15 Pt12 Pt17 Pt18 -59.39(4)
Pt13 Pt12 Pt17 Pt18 -4.55(5)
Pt11 Pt12 Pt17 Pt18 177.40(5)
Pt9 Pt12 Pt17 Pt18 69.64(4)
Pt3 Pt12 Pt17 Pt18 124.35(4)
Pt4 Pt12 Pt17 Pt18 69.63(5)
Pt14 Pt12 Pt17 Pt18 -119.58(5)
C23 Pt12 Pt17 Pt14 -31.6(14)
Pt15 Pt12 Pt17 Pt14 60.19(4)
Pt18 Pt12 Pt17 Pt14 119.58(5)
Pt13 Pt12 Pt17 Pt14 115.03(6)
Pt11 Pt12 Pt17 Pt14 -63.02(4)
Pt9 Pt12 Pt17 Pt14 -170.78(5)
Pt3 Pt12 Pt17 Pt14 -116.07(4)
Pt4 Pt12 Pt17 Pt14 -170.79(6)
C23 Pt12 Pt17 Pt8 86.4(14)
Pt15 Pt12 Pt17 Pt8 178.26(4)
Pt18 Pt12 Pt17 Pt8 -122.35(4)
Pt13 Pt12 Pt17 Pt8 -126.91(5)
Pt11 Pt12 Pt17 Pt8 55.05(4)
Pt9 Pt12 Pt17 Pt8 -52.72(4)
Pt3 Pt12 Pt17 Pt8 1.99(4)
Pt4 Pt12 Pt17 Pt8 -52.72(6)
Pt14 Pt12 Pt17 Pt8 118.07(4)
C23 Pt12 Pt17 Pt11 31.4(14)
Pt15 Pt12 Pt17 Pt11 123.21(4)
Pt18 Pt12 Pt17 Pt11 -177.40(5)
Pt13 Pt12 Pt17 Pt11 178.04(6)
Pt9 Pt12 Pt17 Pt11 -107.76(5)
Pt3 Pt12 Pt17 Pt11 -53.06(4)
Pt4 Pt12 Pt17 Pt11 -107.77(6)
Pt14 Pt12 Pt17 Pt11 63.02(4)
C23 Pt12 Pt17 Pt32 -86.6(14)
Pt15 Pt12 Pt17 Pt32 5.28(4)
Pt18 Pt12 Pt17 Pt32 64.66(4)
Pt13 Pt12 Pt17 Pt32 60.11(6)
Pt11 Pt12 Pt17 Pt32 -117.93(5)
Pt9 Pt12 Pt17 Pt32 134.30(4)
Pt3 Pt12 Pt17 Pt32 -170.99(4)
Pt4 Pt12 Pt17 Pt32 134.30(5)
Pt14 Pt12 Pt17 Pt32 -54.92(4)
C23 Pt12 Pt17 Pt16 16.6(14)
Pt15 Pt12 Pt17 Pt16 108.44(5)
Pt18 Pt12 Pt17 Pt16 167.83(6)
Pt13 Pt12 Pt17 Pt16 163.27(5)
Pt11 Pt12 Pt17 Pt16 -14.77(5)
Pt9 Pt12 Pt17 Pt16 -122.53(6)
Pt3 Pt12 Pt17 Pt16 -67.83(5)
Pt4 Pt12 Pt17 Pt16 -122.54(6)
Pt14 Pt12 Pt17 Pt16 48.25(5)
C23 Pt12 Pt17 Pt30 -146.8(14)
Pt15 Pt12 Pt17 Pt30 -54.96(6)
Pt18 Pt12 Pt17 Pt30 4.43(5)
Pt13 Pt12 Pt17 Pt30 -0.13(8)
Pt11 Pt12 Pt17 Pt30 -178.17(6)
Pt9 Pt12 Pt17 Pt30 74.07(5)
Pt3 Pt12 Pt17 Pt30 128.77(5)
Pt4 Pt12 Pt17 Pt30 74.06(7)
Pt14 Pt12 Pt17 Pt30 -115.15(6)
C23 Pt12 Pt17 Pt9 139.1(14)
Pt15 Pt12 Pt17 Pt9 -129.03(4)
Pt18 Pt12 Pt17 Pt9 -69.64(4)
Pt13 Pt12 Pt17 Pt9 -74.19(5)
Pt11 Pt12 Pt17 Pt9 107.76(5)
Pt3 Pt12 Pt17 Pt9 54.71(4)
Pt4 Pt12 Pt17 Pt9 -0.01(5)
Pt14 Pt12 Pt17 Pt9 170.78(5)
C25 Pt11 Pt17 Pt29 34(3)
Pt14 Pt11 Pt17 Pt29 72.58(6)
Pt16 Pt11 Pt17 Pt29 -6.17(5)
Pt8 Pt11 Pt17 Pt29 -93.39(5)
Pt12 Pt11 Pt17 Pt29 158.23(6)
Pt3 Pt11 Pt17 Pt29 -147.61(5)
C25 Pt11 Pt17 Pt21 129(3)
Pt14 Pt11 Pt17 Pt21 168.42(6)
Pt16 Pt11 Pt17 Pt21 89.68(6)
Pt8 Pt11 Pt17 Pt21 2.46(5)
Pt12 Pt11 Pt17 Pt21 -105.92(6)
Pt3 Pt11 Pt17 Pt21 -51.77(6)
C25 Pt11 Pt17 Pt18 -127(3)
Pt14 Pt11 Pt17 Pt18 -88.25(6)
Pt16 Pt11 Pt17 Pt18 -167.00(6)
Pt8 Pt11 Pt17 Pt18 105.78(6)
Pt12 Pt11 Pt17 Pt18 -2.60(5)
Pt3 Pt11 Pt17 Pt18 51.56(6)
C25 Pt11 Pt17 Pt14 -39(3)
Pt16 Pt11 Pt17 Pt14 -78.75(5)
Pt8 Pt11 Pt17 Pt14 -165.96(5)
Pt12 Pt11 Pt17 Pt14 85.65(4)
Pt3 Pt11 Pt17 Pt14 139.81(5)
C25 Pt11 Pt17 Pt8 127(3)
Pt14 Pt11 Pt17 Pt8 165.96(5)
Pt16 Pt11 Pt17 Pt8 87.22(4)
Pt12 Pt11 Pt17 Pt8 -108.38(5)
Pt3 Pt11 Pt17 Pt8 -54.23(4)
C25 Pt11 Pt17 Pt12 -125(3)
Pt14 Pt11 Pt17 Pt12 -85.65(4)
Pt16 Pt11 Pt17 Pt12 -164.40(5)
Pt8 Pt11 Pt17 Pt12 108.38(5)
Pt3 Pt11 Pt17 Pt12 54.16(4)
C25 Pt11 Pt17 Pt32 -39(3)
Pt14 Pt11 Pt17 Pt32 -0.52(5)
Pt16 Pt11 Pt17 Pt32 -79.26(6)
Pt8 Pt11 Pt17 Pt32 -166.48(6)
Pt12 Pt11 Pt17 Pt32 85.14(6)
Pt3 Pt11 Pt17 Pt32 139.29(5)
C25 Pt11 Pt17 Pt16 40(3)
Pt14 Pt11 Pt17 Pt16 78.75(5)
Pt8 Pt11 Pt17 Pt16 -87.22(4)
Pt12 Pt11 Pt17 Pt16 164.40(5)
Pt3 Pt11 Pt17 Pt16 -141.44(5)
C25 Pt11 Pt17 Pt30 -29(3)
Pt14 Pt11 Pt17 Pt30 10(2)
Pt16 Pt11 Pt17 Pt30 -69(2)
Pt8 Pt11 Pt17 Pt30 -156(2)
Pt12 Pt11 Pt17 Pt30 96(2)
Pt3 Pt11 Pt17 Pt30 150(2)
C25 Pt11 Pt17 Pt9 -179(3)
Pt14 Pt11 Pt17 Pt9 -140.43(4)
Pt16 Pt11 Pt17 Pt9 140.82(5)
Pt8 Pt11 Pt17 Pt9 53.60(4)
Pt12 Pt11 Pt17 Pt9 -54.78(4)
Pt3 Pt11 Pt17 Pt9 -0.62(4)
C26 Pt16 Pt17 Pt29 -179(3)
C33 Pt16 Pt17 Pt29 -2.2(7)
Pt11 Pt16 Pt17 Pt29 173.83(5)
Pt14 Pt16 Pt17 Pt29 107.32(5)
Pt20 Pt16 Pt17 Pt29 -68.14(4)
C26 Pt16 Pt17 Pt21 -110(3)
C33 Pt16 Pt17 Pt21 66.9(8)
Pt11 Pt16 Pt17 Pt21 -117.09(5)
Pt29 Pt16 Pt17 Pt21 69.07(5)
Pt14 Pt16 Pt17 Pt21 176.39(6)
Pt20 Pt16 Pt17 Pt21 0.94(5)
C26 Pt16 Pt17 Pt18 91(3)
C33 Pt16 Pt17 Pt18 -91.9(8)
Pt11 Pt16 Pt17 Pt18 84.1(3)
Pt29 Pt16 Pt17 Pt18 -89.7(3)
Pt14 Pt16 Pt17 Pt18 17.6(3)
Pt20 Pt16 Pt17 Pt18 -157.8(3)
C26 Pt16 Pt17 Pt14 74(3)
C33 Pt16 Pt17 Pt14 -109.5(8)
Pt11 Pt16 Pt17 Pt14 66.52(4)
Pt29 Pt16 Pt17 Pt14 -107.32(5)
Pt20 Pt16 Pt17 Pt14 -175.45(5)
C26 Pt16 Pt17 Pt8 -58(3)
C33 Pt16 Pt17 Pt8 119.1(8)
Pt11 Pt16 Pt17 Pt8 -64.87(4)
Pt29 Pt16 Pt17 Pt8 121.30(5)
Pt14 Pt16 Pt17 Pt8 -131.39(5)
Pt20 Pt16 Pt17 Pt8 53.16(4)
C26 Pt16 Pt17 Pt12 22(3)
C33 Pt16 Pt17 Pt12 -160.8(8)
Pt11 Pt16 Pt17 Pt12 15.20(5)
Pt29 Pt16 Pt17 Pt12 -158.63(6)
Pt14 Pt16 Pt17 Pt12 -51.32(5)
Pt20 Pt16 Pt17 Pt12 133.23(5)
C26 Pt16 Pt17 Pt11 7(3)
C33 Pt16 Pt17 Pt11 -176.0(8)
Pt29 Pt16 Pt17 Pt11 -173.83(5)
Pt14 Pt16 Pt17 Pt11 -66.52(4)
Pt20 Pt16 Pt17 Pt11 118.03(5)
C26 Pt16 Pt17 Pt32 127(3)
C33 Pt16 Pt17 Pt32 -55.8(8)
Pt11 Pt16 Pt17 Pt32 120.22(5)
Pt29 Pt16 Pt17 Pt32 -53.61(4)
Pt14 Pt16 Pt17 Pt32 53.70(4)
Pt20 Pt16 Pt17 Pt32 -121.75(5)
C26 Pt16 Pt17 Pt30 -175(3)
C33 Pt16 Pt17 Pt30 2.3(8)
Pt11 Pt16 Pt17 Pt30 178.25(6)
Pt29 Pt16 Pt17 Pt30 4.42(5)
Pt14 Pt16 Pt17 Pt30 111.73(6)
Pt20 Pt16 Pt17 Pt30 -63.72(5)
C26 Pt16 Pt17 Pt9 -48(3)
C33 Pt16 Pt17 Pt9 128.4(8)
Pt11 Pt16 Pt17 Pt9 -55.57(6)
Pt29 Pt16 Pt17 Pt9 130.60(7)
Pt14 Pt16 Pt17 Pt9 -122.09(7)
Pt20 Pt16 Pt17 Pt9 62.46(6)
Pt21 Pt9 Pt17 Pt29 5.85(6)
Pt8 Pt9 Pt17 Pt29 79.43(7)
Pt18 Pt9 Pt17 Pt29 -98.63(7)
Pt2 Pt9 Pt17 Pt29 -13(35)
Pt10 Pt9 Pt17 Pt29 -99.95(8)
Pt12 Pt9 Pt17 Pt29 -169.74(8)
Pt1 Pt9 Pt17 Pt29 77.94(8)
Pt3 Pt9 Pt17 Pt29 134.81(7)
Pt4 Pt9 Pt17 Pt29 -169.73(6)
Pt6 Pt9 Pt17 Pt29 7.06(9)
Pt22 Pt9 Pt17 Pt29 -46.11(7)
Pt8 Pt9 Pt17 Pt21 73.58(4)
Pt18 Pt9 Pt17 Pt21 -104.48(5)
Pt2 Pt9 Pt17 Pt21 -19(35)
Pt10 Pt9 Pt17 Pt21 -105.80(6)
Pt12 Pt9 Pt17 Pt21 -175.59(5)
Pt1 Pt9 Pt17 Pt21 72.09(5)
Pt3 Pt9 Pt17 Pt21 128.96(5)
Pt4 Pt9 Pt17 Pt21 -175.58(6)
Pt6 Pt9 Pt17 Pt21 1.21(5)
Pt22 Pt9 Pt17 Pt21 -51.96(4)
Pt21 Pt9 Pt17 Pt18 104.48(5)
Pt8 Pt9 Pt17 Pt18 178.06(5)
Pt2 Pt9 Pt17 Pt18 85(35)
Pt10 Pt9 Pt17 Pt18 -1.32(5)
Pt12 Pt9 Pt17 Pt18 -71.11(4)
Pt1 Pt9 Pt17 Pt18 176.57(6)
Pt3 Pt9 Pt17 Pt18 -126.56(5)
Pt4 Pt9 Pt17 Pt18 -71.10(5)
Pt6 Pt9 Pt17 Pt18 105.69(5)
Pt22 Pt9 Pt17 Pt18 52.52(4)
Pt21 Pt9 Pt17 Pt14 -173.00(7)
Pt8 Pt9 Pt17 Pt14 -99.42(6)
Pt18 Pt9 Pt17 Pt14 82.52(6)
Pt2 Pt9 Pt17 Pt14 168(100)
Pt10 Pt9 Pt17 Pt14 81.20(7)
Pt12 Pt9 Pt17 Pt14 11.41(6)
Pt1 Pt9 Pt17 Pt14 -100.91(7)
Pt3 Pt9 Pt17 Pt14 -44.04(6)
Pt4 Pt9 Pt17 Pt14 11.42(8)
Pt6 Pt9 Pt17 Pt14 -171.79(5)
Pt22 Pt9 Pt17 Pt14 135.04(6)
Pt21 Pt9 Pt17 Pt8 -73.58(4)
Pt18 Pt9 Pt17 Pt8 -178.06(5)
Pt2 Pt9 Pt17 Pt8 -93(71)
Pt10 Pt9 Pt17 Pt8 -179.39(6)
Pt12 Pt9 Pt17 Pt8 110.83(5)
Pt1 Pt9 Pt17 Pt8 -1.49(5)
Pt3 Pt9 Pt17 Pt8 55.37(4)
Pt4 Pt9 Pt17 Pt8 110.83(6)
Pt6 Pt9 Pt17 Pt8 -72.37(5)
Pt22 Pt9 Pt17 Pt8 -125.54(5)
Pt21 Pt9 Pt17 Pt12 175.59(5)
Pt8 Pt9 Pt17 Pt12 -110.83(5)
Pt18 Pt9 Pt17 Pt12 71.11(4)
Pt2 Pt9 Pt17 Pt12 156(100)
Pt10 Pt9 Pt17 Pt12 69.79(5)
Pt1 Pt9 Pt17 Pt12 -112.32(6)
Pt3 Pt9 Pt17 Pt12 -55.45(4)
Pt4 Pt9 Pt17 Pt12 0.01(5)
Pt6 Pt9 Pt17 Pt12 176.80(6)
Pt22 Pt9 Pt17 Pt12 123.63(5)
Pt21 Pt9 Pt17 Pt11 -128.34(5)
Pt8 Pt9 Pt17 Pt11 -54.75(4)
Pt18 Pt9 Pt17 Pt11 127.18(5)
Pt2 Pt9 Pt17 Pt11 -148(100)
Pt10 Pt9 Pt17 Pt11 125.86(5)
Pt12 Pt9 Pt17 Pt11 56.07(4)
Pt1 Pt9 Pt17 Pt11 -56.24(6)
Pt3 Pt9 Pt17 Pt11 0.62(4)
Pt4 Pt9 Pt17 Pt11 56.08(6)
Pt6 Pt9 Pt17 Pt11 -127.13(5)
Pt22 Pt9 Pt17 Pt11 179.70(4)
Pt21 Pt9 Pt17 Pt32 101.70(7)
Pt8 Pt9 Pt17 Pt32 175.28(7)
Pt18 Pt9 Pt17 Pt32 -2.78(6)
Pt2 Pt9 Pt17 Pt32 82(35)
Pt10 Pt9 Pt17 Pt32 -4.11(9)
Pt12 Pt9 Pt17 Pt32 -73.89(7)
Pt1 Pt9 Pt17 Pt32 173.79(6)
Pt3 Pt9 Pt17 Pt32 -129.35(6)
Pt4 Pt9 Pt17 Pt32 -73.89(8)
Pt6 Pt9 Pt17 Pt32 102.91(7)
Pt22 Pt9 Pt17 Pt32 49.73(7)
Pt21 Pt9 Pt17 Pt16 -84.01(6)
Pt8 Pt9 Pt17 Pt16 -10.42(6)
Pt18 Pt9 Pt17 Pt16 171.52(7)
Pt2 Pt9 Pt17 Pt16 -103(71)
Pt10 Pt9 Pt17 Pt16 170.19(5)
Pt12 Pt9 Pt17 Pt16 100.41(7)
Pt1 Pt9 Pt17 Pt16 -11.91(8)
Pt3 Pt9 Pt17 Pt16 44.95(7)
Pt4 Pt9 Pt17 Pt16 100.41(7)
Pt6 Pt9 Pt17 Pt16 -82.79(7)
Pt22 Pt9 Pt17 Pt16 -135.97(6)
Pt21 Pt9 Pt17 Pt30 52.45(4)
Pt8 Pt9 Pt17 Pt30 126.04(5)
Pt18 Pt9 Pt17 Pt30 -52.03(4)
Pt2 Pt9 Pt17 Pt30 33(35)
Pt10 Pt9 Pt17 Pt30 -53.35(6)
Pt12 Pt9 Pt17 Pt30 -123.14(5)
Pt1 Pt9 Pt17 Pt30 124.55(5)
Pt3 Pt9 Pt17 Pt30 -178.59(4)
Pt4 Pt9 Pt17 Pt30 -123.13(5)
Pt6 Pt9 Pt17 Pt30 53.66(5)
Pt22 Pt9 Pt17 Pt30 0.49(4)
C23 Pt12 Pt18 Pt33 35(2)
Pt15 Pt12 Pt18 Pt33 1.97(5)
Pt17 Pt12 Pt18 Pt33 -99.71(6)
Pt13 Pt12 Pt18 Pt33 75.80(6)
Pt11 Pt12 Pt18 Pt33 -102.30(6)
Pt9 Pt12 Pt18 Pt33 -173.80(6)
Pt3 Pt12 Pt18 Pt33 -172.68(5)
Pt4 Pt12 Pt18 Pt33 132.19(5)
Pt14 Pt12 Pt18 Pt33 -54.82(6)
C23 Pt12 Pt18 Pt17 134(2)
Pt15 Pt12 Pt18 Pt17 101.68(5)
Pt13 Pt12 Pt18 Pt17 175.51(5)
Pt11 Pt12 Pt18 Pt17 -2.59(5)
Pt9 Pt12 Pt18 Pt17 -74.09(4)
Pt3 Pt12 Pt18 Pt17 -72.98(5)
Pt4 Pt12 Pt18 Pt17 -128.10(5)
Pt14 Pt12 Pt18 Pt17 44.89(4)
C23 Pt12 Pt18 Pt30 130(2)
Pt15 Pt12 Pt18 Pt30 97.18(6)
Pt17 Pt12 Pt18 Pt30 -4.50(5)
Pt13 Pt12 Pt18 Pt30 171.01(6)
Pt11 Pt12 Pt18 Pt30 -7.09(8)
Pt9 Pt12 Pt18 Pt30 -78.59(5)
Pt3 Pt12 Pt18 Pt30 -77.48(7)
Pt4 Pt12 Pt18 Pt30 -132.60(5)
Pt14 Pt12 Pt18 Pt30 40.39(6)
C23 Pt12 Pt18 Pt15 33(2)
Pt17 Pt12 Pt18 Pt15 -101.68(5)
Pt13 Pt12 Pt18 Pt15 73.83(4)
Pt11 Pt12 Pt18 Pt15 -104.26(6)
Pt9 Pt12 Pt18 Pt15 -175.76(5)
Pt3 Pt12 Pt18 Pt15 -174.65(6)
Pt4 Pt12 Pt18 Pt15 130.23(5)
Pt14 Pt12 Pt18 Pt15 -56.79(4)
C23 Pt12 Pt18 Pt9 -152(2)
Pt15 Pt12 Pt18 Pt9 175.76(5)
Pt17 Pt12 Pt18 Pt9 74.09(4)
Pt13 Pt12 Pt18 Pt9 -110.40(5)
Pt11 Pt12 Pt18 Pt9 71.50(5)
Pt3 Pt12 Pt18 Pt9 1.11(5)
Pt4 Pt12 Pt18 Pt9 -54.01(4)
Pt14 Pt12 Pt18 Pt9 118.97(4)
C23 Pt12 Pt18 Pt22 -150(2)
Pt15 Pt12 Pt18 Pt22 177.82(6)
Pt17 Pt12 Pt18 Pt22 76.14(6)
Pt13 Pt12 Pt18 Pt22 -108.35(6)
Pt11 Pt12 Pt18 Pt22 73.55(7)
Pt9 Pt12 Pt18 Pt22 2.05(5)
Pt3 Pt12 Pt18 Pt22 3.16(8)
Pt4 Pt12 Pt18 Pt22 -51.96(6)
Pt14 Pt12 Pt18 Pt22 121.03(5)
C23 Pt12 Pt18 Pt13 -41(2)
Pt15 Pt12 Pt18 Pt13 -73.83(4)
Pt17 Pt12 Pt18 Pt13 -175.51(5)
Pt11 Pt12 Pt18 Pt13 -178.10(6)
Pt9 Pt12 Pt18 Pt13 110.40(5)
Pt3 Pt12 Pt18 Pt13 111.52(6)
Pt4 Pt12 Pt18 Pt13 56.39(4)
Pt14 Pt12 Pt18 Pt13 -130.62(4)
C23 Pt12 Pt18 Pt19 -40(2)
Pt15 Pt12 Pt18 Pt19 -72.38(6)
Pt17 Pt12 Pt18 Pt19 -174.06(6)
Pt13 Pt12 Pt18 Pt19 1.45(5)
Pt11 Pt12 Pt18 Pt19 -176.65(5)
Pt9 Pt12 Pt18 Pt19 111.85(6)
Pt3 Pt12 Pt18 Pt19 112.96(6)
Pt4 Pt12 Pt18 Pt19 57.84(6)
Pt14 Pt12 Pt18 Pt19 -129.17(5)
C23 Pt12 Pt18 Pt31 -107(4)
Pt15 Pt12 Pt18 Pt31 -140(3)
Pt17 Pt12 Pt18 Pt31 119(3)
Pt13 Pt12 Pt18 Pt31 -66(3)
Pt11 Pt12 Pt18 Pt31 116(3)
Pt9 Pt12 Pt18 Pt31 45(3)
Pt3 Pt12 Pt18 Pt31 46(3)
Pt4 Pt12 Pt18 Pt31 -9(3)
Pt14 Pt12 Pt18 Pt31 163(3)
C23 Pt12 Pt18 Pt10 -97(2)
Pt15 Pt12 Pt18 Pt10 -130.00(5)
Pt17 Pt12 Pt18 Pt10 128.32(4)
Pt13 Pt12 Pt18 Pt10 -56.17(4)
Pt11 Pt12 Pt18 Pt10 125.73(5)
Pt9 Pt12 Pt18 Pt10 54.23(4)
Pt3 Pt12 Pt18 Pt10 55.35(6)
Pt4 Pt12 Pt18 Pt10 0.22(4)
Pt14 Pt12 Pt18 Pt10 173.21(4)
Pt29 Pt17 Pt18 Pt33 -45.27(7)
Pt21 Pt17 Pt18 Pt33 -121.19(5)
Pt14 Pt17 Pt18 Pt33 54.76(6)
Pt8 Pt17 Pt18 Pt33 -175.17(5)
Pt12 Pt17 Pt18 Pt33 113.07(5)
Pt11 Pt17 Pt18 Pt33 115.69(6)
Pt32 Pt17 Pt18 Pt33 0.85(5)
Pt16 Pt17 Pt18 Pt33 38.3(3)
Pt30 Pt17 Pt18 Pt33 -62.48(5)
Pt9 Pt17 Pt18 Pt33 -177.03(6)
Pt29 Pt17 Pt18 Pt12 -158.35(6)
Pt21 Pt17 Pt18 Pt12 125.74(5)
Pt14 Pt17 Pt18 Pt12 -58.32(5)
Pt8 Pt17 Pt18 Pt12 71.76(5)
Pt11 Pt17 Pt18 Pt12 2.62(5)
Pt32 Pt17 Pt18 Pt12 -112.22(4)
Pt16 Pt17 Pt18 Pt12 -74.7(3)
Pt30 Pt17 Pt18 Pt12 -175.55(5)
Pt9 Pt17 Pt18 Pt12 69.90(4)
Pt29 Pt17 Pt18 Pt30 17.20(5)
Pt21 Pt17 Pt18 Pt30 -58.71(4)
Pt14 Pt17 Pt18 Pt30 117.24(5)
Pt8 Pt17 Pt18 Pt30 -112.69(6)
Pt12 Pt17 Pt18 Pt30 175.55(5)
Pt11 Pt17 Pt18 Pt30 178.17(6)
Pt32 Pt17 Pt18 Pt30 63.33(4)
Pt16 Pt17 Pt18 Pt30 100.8(3)
Pt9 Pt17 Pt18 Pt30 -114.55(4)
Pt29 Pt17 Pt18 Pt15 -101.03(5)
Pt21 Pt17 Pt18 Pt15 -176.95(5)
Pt14 Pt17 Pt18 Pt15 -1.00(5)
Pt8 Pt17 Pt18 Pt15 129.07(5)
Pt12 Pt17 Pt18 Pt15 57.31(4)
Pt11 Pt17 Pt18 Pt15 59.93(6)
Pt32 Pt17 Pt18 Pt15 -54.91(4)
Pt16 Pt17 Pt18 Pt15 -17.4(3)
Pt30 Pt17 Pt18 Pt15 -118.24(5)
Pt9 Pt17 Pt18 Pt15 127.22(5)
Pt29 Pt17 Pt18 Pt9 131.75(5)
Pt21 Pt17 Pt18 Pt9 55.83(4)
Pt14 Pt17 Pt18 Pt9 -128.22(5)
Pt8 Pt17 Pt18 Pt9 1.85(5)
Pt12 Pt17 Pt18 Pt9 -69.90(4)
Pt11 Pt17 Pt18 Pt9 -67.28(5)
Pt32 Pt17 Pt18 Pt9 177.88(5)
Pt16 Pt17 Pt18 Pt9 -144.6(3)
Pt30 Pt17 Pt18 Pt9 114.55(4)
Pt29 Pt17 Pt18 Pt22 77.33(6)
Pt21 Pt17 Pt18 Pt22 1.41(5)
Pt14 Pt17 Pt18 Pt22 177.36(5)
Pt8 Pt17 Pt18 Pt22 -52.56(6)
Pt12 Pt17 Pt18 Pt22 -124.32(5)
Pt11 Pt17 Pt18 Pt22 -121.70(5)
Pt32 Pt17 Pt18 Pt22 123.46(5)
Pt16 Pt17 Pt18 Pt22 160.9(3)
Pt30 Pt17 Pt18 Pt22 60.13(4)
Pt9 Pt17 Pt18 Pt22 -54.42(4)
Pt29 Pt17 Pt18 Pt13 -153.85(5)
Pt21 Pt17 Pt18 Pt13 130.23(5)
Pt14 Pt17 Pt18 Pt13 -53.82(7)
Pt8 Pt17 Pt18 Pt13 76.25(7)
Pt12 Pt17 Pt18 Pt13 4.49(5)
Pt11 Pt17 Pt18 Pt13 7.12(8)
Pt32 Pt17 Pt18 Pt13 -107.72(5)
Pt16 Pt17 Pt18 Pt13 -70.3(3)
Pt30 Pt17 Pt18 Pt13 -171.06(6)
Pt9 Pt17 Pt18 Pt13 74.40(5)
Pt29 Pt17 Pt18 Pt19 -57.7(6)
Pt21 Pt17 Pt18 Pt19 -133.6(6)
Pt14 Pt17 Pt18 Pt19 42.3(6)
Pt8 Pt17 Pt18 Pt19 172.4(6)
Pt12 Pt17 Pt18 Pt19 100.6(6)
Pt11 Pt17 Pt18 Pt19 103.3(6)
Pt32 Pt17 Pt18 Pt19 -11.6(6)
Pt16 Pt17 Pt18 Pt19 25.9(8)
Pt30 Pt17 Pt18 Pt19 -74.9(6)
Pt9 Pt17 Pt18 Pt19 170.5(6)
Pt29 Pt17 Pt18 Pt31 22.62(7)
Pt21 Pt17 Pt18 Pt31 -53.30(6)
Pt14 Pt17 Pt18 Pt31 122.65(5)
Pt8 Pt17 Pt18 Pt31 -107.28(6)
Pt12 Pt17 Pt18 Pt31 -179.04(6)
Pt11 Pt17 Pt18 Pt31 -176.42(5)
Pt32 Pt17 Pt18 Pt31 68.74(5)
Pt16 Pt17 Pt18 Pt31 106.2(3)
Pt30 Pt17 Pt18 Pt31 5.41(5)
Pt9 Pt17 Pt18 Pt31 -109.13(6)
Pt29 Pt17 Pt18 Pt10 133.09(6)
Pt21 Pt17 Pt18 Pt10 57.17(6)
Pt14 Pt17 Pt18 Pt10 -126.88(5)
Pt8 Pt17 Pt18 Pt10 3.19(8)
Pt12 Pt17 Pt18 Pt10 -68.56(6)
Pt11 Pt17 Pt18 Pt10 -65.94(7)
Pt32 Pt17 Pt18 Pt10 179.22(5)
Pt16 Pt17 Pt18 Pt10 -143.3(3)
Pt30 Pt17 Pt18 Pt10 115.89(6)
Pt9 Pt17 Pt18 Pt10 1.34(5)
C30 Pt15 Pt18 Pt33 172(3)
C29 Pt15 Pt18 Pt33 4.7(8)
Pt12 Pt15 Pt18 Pt33 -178.06(5)
Pt13 Pt15 Pt18 Pt33 111.92(5)
Pt32 Pt15 Pt18 Pt33 -69.08(4)
Pt14 Pt15 Pt18 Pt33 -118.43(5)
C30 Pt15 Pt18 Pt12 -10(3)
C29 Pt15 Pt18 Pt12 -177.3(8)
Pt33 Pt15 Pt18 Pt12 178.06(5)
Pt13 Pt15 Pt18 Pt12 -70.02(4)
Pt32 Pt15 Pt18 Pt12 108.98(4)
Pt14 Pt15 Pt18 Pt12 59.63(4)
C30 Pt15 Pt18 Pt17 -69(3)
C29 Pt15 Pt18 Pt17 123.9(8)
Pt12 Pt15 Pt18 Pt17 -58.78(4)
Pt33 Pt15 Pt18 Pt17 119.29(5)
Pt13 Pt15 Pt18 Pt17 -128.80(5)
Pt32 Pt15 Pt18 Pt17 50.21(4)
Pt14 Pt15 Pt18 Pt17 0.86(4)
C30 Pt15 Pt18 Pt30 -124(3)
C29 Pt15 Pt18 Pt30 68.8(8)
Pt12 Pt15 Pt18 Pt30 -113.93(5)
Pt33 Pt15 Pt18 Pt30 64.14(5)
Pt13 Pt15 Pt18 Pt30 176.05(5)
Pt32 Pt15 Pt18 Pt30 -4.94(4)
Pt14 Pt15 Pt18 Pt30 -54.29(5)
C30 Pt15 Pt18 Pt9 -14(3)
C29 Pt15 Pt18 Pt9 178.5(8)
Pt12 Pt15 Pt18 Pt9 -4.23(5)
Pt33 Pt15 Pt18 Pt9 173.83(6)
Pt13 Pt15 Pt18 Pt9 -74.25(6)
Pt32 Pt15 Pt18 Pt9 104.75(5)
Pt14 Pt15 Pt18 Pt9 55.40(6)
C30 Pt15 Pt18 Pt22 -123(3)
C29 Pt15 Pt18 Pt22 69.7(17)
Pt12 Pt15 Pt18 Pt22 -113.0(15)
Pt33 Pt15 Pt18 Pt22 65.1(15)
Pt13 Pt15 Pt18 Pt22 177.0(15)
Pt32 Pt15 Pt18 Pt22 -4.0(15)
Pt14 Pt15 Pt18 Pt22 -53.3(15)
C30 Pt15 Pt18 Pt13 60(3)
C29 Pt15 Pt18 Pt13 -107.3(8)
Pt12 Pt15 Pt18 Pt13 70.02(4)
Pt33 Pt15 Pt18 Pt13 -111.92(5)
Pt32 Pt15 Pt18 Pt13 179.01(4)
Pt14 Pt15 Pt18 Pt13 129.66(5)
C30 Pt15 Pt18 Pt19 115(3)
C29 Pt15 Pt18 Pt19 -52.5(8)
Pt12 Pt15 Pt18 Pt19 124.79(5)
Pt33 Pt15 Pt18 Pt19 -57.14(4)
Pt13 Pt15 Pt18 Pt19 54.77(4)
Pt32 Pt15 Pt18 Pt19 -126.22(4)
Pt14 Pt15 Pt18 Pt19 -175.57(4)
C30 Pt15 Pt18 Pt31 169(3)
C29 Pt15 Pt18 Pt31 2.0(8)
Pt12 Pt15 Pt18 Pt31 179.28(6)
Pt33 Pt15 Pt18 Pt31 -2.66(5)
Pt13 Pt15 Pt18 Pt31 109.25(6)
Pt32 Pt15 Pt18 Pt31 -71.74(6)
Pt14 Pt15 Pt18 Pt31 -121.09(5)
C30 Pt15 Pt18 Pt10 56(3)
C29 Pt15 Pt18 Pt10 -110.9(8)
Pt12 Pt15 Pt18 Pt10 66.43(6)
Pt33 Pt15 Pt18 Pt10 -115.51(6)
Pt13 Pt15 Pt18 Pt10 -3.60(5)
Pt32 Pt15 Pt18 Pt10 175.41(5)
Pt14 Pt15 Pt18 Pt10 126.06(5)
Pt21 Pt9 Pt18 Pt33 -25.1(5)
Pt8 Pt9 Pt18 Pt33 28.6(5)
Pt2 Pt9 Pt18 Pt33 -149.4(5)
Pt10 Pt9 Pt18 Pt33 -150.8(5)
Pt12 Pt9 Pt18 Pt33 99.7(5)
Pt1 Pt9 Pt18 Pt33 -12.7(10)
Pt3 Pt9 Pt18 Pt33 98.6(5)
Pt4 Pt9 Pt18 Pt33 154.9(5)
Pt6 Pt9 Pt18 Pt33 -77.4(5)
Pt22 Pt9 Pt18 Pt33 -82.2(5)
Pt17 Pt9 Pt18 Pt33 30.5(5)
Pt21 Pt9 Pt18 Pt12 -124.83(4)
Pt8 Pt9 Pt18 Pt12 -71.10(5)
Pt2 Pt9 Pt18 Pt12 110.87(6)
Pt10 Pt9 Pt18 Pt12 109.42(5)
Pt1 Pt9 Pt18 Pt12 -112.4(6)
Pt3 Pt9 Pt18 Pt12 -1.12(5)
Pt4 Pt9 Pt18 Pt12 55.20(4)
Pt6 Pt9 Pt18 Pt12 -177.09(6)
Pt22 Pt9 Pt18 Pt12 178.02(5)
Pt17 Pt9 Pt18 Pt12 -69.26(4)
Pt21 Pt9 Pt18 Pt17 -55.56(4)
Pt8 Pt9 Pt18 Pt17 -1.84(5)
Pt2 Pt9 Pt18 Pt17 -179.87(6)
Pt10 Pt9 Pt18 Pt17 178.69(5)
Pt12 Pt9 Pt18 Pt17 69.26(4)
Pt1 Pt9 Pt18 Pt17 -43.1(6)
Pt3 Pt9 Pt18 Pt17 68.15(5)
Pt4 Pt9 Pt18 Pt17 124.46(4)
Pt6 Pt9 Pt18 Pt17 -107.82(5)
Pt22 Pt9 Pt18 Pt17 -112.72(5)
Pt21 Pt9 Pt18 Pt30 -2.84(4)
Pt8 Pt9 Pt18 Pt30 50.89(5)
Pt2 Pt9 Pt18 Pt30 -127.14(5)
Pt10 Pt9 Pt18 Pt30 -128.59(5)
Pt12 Pt9 Pt18 Pt30 121.99(5)
Pt1 Pt9 Pt18 Pt30 9.6(6)
Pt3 Pt9 Pt18 Pt30 120.87(5)
Pt4 Pt9 Pt18 Pt30 177.19(4)
Pt6 Pt9 Pt18 Pt30 -55.10(5)
Pt22 Pt9 Pt18 Pt30 -59.99(4)
Pt17 Pt9 Pt18 Pt30 52.73(4)
Pt21 Pt9 Pt18 Pt15 -120.68(5)
Pt8 Pt9 Pt18 Pt15 -66.95(7)
Pt2 Pt9 Pt18 Pt15 115.01(6)
Pt10 Pt9 Pt18 Pt15 113.57(6)
Pt12 Pt9 Pt18 Pt15 4.15(5)
Pt1 Pt9 Pt18 Pt15 -108.3(6)
Pt3 Pt9 Pt18 Pt15 3.03(8)
Pt4 Pt9 Pt18 Pt15 59.34(6)
Pt6 Pt9 Pt18 Pt15 -172.94(5)
Pt22 Pt9 Pt18 Pt15 -177.83(6)
Pt17 Pt9 Pt18 Pt15 -65.12(5)
Pt21 Pt9 Pt18 Pt22 57.15(4)
Pt8 Pt9 Pt18 Pt22 110.88(6)
Pt2 Pt9 Pt18 Pt22 -67.15(5)
Pt10 Pt9 Pt18 Pt22 -68.60(4)
Pt12 Pt9 Pt18 Pt22 -178.02(5)
Pt1 Pt9 Pt18 Pt22 69.6(6)
Pt3 Pt9 Pt18 Pt22 -179.14(6)
Pt4 Pt9 Pt18 Pt22 -122.82(4)
Pt6 Pt9 Pt18 Pt22 4.89(5)
Pt17 Pt9 Pt18 Pt22 112.72(5)
Pt21 Pt9 Pt18 Pt13 -179.08(4)
Pt8 Pt9 Pt18 Pt13 -125.35(5)
Pt2 Pt9 Pt18 Pt13 56.61(6)
Pt10 Pt9 Pt18 Pt13 55.17(4)
Pt12 Pt9 Pt18 Pt13 -54.25(4)
Pt1 Pt9 Pt18 Pt13 -166.7(6)
Pt3 Pt9 Pt18 Pt13 -55.37(6)
Pt4 Pt9 Pt18 Pt13 0.94(4)
Pt6 Pt9 Pt18 Pt13 128.66(5)
Pt22 Pt9 Pt18 Pt13 123.77(4)
Pt17 Pt9 Pt18 Pt13 -123.52(5)
Pt21 Pt9 Pt18 Pt19 125.44(5)
Pt8 Pt9 Pt18 Pt19 179.17(5)
Pt2 Pt9 Pt18 Pt19 1.14(8)
Pt10 Pt9 Pt18 Pt19 -0.31(5)
Pt12 Pt9 Pt18 Pt19 -109.73(6)
Pt1 Pt9 Pt18 Pt19 137.9(6)
Pt3 Pt9 Pt18 Pt19 -110.85(6)
Pt4 Pt9 Pt18 Pt19 -54.53(6)
Pt6 Pt9 Pt18 Pt19 73.18(7)
Pt22 Pt9 Pt18 Pt19 68.29(5)
Pt17 Pt9 Pt18 Pt19 -178.99(6)
Pt21 Pt9 Pt18 Pt31 55.93(5)
Pt8 Pt9 Pt18 Pt31 109.66(6)
Pt2 Pt9 Pt18 Pt31 -68.37(7)
Pt10 Pt9 Pt18 Pt31 -69.82(5)
Pt12 Pt9 Pt18 Pt31 -179.24(6)
Pt1 Pt9 Pt18 Pt31 68.4(6)
Pt3 Pt9 Pt18 Pt31 179.64(5)
Pt4 Pt9 Pt18 Pt31 -124.05(5)
Pt6 Pt9 Pt18 Pt31 3.67(7)
Pt22 Pt9 Pt18 Pt31 -1.22(5)
Pt17 Pt9 Pt18 Pt31 111.49(6)
Pt21 Pt9 Pt18 Pt10 125.75(4)
Pt8 Pt9 Pt18 Pt10 179.48(6)
Pt2 Pt9 Pt18 Pt10 1.44(5)
Pt12 Pt9 Pt18 Pt10 -109.42(5)
Pt1 Pt9 Pt18 Pt10 138.2(6)
Pt3 Pt9 Pt18 Pt10 -110.54(6)
Pt4 Pt9 Pt18 Pt10 -54.23(4)
Pt6 Pt9 Pt18 Pt10 73.49(5)
Pt22 Pt9 Pt18 Pt10 68.60(4)
Pt17 Pt9 Pt18 Pt10 -178.69(5)
C24 Pt13 Pt18 Pt33 -94.5(18)
C35 Pt13 Pt18 Pt33 48.4(9)
Pt12 Pt13 Pt18 Pt33 -122.81(5)
Pt19 Pt13 Pt18 Pt33 55.76(4)
Pt10 Pt13 Pt18 Pt33 128.67(4)
Pt15 Pt13 Pt18 Pt33 -54.76(4)
Pt4 Pt13 Pt18 Pt33 -178.53(4)
C24 Pt13 Pt18 Pt12 28.3(18)
C35 Pt13 Pt18 Pt12 171.2(9)
Pt19 Pt13 Pt18 Pt12 178.57(5)
Pt10 Pt13 Pt18 Pt12 -108.52(5)
Pt15 Pt13 Pt18 Pt12 68.05(4)
Pt4 Pt13 Pt18 Pt12 -55.73(4)
C24 Pt13 Pt18 Pt17 23.8(18)
C35 Pt13 Pt18 Pt17 166.7(9)
Pt12 Pt13 Pt18 Pt17 -4.51(5)
Pt19 Pt13 Pt18 Pt17 174.06(6)
Pt10 Pt13 Pt18 Pt17 -113.03(6)
Pt15 Pt13 Pt18 Pt17 63.54(5)
Pt4 Pt13 Pt18 Pt17 -60.23(6)
C24 Pt13 Pt18 Pt30 -68.1(18)
C35 Pt13 Pt18 Pt30 74.8(9)
Pt12 Pt13 Pt18 Pt30 -96.4(4)
Pt19 Pt13 Pt18 Pt30 82.1(4)
Pt10 Pt13 Pt18 Pt30 155.1(4)
Pt15 Pt13 Pt18 Pt30 -28.4(3)
Pt4 Pt13 Pt18 Pt30 -152.2(3)
C24 Pt13 Pt18 Pt15 -39.8(18)
C35 Pt13 Pt18 Pt15 103.2(9)
Pt12 Pt13 Pt18 Pt15 -68.05(4)
Pt19 Pt13 Pt18 Pt15 110.52(5)
Pt10 Pt13 Pt18 Pt15 -176.57(5)
Pt4 Pt13 Pt18 Pt15 -123.77(4)
C24 Pt13 Pt18 Pt9 83.1(18)
C35 Pt13 Pt18 Pt9 -134.0(9)
Pt12 Pt13 Pt18 Pt9 54.80(4)
Pt19 Pt13 Pt18 Pt9 -126.63(4)
Pt10 Pt13 Pt18 Pt9 -53.72(4)
Pt15 Pt13 Pt18 Pt9 122.85(4)
Pt4 Pt13 Pt18 Pt9 -0.92(4)
C24 Pt13 Pt18 Pt22 140.4(18)
C35 Pt13 Pt18 Pt22 -76.7(9)
Pt12 Pt13 Pt18 Pt22 112.08(6)
Pt19 Pt13 Pt18 Pt22 -69.36(5)
Pt10 Pt13 Pt18 Pt22 3.55(5)
Pt15 Pt13 Pt18 Pt22 -179.88(6)
Pt4 Pt13 Pt18 Pt22 56.35(5)
C24 Pt13 Pt18 Pt19 -150.3(18)
C35 Pt13 Pt18 Pt19 -7.4(9)
Pt12 Pt13 Pt18 Pt19 -178.57(5)
Pt10 Pt13 Pt18 Pt19 72.91(4)
Pt15 Pt13 Pt18 Pt19 -110.52(5)
Pt4 Pt13 Pt18 Pt19 125.71(4)
C24 Pt13 Pt18 Pt31 -152.7(18)
C35 Pt13 Pt18 Pt31 -9.8(9)
Pt12 Pt13 Pt18 Pt31 179.00(6)
Pt19 Pt13 Pt18 Pt31 -2.43(5)
Pt10 Pt13 Pt18 Pt31 70.48(5)
Pt15 Pt13 Pt18 Pt31 -112.95(6)
Pt4 Pt13 Pt18 Pt31 123.28(5)
C24 Pt13 Pt18 Pt10 136.8(18)
C35 Pt13 Pt18 Pt10 -80.3(9)
Pt12 Pt13 Pt18 Pt10 108.52(5)
Pt19 Pt13 Pt18 Pt10 -72.91(4)
Pt15 Pt13 Pt18 Pt10 176.57(5)
Pt4 Pt13 Pt18 Pt10 52.80(4)
C10 Pt10 Pt18 Pt33 -35.0(17)
Pt22 Pt10 Pt18 Pt33 103.62(6)
Pt9 Pt10 Pt18 Pt33 176.75(6)
Pt4 Pt10 Pt18 Pt33 -128.18(6)
Pt2 Pt10 Pt18 Pt33 175.37(5)
Pt23 Pt10 Pt18 Pt33 50.55(6)
Pt13 Pt10 Pt18 Pt33 -72.77(6)
Pt7 Pt10 Pt18 Pt33 104.98(6)
Pt19 Pt10 Pt18 Pt33 -2.96(5)
C10 Pt10 Pt18 Pt12 93.0(17)
Pt22 Pt10 Pt18 Pt12 -128.43(5)
Pt9 Pt10 Pt18 Pt12 -55.30(4)
Pt4 Pt10 Pt18 Pt12 -0.23(4)
Pt2 Pt10 Pt18 Pt12 -56.68(6)
Pt23 Pt10 Pt18 Pt12 178.50(4)
Pt13 Pt10 Pt18 Pt12 55.18(4)
Pt7 Pt10 Pt18 Pt12 -127.08(5)
Pt19 Pt10 Pt18 Pt12 124.99(5)
C10 Pt10 Pt18 Pt17 146.9(17)
Pt22 Pt10 Pt18 Pt17 -74.52(6)
Pt9 Pt10 Pt18 Pt17 -1.39(5)
Pt4 Pt10 Pt18 Pt17 53.68(6)
Pt2 Pt10 Pt18 Pt17 -2.77(8)
Pt23 Pt10 Pt18 Pt17 -127.59(5)
Pt13 Pt10 Pt18 Pt17 109.09(6)
Pt7 Pt10 Pt18 Pt17 -73.17(7)
Pt19 Pt10 Pt18 Pt17 178.90(6)
C10 Pt10 Pt18 Pt30 -138.2(17)
Pt22 Pt10 Pt18 Pt30 0.43(5)
Pt9 Pt10 Pt18 Pt30 73.56(6)
Pt4 Pt10 Pt18 Pt30 128.63(5)
Pt2 Pt10 Pt18 Pt30 72.18(7)
Pt23 Pt10 Pt18 Pt30 -52.64(6)
Pt13 Pt10 Pt18 Pt30 -175.96(6)
Pt7 Pt10 Pt18 Pt30 1.78(8)
Pt19 Pt10 Pt18 Pt30 -106.15(6)
C10 Pt10 Pt18 Pt15 41.4(17)
Pt22 Pt10 Pt18 Pt15 -179.98(6)
Pt9 Pt10 Pt18 Pt15 -106.85(6)
Pt4 Pt10 Pt18 Pt15 -51.78(6)
Pt2 Pt10 Pt18 Pt15 -108.23(6)
Pt23 Pt10 Pt18 Pt15 126.95(5)
Pt13 Pt10 Pt18 Pt15 3.63(5)
Pt7 Pt10 Pt18 Pt15 -178.62(5)
Pt19 Pt10 Pt18 Pt15 73.45(6)
C10 Pt10 Pt18 Pt9 148.3(17)
Pt22 Pt10 Pt18 Pt9 -73.13(4)
Pt4 Pt10 Pt18 Pt9 55.07(4)
Pt2 Pt10 Pt18 Pt9 -1.38(5)
Pt23 Pt10 Pt18 Pt9 -126.20(5)
Pt13 Pt10 Pt18 Pt9 110.48(5)
Pt7 Pt10 Pt18 Pt9 -71.78(5)
Pt19 Pt10 Pt18 Pt9 -179.71(5)
C10 Pt10 Pt18 Pt22 -138.6(17)
Pt9 Pt10 Pt18 Pt22 73.13(4)
Pt4 Pt10 Pt18 Pt22 128.20(5)
Pt2 Pt10 Pt18 Pt22 71.75(5)
Pt23 Pt10 Pt18 Pt22 -53.07(4)
Pt13 Pt10 Pt18 Pt22 -176.39(5)
Pt7 Pt10 Pt18 Pt22 1.35(5)
Pt19 Pt10 Pt18 Pt22 -106.58(5)
C10 Pt10 Pt18 Pt13 37.8(17)
Pt22 Pt10 Pt18 Pt13 176.39(5)
Pt9 Pt10 Pt18 Pt13 -110.48(5)
Pt4 Pt10 Pt18 Pt13 -55.41(4)
Pt2 Pt10 Pt18 Pt13 -111.86(6)
Pt23 Pt10 Pt18 Pt13 123.32(5)
Pt7 Pt10 Pt18 Pt13 177.75(6)
Pt19 Pt10 Pt18 Pt13 69.82(4)
C10 Pt10 Pt18 Pt19 -32.0(17)
Pt22 Pt10 Pt18 Pt19 106.58(5)
Pt9 Pt10 Pt18 Pt19 179.71(5)
Pt4 Pt10 Pt18 Pt19 -125.22(5)
Pt2 Pt10 Pt18 Pt19 178.32(6)
Pt23 Pt10 Pt18 Pt19 53.51(4)
Pt13 Pt10 Pt18 Pt19 -69.82(4)
Pt7 Pt10 Pt18 Pt19 107.93(6)
C10 Pt10 Pt18 Pt31 -87.2(17)
Pt22 Pt10 Pt18 Pt31 51.41(4)
Pt9 Pt10 Pt18 Pt31 124.54(5)
Pt4 Pt10 Pt18 Pt31 179.61(4)
Pt2 Pt10 Pt18 Pt31 123.16(5)
Pt23 Pt10 Pt18 Pt31 -1.66(4)
Pt13 Pt10 Pt18 Pt31 -124.98(5)
Pt7 Pt10 Pt18 Pt31 52.76(6)
Pt19 Pt10 Pt18 Pt31 -55.17(4)
Pt33 Pt18 Pt19 C11 26.3(18)
Pt12 Pt18 Pt19 C11 136.9(18)
Pt17 Pt18 Pt19 C11 39.3(19)
Pt30 Pt18 Pt19 C11 -32.9(18)
Pt15 Pt18 Pt19 C11 82.3(18)
Pt9 Pt18 Pt19 C11 -150.7(18)
Pt22 Pt18 Pt19 C11 -96.0(18)
Pt13 Pt18 Pt19 C11 138.4(18)
Pt31 Pt18 Pt19 C11 -44.1(18)
Pt10 Pt18 Pt19 C11 -151.0(18)
Pt33 Pt18 Pt19 C35 -104.2(10)
Pt12 Pt18 Pt19 C35 6.4(10)
Pt17 Pt18 Pt19 C35 -91.3(11)
Pt30 Pt18 Pt19 C35 -163.4(10)
Pt15 Pt18 Pt19 C35 -48.2(10)
Pt9 Pt18 Pt19 C35 78.8(10)
Pt22 Pt18 Pt19 C35 133.5(10)
Pt13 Pt18 Pt19 C35 7.8(10)
Pt31 Pt18 Pt19 C35 -174.6(10)
Pt10 Pt18 Pt19 C35 78.5(10)
Pt33 Pt18 Pt19 Pt31 70.41(4)
Pt12 Pt18 Pt19 Pt31 -178.98(6)
Pt17 Pt18 Pt19 Pt31 83.4(6)
Pt30 Pt18 Pt19 Pt31 11.20(5)
Pt15 Pt18 Pt19 Pt31 126.43(5)
Pt9 Pt18 Pt19 Pt31 -106.58(6)
Pt22 Pt18 Pt19 Pt31 -51.87(4)
Pt13 Pt18 Pt19 Pt31 -177.54(5)
Pt10 Pt18 Pt19 Pt31 -106.88(4)
Pt33 Pt18 Pt19 Pt13 -112.05(5)
Pt12 Pt18 Pt19 Pt13 -1.44(5)
Pt17 Pt18 Pt19 Pt13 -99.1(6)
Pt30 Pt18 Pt19 Pt13 -171.26(6)
Pt15 Pt18 Pt19 Pt13 -56.03(4)
Pt9 Pt18 Pt19 Pt13 70.96(6)
Pt22 Pt18 Pt19 Pt13 125.67(5)
Pt31 Pt18 Pt19 Pt13 177.54(5)
Pt10 Pt18 Pt19 Pt13 70.66(4)
Pt12 Pt18 Pt19 Pt33 110.61(6)
Pt17 Pt18 Pt19 Pt33 13.0(6)
Pt30 Pt18 Pt19 Pt33 -59.21(5)
Pt15 Pt18 Pt19 Pt33 56.01(4)
Pt9 Pt18 Pt19 Pt33 -176.99(6)
Pt22 Pt18 Pt19 Pt33 -122.29(5)
Pt13 Pt18 Pt19 Pt33 112.05(5)
Pt31 Pt18 Pt19 Pt33 -70.41(4)
Pt10 Pt18 Pt19 Pt33 -177.29(5)
Pt33 Pt18 Pt19 Pt23 125.26(5)
Pt12 Pt18 Pt19 Pt23 -124.13(5)
Pt17 Pt18 Pt19 Pt23 138.2(6)
Pt30 Pt18 Pt19 Pt23 66.05(6)
Pt15 Pt18 Pt19 Pt23 -178.72(5)
Pt9 Pt18 Pt19 Pt23 -51.73(6)
Pt22 Pt18 Pt19 Pt23 2.97(5)
Pt13 Pt18 Pt19 Pt23 -122.69(5)
Pt31 Pt18 Pt19 Pt23 54.85(4)
Pt10 Pt18 Pt19 Pt23 -52.03(4)
Pt33 Pt18 Pt19 Pt10 177.29(5)
Pt12 Pt18 Pt19 Pt10 -72.10(6)
Pt17 Pt18 Pt19 Pt10 -169.7(6)
Pt30 Pt18 Pt19 Pt10 118.08(5)
Pt15 Pt18 Pt19 Pt10 -126.69(5)
Pt9 Pt18 Pt19 Pt10 0.30(5)
Pt22 Pt18 Pt19 Pt10 55.01(4)
Pt13 Pt18 Pt19 Pt10 -70.66(4)
Pt31 Pt18 Pt19 Pt10 106.88(4)
C24 Pt13 Pt19 C11 3.5(19)
C35 Pt13 Pt19 C11 15.7(18)
Pt12 Pt13 Pt19 C11 -152.8(13)
Pt18 Pt13 Pt19 C11 -154.2(13)
Pt10 Pt13 Pt19 C11 135.5(13)
Pt15 Pt13 Pt19 C11 -101.1(13)
Pt4 Pt13 Pt19 C11 135.8(13)
C24 Pt13 Pt19 C35 -12.2(18)
Pt12 Pt13 Pt19 C35 -168.5(12)
Pt18 Pt13 Pt19 C35 -169.9(12)
Pt10 Pt13 Pt19 C35 119.8(12)
Pt15 Pt13 Pt19 C35 -116.8(12)
Pt4 Pt13 Pt19 C35 120.1(12)
C24 Pt13 Pt19 Pt31 160.1(14)
C35 Pt13 Pt19 Pt31 172.4(12)
Pt12 Pt13 Pt19 Pt31 3.90(8)
Pt18 Pt13 Pt19 Pt31 2.49(5)
Pt10 Pt13 Pt19 Pt31 -67.79(6)
Pt15 Pt13 Pt19 Pt31 55.55(6)
Pt4 Pt13 Pt19 Pt31 -67.47(7)
C24 Pt13 Pt19 Pt18 157.6(14)
C35 Pt13 Pt19 Pt18 169.9(12)
Pt12 Pt13 Pt19 Pt18 1.41(5)
Pt10 Pt13 Pt19 Pt18 -70.28(4)
Pt15 Pt13 Pt19 Pt18 53.06(4)
Pt4 Pt13 Pt19 Pt18 -69.96(5)
C24 Pt13 Pt19 Pt33 106.3(14)
C35 Pt13 Pt19 Pt33 118.5(12)
Pt12 Pt13 Pt19 Pt33 -49.96(6)
Pt18 Pt13 Pt19 Pt33 -51.37(4)
Pt10 Pt13 Pt19 Pt33 -121.65(4)
Pt15 Pt13 Pt19 Pt33 1.69(4)
Pt4 Pt13 Pt19 Pt33 -121.33(5)
C24 Pt13 Pt19 Pt23 -129.4(14)
C35 Pt13 Pt19 Pt23 -117.1(12)
Pt12 Pt13 Pt19 Pt23 74.39(7)
Pt18 Pt13 Pt19 Pt23 72.98(5)
Pt10 Pt13 Pt19 Pt23 2.70(5)
Pt15 Pt13 Pt19 Pt23 126.04(5)
Pt4 Pt13 Pt19 Pt23 3.02(8)
C24 Pt13 Pt19 Pt10 -132.1(14)
C35 Pt13 Pt19 Pt10 -119.8(12)
Pt12 Pt13 Pt19 Pt10 71.69(5)
Pt18 Pt13 Pt19 Pt10 70.28(4)
Pt15 Pt13 Pt19 Pt10 123.34(4)
Pt4 Pt13 Pt19 Pt10 0.32(5)
C10 Pt10 Pt19 C11 -37.8(18)
Pt22 Pt10 Pt19 C11 103.9(15)
Pt9 Pt10 Pt19 C11 159.4(15)
Pt4 Pt10 Pt19 C11 -130.4(15)
Pt2 Pt10 Pt19 C11 135.9(16)
Pt18 Pt10 Pt19 C11 159.7(15)
Pt23 Pt10 Pt19 C11 47.1(15)
Pt13 Pt10 Pt19 C11 -130.1(15)
Pt7 Pt10 Pt19 C11 51.9(15)
C10 Pt10 Pt19 C35 52.2(13)
Pt22 Pt10 Pt19 C35 -166.2(9)
Pt9 Pt10 Pt19 C35 -110.6(9)
Pt4 Pt10 Pt19 C35 -40.5(9)
Pt2 Pt10 Pt19 C35 -134.1(12)
Pt18 Pt10 Pt19 C35 -110.3(9)
Pt23 Pt10 Pt19 C35 137.1(9)
Pt13 Pt10 Pt19 C35 -40.1(9)
Pt7 Pt10 Pt19 C35 141.8(9)
C10 Pt10 Pt19 Pt31 -140.8(10)
Pt22 Pt10 Pt19 Pt31 0.83(4)
Pt9 Pt10 Pt19 Pt31 56.39(5)
Pt4 Pt10 Pt19 Pt31 126.54(5)
Pt2 Pt10 Pt19 Pt31 32.9(8)
Pt18 Pt10 Pt19 Pt31 56.67(4)
Pt23 Pt10 Pt19 Pt31 -55.92(4)
Pt13 Pt10 Pt19 Pt31 126.87(5)
Pt7 Pt10 Pt19 Pt31 -51.16(5)
C10 Pt10 Pt19 Pt18 162.5(10)
Pt22 Pt10 Pt19 Pt18 -55.84(4)
Pt9 Pt10 Pt19 Pt18 -0.28(5)
Pt4 Pt10 Pt19 Pt18 69.87(5)
Pt2 Pt10 Pt19 Pt18 -23.8(8)
Pt23 Pt10 Pt19 Pt18 -112.59(5)
Pt13 Pt10 Pt19 Pt18 70.20(4)
Pt7 Pt10 Pt19 Pt18 -107.83(6)
C10 Pt10 Pt19 Pt13 92.3(10)
Pt22 Pt10 Pt19 Pt13 -126.04(4)
Pt9 Pt10 Pt19 Pt13 -70.48(5)
Pt4 Pt10 Pt19 Pt13 -0.33(5)
Pt2 Pt10 Pt19 Pt13 -94.0(8)
Pt18 Pt10 Pt19 Pt13 -70.20(4)
Pt23 Pt10 Pt19 Pt13 177.21(5)
Pt7 Pt10 Pt19 Pt13 -178.03(6)
C10 Pt10 Pt19 Pt33 165.1(10)
Pt22 Pt10 Pt19 Pt33 -53.28(5)
Pt9 Pt10 Pt19 Pt33 2.28(7)
Pt4 Pt10 Pt19 Pt33 72.43(7)
Pt2 Pt10 Pt19 Pt33 -21.2(8)
Pt18 Pt10 Pt19 Pt33 2.56(5)
Pt23 Pt10 Pt19 Pt33 -110.02(6)
Pt13 Pt10 Pt19 Pt33 72.76(5)
Pt7 Pt10 Pt19 Pt33 -105.26(6)
C10 Pt10 Pt19 Pt23 -84.9(10)
Pt22 Pt10 Pt19 Pt23 56.74(4)
Pt9 Pt10 Pt19 Pt23 112.30(6)
Pt4 Pt10 Pt19 Pt23 -177.54(6)
Pt2 Pt10 Pt19 Pt23 88.8(8)
Pt18 Pt10 Pt19 Pt23 112.59(5)
Pt13 Pt10 Pt19 Pt23 -177.21(5)
Pt7 Pt10 Pt19 Pt23 4.76(5)
C22 Pt8 Pt20 C34 -5.2(11)
Pt11 Pt8 Pt20 C34 81.0(8)
Pt17 Pt8 Pt20 C34 133.0(8)
Pt9 Pt8 Pt20 C34 -173.9(8)
Pt5 Pt8 Pt20 C34 -99.3(8)
Pt21 Pt8 Pt20 C34 -167.7(8)
Pt1 Pt8 Pt20 C34 -102.1(8)
Pt3 Pt8 Pt20 C34 109.2(9)
C22 Pt8 Pt20 C38 145(3)
Pt11 Pt8 Pt20 C38 -129(3)
Pt17 Pt8 Pt20 C38 -77(3)
Pt9 Pt8 Pt20 C38 -24(3)
Pt5 Pt8 Pt20 C38 51(3)
Pt21 Pt8 Pt20 C38 -17(3)
Pt1 Pt8 Pt20 C38 48(3)
Pt3 Pt8 Pt20 C38 -101(3)
C22 Pt8 Pt20 Pt21 162.5(8)
Pt11 Pt8 Pt20 Pt21 -111.38(5)
Pt17 Pt8 Pt20 Pt21 -59.32(4)
Pt9 Pt8 Pt20 Pt21 -6.20(5)
Pt5 Pt8 Pt20 Pt21 68.38(4)
Pt1 Pt8 Pt20 Pt21 65.60(6)
Pt3 Pt8 Pt20 Pt21 -83.2(4)
C22 Pt8 Pt20 Pt26 170.0(8)
Pt11 Pt8 Pt20 Pt26 -103.91(6)
Pt17 Pt8 Pt20 Pt26 -51.84(5)
Pt9 Pt8 Pt20 Pt26 1.28(7)
Pt5 Pt8 Pt20 Pt26 75.86(5)
Pt21 Pt8 Pt20 Pt26 7.48(5)
Pt1 Pt8 Pt20 Pt26 73.08(7)
Pt3 Pt8 Pt20 Pt26 -75.7(4)
C22 Pt8 Pt20 Pt5 94.1(8)
Pt11 Pt8 Pt20 Pt5 -179.76(5)
Pt17 Pt8 Pt20 Pt5 -127.70(4)
Pt9 Pt8 Pt20 Pt5 -74.58(5)
Pt21 Pt8 Pt20 Pt5 -68.38(4)
Pt1 Pt8 Pt20 Pt5 -2.78(5)
Pt3 Pt8 Pt20 Pt5 -151.6(4)
C22 Pt8 Pt20 Pt16 -84.3(8)
Pt11 Pt8 Pt20 Pt16 1.81(4)
Pt17 Pt8 Pt20 Pt16 53.88(3)
Pt9 Pt8 Pt20 Pt16 107.00(5)
Pt5 Pt8 Pt20 Pt16 -178.42(4)
Pt21 Pt8 Pt20 Pt16 113.20(4)
Pt1 Pt8 Pt20 Pt16 178.80(6)
Pt3 Pt8 Pt20 Pt16 30.0(4)
C22 Pt8 Pt20 Pt29 -130.5(8)
Pt11 Pt8 Pt20 Pt29 -44.40(5)
Pt17 Pt8 Pt20 Pt29 7.66(4)
Pt9 Pt8 Pt20 Pt29 60.78(5)
Pt5 Pt8 Pt20 Pt29 135.36(4)
Pt21 Pt8 Pt20 Pt29 66.98(4)
Pt1 Pt8 Pt20 Pt29 132.58(5)
Pt3 Pt8 Pt20 Pt29 -16.2(4)
C36 Pt5 Pt20 C34 -2.5(12)
C37 Pt5 Pt20 C34 -96.8(12)
Pt21 Pt5 Pt20 C34 165.6(9)
Pt8 Pt5 Pt20 C34 93.0(9)
Pt24 Pt5 Pt20 C34 -138.1(9)
Pt6 Pt5 Pt20 C34 163.4(9)
Pt1 Pt5 Pt20 C34 95.4(9)
C36 Pt5 Pt20 C38 97.7(11)
C37 Pt5 Pt20 C38 3.3(11)
Pt21 Pt5 Pt20 C38 -94.3(8)
Pt8 Pt5 Pt20 C38 -166.9(8)
Pt24 Pt5 Pt20 C38 -38.0(8)
Pt6 Pt5 Pt20 C38 -96.5(8)
Pt1 Pt5 Pt20 C38 -164.4(8)
C36 Pt5 Pt20 Pt21 -168.1(8)
C37 Pt5 Pt20 Pt21 97.6(7)
Pt8 Pt5 Pt20 Pt21 -72.60(4)
Pt24 Pt5 Pt20 Pt21 56.30(4)
Pt6 Pt5 Pt20 Pt21 -2.17(5)
Pt1 Pt5 Pt20 Pt21 -70.16(5)
C36 Pt5 Pt20 Pt8 -95.5(8)
C37 Pt5 Pt20 Pt8 170.2(7)
Pt21 Pt5 Pt20 Pt8 72.60(4)
Pt24 Pt5 Pt20 Pt8 128.90(5)
Pt6 Pt5 Pt20 Pt8 70.42(5)
Pt1 Pt5 Pt20 Pt8 2.44(4)
C36 Pt5 Pt20 Pt26 142.5(8)
C37 Pt5 Pt20 Pt26 48.2(7)
Pt21 Pt5 Pt20 Pt26 -49.44(4)
Pt8 Pt5 Pt20 Pt26 -122.04(5)
Pt24 Pt5 Pt20 Pt26 6.86(4)
Pt6 Pt5 Pt20 Pt26 -51.61(6)
Pt1 Pt5 Pt20 Pt26 -119.60(5)
C36 Pt5 Pt20 Pt16 -93.6(8)
C37 Pt5 Pt20 Pt16 172.0(7)
Pt21 Pt5 Pt20 Pt16 74.42(6)
Pt8 Pt5 Pt20 Pt16 1.82(5)
Pt24 Pt5 Pt20 Pt16 130.72(5)
Pt6 Pt5 Pt20 Pt16 72.24(7)
Pt1 Pt5 Pt20 Pt16 4.26(7)
C36 Pt5 Pt20 Pt29 -164.4(8)
C37 Pt5 Pt20 Pt29 101.3(7)
Pt21 Pt5 Pt20 Pt29 3.69(6)
Pt8 Pt5 Pt20 Pt29 -68.91(6)
Pt24 Pt5 Pt20 Pt29 59.99(7)
Pt6 Pt5 Pt20 Pt29 1.52(9)
Pt1 Pt5 Pt20 Pt29 -66.47(8)
C26 Pt16 Pt20 C34 5.7(14)
C33 Pt16 Pt20 C34 91.0(12)
Pt11 Pt16 Pt20 C34 -104.1(9)
Pt17 Pt16 Pt20 C34 -157.4(9)
Pt29 Pt16 Pt20 C34 140.9(9)
Pt14 Pt16 Pt20 C34 -162.6(9)
C26 Pt16 Pt20 C38 -86.3(14)
C33 Pt16 Pt20 C38 -0.9(12)
Pt11 Pt16 Pt20 C38 163.9(9)
Pt17 Pt16 Pt20 C38 110.6(9)
Pt29 Pt16 Pt20 C38 49.0(9)
Pt14 Pt16 Pt20 C38 105.5(9)
C26 Pt16 Pt20 Pt21 162.2(11)
C33 Pt16 Pt20 Pt21 -112.5(7)
Pt11 Pt16 Pt20 Pt21 52.37(5)
Pt17 Pt16 Pt20 Pt21 -0.91(5)
Pt29 Pt16 Pt20 Pt21 -62.54(5)
Pt14 Pt16 Pt20 Pt21 -6.05(8)
C26 Pt16 Pt20 Pt8 108.0(11)
C33 Pt16 Pt20 Pt8 -166.6(7)
Pt11 Pt16 Pt20 Pt8 -1.78(4)
Pt17 Pt16 Pt20 Pt8 -55.06(4)
Pt29 Pt16 Pt20 Pt8 -116.69(4)
Pt14 Pt16 Pt20 Pt8 -60.21(7)
C26 Pt16 Pt20 Pt26 -138.8(11)
C33 Pt16 Pt20 Pt26 -53.4(7)
Pt11 Pt16 Pt20 Pt26 111.43(5)
Pt17 Pt16 Pt20 Pt26 58.15(5)
Pt29 Pt16 Pt20 Pt26 -3.48(5)
Pt14 Pt16 Pt20 Pt26 53.00(9)
C26 Pt16 Pt20 Pt5 106.3(11)
C33 Pt16 Pt20 Pt5 -168.3(7)
Pt11 Pt16 Pt20 Pt5 -3.48(7)
Pt17 Pt16 Pt20 Pt5 -56.76(6)
Pt29 Pt16 Pt20 Pt5 -118.39(6)
Pt14 Pt16 Pt20 Pt5 -61.91(9)
C26 Pt16 Pt20 Pt29 -135.3(11)
C33 Pt16 Pt20 Pt29 -49.9(7)
Pt11 Pt16 Pt20 Pt29 114.91(5)
Pt17 Pt16 Pt20 Pt29 61.63(4)
Pt14 Pt16 Pt20 Pt29 56.48(6)
C36 Pt5 Pt21 Pt26 89(3)
C37 Pt5 Pt21 Pt26 -46.9(8)
Pt8 Pt5 Pt21 Pt26 121.42(5)
Pt20 Pt5 Pt21 Pt26 51.98(4)
Pt24 Pt5 Pt21 Pt26 -54.73(4)
Pt6 Pt5 Pt21 Pt26 -130.21(5)
Pt1 Pt5 Pt21 Pt26 175.38(4)
C36 Pt5 Pt21 Pt17 -24(3)
C37 Pt5 Pt21 Pt17 -159.9(8)
Pt8 Pt5 Pt21 Pt17 8.42(5)
Pt20 Pt5 Pt21 Pt17 -61.02(5)
Pt24 Pt5 Pt21 Pt17 -167.73(6)
Pt6 Pt5 Pt21 Pt17 116.79(6)
Pt1 Pt5 Pt21 Pt17 62.38(6)
C36 Pt5 Pt21 Pt20 37(3)
C37 Pt5 Pt21 Pt20 -98.9(8)
Pt8 Pt5 Pt21 Pt20 69.44(4)
Pt24 Pt5 Pt21 Pt20 -106.71(5)
Pt6 Pt5 Pt21 Pt20 177.81(5)
Pt1 Pt5 Pt21 Pt20 123.40(4)
C36 Pt5 Pt21 Pt9 -85(3)
C37 Pt5 Pt21 Pt9 139.0(8)
Pt8 Pt5 Pt21 Pt9 -52.63(4)
Pt20 Pt5 Pt21 Pt9 -122.06(5)
Pt24 Pt5 Pt21 Pt9 131.23(4)
Pt6 Pt5 Pt21 Pt9 55.75(4)
Pt1 Pt5 Pt21 Pt9 1.34(4)
C36 Pt5 Pt21 Pt22 -144(3)
C37 Pt5 Pt21 Pt22 80.4(8)
Pt8 Pt5 Pt21 Pt22 -111.24(6)
Pt20 Pt5 Pt21 Pt22 179.32(6)
Pt24 Pt5 Pt21 Pt22 72.62(6)
Pt6 Pt5 Pt21 Pt22 -2.87(5)
Pt1 Pt5 Pt21 Pt22 -57.27(6)
C36 Pt5 Pt21 Pt30 64(3)
C37 Pt5 Pt21 Pt30 -71.9(8)
Pt8 Pt5 Pt21 Pt30 96.5(3)
Pt20 Pt5 Pt21 Pt30 27.0(3)
Pt24 Pt5 Pt21 Pt30 -79.7(3)
Pt6 Pt5 Pt21 Pt30 -155.1(3)
Pt1 Pt5 Pt21 Pt30 150.4(3)
C36 Pt5 Pt21 Pt27 147(3)
C37 Pt5 Pt21 Pt27 10.6(8)
Pt8 Pt5 Pt21 Pt27 178.96(6)
Pt20 Pt5 Pt21 Pt27 109.52(6)
Pt24 Pt5 Pt21 Pt27 2.81(5)
Pt6 Pt5 Pt21 Pt27 -72.67(6)
Pt1 Pt5 Pt21 Pt27 -127.08(5)
C36 Pt5 Pt21 Pt24 144(3)
C37 Pt5 Pt21 Pt24 7.8(8)
Pt8 Pt5 Pt21 Pt24 176.14(5)
Pt20 Pt5 Pt21 Pt24 106.71(5)
Pt6 Pt5 Pt21 Pt24 -75.48(4)
Pt1 Pt5 Pt21 Pt24 -129.89(4)
C36 Pt5 Pt21 Pt8 -32(3)
C37 Pt5 Pt21 Pt8 -168.4(8)
Pt20 Pt5 Pt21 Pt8 -69.44(4)
Pt24 Pt5 Pt21 Pt8 -176.14(5)
Pt6 Pt5 Pt21 Pt8 108.37(5)
Pt1 Pt5 Pt21 Pt8 53.97(4)
C36 Pt5 Pt21 Pt6 -141(3)
C37 Pt5 Pt21 Pt6 83.3(8)
Pt8 Pt5 Pt21 Pt6 -108.37(5)
Pt20 Pt5 Pt21 Pt6 -177.81(5)
Pt24 Pt5 Pt21 Pt6 75.48(4)
Pt1 Pt5 Pt21 Pt6 -54.41(4)
Pt29 Pt17 Pt21 Pt26 -2.16(4)
Pt18 Pt17 Pt21 Pt26 117.57(5)
Pt14 Pt17 Pt21 Pt26 -39.0(3)
Pt8 Pt17 Pt21 Pt26 -117.53(5)
Pt12 Pt17 Pt21 Pt26 169.64(5)
Pt11 Pt17 Pt21 Pt26 -119.95(6)
Pt32 Pt17 Pt21 Pt26 49.02(6)
Pt16 Pt17 Pt21 Pt26 -58.37(6)
Pt30 Pt17 Pt21 Pt26 59.37(5)
Pt9 Pt17 Pt21 Pt26 173.89(5)
Pt29 Pt17 Pt21 Pt5 106.88(6)
Pt18 Pt17 Pt21 Pt5 -133.40(6)
Pt14 Pt17 Pt21 Pt5 70.0(3)
Pt8 Pt17 Pt21 Pt5 -8.49(5)
Pt12 Pt17 Pt21 Pt5 -81.32(6)
Pt11 Pt17 Pt21 Pt5 -10.91(8)
Pt32 Pt17 Pt21 Pt5 158.05(5)
Pt16 Pt17 Pt21 Pt5 50.67(7)
Pt30 Pt17 Pt21 Pt5 168.41(6)
Pt9 Pt17 Pt21 Pt5 -77.07(5)
Pt29 Pt17 Pt21 Pt20 55.18(4)
Pt18 Pt17 Pt21 Pt20 174.90(5)
Pt14 Pt17 Pt21 Pt20 18.3(3)
Pt8 Pt17 Pt21 Pt20 -60.19(4)
Pt12 Pt17 Pt21 Pt20 -133.02(5)
Pt11 Pt17 Pt21 Pt20 -62.62(6)
Pt32 Pt17 Pt21 Pt20 106.35(5)
Pt16 Pt17 Pt21 Pt20 -1.03(5)
Pt30 Pt17 Pt21 Pt20 116.71(5)
Pt9 Pt17 Pt21 Pt20 -128.77(4)
Pt29 Pt17 Pt21 Pt9 -176.05(4)
Pt18 Pt17 Pt21 Pt9 -56.33(4)
Pt14 Pt17 Pt21 Pt9 147.1(3)
Pt8 Pt17 Pt21 Pt9 68.57(4)
Pt12 Pt17 Pt21 Pt9 -4.26(5)
Pt11 Pt17 Pt21 Pt9 66.15(6)
Pt32 Pt17 Pt21 Pt9 -124.88(5)
Pt16 Pt17 Pt21 Pt9 127.74(5)
Pt30 Pt17 Pt21 Pt9 -114.52(4)
Pt29 Pt17 Pt21 Pt22 -121.16(4)
Pt18 Pt17 Pt21 Pt22 -1.43(5)
Pt14 Pt17 Pt21 Pt22 -158.0(3)
Pt8 Pt17 Pt21 Pt22 123.47(5)
Pt12 Pt17 Pt21 Pt22 50.64(6)
Pt11 Pt17 Pt21 Pt22 121.05(6)
Pt32 Pt17 Pt21 Pt22 -69.98(6)
Pt16 Pt17 Pt21 Pt22 -177.37(5)
Pt30 Pt17 Pt21 Pt22 -59.63(4)
Pt9 Pt17 Pt21 Pt22 54.90(4)
Pt29 Pt17 Pt21 Pt30 -61.53(4)
Pt18 Pt17 Pt21 Pt30 58.19(4)
Pt14 Pt17 Pt21 Pt30 -98.4(3)
Pt8 Pt17 Pt21 Pt30 -176.90(5)
Pt12 Pt17 Pt21 Pt30 110.27(5)
Pt11 Pt17 Pt21 Pt30 -179.32(6)
Pt32 Pt17 Pt21 Pt30 -10.35(5)
Pt16 Pt17 Pt21 Pt30 -117.74(6)
Pt9 Pt17 Pt21 Pt30 114.52(4)
Pt29 Pt17 Pt21 Pt27 -63.85(5)
Pt18 Pt17 Pt21 Pt27 55.87(6)
Pt14 Pt17 Pt21 Pt27 -100.7(3)
Pt8 Pt17 Pt21 Pt27 -179.22(6)
Pt12 Pt17 Pt21 Pt27 107.95(6)
Pt11 Pt17 Pt21 Pt27 178.36(5)
Pt32 Pt17 Pt21 Pt27 -12.67(8)
Pt16 Pt17 Pt21 Pt27 -120.06(6)
Pt30 Pt17 Pt21 Pt27 -2.32(5)
Pt9 Pt17 Pt21 Pt27 112.20(6)
Pt29 Pt17 Pt21 Pt24 10.1(3)
Pt18 Pt17 Pt21 Pt24 129.9(3)
Pt14 Pt17 Pt21 Pt24 -26.7(5)
Pt8 Pt17 Pt21 Pt24 -105.2(3)
Pt12 Pt17 Pt21 Pt24 -178.1(2)
Pt11 Pt17 Pt21 Pt24 -107.7(3)
Pt32 Pt17 Pt21 Pt24 61.3(3)
Pt16 Pt17 Pt21 Pt24 -46.1(3)
Pt30 Pt17 Pt21 Pt24 71.7(3)
Pt9 Pt17 Pt21 Pt24 -173.8(3)
Pt29 Pt17 Pt21 Pt8 115.37(4)
Pt18 Pt17 Pt21 Pt8 -124.90(5)
Pt14 Pt17 Pt21 Pt8 78.5(3)
Pt12 Pt17 Pt21 Pt8 -72.83(5)
Pt11 Pt17 Pt21 Pt8 -2.42(5)
Pt32 Pt17 Pt21 Pt8 166.55(6)
Pt16 Pt17 Pt21 Pt8 59.16(5)
Pt30 Pt17 Pt21 Pt8 176.90(5)
Pt9 Pt17 Pt21 Pt8 -68.57(4)
Pt29 Pt17 Pt21 Pt6 -177.37(5)
Pt18 Pt17 Pt21 Pt6 -57.65(6)
Pt14 Pt17 Pt21 Pt6 145.8(3)
Pt8 Pt17 Pt21 Pt6 67.25(6)
Pt12 Pt17 Pt21 Pt6 -5.58(8)
Pt11 Pt17 Pt21 Pt6 64.83(7)
Pt32 Pt17 Pt21 Pt6 -126.20(6)
Pt16 Pt17 Pt21 Pt6 126.42(5)
Pt30 Pt17 Pt21 Pt6 -115.84(6)
Pt9 Pt17 Pt21 Pt6 -1.32(5)
C34 Pt20 Pt21 Pt26 -155(2)
C38 Pt20 Pt21 Pt26 -12.5(8)
Pt8 Pt20 Pt21 Pt26 172.37(5)
Pt5 Pt20 Pt21 Pt26 -117.51(5)
Pt16 Pt20 Pt21 Pt26 113.54(5)
Pt29 Pt20 Pt21 Pt26 65.38(4)
C34 Pt20 Pt21 Pt5 -38(2)
C38 Pt20 Pt21 Pt5 105.0(8)
Pt8 Pt20 Pt21 Pt5 -70.12(4)
Pt26 Pt20 Pt21 Pt5 117.51(5)
Pt16 Pt20 Pt21 Pt5 -128.95(5)
Pt29 Pt20 Pt21 Pt5 -177.11(5)
C34 Pt20 Pt21 Pt17 92(2)
C38 Pt20 Pt21 Pt17 -125.1(8)
Pt8 Pt20 Pt21 Pt17 59.72(4)
Pt26 Pt20 Pt21 Pt17 -112.65(5)
Pt5 Pt20 Pt21 Pt17 129.85(5)
Pt16 Pt20 Pt21 Pt17 0.90(5)
Pt29 Pt20 Pt21 Pt17 -47.27(4)
C34 Pt20 Pt21 Pt9 39(2)
C38 Pt20 Pt21 Pt9 -178.5(8)
Pt8 Pt20 Pt21 Pt9 6.31(5)
Pt26 Pt20 Pt21 Pt9 -166.05(6)
Pt5 Pt20 Pt21 Pt9 76.44(5)
Pt16 Pt20 Pt21 Pt9 -52.51(6)
Pt29 Pt20 Pt21 Pt9 -100.68(5)
C34 Pt20 Pt21 Pt22 150(2)
C38 Pt20 Pt21 Pt22 -67.3(10)
Pt8 Pt20 Pt21 Pt22 117.6(7)
Pt26 Pt20 Pt21 Pt22 -54.8(7)
Pt5 Pt20 Pt21 Pt22 -172.3(7)
Pt16 Pt20 Pt21 Pt22 58.7(7)
Pt29 Pt20 Pt21 Pt22 10.6(7)
C34 Pt20 Pt21 Pt30 147(2)
C38 Pt20 Pt21 Pt30 -70.2(8)
Pt8 Pt20 Pt21 Pt30 114.68(5)
Pt26 Pt20 Pt21 Pt30 -57.69(5)
Pt5 Pt20 Pt21 Pt30 -175.19(5)
Pt16 Pt20 Pt21 Pt30 55.86(5)
Pt29 Pt20 Pt21 Pt30 7.69(4)
C34 Pt20 Pt21 Pt27 -150(2)
C38 Pt20 Pt21 Pt27 -6.7(8)
Pt8 Pt20 Pt21 Pt27 178.18(6)
Pt26 Pt20 Pt21 Pt27 5.81(5)
Pt5 Pt20 Pt21 Pt27 -111.70(6)
Pt16 Pt20 Pt21 Pt27 119.35(5)
Pt29 Pt20 Pt21 Pt27 71.19(5)
C34 Pt20 Pt21 Pt24 -96(2)
C38 Pt20 Pt21 Pt24 47.2(8)
Pt8 Pt20 Pt21 Pt24 -127.97(5)
Pt26 Pt20 Pt21 Pt24 59.66(4)
Pt5 Pt20 Pt21 Pt24 -57.85(4)
Pt16 Pt20 Pt21 Pt24 173.20(4)
Pt29 Pt20 Pt21 Pt24 125.04(4)
C34 Pt20 Pt21 Pt8 32(2)
C38 Pt20 Pt21 Pt8 175.1(8)
Pt26 Pt20 Pt21 Pt8 -172.37(5)
Pt5 Pt20 Pt21 Pt8 70.12(4)
Pt16 Pt20 Pt21 Pt8 -58.82(4)
Pt29 Pt20 Pt21 Pt8 -106.99(4)
C34 Pt20 Pt21 Pt6 -36(2)
C38 Pt20 Pt21 Pt6 107.4(8)
Pt8 Pt20 Pt21 Pt6 -67.75(6)
Pt26 Pt20 Pt21 Pt6 119.89(6)
Pt5 Pt20 Pt21 Pt6 2.38(5)
Pt16 Pt20 Pt21 Pt6 -126.57(5)
Pt29 Pt20 Pt21 Pt6 -174.73(6)
Pt8 Pt9 Pt21 Pt26 -97.6(2)
Pt18 Pt9 Pt21 Pt26 26.6(2)
Pt2 Pt9 Pt21 Pt26 151.0(2)
Pt10 Pt9 Pt21 Pt26 80.1(2)
Pt12 Pt9 Pt21 Pt26 -24.8(2)
Pt1 Pt9 Pt21 Pt26 -152.4(2)
Pt3 Pt9 Pt21 Pt26 -95.3(2)
Pt4 Pt9 Pt21 Pt26 26.9(7)
Pt6 Pt9 Pt21 Pt26 152.3(2)
Pt22 Pt9 Pt21 Pt26 84.2(2)
Pt17 Pt9 Pt21 Pt26 -28.9(2)
Pt8 Pt9 Pt21 Pt5 53.39(4)
Pt18 Pt9 Pt21 Pt5 177.64(4)
Pt2 Pt9 Pt21 Pt5 -57.95(6)
Pt10 Pt9 Pt21 Pt5 -128.84(5)
Pt12 Pt9 Pt21 Pt5 126.24(5)
Pt1 Pt9 Pt21 Pt5 -1.42(4)
Pt3 Pt9 Pt21 Pt5 55.68(6)
Pt4 Pt9 Pt21 Pt5 177.9(6)
Pt6 Pt9 Pt21 Pt5 -56.68(4)
Pt22 Pt9 Pt21 Pt5 -124.80(4)
Pt17 Pt9 Pt21 Pt5 122.09(4)
Pt8 Pt9 Pt21 Pt17 -68.70(4)
Pt18 Pt9 Pt21 Pt17 55.55(4)
Pt2 Pt9 Pt21 Pt17 179.96(6)
Pt10 Pt9 Pt21 Pt17 109.07(5)
Pt12 Pt9 Pt21 Pt17 4.15(4)
Pt1 Pt9 Pt21 Pt17 -123.51(4)
Pt3 Pt9 Pt21 Pt17 -66.41(5)
Pt4 Pt9 Pt21 Pt17 55.9(6)
Pt6 Pt9 Pt21 Pt17 -178.77(5)
Pt22 Pt9 Pt21 Pt17 113.11(5)
Pt8 Pt9 Pt21 Pt20 -6.35(5)
Pt18 Pt9 Pt21 Pt20 117.90(5)
Pt2 Pt9 Pt21 Pt20 -117.69(6)
Pt10 Pt9 Pt21 Pt20 171.42(5)
Pt12 Pt9 Pt21 Pt20 66.50(7)
Pt1 Pt9 Pt21 Pt20 -61.15(6)
Pt3 Pt9 Pt21 Pt20 -4.06(8)
Pt4 Pt9 Pt21 Pt20 118.2(6)
Pt6 Pt9 Pt21 Pt20 -116.42(6)
Pt22 Pt9 Pt21 Pt20 175.46(6)
Pt17 Pt9 Pt21 Pt20 62.35(5)
Pt8 Pt9 Pt21 Pt22 178.19(5)
Pt18 Pt9 Pt21 Pt22 -57.56(4)
Pt2 Pt9 Pt21 Pt22 66.84(5)
Pt10 Pt9 Pt21 Pt22 -4.04(5)
Pt12 Pt9 Pt21 Pt22 -108.96(5)
Pt1 Pt9 Pt21 Pt22 123.38(4)
Pt3 Pt9 Pt21 Pt22 -179.52(6)
Pt4 Pt9 Pt21 Pt22 -57.3(6)
Pt6 Pt9 Pt21 Pt22 68.12(4)
Pt17 Pt9 Pt21 Pt22 -113.11(5)
Pt8 Pt9 Pt21 Pt30 -121.43(4)
Pt18 Pt9 Pt21 Pt30 2.82(4)
Pt2 Pt9 Pt21 Pt30 127.23(5)
Pt10 Pt9 Pt21 Pt30 56.34(5)
Pt12 Pt9 Pt21 Pt30 -48.58(5)
Pt1 Pt9 Pt21 Pt30 -176.24(4)
Pt3 Pt9 Pt21 Pt30 -119.14(5)
Pt4 Pt9 Pt21 Pt30 3.1(6)
Pt6 Pt9 Pt21 Pt30 128.50(4)
Pt22 Pt9 Pt21 Pt30 60.38(4)
Pt17 Pt9 Pt21 Pt30 -52.73(4)
Pt8 Pt9 Pt21 Pt27 -178.11(6)
Pt18 Pt9 Pt21 Pt27 -53.86(5)
Pt2 Pt9 Pt21 Pt27 70.55(7)
Pt10 Pt9 Pt21 Pt27 -0.33(7)
Pt12 Pt9 Pt21 Pt27 -105.25(6)
Pt1 Pt9 Pt21 Pt27 127.09(5)
Pt3 Pt9 Pt21 Pt27 -175.82(5)
Pt4 Pt9 Pt21 Pt27 -53.5(6)
Pt6 Pt9 Pt21 Pt27 71.82(5)
Pt22 Pt9 Pt21 Pt27 3.71(5)
Pt17 Pt9 Pt21 Pt27 -109.41(6)
Pt8 Pt9 Pt21 Pt24 109.83(6)
Pt18 Pt9 Pt21 Pt24 -125.92(5)
Pt2 Pt9 Pt21 Pt24 -1.51(8)
Pt10 Pt9 Pt21 Pt24 -72.39(7)
Pt12 Pt9 Pt21 Pt24 -177.31(5)
Pt1 Pt9 Pt21 Pt24 55.03(6)
Pt3 Pt9 Pt21 Pt24 112.12(6)
Pt4 Pt9 Pt21 Pt24 -125.6(6)
Pt6 Pt9 Pt21 Pt24 -0.24(5)
Pt22 Pt9 Pt21 Pt24 -68.35(6)
Pt17 Pt9 Pt21 Pt24 178.53(6)
Pt18 Pt9 Pt21 Pt8 124.25(4)
Pt2 Pt9 Pt21 Pt8 -111.34(6)
Pt10 Pt9 Pt21 Pt8 177.77(6)
Pt12 Pt9 Pt21 Pt8 72.85(5)
Pt1 Pt9 Pt21 Pt8 -54.81(4)
Pt3 Pt9 Pt21 Pt8 2.29(5)
Pt4 Pt9 Pt21 Pt8 124.6(6)
Pt6 Pt9 Pt21 Pt8 -110.07(5)
Pt22 Pt9 Pt21 Pt8 -178.19(5)
Pt17 Pt9 Pt21 Pt8 68.70(4)
Pt8 Pt9 Pt21 Pt6 110.07(5)
Pt18 Pt9 Pt21 Pt6 -125.68(4)
Pt2 Pt9 Pt21 Pt6 -1.27(5)
Pt10 Pt9 Pt21 Pt6 -72.16(5)
Pt12 Pt9 Pt21 Pt6 -177.08(5)
Pt1 Pt9 Pt21 Pt6 55.26(4)
Pt3 Pt9 Pt21 Pt6 112.36(6)
Pt4 Pt9 Pt21 Pt6 -125.4(6)
Pt22 Pt9 Pt21 Pt6 -68.12(4)
Pt17 Pt9 Pt21 Pt6 178.77(5)
C22 Pt8 Pt21 Pt26 -40.3(15)
Pt11 Pt8 Pt21 Pt26 92.70(7)
Pt17 Pt8 Pt21 Pt26 90.31(6)
Pt9 Pt8 Pt21 Pt26 165.77(6)
Pt20 Pt8 Pt21 Pt26 -7.85(5)
Pt5 Pt8 Pt21 Pt26 -81.23(6)
Pt1 Pt8 Pt21 Pt26 -139.65(5)
Pt3 Pt8 Pt21 Pt26 163.54(5)
C22 Pt8 Pt21 Pt5 40.9(15)
Pt11 Pt8 Pt21 Pt5 173.93(6)
Pt17 Pt8 Pt21 Pt5 171.53(5)
Pt9 Pt8 Pt21 Pt5 -113.00(5)
Pt20 Pt8 Pt21 Pt5 73.37(4)
Pt1 Pt8 Pt21 Pt5 -58.42(4)
Pt3 Pt8 Pt21 Pt5 -115.24(6)
C22 Pt8 Pt21 Pt17 -130.6(15)
Pt11 Pt8 Pt21 Pt17 2.39(5)
Pt9 Pt8 Pt21 Pt17 75.46(4)
Pt20 Pt8 Pt21 Pt17 -98.16(5)
Pt5 Pt8 Pt21 Pt17 -171.53(5)
Pt1 Pt8 Pt21 Pt17 130.05(5)
Pt3 Pt8 Pt21 Pt17 73.23(5)
C22 Pt8 Pt21 Pt20 -32.5(15)
Pt11 Pt8 Pt21 Pt20 100.55(6)
Pt17 Pt8 Pt21 Pt20 98.16(5)
Pt9 Pt8 Pt21 Pt20 173.63(5)
Pt5 Pt8 Pt21 Pt20 -73.37(4)
Pt1 Pt8 Pt21 Pt20 -131.79(5)
Pt3 Pt8 Pt21 Pt20 171.39(6)
C22 Pt8 Pt21 Pt9 153.9(15)
Pt11 Pt8 Pt21 Pt9 -73.07(6)
Pt17 Pt8 Pt21 Pt9 -75.46(4)
Pt20 Pt8 Pt21 Pt9 -173.63(5)
Pt5 Pt8 Pt21 Pt9 113.00(5)
Pt1 Pt8 Pt21 Pt9 54.58(4)
Pt3 Pt8 Pt21 Pt9 -2.24(5)
C22 Pt8 Pt21 Pt22 152.0(15)
Pt11 Pt8 Pt21 Pt22 -74.96(7)
Pt17 Pt8 Pt21 Pt22 -77.35(5)
Pt9 Pt8 Pt21 Pt22 -1.89(5)
Pt20 Pt8 Pt21 Pt22 -175.51(6)
Pt5 Pt8 Pt21 Pt22 111.12(6)
Pt1 Pt8 Pt21 Pt22 52.70(6)
Pt3 Pt8 Pt21 Pt22 -4.12(8)
C22 Pt8 Pt21 Pt30 -127.5(15)
Pt11 Pt8 Pt21 Pt30 5.50(8)
Pt17 Pt8 Pt21 Pt30 3.11(5)
Pt9 Pt8 Pt21 Pt30 78.58(5)
Pt20 Pt8 Pt21 Pt30 -95.05(6)
Pt5 Pt8 Pt21 Pt30 -168.42(6)
Pt1 Pt8 Pt21 Pt30 133.16(5)
Pt3 Pt8 Pt21 Pt30 76.34(7)
C22 Pt8 Pt21 Pt27 -106(2)
Pt11 Pt8 Pt21 Pt27 26.7(19)
Pt17 Pt8 Pt21 Pt27 24.3(19)
Pt9 Pt8 Pt21 Pt27 99.8(19)
Pt20 Pt8 Pt21 Pt27 -73.8(19)
Pt5 Pt8 Pt21 Pt27 -147.2(19)
Pt1 Pt8 Pt21 Pt27 154.4(19)
Pt3 Pt8 Pt21 Pt27 97.5(19)
C22 Pt8 Pt21 Pt24 36.9(15)
Pt11 Pt8 Pt21 Pt24 169.88(5)
Pt17 Pt8 Pt21 Pt24 167.49(6)
Pt9 Pt8 Pt21 Pt24 -117.05(6)
Pt20 Pt8 Pt21 Pt24 69.33(6)
Pt5 Pt8 Pt21 Pt24 -4.05(5)
Pt1 Pt8 Pt21 Pt24 -62.47(6)
Pt3 Pt8 Pt21 Pt24 -119.28(6)
C22 Pt8 Pt21 Pt6 98.3(15)
Pt11 Pt8 Pt21 Pt6 -128.65(5)
Pt17 Pt8 Pt21 Pt6 -131.05(4)
Pt9 Pt8 Pt21 Pt6 -55.58(4)
Pt20 Pt8 Pt21 Pt6 130.79(5)
Pt5 Pt8 Pt21 Pt6 57.42(4)
Pt1 Pt8 Pt21 Pt6 -1.00(4)
Pt3 Pt8 Pt21 Pt6 -57.82(6)
C7 Pt6 Pt21 Pt26 52.1(13)
Pt22 Pt6 Pt21 Pt26 -99.75(6)
Pt25 Pt6 Pt21 Pt26 -44.68(6)
Pt7 Pt6 Pt21 Pt26 -101.28(7)
Pt9 Pt6 Pt21 Pt26 -172.69(6)
Pt1 Pt6 Pt21 Pt26 134.17(6)
Pt5 Pt6 Pt21 Pt26 77.41(6)
Pt2 Pt6 Pt21 Pt26 -171.53(5)
Pt24 Pt6 Pt21 Pt26 7.51(5)
C7 Pt6 Pt21 Pt5 -25.3(13)
Pt22 Pt6 Pt21 Pt5 -177.16(5)
Pt25 Pt6 Pt21 Pt5 -122.08(5)
Pt7 Pt6 Pt21 Pt5 -178.68(6)
Pt9 Pt6 Pt21 Pt5 109.90(5)
Pt1 Pt6 Pt21 Pt5 56.76(4)
Pt2 Pt6 Pt21 Pt5 111.06(5)
Pt24 Pt6 Pt21 Pt5 -69.90(4)
C7 Pt6 Pt21 Pt17 -133.9(13)
Pt22 Pt6 Pt21 Pt17 74.29(6)
Pt25 Pt6 Pt21 Pt17 129.37(6)
Pt7 Pt6 Pt21 Pt17 72.77(7)
Pt9 Pt6 Pt21 Pt17 1.35(5)
Pt1 Pt6 Pt21 Pt17 -51.79(6)
Pt5 Pt6 Pt21 Pt17 -108.55(6)
Pt2 Pt6 Pt21 Pt17 2.51(7)
Pt24 Pt6 Pt21 Pt17 -178.44(6)
C7 Pt6 Pt21 Pt20 -27.7(13)
Pt22 Pt6 Pt21 Pt20 -179.54(6)
Pt25 Pt6 Pt21 Pt20 -124.46(6)
Pt7 Pt6 Pt21 Pt20 178.94(5)
Pt9 Pt6 Pt21 Pt20 107.52(6)
Pt1 Pt6 Pt21 Pt20 54.38(6)
Pt5 Pt6 Pt21 Pt20 -2.38(5)
Pt2 Pt6 Pt21 Pt20 108.68(6)
Pt24 Pt6 Pt21 Pt20 -72.27(6)
C7 Pt6 Pt21 Pt9 -135.2(13)
Pt22 Pt6 Pt21 Pt9 72.94(4)
Pt25 Pt6 Pt21 Pt9 128.02(5)
Pt7 Pt6 Pt21 Pt9 71.42(5)
Pt1 Pt6 Pt21 Pt9 -53.14(4)
Pt5 Pt6 Pt21 Pt9 -109.90(5)
Pt2 Pt6 Pt21 Pt9 1.17(4)
Pt24 Pt6 Pt21 Pt9 -179.79(5)
C7 Pt6 Pt21 Pt22 151.8(13)
Pt25 Pt6 Pt21 Pt22 55.07(4)
Pt7 Pt6 Pt21 Pt22 -1.53(5)
Pt9 Pt6 Pt21 Pt22 -72.94(4)
Pt1 Pt6 Pt21 Pt22 -126.09(5)
Pt5 Pt6 Pt21 Pt22 177.16(5)
Pt2 Pt6 Pt21 Pt22 -71.78(5)
Pt24 Pt6 Pt21 Pt22 107.26(5)
C7 Pt6 Pt21 Pt30 149.4(13)
Pt22 Pt6 Pt21 Pt30 -2.40(5)
Pt25 Pt6 Pt21 Pt30 52.67(6)
Pt7 Pt6 Pt21 Pt30 -3.93(8)
Pt9 Pt6 Pt21 Pt30 -75.34(6)
Pt1 Pt6 Pt21 Pt30 -128.49(6)
Pt5 Pt6 Pt21 Pt30 174.76(6)
Pt2 Pt6 Pt21 Pt30 -74.18(7)
Pt24 Pt6 Pt21 Pt30 104.86(6)
C7 Pt6 Pt21 Pt27 99.6(13)
Pt22 Pt6 Pt21 Pt27 -52.25(4)
Pt25 Pt6 Pt21 Pt27 2.82(4)
Pt7 Pt6 Pt21 Pt27 -53.78(6)
Pt9 Pt6 Pt21 Pt27 -125.19(5)
Pt1 Pt6 Pt21 Pt27 -178.33(4)
Pt5 Pt6 Pt21 Pt27 124.91(5)
Pt2 Pt6 Pt21 Pt27 -124.03(5)
Pt24 Pt6 Pt21 Pt27 55.01(4)
C7 Pt6 Pt21 Pt24 44.6(13)
Pt22 Pt6 Pt21 Pt24 -107.26(5)
Pt25 Pt6 Pt21 Pt24 -52.19(4)
Pt7 Pt6 Pt21 Pt24 -108.79(6)
Pt9 Pt6 Pt21 Pt24 179.79(5)
Pt1 Pt6 Pt21 Pt24 126.65(4)
Pt5 Pt6 Pt21 Pt24 69.90(4)
Pt2 Pt6 Pt21 Pt24 -179.04(5)
C7 Pt6 Pt21 Pt8 -81.1(13)
Pt22 Pt6 Pt21 Pt8 127.06(5)
Pt25 Pt6 Pt21 Pt8 -177.87(4)
Pt7 Pt6 Pt21 Pt8 125.53(5)
Pt9 Pt6 Pt21 Pt8 54.12(4)
Pt1 Pt6 Pt21 Pt8 0.98(4)
Pt5 Pt6 Pt21 Pt8 -55.78(4)
Pt2 Pt6 Pt21 Pt8 55.28(5)
Pt24 Pt6 Pt21 Pt8 -125.68(5)
C7 Pt6 Pt22 Pt31 -101.3(17)
Pt25 Pt6 Pt22 Pt31 -65.4(5)
Pt21 Pt6 Pt22 Pt31 44.6(5)
Pt7 Pt6 Pt22 Pt31 -136.9(5)
Pt9 Pt6 Pt22 Pt31 112.8(5)
Pt1 Pt6 Pt22 Pt31 113.3(5)
Pt5 Pt6 Pt22 Pt31 41.9(5)
Pt2 Pt6 Pt22 Pt31 166.4(5)
Pt24 Pt6 Pt22 Pt31 -8.8(5)
C7 Pt6 Pt22 Pt27 -91.3(16)
Pt25 Pt6 Pt22 Pt27 -55.39(4)
Pt21 Pt6 Pt22 Pt27 54.60(4)
Pt7 Pt6 Pt22 Pt27 -126.91(5)
Pt9 Pt6 Pt22 Pt27 122.84(4)
Pt1 Pt6 Pt22 Pt27 123.28(5)
Pt5 Pt6 Pt22 Pt27 51.92(6)
Pt2 Pt6 Pt22 Pt27 176.41(4)
Pt24 Pt6 Pt22 Pt27 1.18(4)
C7 Pt6 Pt22 Pt21 -145.9(16)
Pt25 Pt6 Pt22 Pt21 -109.99(5)
Pt7 Pt6 Pt22 Pt21 178.49(5)
Pt9 Pt6 Pt22 Pt21 68.24(4)
Pt1 Pt6 Pt22 Pt21 68.68(5)
Pt5 Pt6 Pt22 Pt21 -2.68(5)
Pt2 Pt6 Pt22 Pt21 121.80(4)
Pt24 Pt6 Pt22 Pt21 -53.43(4)
C7 Pt6 Pt22 Pt10 92.7(16)
Pt25 Pt6 Pt22 Pt10 128.56(4)
Pt21 Pt6 Pt22 Pt10 -121.44(5)
Pt7 Pt6 Pt22 Pt10 57.05(4)
Pt9 Pt6 Pt22 Pt10 -53.21(4)
Pt1 Pt6 Pt22 Pt10 -52.77(6)
Pt5 Pt6 Pt22 Pt10 -124.12(5)
Pt2 Pt6 Pt22 Pt10 0.36(4)
Pt24 Pt6 Pt22 Pt10 -174.87(4)
C7 Pt6 Pt22 Pt18 151.0(16)
Pt25 Pt6 Pt22 Pt18 -173.11(6)
Pt21 Pt6 Pt22 Pt18 -63.12(5)
Pt7 Pt6 Pt22 Pt18 115.38(6)
Pt9 Pt6 Pt22 Pt18 5.12(5)
Pt1 Pt6 Pt22 Pt18 5.56(8)
Pt5 Pt6 Pt22 Pt18 -65.80(7)
Pt2 Pt6 Pt22 Pt18 58.69(6)
Pt24 Pt6 Pt22 Pt18 -116.54(5)
C7 Pt6 Pt22 Pt23 34.4(16)
Pt25 Pt6 Pt22 Pt23 70.32(6)
Pt21 Pt6 Pt22 Pt23 -179.69(6)
Pt7 Pt6 Pt22 Pt23 -1.20(5)
Pt9 Pt6 Pt22 Pt23 -111.46(6)
Pt1 Pt6 Pt22 Pt23 -111.02(6)
Pt5 Pt6 Pt22 Pt23 177.63(5)
Pt2 Pt6 Pt22 Pt23 -57.89(6)
Pt24 Pt6 Pt22 Pt23 126.88(5)
C7 Pt6 Pt22 Pt25 -35.9(16)
Pt21 Pt6 Pt22 Pt25 109.99(5)
Pt7 Pt6 Pt22 Pt25 -71.52(4)
Pt9 Pt6 Pt22 Pt25 178.23(5)
Pt1 Pt6 Pt22 Pt25 178.67(6)
Pt5 Pt6 Pt22 Pt25 107.31(6)
Pt2 Pt6 Pt22 Pt25 -128.20(4)
Pt24 Pt6 Pt22 Pt25 56.57(4)
C7 Pt6 Pt22 Pt7 35.6(16)
Pt25 Pt6 Pt22 Pt7 71.52(4)
Pt21 Pt6 Pt22 Pt7 -178.49(5)
Pt9 Pt6 Pt22 Pt7 -110.26(5)
Pt1 Pt6 Pt22 Pt7 -109.82(6)
Pt5 Pt6 Pt22 Pt7 178.83(6)
Pt2 Pt6 Pt22 Pt7 -56.69(4)
Pt24 Pt6 Pt22 Pt7 128.08(4)
C7 Pt6 Pt22 Pt9 145.9(16)
Pt25 Pt6 Pt22 Pt9 -178.23(5)
Pt21 Pt6 Pt22 Pt9 -68.24(4)
Pt7 Pt6 Pt22 Pt9 110.26(5)
Pt1 Pt6 Pt22 Pt9 0.44(5)
Pt5 Pt6 Pt22 Pt9 -70.92(5)
Pt2 Pt6 Pt22 Pt9 53.57(4)
Pt24 Pt6 Pt22 Pt9 -121.66(4)
C7 Pt6 Pt22 Pt28 -36.1(16)
Pt25 Pt6 Pt22 Pt28 -0.17(5)
Pt21 Pt6 Pt22 Pt28 109.82(6)
Pt7 Pt6 Pt22 Pt28 -71.69(5)
Pt9 Pt6 Pt22 Pt28 178.06(6)
Pt1 Pt6 Pt22 Pt28 178.50(5)
Pt5 Pt6 Pt22 Pt28 107.14(6)
Pt2 Pt6 Pt22 Pt28 -128.37(5)
Pt24 Pt6 Pt22 Pt28 56.40(5)
C7 Pt6 Pt22 Pt30 -143.9(16)
Pt25 Pt6 Pt22 Pt30 -108.01(6)
Pt21 Pt6 Pt22 Pt30 1.98(4)
Pt7 Pt6 Pt22 Pt30 -179.52(6)
Pt9 Pt6 Pt22 Pt30 70.22(5)
Pt1 Pt6 Pt22 Pt30 70.66(7)
Pt5 Pt6 Pt22 Pt30 -0.69(7)
Pt2 Pt6 Pt22 Pt30 123.79(5)
Pt24 Pt6 Pt22 Pt30 -51.44(5)
Pt26 Pt21 Pt22 Pt31 -53.45(7)
Pt5 Pt21 Pt22 Pt31 -172.41(5)
Pt17 Pt21 Pt22 Pt31 56.95(6)
Pt20 Pt21 Pt22 Pt31 -0.4(7)
Pt9 Pt21 Pt22 Pt31 112.99(5)
Pt30 Pt21 Pt22 Pt31 2.53(5)
Pt27 Pt21 Pt22 Pt31 -63.27(5)
Pt24 Pt21 Pt22 Pt31 -114.88(5)
Pt8 Pt21 Pt22 Pt31 114.83(6)
Pt6 Pt21 Pt22 Pt31 -175.38(6)
Pt26 Pt21 Pt22 Pt27 9.82(5)
Pt5 Pt21 Pt22 Pt27 -109.14(6)
Pt17 Pt21 Pt22 Pt27 120.22(5)
Pt20 Pt21 Pt22 Pt27 62.8(7)
Pt9 Pt21 Pt22 Pt27 176.26(5)
Pt30 Pt21 Pt22 Pt27 65.80(4)
Pt24 Pt21 Pt22 Pt27 -51.60(4)
Pt8 Pt21 Pt22 Pt27 178.10(6)
Pt6 Pt21 Pt22 Pt27 -112.10(5)
Pt26 Pt21 Pt22 Pt6 121.93(5)
Pt5 Pt21 Pt22 Pt6 2.97(5)
Pt17 Pt21 Pt22 Pt6 -127.67(5)
Pt20 Pt21 Pt22 Pt6 174.9(7)
Pt9 Pt21 Pt22 Pt6 -71.63(4)
Pt30 Pt21 Pt22 Pt6 177.91(5)
Pt27 Pt21 Pt22 Pt6 112.10(5)
Pt24 Pt21 Pt22 Pt6 60.50(4)
Pt8 Pt21 Pt22 Pt6 -69.79(6)
Pt26 Pt21 Pt22 Pt10 -162.33(5)
Pt5 Pt21 Pt22 Pt10 78.71(7)
Pt17 Pt21 Pt22 Pt10 -51.93(6)
Pt20 Pt21 Pt22 Pt10 -109.3(7)
Pt9 Pt21 Pt22 Pt10 4.11(5)
Pt30 Pt21 Pt22 Pt10 -106.35(5)
Pt27 Pt21 Pt22 Pt10 -172.15(6)
Pt24 Pt21 Pt22 Pt10 136.25(5)
Pt8 Pt21 Pt22 Pt10 5.95(8)
Pt6 Pt21 Pt22 Pt10 75.75(5)
Pt26 Pt21 Pt22 Pt18 -108.98(5)
Pt5 Pt21 Pt22 Pt18 132.06(6)
Pt17 Pt21 Pt22 Pt18 1.42(5)
Pt20 Pt21 Pt22 Pt18 -56.0(7)
Pt9 Pt21 Pt22 Pt18 57.46(4)
Pt30 Pt21 Pt22 Pt18 -53.00(4)
Pt27 Pt21 Pt22 Pt18 -118.80(5)
Pt24 Pt21 Pt22 Pt18 -170.41(5)
Pt8 Pt21 Pt22 Pt18 59.30(6)
Pt6 Pt21 Pt22 Pt18 129.09(5)
Pt26 Pt21 Pt22 Pt23 -63.6(11)
Pt5 Pt21 Pt22 Pt23 177(67)
Pt17 Pt21 Pt22 Pt23 46.8(11)
Pt20 Pt21 Pt22 Pt23 -10.5(17)
Pt9 Pt21 Pt22 Pt23 102.9(11)
Pt30 Pt21 Pt22 Pt23 -7.6(11)
Pt27 Pt21 Pt22 Pt23 -73.4(11)
Pt24 Pt21 Pt22 Pt23 -125.0(11)
Pt8 Pt21 Pt22 Pt23 104.7(11)
Pt6 Pt21 Pt22 Pt23 174.5(11)
Pt26 Pt21 Pt22 Pt25 66.87(5)
Pt5 Pt21 Pt22 Pt25 -52.09(6)
Pt17 Pt21 Pt22 Pt25 177.27(5)
Pt20 Pt21 Pt22 Pt25 119.9(7)
Pt9 Pt21 Pt22 Pt25 -126.69(5)
Pt30 Pt21 Pt22 Pt25 122.85(5)
Pt27 Pt21 Pt22 Pt25 57.05(4)
Pt24 Pt21 Pt22 Pt25 5.44(5)
Pt8 Pt21 Pt22 Pt25 -124.85(5)
Pt6 Pt21 Pt22 Pt25 -55.06(4)
Pt26 Pt21 Pt22 Pt7 123.48(6)
Pt5 Pt21 Pt22 Pt7 4.52(8)
Pt17 Pt21 Pt22 Pt7 -126.12(5)
Pt20 Pt21 Pt22 Pt7 176.5(7)
Pt9 Pt21 Pt22 Pt7 -70.08(6)
Pt30 Pt21 Pt22 Pt7 179.46(6)
Pt27 Pt21 Pt22 Pt7 113.66(6)
Pt24 Pt21 Pt22 Pt7 62.05(6)
Pt8 Pt21 Pt22 Pt7 -68.24(7)
Pt6 Pt21 Pt22 Pt7 1.55(5)
Pt26 Pt21 Pt22 Pt9 -166.44(6)
Pt5 Pt21 Pt22 Pt9 74.60(6)
Pt17 Pt21 Pt22 Pt9 -56.04(4)
Pt20 Pt21 Pt22 Pt9 -113.4(7)
Pt30 Pt21 Pt22 Pt9 -110.46(4)
Pt27 Pt21 Pt22 Pt9 -176.26(5)
Pt24 Pt21 Pt22 Pt9 132.13(5)
Pt8 Pt21 Pt22 Pt9 1.84(5)
Pt6 Pt21 Pt22 Pt9 71.63(4)
Pt26 Pt21 Pt22 Pt28 12.76(7)
Pt5 Pt21 Pt22 Pt28 -106.20(6)
Pt17 Pt21 Pt22 Pt28 123.16(5)
Pt20 Pt21 Pt22 Pt28 65.8(7)
Pt9 Pt21 Pt22 Pt28 179.20(6)
Pt30 Pt21 Pt22 Pt28 68.74(5)
Pt27 Pt21 Pt22 Pt28 2.93(5)
Pt24 Pt21 Pt22 Pt28 -48.67(6)
Pt8 Pt21 Pt22 Pt28 -178.96(5)
Pt6 Pt21 Pt22 Pt28 -109.17(6)
Pt26 Pt21 Pt22 Pt30 -55.98(5)
Pt5 Pt21 Pt22 Pt30 -174.94(6)
Pt17 Pt21 Pt22 Pt30 54.42(4)
Pt20 Pt21 Pt22 Pt30 -3.0(7)
Pt9 Pt21 Pt22 Pt30 110.46(4)
Pt27 Pt21 Pt22 Pt30 -65.80(4)
Pt24 Pt21 Pt22 Pt30 -117.41(5)
Pt8 Pt21 Pt22 Pt30 112.30(6)
Pt6 Pt21 Pt22 Pt30 -177.91(5)
C10 Pt10 Pt22 Pt31 87.5(15)
Pt9 Pt10 Pt22 Pt31 -124.24(4)
Pt4 Pt10 Pt22 Pt31 -123.97(5)
Pt2 Pt10 Pt22 Pt31 -178.92(4)
Pt18 Pt10 Pt22 Pt31 -55.26(4)
Pt23 Pt10 Pt22 Pt31 56.75(4)
Pt13 Pt10 Pt22 Pt31 -51.79(6)
Pt7 Pt10 Pt22 Pt31 126.11(5)
Pt19 Pt10 Pt22 Pt31 -0.85(4)
C10 Pt10 Pt22 Pt27 121.0(16)
Pt9 Pt10 Pt22 Pt27 -90.7(4)
Pt4 Pt10 Pt22 Pt27 -90.5(4)
Pt2 Pt10 Pt22 Pt27 -145.4(4)
Pt18 Pt10 Pt22 Pt27 -21.8(4)
Pt23 Pt10 Pt22 Pt27 90.3(4)
Pt13 Pt10 Pt22 Pt27 -18.3(4)
Pt7 Pt10 Pt22 Pt27 159.6(4)
Pt19 Pt10 Pt22 Pt27 32.6(4)
C10 Pt10 Pt22 Pt6 -93.9(15)
Pt9 Pt10 Pt22 Pt6 54.31(4)
Pt4 Pt10 Pt22 Pt6 54.58(6)
Pt2 Pt10 Pt22 Pt6 -0.37(4)
Pt18 Pt10 Pt22 Pt6 123.29(4)
Pt23 Pt10 Pt22 Pt6 -124.69(5)
Pt13 Pt10 Pt22 Pt6 126.76(5)
Pt7 Pt10 Pt22 Pt6 -55.34(4)
Pt19 Pt10 Pt22 Pt6 177.70(4)
C10 Pt10 Pt22 Pt21 -152.3(15)
Pt9 Pt10 Pt22 Pt21 -4.08(5)
Pt4 Pt10 Pt22 Pt21 -3.81(8)
Pt2 Pt10 Pt22 Pt21 -58.76(5)
Pt18 Pt10 Pt22 Pt21 64.90(5)
Pt23 Pt10 Pt22 Pt21 176.92(6)
Pt13 Pt10 Pt22 Pt21 68.37(7)
Pt7 Pt10 Pt22 Pt21 -113.73(6)
Pt19 Pt10 Pt22 Pt21 119.31(5)
C10 Pt10 Pt22 Pt18 142.8(15)
Pt9 Pt10 Pt22 Pt18 -68.98(4)
Pt4 Pt10 Pt22 Pt18 -68.71(6)
Pt2 Pt10 Pt22 Pt18 -123.66(4)
Pt23 Pt10 Pt22 Pt18 112.02(5)
Pt13 Pt10 Pt22 Pt18 3.47(5)
Pt7 Pt10 Pt22 Pt18 -178.63(5)
Pt19 Pt10 Pt22 Pt18 54.41(4)
C10 Pt10 Pt22 Pt23 30.8(15)
Pt9 Pt10 Pt22 Pt23 179.00(5)
Pt4 Pt10 Pt22 Pt23 179.27(6)
Pt2 Pt10 Pt22 Pt23 124.33(4)
Pt18 Pt10 Pt22 Pt23 -112.02(5)
Pt13 Pt10 Pt22 Pt23 -108.55(6)
Pt7 Pt10 Pt22 Pt23 69.36(4)
Pt19 Pt10 Pt22 Pt23 -57.61(4)
C10 Pt10 Pt22 Pt25 -38.4(15)
Pt9 Pt10 Pt22 Pt25 109.79(6)
Pt4 Pt10 Pt22 Pt25 110.06(6)
Pt2 Pt10 Pt22 Pt25 55.11(6)
Pt18 Pt10 Pt22 Pt25 178.77(6)
Pt23 Pt10 Pt22 Pt25 -69.21(6)
Pt13 Pt10 Pt22 Pt25 -177.76(5)
Pt7 Pt10 Pt22 Pt25 0.14(5)
Pt19 Pt10 Pt22 Pt25 -126.82(5)
C10 Pt10 Pt22 Pt7 -38.6(15)
Pt9 Pt10 Pt22 Pt7 109.65(5)
Pt4 Pt10 Pt22 Pt7 109.92(6)
Pt2 Pt10 Pt22 Pt7 54.97(4)
Pt18 Pt10 Pt22 Pt7 178.63(5)
Pt23 Pt10 Pt22 Pt7 -69.36(4)
Pt13 Pt10 Pt22 Pt7 -177.90(6)
Pt19 Pt10 Pt22 Pt7 -126.96(4)
C10 Pt10 Pt22 Pt9 -148.2(15)
Pt4 Pt10 Pt22 Pt9 0.27(5)
Pt2 Pt10 Pt22 Pt9 -54.68(4)
Pt18 Pt10 Pt22 Pt9 68.98(4)
Pt23 Pt10 Pt22 Pt9 -179.00(5)
Pt13 Pt10 Pt22 Pt9 72.45(5)
Pt7 Pt10 Pt22 Pt9 -109.65(5)
Pt19 Pt10 Pt22 Pt9 123.39(4)
C10 Pt10 Pt22 Pt28 32.7(15)
Pt9 Pt10 Pt22 Pt28 -179.05(6)
Pt4 Pt10 Pt22 Pt28 -178.78(5)
Pt2 Pt10 Pt22 Pt28 126.28(5)
Pt18 Pt10 Pt22 Pt28 -110.07(6)
Pt23 Pt10 Pt22 Pt28 1.95(5)
Pt13 Pt10 Pt22 Pt28 -106.59(6)
Pt7 Pt10 Pt22 Pt28 71.31(5)
Pt19 Pt10 Pt22 Pt28 -55.66(6)
C10 Pt10 Pt22 Pt30 142.4(15)
Pt9 Pt10 Pt22 Pt30 -69.34(5)
Pt4 Pt10 Pt22 Pt30 -69.07(7)
Pt2 Pt10 Pt22 Pt30 -124.01(5)
Pt18 Pt10 Pt22 Pt30 -0.36(4)
Pt23 Pt10 Pt22 Pt30 111.66(5)
Pt13 Pt10 Pt22 Pt30 3.12(7)
Pt7 Pt10 Pt22 Pt30 -178.98(5)
Pt19 Pt10 Pt22 Pt30 54.05(5)
Pt33 Pt18 Pt22 Pt31 -4.82(5)
Pt12 Pt18 Pt22 Pt31 179.24(6)
Pt17 Pt18 Pt22 Pt31 -122.97(5)
Pt30 Pt18 Pt22 Pt31 -67.97(4)
Pt15 Pt18 Pt22 Pt31 -68.9(15)
Pt9 Pt18 Pt22 Pt31 -178.72(5)
Pt13 Pt18 Pt22 Pt31 108.01(6)
Pt19 Pt18 Pt22 Pt31 53.35(4)
Pt10 Pt18 Pt22 Pt31 111.65(5)
Pt33 Pt18 Pt22 Pt27 60.78(6)
Pt12 Pt18 Pt22 Pt27 -115.16(6)
Pt17 Pt18 Pt22 Pt27 -57.37(5)
Pt30 Pt18 Pt22 Pt27 -2.37(4)
Pt15 Pt18 Pt22 Pt27 -3.3(15)
Pt9 Pt18 Pt22 Pt27 -113.13(5)
Pt13 Pt18 Pt22 Pt27 173.61(5)
Pt19 Pt18 Pt22 Pt27 118.95(5)
Pt31 Pt18 Pt22 Pt27 65.60(5)
Pt10 Pt18 Pt22 Pt27 177.25(5)
Pt33 Pt18 Pt22 Pt6 168.69(5)
Pt12 Pt18 Pt22 Pt6 -7.25(8)
Pt17 Pt18 Pt22 Pt6 50.54(6)
Pt30 Pt18 Pt22 Pt6 105.54(6)
Pt15 Pt18 Pt22 Pt6 104.6(15)
Pt9 Pt18 Pt22 Pt6 -5.21(5)
Pt13 Pt18 Pt22 Pt6 -78.48(7)
Pt19 Pt18 Pt22 Pt6 -133.14(6)
Pt31 Pt18 Pt22 Pt6 173.51(6)
Pt10 Pt18 Pt22 Pt6 -74.84(5)
Pt33 Pt18 Pt22 Pt21 116.75(5)
Pt12 Pt18 Pt22 Pt21 -59.20(6)
Pt17 Pt18 Pt22 Pt21 -1.41(5)
Pt30 Pt18 Pt22 Pt21 53.59(4)
Pt15 Pt18 Pt22 Pt21 52.6(15)
Pt9 Pt18 Pt22 Pt21 -57.16(4)
Pt13 Pt18 Pt22 Pt21 -130.43(5)
Pt19 Pt18 Pt22 Pt21 174.92(5)
Pt31 Pt18 Pt22 Pt21 121.56(5)
Pt10 Pt18 Pt22 Pt21 -126.79(5)
Pt33 Pt18 Pt22 Pt10 -116.47(5)
Pt12 Pt18 Pt22 Pt10 67.59(6)
Pt17 Pt18 Pt22 Pt10 125.38(5)
Pt30 Pt18 Pt22 Pt10 -179.62(4)
Pt15 Pt18 Pt22 Pt10 179(100)
Pt9 Pt18 Pt22 Pt10 69.62(4)
Pt13 Pt18 Pt22 Pt10 -3.64(5)
Pt19 Pt18 Pt22 Pt10 -58.30(4)
Pt31 Pt18 Pt22 Pt10 -111.65(5)
Pt33 Pt18 Pt22 Pt23 -61.29(6)
Pt12 Pt18 Pt22 Pt23 122.77(6)
Pt17 Pt18 Pt22 Pt23 -179.44(5)
Pt30 Pt18 Pt22 Pt23 -124.44(5)
Pt15 Pt18 Pt22 Pt23 -125.4(14)
Pt9 Pt18 Pt22 Pt23 124.81(5)
Pt13 Pt18 Pt22 Pt23 51.54(6)
Pt19 Pt18 Pt22 Pt23 -3.12(5)
Pt31 Pt18 Pt22 Pt23 -56.47(4)
Pt10 Pt18 Pt22 Pt23 55.18(4)
Pt33 Pt18 Pt22 Pt25 73.3(5)
Pt12 Pt18 Pt22 Pt25 -102.7(5)
Pt17 Pt18 Pt22 Pt25 -44.9(5)
Pt30 Pt18 Pt22 Pt25 10.1(5)
Pt15 Pt18 Pt22 Pt25 9.2(18)
Pt9 Pt18 Pt22 Pt25 -100.6(5)
Pt13 Pt18 Pt22 Pt25 -173.9(5)
Pt19 Pt18 Pt22 Pt25 131.5(5)
Pt31 Pt18 Pt22 Pt25 78.1(5)
Pt10 Pt18 Pt22 Pt25 -170.2(5)
Pt33 Pt18 Pt22 Pt7 -117.95(6)
Pt12 Pt18 Pt22 Pt7 66.10(7)
Pt17 Pt18 Pt22 Pt7 123.89(5)
Pt30 Pt18 Pt22 Pt7 178.89(6)
Pt15 Pt18 Pt22 Pt7 178(100)
Pt9 Pt18 Pt22 Pt7 68.14(6)
Pt13 Pt18 Pt22 Pt7 -5.13(8)
Pt19 Pt18 Pt22 Pt7 -59.78(6)
Pt31 Pt18 Pt22 Pt7 -113.14(6)
Pt10 Pt18 Pt22 Pt7 -1.49(5)
Pt33 Pt18 Pt22 Pt9 173.91(6)
Pt12 Pt18 Pt22 Pt9 -2.04(5)
Pt17 Pt18 Pt22 Pt9 55.75(4)
Pt30 Pt18 Pt22 Pt9 110.76(4)
Pt15 Pt18 Pt22 Pt9 109.8(15)
Pt13 Pt18 Pt22 Pt9 -73.27(5)
Pt19 Pt18 Pt22 Pt9 -127.92(5)
Pt31 Pt18 Pt22 Pt9 178.72(5)
Pt10 Pt18 Pt22 Pt9 -69.62(4)
Pt33 Pt18 Pt22 Pt28 -4.15(8)
Pt12 Pt18 Pt22 Pt28 179.90(5)
Pt17 Pt18 Pt22 Pt28 -122.31(5)
Pt30 Pt18 Pt22 Pt28 -67.30(5)
Pt15 Pt18 Pt22 Pt28 -68.3(15)
Pt9 Pt18 Pt22 Pt28 -178.06(6)
Pt13 Pt18 Pt22 Pt28 108.67(6)
Pt19 Pt18 Pt22 Pt28 54.02(6)
Pt31 Pt18 Pt22 Pt28 0.66(5)
Pt10 Pt18 Pt22 Pt28 112.32(6)
Pt33 Pt18 Pt22 Pt30 63.15(5)
Pt12 Pt18 Pt22 Pt30 -112.79(6)
Pt17 Pt18 Pt22 Pt30 -55.00(4)
Pt15 Pt18 Pt22 Pt30 -1.0(14)
Pt9 Pt18 Pt22 Pt30 -110.76(4)
Pt13 Pt18 Pt22 Pt30 175.98(6)
Pt19 Pt18 Pt22 Pt30 121.32(5)
Pt31 Pt18 Pt22 Pt30 67.97(4)
Pt10 Pt18 Pt22 Pt30 179.62(4)
C1 Pt7 Pt22 Pt31 147(2)
C3 Pt7 Pt22 Pt31 3.0(8)
Pt6 Pt7 Pt22 Pt31 175.08(6)
Pt23 Pt7 Pt22 Pt31 -3.75(5)
Pt25 Pt7 Pt22 Pt31 104.53(6)
Pt2 Pt7 Pt22 Pt31 -128.24(6)
Pt10 Pt7 Pt22 Pt31 -75.34(6)
C1 Pt7 Pt22 Pt27 46(2)
C3 Pt7 Pt22 Pt27 -98.7(8)
Pt6 Pt7 Pt22 Pt27 73.30(6)
Pt23 Pt7 Pt22 Pt27 -105.53(6)
Pt25 Pt7 Pt22 Pt27 2.75(5)
Pt2 Pt7 Pt22 Pt27 129.98(5)
Pt10 Pt7 Pt22 Pt27 -177.12(6)
C1 Pt7 Pt22 Pt6 -28(2)
C3 Pt7 Pt22 Pt6 -172.0(8)
Pt23 Pt7 Pt22 Pt6 -178.82(5)
Pt25 Pt7 Pt22 Pt6 -70.55(4)
Pt2 Pt7 Pt22 Pt6 56.68(4)
Pt10 Pt7 Pt22 Pt6 109.58(5)
C1 Pt7 Pt22 Pt21 -29(2)
C3 Pt7 Pt22 Pt21 -173.6(8)
Pt6 Pt7 Pt22 Pt21 -1.56(5)
Pt23 Pt7 Pt22 Pt21 179.61(6)
Pt25 Pt7 Pt22 Pt21 -72.11(6)
Pt2 Pt7 Pt22 Pt21 55.12(6)
Pt10 Pt7 Pt22 Pt21 108.02(6)
C1 Pt7 Pt22 Pt10 -137(2)
C3 Pt7 Pt22 Pt10 78.4(8)
Pt6 Pt7 Pt22 Pt10 -109.58(5)
Pt23 Pt7 Pt22 Pt10 71.59(4)
Pt25 Pt7 Pt22 Pt10 179.87(5)
Pt2 Pt7 Pt22 Pt10 -52.90(4)
C1 Pt7 Pt22 Pt18 -136(2)
C3 Pt7 Pt22 Pt18 79.9(8)
Pt6 Pt7 Pt22 Pt18 -108.11(6)
Pt23 Pt7 Pt22 Pt18 73.06(6)
Pt25 Pt7 Pt22 Pt18 -178.66(6)
Pt2 Pt7 Pt22 Pt18 -51.43(6)
Pt10 Pt7 Pt22 Pt18 1.47(5)
C1 Pt7 Pt22 Pt23 151(2)
C3 Pt7 Pt22 Pt23 6.8(8)
Pt6 Pt7 Pt22 Pt23 178.82(5)
Pt25 Pt7 Pt22 Pt23 108.27(5)
Pt2 Pt7 Pt22 Pt23 -124.49(5)
Pt10 Pt7 Pt22 Pt23 -71.59(4)
C1 Pt7 Pt22 Pt25 43(2)
C3 Pt7 Pt22 Pt25 -101.5(8)
Pt6 Pt7 Pt22 Pt25 70.55(4)
Pt23 Pt7 Pt22 Pt25 -108.27(5)
Pt2 Pt7 Pt22 Pt25 127.23(5)
Pt10 Pt7 Pt22 Pt25 -179.87(5)
C1 Pt7 Pt22 Pt9 -83(2)
C3 Pt7 Pt22 Pt9 132.8(8)
Pt6 Pt7 Pt22 Pt9 -55.21(4)
Pt23 Pt7 Pt22 Pt9 125.97(5)
Pt25 Pt7 Pt22 Pt9 -125.76(5)
Pt2 Pt7 Pt22 Pt9 1.48(4)
Pt10 Pt7 Pt22 Pt9 54.38(4)
C1 Pt7 Pt22 Pt28 96(2)
C3 Pt7 Pt22 Pt28 -48.1(8)
Pt6 Pt7 Pt22 Pt28 123.97(5)
Pt23 Pt7 Pt22 Pt28 -54.85(4)
Pt25 Pt7 Pt22 Pt28 53.43(4)
Pt2 Pt7 Pt22 Pt28 -179.34(4)
Pt10 Pt7 Pt22 Pt28 -126.44(5)
C1 Pt7 Pt22 Pt30 -7(3)
C3 Pt7 Pt22 Pt30 -151(3)
Pt6 Pt7 Pt22 Pt30 21(2)
Pt23 Pt7 Pt22 Pt30 -158(2)
Pt25 Pt7 Pt22 Pt30 -50(2)
Pt2 Pt7 Pt22 Pt30 78(2)
Pt10 Pt7 Pt22 Pt30 130(2)
Pt21 Pt9 Pt22 Pt31 -101.28(6)
Pt8 Pt9 Pt22 Pt31 -103.11(6)
Pt18 Pt9 Pt22 Pt31 1.31(5)
Pt2 Pt9 Pt22 Pt31 129.98(5)
Pt10 Pt9 Pt22 Pt31 74.52(6)
Pt12 Pt9 Pt22 Pt31 3.24(8)
Pt1 Pt9 Pt22 Pt31 -173.98(5)
Pt3 Pt9 Pt22 Pt31 53(3)
Pt4 Pt9 Pt22 Pt31 74.27(7)
Pt6 Pt9 Pt22 Pt31 -173.53(6)
Pt17 Pt9 Pt22 Pt31 -50.08(6)
Pt21 Pt9 Pt22 Pt27 -3.80(5)
Pt8 Pt9 Pt22 Pt27 -5.63(7)
Pt18 Pt9 Pt22 Pt27 98.80(6)
Pt2 Pt9 Pt22 Pt27 -132.54(5)
Pt10 Pt9 Pt22 Pt27 172.01(6)
Pt12 Pt9 Pt22 Pt27 100.73(6)
Pt1 Pt9 Pt22 Pt27 -76.49(7)
Pt3 Pt9 Pt22 Pt27 151(3)
Pt4 Pt9 Pt22 Pt27 171.75(5)
Pt6 Pt9 Pt22 Pt27 -76.04(5)
Pt17 Pt9 Pt22 Pt27 47.40(6)
Pt21 Pt9 Pt22 Pt6 72.25(4)
Pt8 Pt9 Pt22 Pt6 70.41(5)
Pt18 Pt9 Pt22 Pt6 174.84(5)
Pt2 Pt9 Pt22 Pt6 -56.49(4)
Pt10 Pt9 Pt22 Pt6 -111.95(5)
Pt12 Pt9 Pt22 Pt6 176.77(6)
Pt1 Pt9 Pt22 Pt6 -0.45(5)
Pt3 Pt9 Pt22 Pt6 -133(3)
Pt4 Pt9 Pt22 Pt6 -112.21(6)
Pt17 Pt9 Pt22 Pt6 123.45(4)
Pt8 Pt9 Pt22 Pt21 -1.83(5)
Pt18 Pt9 Pt22 Pt21 102.60(5)
Pt2 Pt9 Pt22 Pt21 -128.74(5)
Pt10 Pt9 Pt22 Pt21 175.81(5)
Pt12 Pt9 Pt22 Pt21 104.53(6)
Pt1 Pt9 Pt22 Pt21 -72.69(5)
Pt3 Pt9 Pt22 Pt21 155(3)
Pt4 Pt9 Pt22 Pt21 175.55(6)
Pt6 Pt9 Pt22 Pt21 -72.25(4)
Pt17 Pt9 Pt22 Pt21 51.20(4)
Pt21 Pt9 Pt22 Pt10 -175.81(5)
Pt8 Pt9 Pt22 Pt10 -177.64(6)
Pt18 Pt9 Pt22 Pt10 -73.21(4)
Pt2 Pt9 Pt22 Pt10 55.45(4)
Pt12 Pt9 Pt22 Pt10 -71.28(5)
Pt1 Pt9 Pt22 Pt10 111.50(6)
Pt3 Pt9 Pt22 Pt10 -21(3)
Pt4 Pt9 Pt22 Pt10 -0.26(5)
Pt6 Pt9 Pt22 Pt10 111.95(5)
Pt17 Pt9 Pt22 Pt10 -124.61(4)
Pt21 Pt9 Pt22 Pt18 -102.60(5)
Pt8 Pt9 Pt22 Pt18 -104.43(6)
Pt2 Pt9 Pt22 Pt18 128.66(5)
Pt10 Pt9 Pt22 Pt18 73.21(4)
Pt12 Pt9 Pt22 Pt18 1.93(5)
Pt1 Pt9 Pt22 Pt18 -175.29(6)
Pt3 Pt9 Pt22 Pt18 52(3)
Pt4 Pt9 Pt22 Pt18 72.95(5)
Pt6 Pt9 Pt22 Pt18 -174.84(5)
Pt17 Pt9 Pt22 Pt18 -51.40(4)
Pt21 Pt9 Pt22 Pt23 -176.84(6)
Pt8 Pt9 Pt22 Pt23 -178.67(5)
Pt18 Pt9 Pt22 Pt23 -74.24(6)
Pt2 Pt9 Pt22 Pt23 54.42(6)
Pt10 Pt9 Pt22 Pt23 -1.04(5)
Pt12 Pt9 Pt22 Pt23 -72.32(7)
Pt1 Pt9 Pt22 Pt23 110.46(6)
Pt3 Pt9 Pt22 Pt23 -22(3)
Pt4 Pt9 Pt22 Pt23 -1.29(7)
Pt6 Pt9 Pt22 Pt23 110.91(6)
Pt17 Pt9 Pt22 Pt23 -125.64(5)
Pt21 Pt9 Pt22 Pt25 70.43(6)
Pt8 Pt9 Pt22 Pt25 68.60(7)
Pt18 Pt9 Pt22 Pt25 173.03(6)
Pt2 Pt9 Pt22 Pt25 -58.31(6)
Pt10 Pt9 Pt22 Pt25 -113.76(6)
Pt12 Pt9 Pt22 Pt25 174.96(5)
Pt1 Pt9 Pt22 Pt25 -2.26(8)
Pt3 Pt9 Pt22 Pt25 -135(3)
Pt4 Pt9 Pt22 Pt25 -114.02(6)
Pt6 Pt9 Pt22 Pt25 -1.82(5)
Pt17 Pt9 Pt22 Pt25 121.63(5)
Pt21 Pt9 Pt22 Pt7 127.21(5)
Pt8 Pt9 Pt22 Pt7 125.38(5)
Pt18 Pt9 Pt22 Pt7 -130.19(5)
Pt2 Pt9 Pt22 Pt7 -1.53(4)
Pt10 Pt9 Pt22 Pt7 -56.98(4)
Pt12 Pt9 Pt22 Pt7 -128.26(5)
Pt1 Pt9 Pt22 Pt7 54.51(6)
Pt3 Pt9 Pt22 Pt7 -78(3)
Pt4 Pt9 Pt22 Pt7 -57.24(6)
Pt6 Pt9 Pt22 Pt7 54.96(4)
Pt17 Pt9 Pt22 Pt7 178.41(4)
Pt21 Pt9 Pt22 Pt28 -24.1(17)
Pt8 Pt9 Pt22 Pt28 -25.9(17)
Pt18 Pt9 Pt22 Pt28 78.5(17)
Pt2 Pt9 Pt22 Pt28 -152.9(17)
Pt10 Pt9 Pt22 Pt28 151.7(17)
Pt12 Pt9 Pt22 Pt28 80.4(17)
Pt1 Pt9 Pt22 Pt28 -96.8(17)
Pt3 Pt9 Pt22 Pt28 131(3)
Pt4 Pt9 Pt22 Pt28 151.4(16)
Pt6 Pt9 Pt22 Pt28 -96.4(17)
Pt17 Pt9 Pt22 Pt28 27.1(17)
Pt21 Pt9 Pt22 Pt30 -51.64(4)
Pt8 Pt9 Pt22 Pt30 -53.48(5)
Pt18 Pt9 Pt22 Pt30 50.95(4)
Pt2 Pt9 Pt22 Pt30 179.62(4)
Pt10 Pt9 Pt22 Pt30 124.16(4)
Pt12 Pt9 Pt22 Pt30 52.88(5)
Pt1 Pt9 Pt22 Pt30 -124.34(5)
Pt3 Pt9 Pt22 Pt30 103(3)
Pt4 Pt9 Pt22 Pt30 123.90(5)
Pt6 Pt9 Pt22 Pt30 -123.89(4)
Pt17 Pt9 Pt22 Pt30 -0.44(4)
Pt31 Pt22 Pt23 C3 169.4(9)
Pt27 Pt22 Pt23 C3 107.8(9)
Pt6 Pt22 Pt23 C3 -5.9(9)
Pt21 Pt22 Pt23 C3 180(100)
Pt10 Pt22 Pt23 C3 -80.0(9)
Pt18 Pt22 Pt23 C3 -135.0(9)
Pt25 Pt22 Pt23 C3 49.3(9)
Pt7 Pt22 Pt23 C3 -7.1(9)
Pt9 Pt22 Pt23 C3 -79.0(9)
Pt28 Pt22 Pt23 C3 101.9(9)
Pt30 Pt22 Pt23 C3 172.4(9)
Pt31 Pt22 Pt23 C5 36.2(19)
Pt27 Pt22 Pt23 C5 -25.4(19)
Pt6 Pt22 Pt23 C5 -139.1(19)
Pt21 Pt22 Pt23 C5 47(2)
Pt10 Pt22 Pt23 C5 146.8(19)
Pt18 Pt22 Pt23 C5 91.8(19)
Pt25 Pt22 Pt23 C5 -83.9(19)
Pt7 Pt22 Pt23 C5 -140.3(19)
Pt9 Pt22 Pt23 C5 147.8(19)
Pt28 Pt22 Pt23 C5 -31.3(19)
Pt30 Pt22 Pt23 C5 39.2(19)
Pt31 Pt22 Pt23 Pt7 176.50(5)
Pt27 Pt22 Pt23 Pt7 114.87(6)
Pt6 Pt22 Pt23 Pt7 1.20(5)
Pt21 Pt22 Pt23 Pt7 -173.2(11)
Pt10 Pt22 Pt23 Pt7 -72.93(4)
Pt18 Pt22 Pt23 Pt7 -127.91(5)
Pt25 Pt22 Pt23 Pt7 56.39(4)
Pt9 Pt22 Pt23 Pt7 -71.92(6)
Pt28 Pt22 Pt23 Pt7 108.98(5)
Pt30 Pt22 Pt23 Pt7 179.49(6)
Pt31 Pt22 Pt23 Pt10 -110.57(5)
Pt27 Pt22 Pt23 Pt10 -172.20(6)
Pt6 Pt22 Pt23 Pt10 74.13(6)
Pt21 Pt22 Pt23 Pt10 -100.2(11)
Pt18 Pt22 Pt23 Pt10 -54.97(4)
Pt25 Pt22 Pt23 Pt10 129.32(5)
Pt7 Pt22 Pt23 Pt10 72.93(4)
Pt9 Pt22 Pt23 Pt10 1.01(5)
Pt28 Pt22 Pt23 Pt10 -178.08(5)
Pt30 Pt22 Pt23 Pt10 -107.58(6)
Pt27 Pt22 Pt23 Pt31 -61.63(5)
Pt6 Pt22 Pt23 Pt31 -175.30(6)
Pt21 Pt22 Pt23 Pt31 10.3(11)
Pt10 Pt22 Pt23 Pt31 110.57(5)
Pt18 Pt22 Pt23 Pt31 55.60(4)
Pt25 Pt22 Pt23 Pt31 -120.11(5)
Pt7 Pt22 Pt23 Pt31 -176.50(5)
Pt9 Pt22 Pt23 Pt31 111.58(6)
Pt28 Pt22 Pt23 Pt31 -67.51(4)
Pt30 Pt22 Pt23 Pt31 2.99(5)
Pt31 Pt22 Pt23 Pt28 67.51(4)
Pt27 Pt22 Pt23 Pt28 5.89(5)
Pt6 Pt22 Pt23 Pt28 -107.78(6)
Pt21 Pt22 Pt23 Pt28 77.9(11)
Pt10 Pt22 Pt23 Pt28 178.08(5)
Pt18 Pt22 Pt23 Pt28 123.11(5)
Pt25 Pt22 Pt23 Pt28 -52.60(4)
Pt7 Pt22 Pt23 Pt28 -108.98(5)
Pt9 Pt22 Pt23 Pt28 179.10(6)
Pt30 Pt22 Pt23 Pt28 70.50(5)
Pt31 Pt22 Pt23 Pt19 -52.61(4)
Pt27 Pt22 Pt23 Pt19 -114.23(5)
Pt6 Pt22 Pt23 Pt19 132.10(5)
Pt21 Pt22 Pt23 Pt19 -42.3(11)
Pt10 Pt22 Pt23 Pt19 57.96(4)
Pt18 Pt22 Pt23 Pt19 2.99(5)
Pt25 Pt22 Pt23 Pt19 -172.72(5)
Pt7 Pt22 Pt23 Pt19 130.90(5)
Pt9 Pt22 Pt23 Pt19 58.98(6)
Pt28 Pt22 Pt23 Pt19 -120.12(5)
Pt30 Pt22 Pt23 Pt19 -49.62(6)
C1 Pt7 Pt23 C3 8.4(19)
Pt6 Pt7 Pt23 C3 169.1(12)
Pt22 Pt7 Pt23 C3 170.2(12)
Pt25 Pt7 Pt23 C3 115.5(12)
Pt2 Pt7 Pt23 C3 -121.2(12)
Pt10 Pt7 Pt23 C3 -121.9(12)
C1 Pt7 Pt23 C5 -4(2)
C3 Pt7 Pt23 C5 -12.8(18)
Pt6 Pt7 Pt23 C5 156.2(13)
Pt22 Pt7 Pt23 C5 157.4(13)
Pt25 Pt7 Pt23 C5 102.7(13)
Pt2 Pt7 Pt23 C5 -134.0(13)
Pt10 Pt7 Pt23 C5 -134.7(13)
C1 Pt7 Pt23 Pt22 -161.8(15)
C3 Pt7 Pt23 Pt22 -170.2(12)
Pt6 Pt7 Pt23 Pt22 -1.13(5)
Pt25 Pt7 Pt23 Pt22 -54.65(4)
Pt2 Pt7 Pt23 Pt22 68.62(5)
Pt10 Pt7 Pt23 Pt22 67.96(4)
C1 Pt7 Pt23 Pt10 130.2(15)
C3 Pt7 Pt23 Pt10 121.9(12)
Pt6 Pt7 Pt23 Pt10 -69.09(5)
Pt22 Pt7 Pt23 Pt10 -67.96(4)
Pt25 Pt7 Pt23 Pt10 -122.61(4)
Pt2 Pt7 Pt23 Pt10 0.66(5)
C1 Pt7 Pt23 Pt31 -158.6(15)
C3 Pt7 Pt23 Pt31 -166.9(12)
Pt6 Pt7 Pt23 Pt31 2.14(7)
Pt22 Pt7 Pt23 Pt31 3.27(5)
Pt25 Pt7 Pt23 Pt31 -51.38(5)
Pt2 Pt7 Pt23 Pt31 71.88(7)
Pt10 Pt7 Pt23 Pt31 71.22(5)
C1 Pt7 Pt23 Pt28 -104.7(15)
C3 Pt7 Pt23 Pt28 -113.0(12)
Pt6 Pt7 Pt23 Pt28 56.02(6)
Pt22 Pt7 Pt23 Pt28 57.15(4)
Pt25 Pt7 Pt23 Pt28 2.50(4)
Pt2 Pt7 Pt23 Pt28 125.77(5)
Pt10 Pt7 Pt23 Pt28 125.11(4)
C1 Pt7 Pt23 Pt19 135.2(15)
C3 Pt7 Pt23 Pt19 126.9(12)
Pt6 Pt7 Pt23 Pt19 -64.07(7)
Pt22 Pt7 Pt23 Pt19 -62.94(6)
Pt25 Pt7 Pt23 Pt19 -117.58(5)
Pt2 Pt7 Pt23 Pt19 5.68(8)
Pt10 Pt7 Pt23 Pt19 5.02(5)
C10 Pt10 Pt23 C3 -54.2(12)
Pt22 Pt10 Pt23 C3 107.3(8)
Pt9 Pt10 Pt23 C3 106.2(8)
Pt4 Pt10 Pt23 C3 -56.1(16)
Pt2 Pt10 Pt23 C3 35.9(8)
Pt18 Pt10 Pt23 C3 160.3(8)
Pt13 Pt10 Pt23 C3 -145.5(8)
Pt7 Pt10 Pt23 C3 36.6(8)
Pt19 Pt10 Pt23 C3 -148.2(8)
C10 Pt10 Pt23 C5 39.3(16)
Pt22 Pt10 Pt23 C5 -159.2(13)
Pt9 Pt10 Pt23 C5 -160.3(13)
Pt4 Pt10 Pt23 C5 37.4(19)
Pt2 Pt10 Pt23 C5 129.4(13)
Pt18 Pt10 Pt23 C5 -106.2(13)
Pt13 Pt10 Pt23 C5 -52.0(13)
Pt7 Pt10 Pt23 C5 130.1(13)
Pt19 Pt10 Pt23 C5 -54.7(13)
C10 Pt10 Pt23 Pt22 -161.5(9)
Pt9 Pt10 Pt23 Pt22 -1.03(5)
Pt4 Pt10 Pt23 Pt22 -163.3(14)
Pt2 Pt10 Pt23 Pt22 -71.33(5)
Pt18 Pt10 Pt23 Pt22 53.04(4)
Pt13 Pt10 Pt23 Pt22 107.19(6)
Pt7 Pt10 Pt23 Pt22 -70.64(4)
Pt19 Pt10 Pt23 Pt22 104.49(5)
C10 Pt10 Pt23 Pt7 -90.8(9)
Pt22 Pt10 Pt23 Pt7 70.64(4)
Pt9 Pt10 Pt23 Pt7 69.61(5)
Pt4 Pt10 Pt23 Pt7 -92.7(14)
Pt2 Pt10 Pt23 Pt7 -0.69(5)
Pt18 Pt10 Pt23 Pt7 123.68(4)
Pt13 Pt10 Pt23 Pt7 177.83(6)
Pt19 Pt10 Pt23 Pt7 175.13(5)
C10 Pt10 Pt23 Pt31 147.1(9)
Pt22 Pt10 Pt23 Pt31 -51.41(4)
Pt9 Pt10 Pt23 Pt31 -52.44(6)
Pt4 Pt10 Pt23 Pt31 145.3(14)
Pt2 Pt10 Pt23 Pt31 -122.74(5)
Pt18 Pt10 Pt23 Pt31 1.63(4)
Pt13 Pt10 Pt23 Pt31 55.78(6)
Pt7 Pt10 Pt23 Pt31 -122.05(4)
Pt19 Pt10 Pt23 Pt31 53.08(4)
C10 Pt10 Pt23 Pt28 -163.4(9)
Pt22 Pt10 Pt23 Pt28 -1.99(5)
Pt9 Pt10 Pt23 Pt28 -3.01(8)
Pt4 Pt10 Pt23 Pt28 -165.3(14)
Pt2 Pt10 Pt23 Pt28 -73.31(7)
Pt18 Pt10 Pt23 Pt28 51.06(6)
Pt13 Pt10 Pt23 Pt28 105.21(6)
Pt7 Pt10 Pt23 Pt28 -72.62(6)
Pt19 Pt10 Pt23 Pt28 102.51(6)
C10 Pt10 Pt23 Pt19 94.1(9)
Pt22 Pt10 Pt23 Pt19 -104.49(5)
Pt9 Pt10 Pt23 Pt19 -105.52(6)
Pt4 Pt10 Pt23 Pt19 92.2(14)
Pt2 Pt10 Pt23 Pt19 -175.82(6)
Pt18 Pt10 Pt23 Pt19 -51.45(4)
Pt13 Pt10 Pt23 Pt19 2.70(5)
Pt7 Pt10 Pt23 Pt19 -175.13(5)
C11 Pt19 Pt23 C3 -102.1(15)
C35 Pt19 Pt23 C3 -8.8(15)
Pt31 Pt19 Pt23 C3 158.9(11)
Pt18 Pt19 Pt23 C3 103.8(11)
Pt13 Pt19 Pt23 C3 48.3(11)
Pt33 Pt19 Pt23 C3 156.2(11)
Pt10 Pt19 Pt23 C3 51.0(11)
C11 Pt19 Pt23 C5 -4.5(13)
C35 Pt19 Pt23 C5 88.8(14)
Pt31 Pt19 Pt23 C5 -103.5(9)
Pt18 Pt19 Pt23 C5 -158.6(9)
Pt13 Pt19 Pt23 C5 145.9(9)
Pt33 Pt19 Pt23 C5 -106.1(9)
Pt10 Pt19 Pt23 C5 148.6(9)
C11 Pt19 Pt23 Pt22 151.2(10)
C35 Pt19 Pt23 Pt22 -115.6(11)
Pt31 Pt19 Pt23 Pt22 52.14(4)
Pt18 Pt19 Pt23 Pt22 -2.97(5)
Pt13 Pt19 Pt23 Pt22 -58.48(6)
Pt33 Pt19 Pt23 Pt22 49.49(6)
Pt10 Pt19 Pt23 Pt22 -55.75(4)
C11 Pt19 Pt23 Pt7 -158.1(10)
C35 Pt19 Pt23 Pt7 -64.9(11)
Pt31 Pt19 Pt23 Pt7 102.84(6)
Pt18 Pt19 Pt23 Pt7 47.73(6)
Pt13 Pt19 Pt23 Pt7 -7.79(8)
Pt33 Pt19 Pt23 Pt7 100.19(7)
Pt10 Pt19 Pt23 Pt7 -5.05(5)
C11 Pt19 Pt23 Pt10 -153.1(10)
C35 Pt19 Pt23 Pt10 -59.8(11)
Pt31 Pt19 Pt23 Pt10 107.89(4)
Pt18 Pt19 Pt23 Pt10 52.78(4)
Pt13 Pt19 Pt23 Pt10 -2.74(5)
Pt33 Pt19 Pt23 Pt10 105.24(6)
C11 Pt19 Pt23 Pt31 99.0(10)
C35 Pt19 Pt23 Pt31 -167.7(11)
Pt18 Pt19 Pt23 Pt31 -55.11(4)
Pt13 Pt19 Pt23 Pt31 -110.63(6)
Pt33 Pt19 Pt23 Pt31 -2.65(5)
Pt10 Pt19 Pt23 Pt31 -107.89(4)
C11 Pt19 Pt23 Pt28 93.6(10)
C35 Pt19 Pt23 Pt28 -173.1(11)
Pt31 Pt19 Pt23 Pt28 -5.38(5)
Pt18 Pt19 Pt23 Pt28 -60.49(5)
Pt13 Pt19 Pt23 Pt28 -116.01(6)
Pt33 Pt19 Pt23 Pt28 -8.03(7)
Pt10 Pt19 Pt23 Pt28 -113.27(5)
Pt26 Pt21 Pt24 C12 -43(3)
Pt5 Pt21 Pt24 C12 -159(3)
Pt17 Pt21 Pt24 C12 -57(3)
Pt20 Pt21 Pt24 C12 -101(3)
Pt9 Pt21 Pt24 C12 130(3)
Pt22 Pt21 Pt24 C12 75(3)
Pt30 Pt21 Pt24 C12 10(3)
Pt27 Pt21 Pt24 C12 24(3)
Pt8 Pt21 Pt24 C12 -155(3)
Pt6 Pt21 Pt24 C12 130(3)
Pt26 Pt21 Pt24 C37 108.2(8)
Pt5 Pt21 Pt24 C37 -7.6(8)
Pt17 Pt21 Pt24 C37 95.0(8)
Pt20 Pt21 Pt24 C37 50.6(8)
Pt9 Pt21 Pt24 C37 -78.0(8)
Pt22 Pt21 Pt24 C37 -133.3(8)
Pt30 Pt21 Pt24 C37 161.4(8)
Pt27 Pt21 Pt24 C37 175.2(8)
Pt8 Pt21 Pt24 C37 -3.7(8)
Pt6 Pt21 Pt24 C37 -78.2(8)
Pt26 Pt21 Pt24 Pt27 -66.95(4)
Pt5 Pt21 Pt24 Pt27 177.17(5)
Pt17 Pt21 Pt24 Pt27 -80.2(3)
Pt20 Pt21 Pt24 Pt27 -124.60(5)
Pt9 Pt21 Pt24 Pt27 106.81(6)
Pt22 Pt21 Pt24 Pt27 51.49(4)
Pt30 Pt21 Pt24 Pt27 -13.83(5)
Pt8 Pt21 Pt24 Pt27 -178.84(6)
Pt6 Pt21 Pt24 Pt27 106.58(4)
Pt26 Pt21 Pt24 Pt5 115.88(5)
Pt17 Pt21 Pt24 Pt5 102.7(3)
Pt20 Pt21 Pt24 Pt5 58.23(4)
Pt9 Pt21 Pt24 Pt5 -70.36(6)
Pt22 Pt21 Pt24 Pt5 -125.69(5)
Pt30 Pt21 Pt24 Pt5 169.00(6)
Pt27 Pt21 Pt24 Pt5 -177.17(5)
Pt8 Pt21 Pt24 Pt5 3.99(5)
Pt6 Pt21 Pt24 Pt5 -70.59(4)
Pt26 Pt21 Pt24 Pt25 -123.70(5)
Pt5 Pt21 Pt24 Pt25 120.42(5)
Pt17 Pt21 Pt24 Pt25 -136.9(3)
Pt20 Pt21 Pt24 Pt25 178.65(5)
Pt9 Pt21 Pt24 Pt25 50.06(6)
Pt22 Pt21 Pt24 Pt25 -5.27(4)
Pt30 Pt21 Pt24 Pt25 -70.58(5)
Pt27 Pt21 Pt24 Pt25 -56.75(4)
Pt8 Pt21 Pt24 Pt25 124.41(6)
Pt6 Pt21 Pt24 Pt25 49.83(4)
Pt5 Pt21 Pt24 Pt26 -115.88(5)
Pt17 Pt21 Pt24 Pt26 -13.2(3)
Pt20 Pt21 Pt24 Pt26 -57.65(4)
Pt9 Pt21 Pt24 Pt26 173.75(6)
Pt22 Pt21 Pt24 Pt26 118.43(5)
Pt30 Pt21 Pt24 Pt26 53.12(5)
Pt27 Pt21 Pt24 Pt26 66.95(4)
Pt8 Pt21 Pt24 Pt26 -111.90(6)
Pt6 Pt21 Pt24 Pt26 173.53(4)
Pt26 Pt21 Pt24 Pt6 -173.53(4)
Pt5 Pt21 Pt24 Pt6 70.59(4)
Pt17 Pt21 Pt24 Pt6 173.3(3)
Pt20 Pt21 Pt24 Pt6 128.82(5)
Pt9 Pt21 Pt24 Pt6 0.23(5)
Pt22 Pt21 Pt24 Pt6 -55.10(4)
Pt30 Pt21 Pt24 Pt6 -120.41(5)
Pt27 Pt21 Pt24 Pt6 -106.58(4)
Pt8 Pt21 Pt24 Pt6 74.58(6)
C36 Pt5 Pt24 C12 5.7(18)
C37 Pt5 Pt24 C12 0.6(18)
Pt21 Pt5 Pt24 C12 169.7(14)
Pt8 Pt5 Pt24 C12 165.8(14)
Pt20 Pt5 Pt24 C12 114.4(14)
Pt6 Pt5 Pt24 C12 -121.5(14)
Pt1 Pt5 Pt24 C12 -124.0(14)
C36 Pt5 Pt24 C37 5.1(16)
Pt21 Pt5 Pt24 C37 169.1(11)
Pt8 Pt5 Pt24 C37 165.2(11)
Pt20 Pt5 Pt24 C37 113.9(11)
Pt6 Pt5 Pt24 C37 -122.0(11)
Pt1 Pt5 Pt24 C37 -124.5(11)
C36 Pt5 Pt24 Pt27 -166.8(11)
C37 Pt5 Pt24 Pt27 -171.9(11)
Pt21 Pt5 Pt24 Pt27 -2.79(5)
Pt8 Pt5 Pt24 Pt27 -6.73(8)
Pt20 Pt5 Pt24 Pt27 -58.06(6)
Pt6 Pt5 Pt24 Pt27 66.02(5)
Pt1 Pt5 Pt24 Pt27 63.52(7)
C36 Pt5 Pt24 Pt21 -164.0(11)
C37 Pt5 Pt24 Pt21 -169.1(11)
Pt8 Pt5 Pt24 Pt21 -3.94(5)
Pt20 Pt5 Pt24 Pt21 -55.27(4)
Pt6 Pt5 Pt24 Pt21 68.81(4)
Pt1 Pt5 Pt24 Pt21 66.31(5)
C36 Pt5 Pt24 Pt25 124.6(11)
C37 Pt5 Pt24 Pt25 119.5(11)
Pt21 Pt5 Pt24 Pt25 -71.36(5)
Pt8 Pt5 Pt24 Pt25 -75.31(7)
Pt20 Pt5 Pt24 Pt25 -126.64(5)
Pt6 Pt5 Pt24 Pt25 -2.56(4)
Pt1 Pt5 Pt24 Pt25 -5.05(7)
C36 Pt5 Pt24 Pt26 -115.3(11)
C37 Pt5 Pt24 Pt26 -120.4(11)
Pt21 Pt5 Pt24 Pt26 48.72(4)
Pt8 Pt5 Pt24 Pt26 44.78(6)
Pt20 Pt5 Pt24 Pt26 -6.55(4)
Pt6 Pt5 Pt24 Pt26 117.53(4)
Pt1 Pt5 Pt24 Pt26 115.04(5)
C36 Pt5 Pt24 Pt6 127.2(11)
C37 Pt5 Pt24 Pt6 122.0(11)
Pt21 Pt5 Pt24 Pt6 -68.81(4)
Pt8 Pt5 Pt24 Pt6 -72.75(5)
Pt20 Pt5 Pt24 Pt6 -124.08(4)
Pt1 Pt5 Pt24 Pt6 -2.50(5)
C7 Pt6 Pt24 C12 45.1(14)
Pt22 Pt6 Pt24 C12 -104.5(12)
Pt25 Pt6 Pt24 C12 -46.6(12)
Pt21 Pt6 Pt24 C12 -159.9(12)
Pt7 Pt6 Pt24 C12 -51.5(12)
Pt9 Pt6 Pt24 C12 -160.1(12)
Pt1 Pt6 Pt24 C12 133.0(12)
Pt5 Pt6 Pt24 C12 130.6(12)
Pt2 Pt6 Pt24 C12 -152.3(13)
C7 Pt6 Pt24 C37 -49.4(10)
Pt22 Pt6 Pt24 C37 161.1(7)
Pt25 Pt6 Pt24 C37 -141.1(7)
Pt21 Pt6 Pt24 C37 105.6(7)
Pt7 Pt6 Pt24 C37 -145.9(7)
Pt9 Pt6 Pt24 C37 105.4(7)
Pt1 Pt6 Pt24 C37 38.6(7)
Pt5 Pt6 Pt24 C37 36.1(7)
Pt2 Pt6 Pt24 C37 113.3(8)
C7 Pt6 Pt24 Pt27 148.4(7)
Pt22 Pt6 Pt24 Pt27 -1.16(4)
Pt25 Pt6 Pt24 Pt27 56.67(4)
Pt21 Pt6 Pt24 Pt27 -56.63(4)
Pt7 Pt6 Pt24 Pt27 51.83(5)
Pt9 Pt6 Pt24 Pt27 -56.82(5)
Pt1 Pt6 Pt24 Pt27 -123.66(5)
Pt5 Pt6 Pt24 Pt27 -126.13(4)
Pt2 Pt6 Pt24 Pt27 -49.0(4)
C7 Pt6 Pt24 Pt21 -155.0(7)
Pt22 Pt6 Pt24 Pt21 55.47(4)
Pt25 Pt6 Pt24 Pt21 113.29(5)
Pt7 Pt6 Pt24 Pt21 108.46(6)
Pt9 Pt6 Pt24 Pt21 -0.19(4)
Pt1 Pt6 Pt24 Pt21 -67.03(5)
Pt5 Pt6 Pt24 Pt21 -69.50(4)
Pt2 Pt6 Pt24 Pt21 7.7(4)
C7 Pt6 Pt24 Pt5 -85.5(7)
Pt22 Pt6 Pt24 Pt5 124.97(4)
Pt25 Pt6 Pt24 Pt5 -177.20(5)
Pt21 Pt6 Pt24 Pt5 69.50(4)
Pt7 Pt6 Pt24 Pt5 177.96(6)
Pt9 Pt6 Pt24 Pt5 69.31(5)
Pt1 Pt6 Pt24 Pt5 2.47(5)
Pt2 Pt6 Pt24 Pt5 77.2(4)
C7 Pt6 Pt24 Pt25 91.7(7)
Pt22 Pt6 Pt24 Pt25 -57.83(4)
Pt21 Pt6 Pt24 Pt25 -113.29(5)
Pt7 Pt6 Pt24 Pt25 -4.84(5)
Pt9 Pt6 Pt24 Pt25 -113.49(5)
Pt1 Pt6 Pt24 Pt25 179.67(6)
Pt5 Pt6 Pt24 Pt25 177.20(5)
Pt2 Pt6 Pt24 Pt25 -105.6(4)
C7 Pt6 Pt24 Pt26 -160.9(7)
Pt22 Pt6 Pt24 Pt26 49.57(5)
Pt25 Pt6 Pt24 Pt26 107.40(5)
Pt21 Pt6 Pt24 Pt26 -5.90(4)
Pt7 Pt6 Pt24 Pt26 102.56(6)
Pt9 Pt6 Pt24 Pt26 -6.09(6)
Pt1 Pt6 Pt24 Pt26 -72.93(6)
Pt5 Pt6 Pt24 Pt26 -75.40(5)
Pt2 Pt6 Pt24 Pt26 1.8(4)
C7 Pt6 Pt25 C2 -0.9(12)
Pt22 Pt6 Pt25 C2 -163.6(10)
Pt21 Pt6 Pt25 C2 142.4(10)
Pt7 Pt6 Pt25 C2 -92.8(10)
Pt9 Pt6 Pt25 C2 -165.4(10)
Pt1 Pt6 Pt25 C2 79(3)
Pt5 Pt6 Pt25 C2 89.3(10)
Pt2 Pt6 Pt25 C2 -95.4(10)
Pt24 Pt6 Pt25 C2 92.0(10)
C7 Pt6 Pt25 C4 151(3)
Pt22 Pt6 Pt25 C4 -11(3)
Pt21 Pt6 Pt25 C4 -65(3)
Pt7 Pt6 Pt25 C4 60(3)
Pt9 Pt6 Pt25 C4 -13(3)
Pt1 Pt6 Pt25 C4 -128(4)
Pt5 Pt6 Pt25 C4 -118(3)
Pt2 Pt6 Pt25 C4 57(3)
Pt24 Pt6 Pt25 C4 -116(3)
C7 Pt6 Pt25 Pt22 162.7(8)
Pt21 Pt6 Pt25 Pt22 -54.01(4)
Pt7 Pt6 Pt25 Pt22 70.80(4)
Pt9 Pt6 Pt25 Pt22 -1.83(5)
Pt1 Pt6 Pt25 Pt22 -117(2)
Pt5 Pt6 Pt25 Pt22 -107.10(5)
Pt2 Pt6 Pt25 Pt22 68.21(5)
Pt24 Pt6 Pt25 Pt22 -104.45(4)
C7 Pt6 Pt25 Pt28 162.9(8)
Pt22 Pt6 Pt25 Pt28 0.18(5)
Pt21 Pt6 Pt25 Pt28 -53.83(6)
Pt7 Pt6 Pt25 Pt28 70.98(6)
Pt9 Pt6 Pt25 Pt28 -1.65(8)
Pt1 Pt6 Pt25 Pt28 -117(2)
Pt5 Pt6 Pt25 Pt28 -106.91(6)
Pt2 Pt6 Pt25 Pt28 68.39(7)
Pt24 Pt6 Pt25 Pt28 -104.27(6)
C7 Pt6 Pt25 Pt27 -146.0(8)
Pt22 Pt6 Pt25 Pt27 51.25(4)
Pt21 Pt6 Pt25 Pt27 -2.76(4)
Pt7 Pt6 Pt25 Pt27 122.05(5)
Pt9 Pt6 Pt25 Pt27 49.43(6)
Pt1 Pt6 Pt25 Pt27 -66(2)
Pt5 Pt6 Pt25 Pt27 -55.84(5)
Pt2 Pt6 Pt25 Pt27 119.46(5)
Pt24 Pt6 Pt25 Pt27 -53.20(4)
C7 Pt6 Pt25 Pt7 91.9(8)
Pt22 Pt6 Pt25 Pt7 -70.80(4)
Pt21 Pt6 Pt25 Pt7 -124.81(5)
Pt9 Pt6 Pt25 Pt7 -72.63(6)
Pt1 Pt6 Pt25 Pt7 172(2)
Pt5 Pt6 Pt25 Pt7 -177.90(6)
Pt2 Pt6 Pt25 Pt7 -2.59(5)
Pt24 Pt6 Pt25 Pt7 -175.25(5)
C7 Pt6 Pt25 Pt24 -92.8(8)
Pt22 Pt6 Pt25 Pt24 104.45(4)
Pt21 Pt6 Pt25 Pt24 50.44(4)
Pt7 Pt6 Pt25 Pt24 175.25(5)
Pt9 Pt6 Pt25 Pt24 102.62(6)
Pt1 Pt6 Pt25 Pt24 -13(2)
Pt5 Pt6 Pt25 Pt24 -2.65(5)
Pt2 Pt6 Pt25 Pt24 172.66(6)
Pt31 Pt22 Pt25 C2 -150.8(19)
Pt27 Pt22 Pt25 C2 147.2(19)
Pt6 Pt22 Pt25 C2 35.3(19)
Pt21 Pt22 Pt25 C2 90.9(19)
Pt10 Pt22 Pt25 C2 -35.5(19)
Pt18 Pt22 Pt25 C2 134.1(19)
Pt23 Pt22 Pt25 C2 -91.2(19)
Pt7 Pt22 Pt25 C2 -35.4(19)
Pt9 Pt22 Pt25 C2 37.1(19)
Pt28 Pt22 Pt25 C2 -144.9(19)
Pt30 Pt22 Pt25 C2 143.6(19)
Pt31 Pt22 Pt25 C4 -8.6(7)
Pt27 Pt22 Pt25 C4 -70.6(7)
Pt6 Pt22 Pt25 C4 177.5(7)
Pt21 Pt22 Pt25 C4 -126.9(7)
Pt10 Pt22 Pt25 C4 106.7(7)
Pt18 Pt22 Pt25 C4 -83.7(8)
Pt23 Pt22 Pt25 C4 51.0(7)
Pt7 Pt22 Pt25 C4 106.8(7)
Pt9 Pt22 Pt25 C4 179.3(7)
Pt28 Pt22 Pt25 C4 -2.7(7)
Pt30 Pt22 Pt25 C4 -74.2(7)
Pt31 Pt22 Pt25 Pt6 173.89(6)
Pt27 Pt22 Pt25 Pt6 111.94(5)
Pt21 Pt22 Pt25 Pt6 55.64(4)
Pt10 Pt22 Pt25 Pt6 -70.78(6)
Pt18 Pt22 Pt25 Pt6 98.8(5)
Pt23 Pt22 Pt25 Pt6 -126.46(5)
Pt7 Pt22 Pt25 Pt6 -70.64(4)
Pt9 Pt22 Pt25 Pt6 1.82(5)
Pt28 Pt22 Pt25 Pt6 179.83(5)
Pt30 Pt22 Pt25 Pt6 108.34(5)
Pt31 Pt22 Pt25 Pt28 -5.94(5)
Pt27 Pt22 Pt25 Pt28 -67.88(4)
Pt6 Pt22 Pt25 Pt28 -179.83(5)
Pt21 Pt22 Pt25 Pt28 -124.19(5)
Pt10 Pt22 Pt25 Pt28 109.39(6)
Pt18 Pt22 Pt25 Pt28 -81.0(5)
Pt23 Pt22 Pt25 Pt28 53.71(4)
Pt7 Pt22 Pt25 Pt28 109.53(5)
Pt9 Pt22 Pt25 Pt28 -178.00(6)
Pt30 Pt22 Pt25 Pt28 -71.48(5)
Pt31 Pt22 Pt25 Pt27 61.94(5)
Pt6 Pt22 Pt25 Pt27 -111.94(5)
Pt21 Pt22 Pt25 Pt27 -56.31(4)
Pt10 Pt22 Pt25 Pt27 177.27(6)
Pt18 Pt22 Pt25 Pt27 -13.1(5)
Pt23 Pt22 Pt25 Pt27 121.59(5)
Pt7 Pt22 Pt25 Pt27 177.42(5)
Pt9 Pt22 Pt25 Pt27 -110.12(6)
Pt28 Pt22 Pt25 Pt27 67.88(4)
Pt30 Pt22 Pt25 Pt27 -3.60(4)
Pt31 Pt22 Pt25 Pt7 -115.47(6)
Pt27 Pt22 Pt25 Pt7 -177.42(5)
Pt6 Pt22 Pt25 Pt7 70.64(4)
Pt21 Pt22 Pt25 Pt7 126.28(5)
Pt10 Pt22 Pt25 Pt7 -0.14(5)
Pt18 Pt22 Pt25 Pt7 169.5(5)
Pt23 Pt22 Pt25 Pt7 -55.82(4)
Pt9 Pt22 Pt25 Pt7 72.46(6)
Pt28 Pt22 Pt25 Pt7 -109.53(5)
Pt30 Pt22 Pt25 Pt7 178.98(5)
Pt31 Pt22 Pt25 Pt24 112.99(5)
Pt27 Pt22 Pt25 Pt24 51.05(4)
Pt6 Pt22 Pt25 Pt24 -60.90(4)
Pt21 Pt22 Pt25 Pt24 -5.26(4)
Pt10 Pt22 Pt25 Pt24 -131.68(5)
Pt18 Pt22 Pt25 Pt24 37.9(5)
Pt23 Pt22 Pt25 Pt24 172.64(5)
Pt7 Pt22 Pt25 Pt24 -131.54(5)
Pt9 Pt22 Pt25 Pt24 -59.07(6)
Pt28 Pt22 Pt25 Pt24 118.93(5)
Pt30 Pt22 Pt25 Pt24 47.45(5)
C1 Pt7 Pt25 C2 0.0(12)
C3 Pt7 Pt25 C2 -102.1(12)
Pt6 Pt7 Pt25 C2 94.4(9)
Pt22 Pt7 Pt25 C2 163.5(9)
Pt23 Pt7 Pt25 C2 -141.7(9)
Pt2 Pt7 Pt25 C2 96.9(9)
Pt10 Pt7 Pt25 C2 163.7(9)
C1 Pt7 Pt25 C4 97.3(11)
C3 Pt7 Pt25 C4 -4.9(10)
Pt6 Pt7 Pt25 C4 -168.4(7)
Pt22 Pt7 Pt25 C4 -99.2(7)
Pt23 Pt7 Pt25 C4 -44.4(7)
Pt2 Pt7 Pt25 C4 -165.8(7)
Pt10 Pt7 Pt25 C4 -99.1(7)
C1 Pt7 Pt25 Pt6 -94.3(8)
C3 Pt7 Pt25 Pt6 163.5(8)
Pt22 Pt7 Pt25 Pt6 69.17(4)
Pt23 Pt7 Pt25 Pt6 123.94(4)
Pt2 Pt7 Pt25 Pt6 2.53(5)
Pt10 Pt7 Pt25 Pt6 69.30(5)
C1 Pt7 Pt25 Pt22 -163.5(8)
C3 Pt7 Pt25 Pt22 94.3(8)
Pt6 Pt7 Pt25 Pt22 -69.17(4)
Pt23 Pt7 Pt25 Pt22 54.77(4)
Pt2 Pt7 Pt25 Pt22 -66.65(5)
Pt10 Pt7 Pt25 Pt22 0.13(4)
C1 Pt7 Pt25 Pt28 139.2(8)
C3 Pt7 Pt25 Pt28 37.0(8)
Pt6 Pt7 Pt25 Pt28 -126.50(4)
Pt22 Pt7 Pt25 Pt28 -57.32(4)
Pt23 Pt7 Pt25 Pt28 -2.55(4)
Pt2 Pt7 Pt25 Pt28 -123.97(5)
Pt10 Pt7 Pt25 Pt28 -57.20(5)
C1 Pt7 Pt25 Pt27 -166.0(8)
C3 Pt7 Pt25 Pt27 91.9(8)
Pt6 Pt7 Pt25 Pt27 -71.61(5)
Pt22 Pt7 Pt25 Pt27 -2.43(4)
Pt23 Pt7 Pt25 Pt27 52.34(5)
Pt2 Pt7 Pt25 Pt27 -69.08(7)
Pt10 Pt7 Pt25 Pt27 -2.31(7)
C1 Pt7 Pt25 Pt24 -99.5(8)
C3 Pt7 Pt25 Pt24 158.4(8)
Pt6 Pt7 Pt25 Pt24 -5.15(5)
Pt22 Pt7 Pt25 Pt24 64.03(5)
Pt23 Pt7 Pt25 Pt24 118.80(5)
Pt2 Pt7 Pt25 Pt24 -2.62(8)
Pt10 Pt7 Pt25 Pt24 64.15(7)
C12 Pt24 Pt25 C2 53.0(14)
C37 Pt24 Pt25 C2 -43.0(14)
Pt27 Pt24 Pt25 C2 157.7(10)
Pt21 Pt24 Pt25 C2 -145.8(10)
Pt5 Pt24 Pt25 C2 -92.6(10)
Pt26 Pt24 Pt25 C2 163.1(10)
Pt6 Pt24 Pt25 C2 -95.2(10)
C12 Pt24 Pt25 C4 -44.8(12)
C37 Pt24 Pt25 C4 -140.7(12)
Pt27 Pt24 Pt25 C4 60.0(7)
Pt21 Pt24 Pt25 C4 116.5(7)
Pt5 Pt24 Pt25 C4 169.7(7)
Pt26 Pt24 Pt25 C4 65.4(7)
Pt6 Pt24 Pt25 C4 167.1(7)
C12 Pt24 Pt25 Pt6 148.1(9)
C37 Pt24 Pt25 Pt6 52.2(10)
Pt27 Pt24 Pt25 Pt6 -107.09(4)
Pt21 Pt24 Pt25 Pt6 -50.60(4)
Pt5 Pt24 Pt25 Pt6 2.61(5)
Pt26 Pt24 Pt25 Pt6 -101.70(5)
C12 Pt24 Pt25 Pt22 -156.1(9)
C37 Pt24 Pt25 Pt22 108.0(10)
Pt27 Pt24 Pt25 Pt22 -51.32(4)
Pt21 Pt24 Pt25 Pt22 5.17(4)
Pt5 Pt24 Pt25 Pt22 58.38(5)
Pt26 Pt24 Pt25 Pt22 -45.93(6)
Pt6 Pt24 Pt25 Pt22 55.77(4)
C12 Pt24 Pt25 Pt28 -96.8(9)
C37 Pt24 Pt25 Pt28 167.2(10)
Pt27 Pt24 Pt25 Pt28 7.94(5)
Pt21 Pt24 Pt25 Pt28 64.43(6)
Pt5 Pt24 Pt25 Pt28 117.64(6)
Pt26 Pt24 Pt25 Pt28 13.33(7)
Pt6 Pt24 Pt25 Pt28 115.03(5)
C12 Pt24 Pt25 Pt27 -104.8(9)
C37 Pt24 Pt25 Pt27 159.3(10)
Pt21 Pt24 Pt25 Pt27 56.48(4)
Pt5 Pt24 Pt25 Pt27 109.70(5)
Pt26 Pt24 Pt25 Pt27 5.38(5)
Pt6 Pt24 Pt25 Pt27 107.09(4)
C12 Pt24 Pt25 Pt7 153.1(9)
C37 Pt24 Pt25 Pt7 57.1(10)
Pt27 Pt24 Pt25 Pt7 -102.17(6)
Pt21 Pt24 Pt25 Pt7 -45.69(6)
Pt5 Pt24 Pt25 Pt7 7.53(7)
Pt26 Pt24 Pt25 Pt7 -96.79(7)
Pt6 Pt24 Pt25 Pt7 4.91(5)
Pt5 Pt21 Pt26 C17 153(2)
Pt17 Pt21 Pt26 C17 -83(2)
Pt20 Pt21 Pt26 C17 -154(2)
Pt9 Pt21 Pt26 C17 -56(2)
Pt22 Pt21 Pt26 C17 22(2)
Pt30 Pt21 Pt26 C17 -31(2)
Pt27 Pt21 Pt26 C17 32(2)
Pt24 Pt21 Pt26 C17 100(2)
Pt8 Pt21 Pt26 C17 -146(2)
Pt6 Pt21 Pt26 C17 92(2)
Pt5 Pt21 Pt26 C38 -40.6(7)
Pt17 Pt21 Pt26 C38 83.4(7)
Pt20 Pt21 Pt26 C38 12.1(7)
Pt9 Pt21 Pt26 C38 110.1(7)
Pt22 Pt21 Pt26 C38 -171.8(7)
Pt30 Pt21 Pt26 C38 135.0(7)
Pt27 Pt21 Pt26 C38 -161.9(7)
Pt24 Pt21 Pt26 C38 -94.0(7)
Pt8 Pt21 Pt26 C38 19.8(7)
Pt6 Pt21 Pt26 C38 -101.7(7)
Pt5 Pt21 Pt26 Pt27 121.36(5)
Pt17 Pt21 Pt26 Pt27 -114.66(5)
Pt20 Pt21 Pt26 Pt27 174.03(5)
Pt9 Pt21 Pt26 Pt27 -87.9(2)
Pt22 Pt21 Pt26 Pt27 -9.88(5)
Pt30 Pt21 Pt26 Pt27 -63.07(4)
Pt24 Pt21 Pt26 Pt27 67.91(4)
Pt8 Pt21 Pt26 Pt27 -178.22(6)
Pt6 Pt21 Pt26 Pt27 60.29(6)
Pt5 Pt21 Pt26 Pt20 -52.68(4)
Pt17 Pt21 Pt26 Pt20 71.31(5)
Pt9 Pt21 Pt26 Pt20 98.1(2)
Pt22 Pt21 Pt26 Pt20 176.09(6)
Pt30 Pt21 Pt26 Pt20 122.90(4)
Pt27 Pt21 Pt26 Pt20 -174.03(5)
Pt24 Pt21 Pt26 Pt20 -106.12(5)
Pt8 Pt21 Pt26 Pt20 7.75(5)
Pt6 Pt21 Pt26 Pt20 -113.74(6)
Pt5 Pt21 Pt26 Pt24 53.44(4)
Pt17 Pt21 Pt26 Pt24 177.43(5)
Pt20 Pt21 Pt26 Pt24 106.12(5)
Pt9 Pt21 Pt26 Pt24 -155.8(2)
Pt22 Pt21 Pt26 Pt24 -77.79(5)
Pt30 Pt21 Pt26 Pt24 -130.98(4)
Pt27 Pt21 Pt26 Pt24 -67.91(4)
Pt8 Pt21 Pt26 Pt24 113.87(6)
Pt6 Pt21 Pt26 Pt24 -7.62(5)
Pt5 Pt21 Pt26 Pt29 -122.00(4)
Pt17 Pt21 Pt26 Pt29 1.99(4)
Pt20 Pt21 Pt26 Pt29 -69.32(4)
Pt9 Pt21 Pt26 Pt29 28.7(2)
Pt22 Pt21 Pt26 Pt29 106.77(5)
Pt30 Pt21 Pt26 Pt29 53.57(3)
Pt27 Pt21 Pt26 Pt29 116.64(5)
Pt24 Pt21 Pt26 Pt29 -175.44(4)
Pt8 Pt21 Pt26 Pt29 -61.58(5)
Pt6 Pt21 Pt26 Pt29 176.94(6)
C34 Pt20 Pt26 C17 -26.6(17)
C38 Pt20 Pt26 C17 -28.0(15)
Pt21 Pt20 Pt26 C17 168.8(11)
Pt8 Pt20 Pt26 C17 161.2(11)
Pt5 Pt20 Pt26 C17 -142.0(11)
Pt16 Pt20 Pt26 C17 84.7(11)
Pt29 Pt20 Pt26 C17 81.5(11)
C34 Pt20 Pt26 C38 1.4(17)
Pt21 Pt20 Pt26 C38 -163.2(10)
Pt8 Pt20 Pt26 C38 -170.8(10)
Pt5 Pt20 Pt26 C38 -114.0(10)
Pt16 Pt20 Pt26 C38 112.7(10)
Pt29 Pt20 Pt26 C38 109.5(10)
C34 Pt20 Pt26 Pt27 158.4(13)
C38 Pt20 Pt26 Pt27 157.0(10)
Pt21 Pt20 Pt26 Pt27 -6.21(5)
Pt8 Pt20 Pt26 Pt27 -13.86(8)
Pt5 Pt20 Pt26 Pt27 42.99(6)
Pt16 Pt20 Pt26 Pt27 -90.33(6)
Pt29 Pt20 Pt26 Pt27 -93.54(6)
C34 Pt20 Pt26 Pt21 164.6(13)
C38 Pt20 Pt26 Pt21 163.2(10)
Pt8 Pt20 Pt26 Pt21 -7.65(5)
Pt5 Pt20 Pt26 Pt21 49.21(4)
Pt16 Pt20 Pt26 Pt21 -84.12(5)
Pt29 Pt20 Pt26 Pt21 -87.33(4)
C34 Pt20 Pt26 Pt24 108.7(13)
C38 Pt20 Pt26 Pt24 107.3(10)
Pt21 Pt20 Pt26 Pt24 -55.90(4)
Pt8 Pt20 Pt26 Pt24 -63.55(6)
Pt5 Pt20 Pt26 Pt24 -6.70(4)
Pt16 Pt20 Pt26 Pt24 -140.02(5)
Pt29 Pt20 Pt26 Pt24 -143.23(4)
C34 Pt20 Pt26 Pt29 -108.1(13)
C38 Pt20 Pt26 Pt29 -109.5(10)
Pt21 Pt20 Pt26 Pt29 87.33(4)
Pt8 Pt20 Pt26 Pt29 79.68(5)
Pt5 Pt20 Pt26 Pt29 136.53(4)
Pt16 Pt20 Pt26 Pt29 3.21(4)
C12 Pt24 Pt26 C17 7.2(13)
C37 Pt24 Pt26 C17 111.5(13)
Pt27 Pt24 Pt26 C17 -84.8(9)
Pt21 Pt24 Pt26 C17 -159.1(9)
Pt5 Pt24 Pt26 C17 151.4(9)
Pt25 Pt24 Pt26 C17 -90.4(9)
Pt6 Pt24 Pt26 C17 -153.2(9)
C12 Pt24 Pt26 C38 -94.4(12)
C37 Pt24 Pt26 C38 9.9(12)
Pt27 Pt24 Pt26 C38 173.6(8)
Pt21 Pt24 Pt26 C38 99.3(8)
Pt5 Pt24 Pt26 C38 49.8(8)
Pt25 Pt24 Pt26 C38 168.0(8)
Pt6 Pt24 Pt26 C38 105.2(8)
C12 Pt24 Pt26 Pt27 92.0(9)
C37 Pt24 Pt26 Pt27 -163.7(9)
Pt21 Pt24 Pt26 Pt27 -74.32(4)
Pt5 Pt24 Pt26 Pt27 -123.81(5)
Pt25 Pt24 Pt26 Pt27 -5.65(5)
Pt6 Pt24 Pt26 Pt27 -68.38(5)
C12 Pt24 Pt26 Pt21 166.3(9)
C37 Pt24 Pt26 Pt21 -89.4(9)
Pt27 Pt24 Pt26 Pt21 74.32(4)
Pt5 Pt24 Pt26 Pt21 -49.49(4)
Pt25 Pt24 Pt26 Pt21 68.67(5)
Pt6 Pt24 Pt26 Pt21 5.94(4)
C12 Pt24 Pt26 Pt20 -137.5(9)
C37 Pt24 Pt26 Pt20 -33.2(9)
Pt27 Pt24 Pt26 Pt20 130.47(5)
Pt21 Pt24 Pt26 Pt20 56.15(4)
Pt5 Pt24 Pt26 Pt20 6.66(4)
Pt25 Pt24 Pt26 Pt20 124.82(5)
Pt6 Pt24 Pt26 Pt20 62.09(5)
C12 Pt24 Pt26 Pt29 172.5(9)
C37 Pt24 Pt26 Pt29 -83.2(9)
Pt27 Pt24 Pt26 Pt29 80.55(7)
Pt21 Pt24 Pt26 Pt29 6.23(6)
Pt5 Pt24 Pt26 Pt29 -43.26(7)
Pt25 Pt24 Pt26 Pt29 74.90(8)
Pt6 Pt24 Pt26 Pt29 12.17(8)
C17 Pt26 Pt27 C14 26.3(12)
C38 Pt26 Pt27 C14 -111(2)
Pt21 Pt26 Pt27 C14 -163.2(9)
Pt20 Pt26 Pt27 C14 -157.2(9)
Pt24 Pt26 Pt27 C14 -93.9(9)
Pt29 Pt26 Pt27 C14 132.8(9)
C17 Pt26 Pt27 Pt22 -160.1(8)
C38 Pt26 Pt27 Pt22 63(2)
Pt21 Pt26 Pt27 Pt22 10.29(5)
Pt20 Pt26 Pt27 Pt22 16.35(8)
Pt24 Pt26 Pt27 Pt22 79.66(6)
Pt29 Pt26 Pt27 Pt22 -53.72(7)
C17 Pt26 Pt27 Pt30 -105.7(8)
C38 Pt26 Pt27 Pt30 117(2)
Pt21 Pt26 Pt27 Pt30 64.70(4)
Pt20 Pt26 Pt27 Pt30 70.75(6)
Pt24 Pt26 Pt27 Pt30 134.07(5)
Pt29 Pt26 Pt27 Pt30 0.69(5)
C17 Pt26 Pt27 Pt24 120.2(8)
C38 Pt26 Pt27 Pt24 -17(2)
Pt21 Pt26 Pt27 Pt24 -69.37(4)
Pt20 Pt26 Pt27 Pt24 -63.32(6)
Pt29 Pt26 Pt27 Pt24 -133.38(5)
C17 Pt26 Pt27 Pt28 -40.8(9)
C38 Pt26 Pt27 Pt28 -178(2)
Pt21 Pt26 Pt27 Pt28 129.6(4)
Pt20 Pt26 Pt27 Pt28 135.7(4)
Pt24 Pt26 Pt27 Pt28 -161.0(4)
Pt29 Pt26 Pt27 Pt28 65.6(4)
C17 Pt26 Pt27 Pt21 -170.4(8)
C38 Pt26 Pt27 Pt21 53(2)
Pt20 Pt26 Pt27 Pt21 6.06(5)
Pt24 Pt26 Pt27 Pt21 69.37(4)
Pt29 Pt26 Pt27 Pt21 -64.01(4)
C17 Pt26 Pt27 Pt25 126.6(8)
C38 Pt26 Pt27 Pt25 -10(2)
Pt21 Pt26 Pt27 Pt25 -62.93(6)
Pt20 Pt26 Pt27 Pt25 -56.87(8)
Pt24 Pt26 Pt27 Pt25 6.45(6)
Pt29 Pt26 Pt27 Pt25 -126.93(6)
Pt31 Pt22 Pt27 C14 -78.4(17)
Pt6 Pt22 Pt27 C14 102.7(17)
Pt21 Pt22 Pt27 C14 157.3(17)
Pt10 Pt22 Pt27 C14 -112.3(17)
Pt18 Pt22 Pt27 C14 -132.9(17)
Pt23 Pt22 Pt27 C14 -25.7(17)
Pt25 Pt22 Pt27 C14 48.5(17)
Pt7 Pt22 Pt27 C14 45.8(17)
Pt9 Pt22 Pt27 C14 161.0(17)
Pt28 Pt22 Pt27 C14 -19.7(17)
Pt30 Pt22 Pt27 C14 -135.3(17)
Pt31 Pt22 Pt27 Pt26 114.10(5)
Pt6 Pt22 Pt27 Pt26 -64.84(6)
Pt21 Pt22 Pt27 Pt26 -10.25(5)
Pt10 Pt22 Pt27 Pt26 80.2(4)
Pt18 Pt22 Pt27 Pt26 59.56(7)
Pt23 Pt22 Pt27 Pt26 166.77(5)
Pt25 Pt22 Pt27 Pt26 -118.96(6)
Pt7 Pt22 Pt27 Pt26 -121.68(6)
Pt9 Pt22 Pt27 Pt26 -6.54(8)
Pt28 Pt22 Pt27 Pt26 172.76(6)
Pt30 Pt22 Pt27 Pt26 57.18(5)
Pt31 Pt22 Pt27 Pt30 56.92(4)
Pt6 Pt22 Pt27 Pt30 -122.02(4)
Pt21 Pt22 Pt27 Pt30 -67.43(4)
Pt10 Pt22 Pt27 Pt30 23.0(4)
Pt18 Pt22 Pt27 Pt30 2.38(4)
Pt23 Pt22 Pt27 Pt30 109.58(5)
Pt25 Pt22 Pt27 Pt30 -176.15(5)
Pt7 Pt22 Pt27 Pt30 -178.87(6)
Pt9 Pt22 Pt27 Pt30 -63.73(5)
Pt28 Pt22 Pt27 Pt30 115.57(5)
Pt31 Pt22 Pt27 Pt24 177.64(4)
Pt6 Pt22 Pt27 Pt24 -1.30(4)
Pt21 Pt22 Pt27 Pt24 53.29(4)
Pt10 Pt22 Pt27 Pt24 143.7(4)
Pt18 Pt22 Pt27 Pt24 123.10(5)
Pt23 Pt22 Pt27 Pt24 -129.69(5)
Pt25 Pt22 Pt27 Pt24 -55.43(4)
Pt7 Pt22 Pt27 Pt24 -58.15(6)
Pt9 Pt22 Pt27 Pt24 56.99(6)
Pt28 Pt22 Pt27 Pt24 -123.70(5)
Pt30 Pt22 Pt27 Pt24 120.72(4)
Pt31 Pt22 Pt27 Pt28 -58.65(4)
Pt6 Pt22 Pt27 Pt28 122.40(4)
Pt21 Pt22 Pt27 Pt28 177.00(5)
Pt10 Pt22 Pt27 Pt28 -92.6(4)
Pt18 Pt22 Pt27 Pt28 -113.19(5)
Pt23 Pt22 Pt27 Pt28 -5.99(5)
Pt25 Pt22 Pt27 Pt28 68.28(4)
Pt7 Pt22 Pt27 Pt28 65.56(6)
Pt9 Pt22 Pt27 Pt28 -179.30(6)
Pt30 Pt22 Pt27 Pt28 -115.57(5)
Pt31 Pt22 Pt27 Pt21 124.35(4)
Pt6 Pt22 Pt27 Pt21 -54.59(4)
Pt10 Pt22 Pt27 Pt21 90.4(4)
Pt18 Pt22 Pt27 Pt21 69.81(5)
Pt23 Pt22 Pt27 Pt21 177.01(6)
Pt25 Pt22 Pt27 Pt21 -108.72(5)
Pt7 Pt22 Pt27 Pt21 -111.44(6)
Pt9 Pt22 Pt27 Pt21 3.70(5)
Pt28 Pt22 Pt27 Pt21 -177.00(5)
Pt30 Pt22 Pt27 Pt21 67.43(4)
Pt31 Pt22 Pt27 Pt25 -126.93(4)
Pt6 Pt22 Pt27 Pt25 54.12(4)
Pt21 Pt22 Pt27 Pt25 108.72(5)
Pt10 Pt22 Pt27 Pt25 -160.9(4)
Pt18 Pt22 Pt27 Pt25 178.53(5)
Pt23 Pt22 Pt27 Pt25 -74.27(5)
Pt7 Pt22 Pt27 Pt25 -2.72(5)
Pt9 Pt22 Pt27 Pt25 112.42(6)
Pt28 Pt22 Pt27 Pt25 -68.28(4)
Pt30 Pt22 Pt27 Pt25 176.15(5)
C12 Pt24 Pt27 C14 -14.6(13)
C37 Pt24 Pt27 C14 143(3)
Pt21 Pt24 Pt27 C14 157.8(9)
Pt5 Pt24 Pt27 C14 160.5(9)
Pt25 Pt24 Pt27 C14 -95.6(9)
Pt26 Pt24 Pt27 C14 90.2(9)
Pt6 Pt24 Pt27 C14 -148.4(9)
C12 Pt24 Pt27 Pt26 -104.8(9)
C37 Pt24 Pt27 Pt26 53(2)
Pt21 Pt24 Pt27 Pt26 67.58(4)
Pt5 Pt24 Pt27 Pt26 70.29(6)
Pt25 Pt24 Pt27 Pt26 174.22(5)
Pt6 Pt24 Pt27 Pt26 121.43(4)
C12 Pt24 Pt27 Pt22 135.0(9)
C37 Pt24 Pt27 Pt22 -67(2)
Pt21 Pt24 Pt27 Pt22 -52.67(4)
Pt5 Pt24 Pt27 Pt22 -49.97(6)
Pt25 Pt24 Pt27 Pt22 53.96(4)
Pt26 Pt24 Pt27 Pt22 -120.26(5)
Pt6 Pt24 Pt27 Pt22 1.18(4)
C12 Pt24 Pt27 Pt30 -157.6(9)
C37 Pt24 Pt27 Pt30 0(2)
Pt21 Pt24 Pt27 Pt30 14.71(5)
Pt5 Pt24 Pt27 Pt30 17.41(8)
Pt25 Pt24 Pt27 Pt30 121.34(6)
Pt26 Pt24 Pt27 Pt30 -52.88(5)
Pt6 Pt24 Pt27 Pt30 68.56(6)
C12 Pt24 Pt27 Pt28 72.4(9)
C37 Pt24 Pt27 Pt28 -130(2)
Pt21 Pt24 Pt27 Pt28 -115.29(6)
Pt5 Pt24 Pt27 Pt28 -112.59(6)
Pt25 Pt24 Pt27 Pt28 -8.66(5)
Pt26 Pt24 Pt27 Pt28 177.12(7)
Pt6 Pt24 Pt27 Pt28 -61.44(6)
C12 Pt24 Pt27 Pt21 -172.4(9)
C37 Pt24 Pt27 Pt21 -15(2)
Pt5 Pt24 Pt27 Pt21 2.71(5)
Pt25 Pt24 Pt27 Pt21 106.63(5)
Pt26 Pt24 Pt27 Pt21 -67.58(4)
Pt6 Pt24 Pt27 Pt21 53.85(4)
C12 Pt24 Pt27 Pt25 81.0(9)
C37 Pt24 Pt27 Pt25 -121(2)
Pt21 Pt24 Pt27 Pt25 -106.63(5)
Pt5 Pt24 Pt27 Pt25 -103.92(6)
Pt26 Pt24 Pt27 Pt25 -174.22(5)
Pt6 Pt24 Pt27 Pt25 -52.78(4)
Pt26 Pt21 Pt27 C14 32.4(16)
Pt5 Pt21 Pt27 C14 -47.4(16)
Pt17 Pt21 Pt27 C14 123.3(16)
Pt20 Pt21 Pt27 C14 26.4(16)
Pt9 Pt21 Pt27 C14 -161.9(16)
Pt22 Pt21 Pt27 C14 -158.0(16)
Pt30 Pt21 Pt27 C14 120.9(16)
Pt24 Pt21 Pt27 C14 -44.5(16)
Pt8 Pt21 Pt27 C14 99(2)
Pt6 Pt21 Pt27 C14 -105.3(16)
Pt5 Pt21 Pt27 Pt26 -79.77(6)
Pt17 Pt21 Pt27 Pt26 90.86(6)
Pt20 Pt21 Pt27 Pt26 -6.02(5)
Pt9 Pt21 Pt27 Pt26 165.74(6)
Pt22 Pt21 Pt27 Pt26 169.58(5)
Pt30 Pt21 Pt27 Pt26 88.49(5)
Pt24 Pt21 Pt27 Pt26 -76.86(4)
Pt8 Pt21 Pt27 Pt26 66.9(19)
Pt6 Pt21 Pt27 Pt26 -137.71(5)
Pt26 Pt21 Pt27 Pt22 -169.58(5)
Pt5 Pt21 Pt27 Pt22 110.64(6)
Pt17 Pt21 Pt27 Pt22 -78.73(5)
Pt20 Pt21 Pt27 Pt22 -175.60(6)
Pt9 Pt21 Pt27 Pt22 -3.84(5)
Pt30 Pt21 Pt27 Pt22 -81.10(4)
Pt24 Pt21 Pt27 Pt22 113.55(5)
Pt8 Pt21 Pt27 Pt22 -102.7(19)
Pt6 Pt21 Pt27 Pt22 52.70(4)
Pt26 Pt21 Pt27 Pt30 -88.49(5)
Pt5 Pt21 Pt27 Pt30 -168.26(6)
Pt17 Pt21 Pt27 Pt30 2.37(5)
Pt20 Pt21 Pt27 Pt30 -94.51(6)
Pt9 Pt21 Pt27 Pt30 77.25(5)
Pt22 Pt21 Pt27 Pt30 81.10(4)
Pt24 Pt21 Pt27 Pt30 -165.35(5)
Pt8 Pt21 Pt27 Pt30 -21.6(19)
Pt6 Pt21 Pt27 Pt30 133.80(4)
Pt26 Pt21 Pt27 Pt24 76.86(4)
Pt5 Pt21 Pt27 Pt24 -2.91(5)
Pt17 Pt21 Pt27 Pt24 167.72(6)
Pt20 Pt21 Pt27 Pt24 70.84(5)
Pt9 Pt21 Pt27 Pt24 -117.40(6)
Pt22 Pt21 Pt27 Pt24 -113.55(5)
Pt30 Pt21 Pt27 Pt24 165.35(5)
Pt8 Pt21 Pt27 Pt24 143.8(19)
Pt6 Pt21 Pt27 Pt24 -60.85(4)
Pt26 Pt21 Pt27 Pt28 -172.91(6)
Pt5 Pt21 Pt27 Pt28 107.32(6)
Pt17 Pt21 Pt27 Pt28 -82.06(7)
Pt20 Pt21 Pt27 Pt28 -178.93(5)
Pt9 Pt21 Pt27 Pt28 -7.17(8)
Pt22 Pt21 Pt27 Pt28 -3.33(5)
Pt30 Pt21 Pt27 Pt28 -84.43(6)
Pt24 Pt21 Pt27 Pt28 110.23(6)
Pt8 Pt21 Pt27 Pt28 -106.0(19)
Pt6 Pt21 Pt27 Pt28 49.38(6)
Pt26 Pt21 Pt27 Pt25 134.94(5)
Pt5 Pt21 Pt27 Pt25 55.17(6)
Pt17 Pt21 Pt27 Pt25 -134.20(5)
Pt20 Pt21 Pt27 Pt25 128.92(5)
Pt9 Pt21 Pt27 Pt25 -59.32(6)
Pt22 Pt21 Pt27 Pt25 -55.48(4)
Pt30 Pt21 Pt27 Pt25 -136.57(5)
Pt24 Pt21 Pt27 Pt25 58.08(4)
Pt8 Pt21 Pt27 Pt25 -158.1(19)
Pt6 Pt21 Pt27 Pt25 -2.77(4)
C2 Pt25 Pt27 C14 50.4(19)
C4 Pt25 Pt27 C14 -40.2(11)
Pt6 Pt25 Pt27 C14 150.8(9)
Pt22 Pt25 Pt27 C14 -156.8(9)
Pt28 Pt25 Pt27 C14 -80.2(9)
Pt7 Pt25 Pt27 C14 -154.3(9)
Pt24 Pt25 Pt27 C14 91.3(9)
C2 Pt25 Pt27 Pt26 -47.5(17)
C4 Pt25 Pt27 Pt26 -138.0(6)
Pt6 Pt25 Pt27 Pt26 52.94(7)
Pt22 Pt25 Pt27 Pt26 105.27(7)
Pt28 Pt25 Pt27 Pt26 -178.12(7)
Pt7 Pt25 Pt27 Pt26 107.77(7)
Pt24 Pt25 Pt27 Pt26 -6.61(6)
C2 Pt25 Pt27 Pt22 -152.8(17)
C4 Pt25 Pt27 Pt22 116.7(6)
Pt6 Pt25 Pt27 Pt22 -52.33(4)
Pt28 Pt25 Pt27 Pt22 76.61(4)
Pt7 Pt25 Pt27 Pt22 2.49(5)
Pt24 Pt25 Pt27 Pt22 -111.88(5)
C2 Pt25 Pt27 Pt30 -148.2(17)
C4 Pt25 Pt27 Pt30 121.3(6)
Pt6 Pt25 Pt27 Pt30 -47.71(7)
Pt22 Pt25 Pt27 Pt30 4.63(6)
Pt28 Pt25 Pt27 Pt30 81.24(6)
Pt7 Pt25 Pt27 Pt30 7.12(8)
Pt24 Pt25 Pt27 Pt30 -107.26(7)
C2 Pt25 Pt27 Pt24 -40.9(17)
C4 Pt25 Pt27 Pt24 -131.4(6)
Pt6 Pt25 Pt27 Pt24 59.55(4)
Pt22 Pt25 Pt27 Pt24 111.88(5)
Pt28 Pt25 Pt27 Pt24 -171.50(5)
Pt7 Pt25 Pt27 Pt24 114.38(6)
C2 Pt25 Pt27 Pt28 130.6(17)
C4 Pt25 Pt27 Pt28 40.1(6)
Pt6 Pt25 Pt27 Pt28 -128.95(5)
Pt22 Pt25 Pt27 Pt28 -76.61(4)
Pt7 Pt25 Pt27 Pt28 -74.12(5)
Pt24 Pt25 Pt27 Pt28 171.50(5)
C2 Pt25 Pt27 Pt21 -97.7(17)
C4 Pt25 Pt27 Pt21 171.8(6)
Pt6 Pt25 Pt27 Pt21 2.77(4)
Pt22 Pt25 Pt27 Pt21 55.11(4)
Pt28 Pt25 Pt27 Pt21 131.72(5)
Pt7 Pt25 Pt27 Pt21 57.60(5)
Pt24 Pt25 Pt27 Pt21 -56.78(4)
C14 Pt27 Pt28 C6 -32.4(14)
Pt26 Pt27 Pt28 C6 35.1(12)
Pt22 Pt27 Pt28 C6 157.7(11)
Pt30 Pt27 Pt28 C6 98.4(11)
Pt24 Pt27 Pt28 C6 -124.5(11)
Pt21 Pt27 Pt28 C6 160.9(11)
Pt25 Pt27 Pt28 C6 -133.4(11)
C14 Pt27 Pt28 C4 61.0(11)
Pt26 Pt27 Pt28 C4 128.5(8)
Pt22 Pt27 Pt28 C4 -108.9(7)
Pt30 Pt27 Pt28 C4 -168.2(7)
Pt24 Pt27 Pt28 C4 -31.1(7)
Pt21 Pt27 Pt28 C4 -105.7(7)
Pt25 Pt27 Pt28 C4 -40.0(7)
C14 Pt27 Pt28 Pt31 -133.4(9)
Pt26 Pt27 Pt28 Pt31 -65.9(4)
Pt22 Pt27 Pt28 Pt31 56.72(4)
Pt30 Pt27 Pt28 Pt31 -2.64(5)
Pt24 Pt27 Pt28 Pt31 134.48(6)
Pt21 Pt27 Pt28 Pt31 59.90(6)
Pt25 Pt27 Pt28 Pt31 125.62(5)
C14 Pt27 Pt28 Pt25 100.9(9)
Pt26 Pt27 Pt28 Pt25 168.5(4)
Pt22 Pt27 Pt28 Pt25 -68.89(4)
Pt30 Pt27 Pt28 Pt25 -128.26(5)
Pt24 Pt27 Pt28 Pt25 8.86(5)
Pt21 Pt27 Pt28 Pt25 -65.72(6)
C14 Pt27 Pt28 Pt23 175.5(9)
Pt26 Pt27 Pt28 Pt23 -116.9(4)
Pt22 Pt27 Pt28 Pt23 5.66(5)
Pt30 Pt27 Pt28 Pt23 -53.71(6)
Pt24 Pt27 Pt28 Pt23 83.41(7)
Pt21 Pt27 Pt28 Pt23 8.84(8)
Pt25 Pt27 Pt28 Pt23 74.55(5)
C14 Pt27 Pt28 Pt22 169.8(9)
Pt26 Pt27 Pt28 Pt22 -122.6(4)
Pt30 Pt27 Pt28 Pt22 -59.36(4)
Pt24 Pt27 Pt28 Pt22 77.75(6)
Pt21 Pt27 Pt28 Pt22 3.18(5)
Pt25 Pt27 Pt28 Pt22 68.89(4)
C2 Pt25 Pt28 C6 -15(2)
C4 Pt25 Pt28 C6 6.2(17)
Pt6 Pt25 Pt28 C6 -170.5(15)
Pt22 Pt25 Pt28 C6 -170.3(15)
Pt27 Pt25 Pt28 C6 123.3(15)
Pt7 Pt25 Pt28 C6 -115.9(15)
Pt24 Pt25 Pt28 C6 115.5(15)
C2 Pt25 Pt28 C4 -21.4(18)
Pt6 Pt25 Pt28 C4 -176.6(9)
Pt22 Pt25 Pt28 C4 -176.5(9)
Pt27 Pt25 Pt28 C4 117.2(9)
Pt7 Pt25 Pt28 C4 -122.1(9)
Pt24 Pt25 Pt28 C4 109.3(9)
C2 Pt25 Pt28 Pt27 -138.6(15)
C4 Pt25 Pt28 Pt27 -117.2(9)
Pt6 Pt25 Pt28 Pt27 66.20(6)
Pt22 Pt25 Pt28 Pt27 66.37(4)
Pt7 Pt25 Pt28 Pt27 120.75(5)
Pt24 Pt25 Pt28 Pt27 -7.82(5)
C2 Pt25 Pt28 Pt31 160.7(15)
C4 Pt25 Pt28 Pt31 -177.9(9)
Pt6 Pt25 Pt28 Pt31 5.48(8)
Pt22 Pt25 Pt28 Pt31 5.65(5)
Pt27 Pt25 Pt28 Pt31 -60.72(5)
Pt7 Pt25 Pt28 Pt31 60.03(5)
Pt24 Pt25 Pt28 Pt31 -68.55(7)
C2 Pt25 Pt28 Pt23 103.2(15)
C4 Pt25 Pt28 Pt23 124.6(9)
Pt6 Pt25 Pt28 Pt23 -52.03(6)
Pt22 Pt25 Pt28 Pt23 -51.86(4)
Pt27 Pt25 Pt28 Pt23 -118.23(5)
Pt7 Pt25 Pt28 Pt23 2.52(4)
Pt24 Pt25 Pt28 Pt23 -126.06(5)
C2 Pt25 Pt28 Pt22 155.0(15)
C4 Pt25 Pt28 Pt22 176.5(9)
Pt6 Pt25 Pt28 Pt22 -0.17(5)
Pt27 Pt25 Pt28 Pt22 -66.37(4)
Pt7 Pt25 Pt28 Pt22 54.38(4)
Pt24 Pt25 Pt28 Pt22 -74.20(5)
C3 Pt23 Pt28 C6 98.3(12)
C5 Pt23 Pt28 C6 3.4(12)
Pt22 Pt23 Pt28 C6 -164.2(9)
Pt7 Pt23 Pt28 C6 140.8(9)
Pt10 Pt23 Pt28 C6 -162.3(9)
Pt31 Pt23 Pt28 C6 -98.2(9)
Pt19 Pt23 Pt28 C6 -92.8(9)
C3 Pt23 Pt28 C4 -4.8(10)
C5 Pt23 Pt28 C4 -99.7(10)
Pt22 Pt23 Pt28 C4 92.8(7)
Pt7 Pt23 Pt28 C4 37.7(7)
Pt10 Pt23 Pt28 C4 94.7(7)
Pt31 Pt23 Pt28 C4 158.8(7)
Pt19 Pt23 Pt28 C4 164.1(7)
C3 Pt23 Pt28 Pt27 -103.2(8)
C5 Pt23 Pt28 Pt27 162.0(8)
Pt22 Pt23 Pt28 Pt27 -5.61(5)
Pt7 Pt23 Pt28 Pt27 -60.69(5)
Pt10 Pt23 Pt28 Pt27 -3.70(7)
Pt31 Pt23 Pt28 Pt27 60.39(5)
Pt19 Pt23 Pt28 Pt27 65.75(6)
C3 Pt23 Pt28 Pt31 -163.6(8)
C5 Pt23 Pt28 Pt31 101.6(8)
Pt22 Pt23 Pt28 Pt31 -66.00(4)
Pt7 Pt23 Pt28 Pt31 -121.08(4)
Pt10 Pt23 Pt28 Pt31 -64.10(6)
Pt19 Pt23 Pt28 Pt31 5.35(4)
C3 Pt23 Pt28 Pt25 -45.0(8)
C5 Pt23 Pt28 Pt25 -139.9(8)
Pt22 Pt23 Pt28 Pt25 52.53(4)
Pt7 Pt23 Pt28 Pt25 -2.55(4)
Pt10 Pt23 Pt28 Pt25 54.43(6)
Pt31 Pt23 Pt28 Pt25 118.53(4)
Pt19 Pt23 Pt28 Pt25 123.88(5)
C3 Pt23 Pt28 Pt22 -97.6(8)
C5 Pt23 Pt28 Pt22 167.6(8)
Pt7 Pt23 Pt28 Pt22 -55.08(4)
Pt10 Pt23 Pt28 Pt22 1.90(5)
Pt31 Pt23 Pt28 Pt22 66.00(4)
Pt19 Pt23 Pt28 Pt22 71.35(5)
Pt31 Pt22 Pt28 C6 -25(3)
Pt27 Pt22 Pt28 C6 -124(3)
Pt6 Pt22 Pt28 C6 161(3)
Pt21 Pt22 Pt28 C6 -127(3)
Pt10 Pt22 Pt28 C6 48(3)
Pt18 Pt22 Pt28 C6 -26(3)
Pt23 Pt22 Pt28 C6 50(3)
Pt25 Pt22 Pt28 C6 161(3)
Pt7 Pt22 Pt28 C6 105(3)
Pt9 Pt22 Pt28 C6 -103(3)
Pt30 Pt22 Pt28 C6 -76(3)
Pt31 Pt22 Pt28 C4 176.4(7)
Pt27 Pt22 Pt28 C4 77.6(7)
Pt6 Pt22 Pt28 C4 2.8(7)
Pt21 Pt22 Pt28 C4 74.5(7)
Pt10 Pt22 Pt28 C4 -110.6(7)
Pt18 Pt22 Pt28 C4 175.7(7)
Pt23 Pt22 Pt28 C4 -108.6(7)
Pt25 Pt22 Pt28 C4 2.6(7)
Pt7 Pt22 Pt28 C4 -53.1(7)
Pt9 Pt22 Pt28 C4 98.2(18)
Pt30 Pt22 Pt28 C4 125.7(7)
Pt31 Pt22 Pt28 Pt27 98.86(5)
Pt6 Pt22 Pt28 Pt27 -74.74(5)
Pt21 Pt22 Pt28 Pt27 -3.03(5)
Pt10 Pt22 Pt28 Pt27 171.88(6)
Pt18 Pt22 Pt28 Pt27 98.17(6)
Pt23 Pt22 Pt28 Pt27 173.87(5)
Pt25 Pt22 Pt28 Pt27 -74.91(4)
Pt7 Pt22 Pt28 Pt27 -130.66(5)
Pt9 Pt22 Pt28 Pt27 20.7(17)
Pt30 Pt22 Pt28 Pt27 48.19(4)
Pt27 Pt22 Pt28 Pt31 -98.86(5)
Pt6 Pt22 Pt28 Pt31 -173.60(6)
Pt21 Pt22 Pt28 Pt31 -101.89(6)
Pt10 Pt22 Pt28 Pt31 73.02(6)
Pt18 Pt22 Pt28 Pt31 -0.69(5)
Pt23 Pt22 Pt28 Pt31 75.01(5)
Pt25 Pt22 Pt28 Pt31 -173.77(5)
Pt7 Pt22 Pt28 Pt31 130.48(5)
Pt9 Pt22 Pt28 Pt31 -78.2(17)
Pt30 Pt22 Pt28 Pt31 -50.67(4)
Pt31 Pt22 Pt28 Pt25 173.77(5)
Pt27 Pt22 Pt28 Pt25 74.91(4)
Pt6 Pt22 Pt28 Pt25 0.17(5)
Pt21 Pt22 Pt28 Pt25 71.88(5)
Pt10 Pt22 Pt28 Pt25 -113.21(6)
Pt18 Pt22 Pt28 Pt25 173.09(6)
Pt23 Pt22 Pt28 Pt25 -111.22(5)
Pt7 Pt22 Pt28 Pt25 -55.74(4)
Pt9 Pt22 Pt28 Pt25 95.6(17)
Pt30 Pt22 Pt28 Pt25 123.11(4)
Pt31 Pt22 Pt28 Pt23 -75.01(5)
Pt27 Pt22 Pt28 Pt23 -173.87(5)
Pt6 Pt22 Pt28 Pt23 111.39(6)
Pt21 Pt22 Pt28 Pt23 -176.90(6)
Pt10 Pt22 Pt28 Pt23 -1.99(5)
Pt18 Pt22 Pt28 Pt23 -75.70(6)
Pt25 Pt22 Pt28 Pt23 111.22(5)
Pt7 Pt22 Pt28 Pt23 55.47(4)
Pt9 Pt22 Pt28 Pt23 -153.2(17)
Pt30 Pt22 Pt28 Pt23 -125.68(4)
Pt21 Pt17 Pt29 C32 98(2)
Pt18 Pt17 Pt29 C32 20(2)
Pt14 Pt17 Pt29 C32 -88(2)
Pt8 Pt17 Pt29 C32 154(2)
Pt12 Pt17 Pt29 C32 -59(2)
Pt11 Pt17 Pt29 C32 -142(2)
Pt32 Pt17 Pt29 C32 -32(2)
Pt16 Pt17 Pt29 C32 -148(2)
Pt30 Pt17 Pt29 C32 37(2)
Pt9 Pt17 Pt29 C32 93(2)
Pt21 Pt17 Pt29 C33 -111.9(7)
Pt18 Pt17 Pt29 C33 169.3(7)
Pt14 Pt17 Pt29 C33 62.1(7)
Pt8 Pt17 Pt29 C33 -56.1(7)
Pt12 Pt17 Pt29 C33 91.0(8)
Pt11 Pt17 Pt29 C33 8.1(7)
Pt32 Pt17 Pt29 C33 118.1(7)
Pt16 Pt17 Pt29 C33 2.1(7)
Pt30 Pt17 Pt29 C33 -173.5(7)
Pt9 Pt17 Pt29 C33 -117.0(7)
Pt21 Pt17 Pt29 Pt30 61.60(4)
Pt18 Pt17 Pt29 Pt30 -17.12(5)
Pt14 Pt17 Pt29 Pt30 -124.34(5)
Pt8 Pt17 Pt29 Pt30 117.44(5)
Pt12 Pt17 Pt29 Pt30 -95.47(15)
Pt11 Pt17 Pt29 Pt30 -178.37(6)
Pt32 Pt17 Pt29 Pt30 -68.32(4)
Pt16 Pt17 Pt29 Pt30 175.67(5)
Pt9 Pt17 Pt29 Pt30 56.55(7)
Pt21 Pt17 Pt29 Pt16 -114.07(5)
Pt18 Pt17 Pt29 Pt16 167.21(6)
Pt14 Pt17 Pt29 Pt16 59.99(4)
Pt8 Pt17 Pt29 Pt16 -58.23(4)
Pt12 Pt17 Pt29 Pt16 88.86(15)
Pt11 Pt17 Pt29 Pt16 5.96(5)
Pt32 Pt17 Pt29 Pt16 116.01(4)
Pt30 Pt17 Pt29 Pt16 -175.67(5)
Pt9 Pt17 Pt29 Pt16 -119.13(7)
Pt21 Pt17 Pt29 Pt32 129.91(4)
Pt18 Pt17 Pt29 Pt32 51.20(5)
Pt14 Pt17 Pt29 Pt32 -56.02(4)
Pt8 Pt17 Pt29 Pt32 -174.24(5)
Pt12 Pt17 Pt29 Pt32 -27.15(14)
Pt11 Pt17 Pt29 Pt32 -110.05(5)
Pt16 Pt17 Pt29 Pt32 -116.01(4)
Pt30 Pt17 Pt29 Pt32 68.32(4)
Pt9 Pt17 Pt29 Pt32 124.86(7)
Pt21 Pt17 Pt29 Pt26 1.91(4)
Pt18 Pt17 Pt29 Pt26 -76.81(6)
Pt14 Pt17 Pt29 Pt26 175.97(4)
Pt8 Pt17 Pt29 Pt26 57.75(5)
Pt12 Pt17 Pt29 Pt26 -155.16(14)
Pt11 Pt17 Pt29 Pt26 121.94(5)
Pt32 Pt17 Pt29 Pt26 -128.00(4)
Pt16 Pt17 Pt29 Pt26 115.98(5)
Pt30 Pt17 Pt29 Pt26 -59.69(4)
Pt9 Pt17 Pt29 Pt26 -3.14(8)
Pt21 Pt17 Pt29 Pt20 -47.53(3)
Pt18 Pt17 Pt29 Pt20 -126.25(5)
Pt14 Pt17 Pt29 Pt20 126.53(4)
Pt8 Pt17 Pt29 Pt20 8.31(4)
Pt12 Pt17 Pt29 Pt20 155.40(14)
Pt11 Pt17 Pt29 Pt20 72.50(5)
Pt32 Pt17 Pt29 Pt20 -177.45(4)
Pt16 Pt17 Pt29 Pt20 66.54(4)
Pt30 Pt17 Pt29 Pt20 -109.13(4)
Pt9 Pt17 Pt29 Pt20 -52.58(7)
C26 Pt16 Pt29 C32 -16.2(18)
C33 Pt16 Pt29 C32 -18.6(16)
Pt11 Pt16 Pt29 C32 158.1(12)
Pt17 Pt16 Pt29 C32 164.2(12)
Pt14 Pt16 Pt29 C32 110.7(12)
Pt20 Pt16 Pt29 C32 -107.6(12)
C26 Pt16 Pt29 C33 2.5(16)
Pt11 Pt16 Pt29 C33 176.7(10)
Pt17 Pt16 Pt29 C33 -177.1(10)
Pt14 Pt16 Pt29 C33 129.4(10)
Pt20 Pt16 Pt29 C33 -89.0(10)
C26 Pt16 Pt29 Pt17 179.6(13)
C33 Pt16 Pt29 Pt17 177.1(10)
Pt11 Pt16 Pt29 Pt17 -6.16(5)
Pt14 Pt16 Pt29 Pt17 -53.50(4)
Pt20 Pt16 Pt29 Pt17 88.16(4)
C26 Pt16 Pt29 Pt30 175.2(13)
C33 Pt16 Pt29 Pt30 172.7(10)
Pt11 Pt16 Pt29 Pt30 -10.58(8)
Pt17 Pt16 Pt29 Pt30 -4.42(5)
Pt14 Pt16 Pt29 Pt30 -57.92(6)
Pt20 Pt16 Pt29 Pt30 83.74(5)
C26 Pt16 Pt29 Pt32 -129.4(13)
C33 Pt16 Pt29 Pt32 -131.9(10)
Pt11 Pt16 Pt29 Pt32 44.82(6)
Pt17 Pt16 Pt29 Pt32 50.98(4)
Pt14 Pt16 Pt29 Pt32 -2.52(4)
Pt20 Pt16 Pt29 Pt32 139.13(5)
C26 Pt16 Pt29 Pt26 94.7(13)
C33 Pt16 Pt29 Pt26 92.3(10)
Pt11 Pt16 Pt29 Pt26 -90.99(6)
Pt17 Pt16 Pt29 Pt26 -84.84(5)
Pt14 Pt16 Pt29 Pt26 -138.33(5)
Pt20 Pt16 Pt29 Pt26 3.32(5)
C26 Pt16 Pt29 Pt20 91.4(13)
C33 Pt16 Pt29 Pt20 89.0(10)
Pt11 Pt16 Pt29 Pt20 -94.31(6)
Pt17 Pt16 Pt29 Pt20 -88.16(4)
Pt14 Pt16 Pt29 Pt20 -141.65(4)
C17 Pt26 Pt29 C32 0.4(11)
C38 Pt26 Pt29 C32 93.8(12)
Pt27 Pt26 Pt29 C32 -106.1(8)
Pt21 Pt26 Pt29 C32 -161.4(8)
Pt20 Pt26 Pt29 C32 135.7(8)
Pt24 Pt26 Pt29 C32 -166.9(8)
C17 Pt26 Pt29 C33 -89.7(12)
C38 Pt26 Pt29 C33 3.7(12)
Pt27 Pt26 Pt29 C33 163.8(8)
Pt21 Pt26 Pt29 C33 108.5(8)
Pt20 Pt26 Pt29 C33 45.6(8)
Pt24 Pt26 Pt29 C33 103.0(8)
C17 Pt26 Pt29 Pt17 159.8(8)
C38 Pt26 Pt29 Pt17 -106.7(9)
Pt27 Pt26 Pt29 Pt17 53.32(5)
Pt21 Pt26 Pt29 Pt17 -1.96(4)
Pt20 Pt26 Pt29 Pt17 -64.89(4)
Pt24 Pt26 Pt29 Pt17 -7.49(7)
C17 Pt26 Pt29 Pt30 105.8(8)
C38 Pt26 Pt29 Pt30 -160.8(9)
Pt27 Pt26 Pt29 Pt30 -0.70(5)
Pt21 Pt26 Pt29 Pt30 -55.98(4)
Pt20 Pt26 Pt29 Pt30 -118.91(5)
Pt24 Pt26 Pt29 Pt30 -61.51(7)
C17 Pt26 Pt29 Pt16 -138.9(8)
C38 Pt26 Pt29 Pt16 -45.5(9)
Pt27 Pt26 Pt29 Pt16 114.57(6)
Pt21 Pt26 Pt29 Pt16 59.30(5)
Pt20 Pt26 Pt29 Pt16 -3.64(5)
Pt24 Pt26 Pt29 Pt16 53.76(8)
C17 Pt26 Pt29 Pt32 101.5(8)
C38 Pt26 Pt29 Pt32 -165.0(9)
Pt27 Pt26 Pt29 Pt32 -4.94(8)
Pt21 Pt26 Pt29 Pt32 -60.22(6)
Pt20 Pt26 Pt29 Pt32 -123.15(7)
Pt24 Pt26 Pt29 Pt32 -65.75(9)
C17 Pt26 Pt29 Pt20 -135.3(8)
C38 Pt26 Pt29 Pt20 -41.9(9)
Pt27 Pt26 Pt29 Pt20 118.21(6)
Pt21 Pt26 Pt29 Pt20 62.93(4)
Pt24 Pt26 Pt29 Pt20 57.40(6)
C34 Pt20 Pt29 C32 80.7(14)
C38 Pt20 Pt29 C32 -10.6(12)
Pt21 Pt20 Pt29 C32 -117.4(9)
Pt8 Pt20 Pt29 C32 -174.6(9)
Pt26 Pt20 Pt29 C32 -54.3(9)
Pt5 Pt20 Pt29 C32 -120.7(9)
Pt16 Pt20 Pt29 C32 129.4(9)
C34 Pt20 Pt29 C33 0.3(14)
C38 Pt20 Pt29 C33 -91.0(11)
Pt21 Pt20 Pt29 C33 162.3(8)
Pt8 Pt20 Pt29 C33 105.0(8)
Pt26 Pt20 Pt29 C33 -134.6(8)
Pt5 Pt20 Pt29 C33 159.0(8)
Pt16 Pt20 Pt29 C33 49.0(8)
C34 Pt20 Pt29 Pt17 -112.6(11)
C38 Pt20 Pt29 Pt17 156.0(8)
Pt21 Pt20 Pt29 Pt17 49.28(4)
Pt8 Pt20 Pt29 Pt17 -7.94(4)
Pt26 Pt20 Pt29 Pt17 112.42(4)
Pt5 Pt20 Pt29 Pt17 45.99(6)
Pt16 Pt20 Pt29 Pt17 -63.93(4)
C34 Pt20 Pt29 Pt30 -169.4(11)
C38 Pt20 Pt29 Pt30 99.3(8)
Pt21 Pt20 Pt29 Pt30 -7.43(4)
Pt8 Pt20 Pt29 Pt30 -64.64(5)
Pt26 Pt20 Pt29 Pt30 55.71(4)
Pt5 Pt20 Pt29 Pt30 -10.71(7)
Pt16 Pt20 Pt29 Pt30 -120.64(5)
C34 Pt20 Pt29 Pt16 -48.7(11)
C38 Pt20 Pt29 Pt16 -140.0(8)
Pt21 Pt20 Pt29 Pt16 113.21(5)
Pt8 Pt20 Pt29 Pt16 56.00(4)
Pt26 Pt20 Pt29 Pt16 176.35(5)
Pt5 Pt20 Pt29 Pt16 109.93(7)
C34 Pt20 Pt29 Pt32 -115.8(11)
C38 Pt20 Pt29 Pt32 152.9(8)
Pt21 Pt20 Pt29 Pt32 46.17(6)
Pt8 Pt20 Pt29 Pt32 -11.05(7)
Pt26 Pt20 Pt29 Pt32 109.31(6)
Pt5 Pt20 Pt29 Pt32 42.88(9)
Pt16 Pt20 Pt29 Pt32 -67.04(6)
C34 Pt20 Pt29 Pt26 134.9(11)
C38 Pt20 Pt29 Pt26 43.6(8)
Pt21 Pt20 Pt29 Pt26 -63.14(4)
Pt8 Pt20 Pt29 Pt26 -120.35(5)
Pt5 Pt20 Pt29 Pt26 -66.42(6)
Pt16 Pt20 Pt29 Pt26 -176.35(5)
C14 Pt27 Pt30 C16 18.1(14)
Pt26 Pt27 Pt30 C16 97.0(8)
Pt22 Pt27 Pt30 C16 -132.9(8)
Pt24 Pt27 Pt30 C16 145.8(8)
Pt28 Pt27 Pt30 C16 -76.0(8)
Pt21 Pt27 Pt30 C16 160.5(8)
Pt25 Pt27 Pt30 C16 -137.2(8)
C14 Pt27 Pt30 Pt32 -55.4(12)
Pt26 Pt27 Pt30 Pt32 23.5(5)
Pt22 Pt27 Pt30 Pt32 153.6(5)
Pt24 Pt27 Pt30 Pt32 72.3(5)
Pt28 Pt27 Pt30 Pt32 -149.5(4)
Pt21 Pt27 Pt30 Pt32 87.0(5)
Pt25 Pt27 Pt30 Pt32 149.3(4)
C14 Pt27 Pt30 Pt18 148.6(11)
Pt26 Pt27 Pt30 Pt18 -132.53(5)
Pt22 Pt27 Pt30 Pt18 -2.41(5)
Pt24 Pt27 Pt30 Pt18 -83.77(6)
Pt28 Pt27 Pt30 Pt18 54.45(6)
Pt21 Pt27 Pt30 Pt18 -69.03(5)
Pt25 Pt27 Pt30 Pt18 -6.72(8)
C14 Pt27 Pt30 Pt29 -79.6(11)
Pt26 Pt27 Pt30 Pt29 -0.77(5)
Pt22 Pt27 Pt30 Pt29 129.35(5)
Pt24 Pt27 Pt30 Pt29 47.99(8)
Pt28 Pt27 Pt30 Pt29 -173.79(5)
Pt21 Pt27 Pt30 Pt29 62.73(5)
Pt25 Pt27 Pt30 Pt29 125.03(6)
C14 Pt27 Pt30 Pt17 -144.7(11)
Pt26 Pt27 Pt30 Pt17 -65.86(6)
Pt22 Pt27 Pt30 Pt17 64.26(6)
Pt24 Pt27 Pt30 Pt17 -17.10(8)
Pt28 Pt27 Pt30 Pt17 121.12(6)
Pt21 Pt27 Pt30 Pt17 -2.36(5)
Pt25 Pt27 Pt30 Pt17 59.94(8)
C14 Pt27 Pt30 Pt21 -142.4(11)
Pt26 Pt27 Pt30 Pt21 -63.50(4)
Pt22 Pt27 Pt30 Pt21 66.62(4)
Pt24 Pt27 Pt30 Pt21 -14.74(5)
Pt28 Pt27 Pt30 Pt21 123.48(5)
Pt25 Pt27 Pt30 Pt21 62.31(6)
C14 Pt27 Pt30 Pt31 96.8(11)
Pt26 Pt27 Pt30 Pt31 175.63(5)
Pt22 Pt27 Pt30 Pt31 -54.25(4)
Pt24 Pt27 Pt30 Pt31 -135.61(6)
Pt28 Pt27 Pt30 Pt31 2.61(5)
Pt21 Pt27 Pt30 Pt31 -120.87(5)
Pt25 Pt27 Pt30 Pt31 -58.57(6)
C14 Pt27 Pt30 Pt22 151.0(11)
Pt26 Pt27 Pt30 Pt22 -130.12(5)
Pt24 Pt27 Pt30 Pt22 -81.36(6)
Pt28 Pt27 Pt30 Pt22 56.86(4)
Pt21 Pt27 Pt30 Pt22 -66.62(4)
Pt25 Pt27 Pt30 Pt22 -4.32(5)
Pt33 Pt18 Pt30 C16 -22.3(10)
Pt12 Pt18 Pt30 C16 -141.0(10)
Pt17 Pt18 Pt30 C16 -145.5(10)
Pt15 Pt18 Pt30 C16 -75.9(10)
Pt9 Pt18 Pt30 C16 159.8(10)
Pt22 Pt18 Pt30 C16 104.1(10)
Pt13 Pt18 Pt30 C16 -49.2(11)
Pt19 Pt18 Pt30 C16 28.8(10)
Pt31 Pt18 Pt30 C16 39.9(10)
Pt10 Pt18 Pt30 C16 103.7(10)
Pt33 Pt18 Pt30 Pt27 -124.08(5)
Pt12 Pt18 Pt30 Pt27 117.20(6)
Pt17 Pt18 Pt30 Pt27 112.72(5)
Pt15 Pt18 Pt30 Pt27 -177.66(5)
Pt9 Pt18 Pt30 Pt27 58.01(5)
Pt22 Pt18 Pt30 Pt27 2.37(4)
Pt13 Pt18 Pt30 Pt27 -150.9(3)
Pt19 Pt18 Pt30 Pt27 -72.98(6)
Pt31 Pt18 Pt30 Pt27 -61.88(5)
Pt10 Pt18 Pt30 Pt27 1.97(7)
Pt33 Pt18 Pt30 Pt32 58.89(4)
Pt12 Pt18 Pt30 Pt32 -59.82(6)
Pt17 Pt18 Pt30 Pt32 -64.31(4)
Pt15 Pt18 Pt30 Pt32 5.31(5)
Pt9 Pt18 Pt30 Pt32 -119.01(4)
Pt22 Pt18 Pt30 Pt32 -174.65(4)
Pt13 Pt18 Pt30 Pt32 32.1(4)
Pt19 Pt18 Pt30 Pt32 110.00(5)
Pt31 Pt18 Pt30 Pt32 121.10(5)
Pt10 Pt18 Pt30 Pt32 -175.05(5)
Pt33 Pt18 Pt30 Pt29 106.65(5)
Pt12 Pt18 Pt30 Pt29 -12.07(7)
Pt17 Pt18 Pt30 Pt29 -16.55(5)
Pt15 Pt18 Pt30 Pt29 53.06(6)
Pt9 Pt18 Pt30 Pt29 -71.26(5)
Pt22 Pt18 Pt30 Pt29 -126.90(5)
Pt13 Pt18 Pt30 Pt29 79.8(4)
Pt19 Pt18 Pt30 Pt29 157.75(5)
Pt31 Pt18 Pt30 Pt29 168.85(6)
Pt10 Pt18 Pt30 Pt29 -127.30(6)
Pt33 Pt18 Pt30 Pt17 123.20(4)
Pt12 Pt18 Pt30 Pt17 4.49(5)
Pt15 Pt18 Pt30 Pt17 69.62(5)
Pt9 Pt18 Pt30 Pt17 -54.70(4)
Pt22 Pt18 Pt30 Pt17 -110.35(5)
Pt13 Pt18 Pt30 Pt17 96.4(4)
Pt19 Pt18 Pt30 Pt17 174.31(6)
Pt31 Pt18 Pt30 Pt17 -174.59(5)
Pt10 Pt18 Pt30 Pt17 -110.75(6)
Pt33 Pt18 Pt30 Pt21 -179.29(4)
Pt12 Pt18 Pt30 Pt21 62.00(5)
Pt17 Pt18 Pt30 Pt21 57.51(4)
Pt15 Pt18 Pt30 Pt21 127.13(5)
Pt9 Pt18 Pt30 Pt21 2.81(4)
Pt22 Pt18 Pt30 Pt21 -52.83(4)
Pt13 Pt18 Pt30 Pt21 153.9(3)
Pt19 Pt18 Pt30 Pt21 -128.18(5)
Pt31 Pt18 Pt30 Pt21 -117.08(4)
Pt10 Pt18 Pt30 Pt21 -53.23(6)
Pt33 Pt18 Pt30 Pt31 -62.21(4)
Pt12 Pt18 Pt30 Pt31 179.08(6)
Pt17 Pt18 Pt30 Pt31 174.59(5)
Pt15 Pt18 Pt30 Pt31 -115.79(5)
Pt9 Pt18 Pt30 Pt31 119.89(4)
Pt22 Pt18 Pt30 Pt31 64.25(4)
Pt13 Pt18 Pt30 Pt31 -89.0(4)
Pt19 Pt18 Pt30 Pt31 -11.10(5)
Pt10 Pt18 Pt30 Pt31 63.85(6)
Pt33 Pt18 Pt30 Pt22 -126.46(4)
Pt12 Pt18 Pt30 Pt22 114.83(6)
Pt17 Pt18 Pt30 Pt22 110.35(5)
Pt15 Pt18 Pt30 Pt22 179.96(5)
Pt9 Pt18 Pt30 Pt22 55.64(4)
Pt13 Pt18 Pt30 Pt22 -153.3(4)
Pt19 Pt18 Pt30 Pt22 -75.35(5)
Pt31 Pt18 Pt30 Pt22 -64.25(4)
Pt10 Pt18 Pt30 Pt22 -0.40(5)
C32 Pt29 Pt30 C16 -8.4(12)
C33 Pt29 Pt30 C16 -175(3)
Pt17 Pt29 Pt30 C16 159.2(8)
Pt16 Pt29 Pt30 C16 163.6(8)
Pt32 Pt29 Pt30 C16 89.0(8)
Pt26 Pt29 Pt30 C16 -87.0(8)
Pt20 Pt29 Pt30 C16 -133.0(8)
C32 Pt29 Pt30 Pt27 79.3(9)
C33 Pt29 Pt30 Pt27 -88(3)
Pt17 Pt29 Pt30 Pt27 -113.09(6)
Pt16 Pt29 Pt30 Pt27 -108.68(6)
Pt32 Pt29 Pt30 Pt27 176.74(6)
Pt26 Pt29 Pt30 Pt27 0.71(5)
Pt20 Pt29 Pt30 Pt27 -45.31(6)
C32 Pt29 Pt30 Pt32 -97.4(9)
C33 Pt29 Pt30 Pt32 96(3)
Pt17 Pt29 Pt30 Pt32 70.18(4)
Pt16 Pt29 Pt30 Pt32 74.58(6)
Pt26 Pt29 Pt30 Pt32 -176.03(5)
Pt20 Pt29 Pt30 Pt32 137.95(5)
C32 Pt29 Pt30 Pt18 -150.9(9)
C33 Pt29 Pt30 Pt18 42(3)
Pt17 Pt29 Pt30 Pt18 16.72(5)
Pt16 Pt29 Pt30 Pt18 21.12(7)
Pt32 Pt29 Pt30 Pt18 -53.46(5)
Pt26 Pt29 Pt30 Pt18 130.52(5)
Pt20 Pt29 Pt30 Pt18 84.49(5)
C32 Pt29 Pt30 Pt17 -167.6(9)
C33 Pt29 Pt30 Pt17 26(3)
Pt16 Pt29 Pt30 Pt17 4.40(5)
Pt32 Pt29 Pt30 Pt17 -70.18(4)
Pt26 Pt29 Pt30 Pt17 113.80(4)
Pt20 Pt29 Pt30 Pt17 67.77(4)
C32 Pt29 Pt30 Pt21 131.8(9)
C33 Pt29 Pt30 Pt21 -35(3)
Pt17 Pt29 Pt30 Pt21 -60.61(4)
Pt16 Pt29 Pt30 Pt21 -56.21(6)
Pt32 Pt29 Pt30 Pt21 -130.79(5)
Pt26 Pt29 Pt30 Pt21 53.19(4)
Pt20 Pt29 Pt30 Pt21 7.16(4)
C32 Pt29 Pt30 Pt31 -80.6(9)
C33 Pt29 Pt30 Pt31 112(3)
Pt17 Pt29 Pt30 Pt31 87.0(3)
Pt16 Pt29 Pt30 Pt31 91.4(3)
Pt32 Pt29 Pt30 Pt31 16.8(3)
Pt26 Pt29 Pt30 Pt31 -159.2(3)
Pt20 Pt29 Pt30 Pt31 154.7(3)
C32 Pt29 Pt30 Pt22 141.3(9)
C33 Pt29 Pt30 Pt22 -26(3)
Pt17 Pt29 Pt30 Pt22 -51.14(6)
Pt16 Pt29 Pt30 Pt22 -46.73(9)
Pt32 Pt29 Pt30 Pt22 -121.31(7)
Pt26 Pt29 Pt30 Pt22 62.66(6)
Pt20 Pt29 Pt30 Pt22 16.64(7)
Pt29 Pt17 Pt30 C16 -45.6(16)
Pt21 Pt17 Pt30 C16 -141.0(16)
Pt18 Pt17 Pt30 C16 117.0(16)
Pt14 Pt17 Pt30 C16 27.6(16)
Pt8 Pt17 Pt30 C16 -137.8(16)
Pt12 Pt17 Pt30 C16 112.6(16)
Pt11 Pt17 Pt30 C16 18(3)
Pt32 Pt17 Pt30 C16 28.5(16)
Pt16 Pt17 Pt30 C16 -50.0(16)
Pt9 Pt17 Pt30 C16 168.2(16)
Pt29 Pt17 Pt30 Pt27 97.80(6)
Pt21 Pt17 Pt30 Pt27 2.41(5)
Pt18 Pt17 Pt30 Pt27 -99.65(6)
Pt14 Pt17 Pt30 Pt27 171.01(5)
Pt8 Pt17 Pt30 Pt27 5.60(8)
Pt12 Pt17 Pt30 Pt27 -104.07(6)
Pt11 Pt17 Pt30 Pt27 161(2)
Pt32 Pt17 Pt30 Pt27 171.86(6)
Pt16 Pt17 Pt30 Pt27 93.35(7)
Pt9 Pt17 Pt30 Pt27 -48.42(6)
Pt29 Pt17 Pt30 Pt32 -74.06(4)
Pt21 Pt17 Pt30 Pt32 -169.45(5)
Pt18 Pt17 Pt30 Pt32 88.49(4)
Pt14 Pt17 Pt30 Pt32 -0.85(5)
Pt8 Pt17 Pt30 Pt32 -166.25(6)
Pt12 Pt17 Pt30 Pt32 84.07(6)
Pt11 Pt17 Pt30 Pt32 -11(2)
Pt16 Pt17 Pt30 Pt32 -78.51(6)
Pt9 Pt17 Pt30 Pt32 139.72(5)
Pt29 Pt17 Pt30 Pt18 -162.55(5)
Pt21 Pt17 Pt30 Pt18 102.06(4)
Pt14 Pt17 Pt30 Pt18 -89.34(6)
Pt8 Pt17 Pt30 Pt18 105.26(6)
Pt12 Pt17 Pt30 Pt18 -4.42(5)
Pt11 Pt17 Pt30 Pt18 -99(2)
Pt32 Pt17 Pt30 Pt18 -88.49(4)
Pt16 Pt17 Pt30 Pt18 -167.00(6)
Pt9 Pt17 Pt30 Pt18 51.23(4)
Pt21 Pt17 Pt30 Pt29 -95.39(4)
Pt18 Pt17 Pt30 Pt29 162.55(5)
Pt14 Pt17 Pt30 Pt29 73.21(6)
Pt8 Pt17 Pt30 Pt29 -92.20(6)
Pt12 Pt17 Pt30 Pt29 158.13(6)
Pt11 Pt17 Pt30 Pt29 63(2)
Pt32 Pt17 Pt30 Pt29 74.06(4)
Pt16 Pt17 Pt30 Pt29 -4.45(5)
Pt9 Pt17 Pt30 Pt29 -146.22(5)
Pt29 Pt17 Pt30 Pt21 95.39(4)
Pt18 Pt17 Pt30 Pt21 -102.06(4)
Pt14 Pt17 Pt30 Pt21 168.60(6)
Pt8 Pt17 Pt30 Pt21 3.19(5)
Pt12 Pt17 Pt30 Pt21 -106.48(6)
Pt11 Pt17 Pt30 Pt21 159(2)
Pt32 Pt17 Pt30 Pt21 169.45(5)
Pt16 Pt17 Pt30 Pt21 90.94(6)
Pt9 Pt17 Pt30 Pt21 -50.83(4)
Pt29 Pt17 Pt30 Pt31 -168.02(6)
Pt21 Pt17 Pt30 Pt31 96.59(6)
Pt18 Pt17 Pt30 Pt31 -5.47(5)
Pt14 Pt17 Pt30 Pt31 -94.81(7)
Pt8 Pt17 Pt30 Pt31 99.79(6)
Pt12 Pt17 Pt30 Pt31 -9.89(8)
Pt11 Pt17 Pt30 Pt31 -105(2)
Pt32 Pt17 Pt30 Pt31 -93.96(6)
Pt16 Pt17 Pt30 Pt31 -172.47(5)
Pt9 Pt17 Pt30 Pt31 45.76(6)
Pt29 Pt17 Pt30 Pt22 145.77(4)
Pt21 Pt17 Pt30 Pt22 50.38(4)
Pt18 Pt17 Pt30 Pt22 -51.69(4)
Pt14 Pt17 Pt30 Pt22 -141.03(5)
Pt8 Pt17 Pt30 Pt22 53.57(6)
Pt12 Pt17 Pt30 Pt22 -56.11(5)
Pt11 Pt17 Pt30 Pt22 -151(2)
Pt32 Pt17 Pt30 Pt22 -140.17(4)
Pt16 Pt17 Pt30 Pt22 141.32(5)
Pt9 Pt17 Pt30 Pt22 -0.46(4)
Pt26 Pt21 Pt30 C16 30.9(13)
Pt5 Pt21 Pt30 C16 56.9(13)
Pt17 Pt21 Pt30 C16 150.7(13)
Pt20 Pt21 Pt30 C16 82.0(13)
Pt9 Pt21 Pt30 C16 -154.2(13)
Pt22 Pt21 Pt30 C16 -97.7(13)
Pt27 Pt21 Pt30 C16 -31.7(13)
Pt24 Pt21 Pt30 C16 -17.8(13)
Pt8 Pt21 Pt30 C16 147.6(13)
Pt6 Pt21 Pt30 C16 -95.5(13)
Pt26 Pt21 Pt30 Pt27 62.66(4)
Pt5 Pt21 Pt30 Pt27 88.6(3)
Pt17 Pt21 Pt30 Pt27 -177.61(5)
Pt20 Pt21 Pt30 Pt27 113.74(5)
Pt9 Pt21 Pt30 Pt27 -122.48(5)
Pt22 Pt21 Pt30 Pt27 -66.03(4)
Pt24 Pt21 Pt30 Pt27 13.88(5)
Pt8 Pt21 Pt30 Pt27 179.30(6)
Pt6 Pt21 Pt30 Pt27 -63.79(6)
Pt26 Pt21 Pt30 Pt32 -109.32(5)
Pt5 Pt21 Pt30 Pt32 -83.4(3)
Pt17 Pt21 Pt30 Pt32 10.40(5)
Pt20 Pt21 Pt30 Pt32 -58.24(7)
Pt9 Pt21 Pt30 Pt32 65.54(6)
Pt22 Pt21 Pt30 Pt32 121.99(6)
Pt27 Pt21 Pt30 Pt32 -171.98(6)
Pt24 Pt21 Pt30 Pt32 -158.10(5)
Pt8 Pt21 Pt30 Pt32 7.32(8)
Pt6 Pt21 Pt30 Pt32 124.23(6)
Pt26 Pt21 Pt30 Pt18 -177.70(4)
Pt5 Pt21 Pt30 Pt18 -151.8(3)
Pt17 Pt21 Pt30 Pt18 -57.98(4)
Pt20 Pt21 Pt30 Pt18 -126.62(5)
Pt9 Pt21 Pt30 Pt18 -2.84(4)
Pt22 Pt21 Pt30 Pt18 53.61(4)
Pt27 Pt21 Pt30 Pt18 119.64(4)
Pt24 Pt21 Pt30 Pt18 133.51(5)
Pt8 Pt21 Pt30 Pt18 -61.06(5)
Pt6 Pt21 Pt30 Pt18 55.85(6)
Pt26 Pt21 Pt30 Pt29 -59.57(4)
Pt5 Pt21 Pt30 Pt29 -33.7(3)
Pt17 Pt21 Pt30 Pt29 60.16(4)
Pt20 Pt21 Pt30 Pt29 -8.49(5)
Pt9 Pt21 Pt30 Pt29 115.29(4)
Pt22 Pt21 Pt30 Pt29 171.75(5)
Pt27 Pt21 Pt30 Pt29 -122.23(5)
Pt24 Pt21 Pt30 Pt29 -108.35(5)
Pt8 Pt21 Pt30 Pt29 57.07(6)
Pt6 Pt21 Pt30 Pt29 173.98(6)
Pt26 Pt21 Pt30 Pt17 -119.72(4)
Pt5 Pt21 Pt30 Pt17 -93.8(3)
Pt20 Pt21 Pt30 Pt17 -68.65(5)
Pt9 Pt21 Pt30 Pt17 55.14(4)
Pt22 Pt21 Pt30 Pt17 111.59(5)
Pt27 Pt21 Pt30 Pt17 177.61(5)
Pt24 Pt21 Pt30 Pt17 -168.51(6)
Pt8 Pt21 Pt30 Pt17 -3.09(5)
Pt6 Pt21 Pt30 Pt17 113.82(6)
Pt26 Pt21 Pt30 Pt31 126.32(5)
Pt5 Pt21 Pt30 Pt31 152.2(3)
Pt17 Pt21 Pt30 Pt31 -113.96(6)
Pt20 Pt21 Pt30 Pt31 177.40(5)
Pt9 Pt21 Pt30 Pt31 -58.82(5)
Pt22 Pt21 Pt30 Pt31 -2.37(4)
Pt27 Pt21 Pt30 Pt31 63.66(5)
Pt24 Pt21 Pt30 Pt31 77.53(6)
Pt8 Pt21 Pt30 Pt31 -117.04(6)
Pt6 Pt21 Pt30 Pt31 -0.13(8)
Pt26 Pt21 Pt30 Pt22 128.69(4)
Pt5 Pt21 Pt30 Pt22 154.6(3)
Pt17 Pt21 Pt30 Pt22 -111.59(5)
Pt20 Pt21 Pt30 Pt22 179.77(5)
Pt9 Pt21 Pt30 Pt22 -56.45(4)
Pt27 Pt21 Pt30 Pt22 66.03(4)
Pt24 Pt21 Pt30 Pt22 79.90(5)
Pt8 Pt21 Pt30 Pt22 -114.68(6)
Pt6 Pt21 Pt30 Pt22 2.23(5)
Pt31 Pt22 Pt30 C16 -43.8(9)
Pt27 Pt22 Pt30 C16 57.7(9)
Pt6 Pt22 Pt30 C16 131.4(9)
Pt21 Pt22 Pt30 C16 133.5(9)
Pt10 Pt22 Pt30 C16 -119.2(9)
Pt18 Pt22 Pt30 C16 -119.6(9)
Pt23 Pt22 Pt30 C16 -46.9(9)
Pt25 Pt22 Pt30 C16 61.6(9)
Pt7 Pt22 Pt30 C16 111(3)
Pt9 Pt22 Pt30 C16 -173.1(9)
Pt28 Pt22 Pt30 C16 7.7(9)
Pt31 Pt22 Pt30 Pt27 -101.48(5)
Pt6 Pt22 Pt30 Pt27 73.70(5)
Pt21 Pt22 Pt30 Pt27 75.78(4)
Pt10 Pt22 Pt30 Pt27 -176.96(6)
Pt18 Pt22 Pt30 Pt27 -177.34(5)
Pt23 Pt22 Pt30 Pt27 -104.64(6)
Pt25 Pt22 Pt30 Pt27 3.86(5)
Pt7 Pt22 Pt30 Pt27 53(2)
Pt9 Pt22 Pt30 Pt27 129.17(5)
Pt28 Pt22 Pt30 Pt27 -50.04(4)
Pt31 Pt22 Pt30 Pt32 82.65(6)
Pt27 Pt22 Pt30 Pt32 -175.87(7)
Pt6 Pt22 Pt30 Pt32 -102.17(7)
Pt21 Pt22 Pt30 Pt32 -100.09(6)
Pt10 Pt22 Pt30 Pt32 7.17(8)
Pt18 Pt22 Pt30 Pt32 6.80(6)
Pt23 Pt22 Pt30 Pt32 79.49(7)
Pt25 Pt22 Pt30 Pt32 -172.01(5)
Pt7 Pt22 Pt30 Pt32 -123(2)
Pt9 Pt22 Pt30 Pt32 -46.70(6)
Pt28 Pt22 Pt30 Pt32 134.09(6)
Pt31 Pt22 Pt30 Pt18 75.86(5)
Pt27 Pt22 Pt30 Pt18 177.34(5)
Pt6 Pt22 Pt30 Pt18 -108.96(6)
Pt21 Pt22 Pt30 Pt18 -106.88(5)
Pt10 Pt22 Pt30 Pt18 0.38(4)
Pt23 Pt22 Pt30 Pt18 72.70(5)
Pt25 Pt22 Pt30 Pt18 -178.80(6)
Pt7 Pt22 Pt30 Pt18 -130(2)
Pt9 Pt22 Pt30 Pt18 -53.49(4)
Pt28 Pt22 Pt30 Pt18 127.29(5)
Pt31 Pt22 Pt30 Pt29 171.50(7)
Pt27 Pt22 Pt30 Pt29 -87.02(7)
Pt6 Pt22 Pt30 Pt29 -13.32(9)
Pt21 Pt22 Pt30 Pt29 -11.23(6)
Pt10 Pt22 Pt30 Pt29 96.03(7)
Pt18 Pt22 Pt30 Pt29 95.65(7)
Pt23 Pt22 Pt30 Pt29 168.34(6)
Pt25 Pt22 Pt30 Pt29 -83.15(8)
Pt7 Pt22 Pt30 Pt29 -34(2)
Pt9 Pt22 Pt30 Pt29 42.15(7)
Pt28 Pt22 Pt30 Pt29 -137.06(6)
Pt31 Pt22 Pt30 Pt17 129.82(5)
Pt27 Pt22 Pt30 Pt17 -128.70(5)
Pt6 Pt22 Pt30 Pt17 -55.01(5)
Pt21 Pt22 Pt30 Pt17 -52.92(4)
Pt10 Pt22 Pt30 Pt17 54.34(5)
Pt18 Pt22 Pt30 Pt17 53.96(4)
Pt23 Pt22 Pt30 Pt17 126.66(5)
Pt25 Pt22 Pt30 Pt17 -124.84(5)
Pt7 Pt22 Pt30 Pt17 -76(2)
Pt9 Pt22 Pt30 Pt17 0.46(4)
Pt28 Pt22 Pt30 Pt17 -178.75(4)
Pt31 Pt22 Pt30 Pt21 -177.26(5)
Pt27 Pt22 Pt30 Pt21 -75.78(4)
Pt6 Pt22 Pt30 Pt21 -2.08(5)
Pt10 Pt22 Pt30 Pt21 107.26(5)
Pt18 Pt22 Pt30 Pt21 106.88(5)
Pt23 Pt22 Pt30 Pt21 179.58(6)
Pt25 Pt22 Pt30 Pt21 -71.92(5)
Pt7 Pt22 Pt30 Pt21 -23(2)
Pt9 Pt22 Pt30 Pt21 53.39(4)
Pt28 Pt22 Pt30 Pt21 -125.82(5)
Pt27 Pt22 Pt30 Pt31 101.48(5)
Pt6 Pt22 Pt30 Pt31 175.18(6)
Pt21 Pt22 Pt30 Pt31 177.26(5)
Pt10 Pt22 Pt30 Pt31 -75.48(5)
Pt18 Pt22 Pt30 Pt31 -75.86(4)
Pt23 Pt22 Pt30 Pt31 -3.16(5)
Pt25 Pt22 Pt30 Pt31 105.34(6)
Pt7 Pt22 Pt30 Pt31 155(2)
Pt9 Pt22 Pt30 Pt31 -129.35(5)
Pt28 Pt22 Pt30 Pt31 51.44(4)
Pt27 Pt22 Pt31 C13 68(2)
Pt6 Pt22 Pt31 C13 78(2)
Pt21 Pt22 Pt31 C13 121(2)
Pt10 Pt22 Pt31 C13 -116(2)
Pt18 Pt22 Pt31 C13 -171(2)
Pt23 Pt22 Pt31 C13 -60(2)
Pt25 Pt22 Pt31 C13 16(2)
Pt7 Pt22 Pt31 C13 -56(2)
Pt9 Pt22 Pt31 C13 -172(2)
Pt28 Pt22 Pt31 C13 10(2)
Pt30 Pt22 Pt31 C13 123(2)
Pt27 Pt22 Pt31 Pt28 58.33(4)
Pt6 Pt22 Pt31 Pt28 68.5(5)
Pt21 Pt22 Pt31 Pt28 111.00(5)
Pt10 Pt22 Pt31 Pt28 -125.52(4)
Pt18 Pt22 Pt31 Pt28 179.33(5)
Pt23 Pt22 Pt31 Pt28 -69.55(4)
Pt25 Pt22 Pt31 Pt28 5.94(5)
Pt7 Pt22 Pt31 Pt28 -65.88(6)
Pt9 Pt22 Pt31 Pt28 178.05(6)
Pt30 Pt22 Pt31 Pt28 113.51(5)
Pt27 Pt22 Pt31 Pt19 -175.24(4)
Pt6 Pt22 Pt31 Pt19 -165.1(5)
Pt21 Pt22 Pt31 Pt19 -122.58(5)
Pt10 Pt22 Pt31 Pt19 0.90(4)
Pt18 Pt22 Pt31 Pt19 -54.25(4)
Pt23 Pt22 Pt31 Pt19 56.88(4)
Pt25 Pt22 Pt31 Pt19 132.36(5)
Pt7 Pt22 Pt31 Pt19 60.54(6)
Pt9 Pt22 Pt31 Pt19 -55.53(6)
Pt28 Pt22 Pt31 Pt19 126.42(5)
Pt30 Pt22 Pt31 Pt19 -120.07(5)
Pt27 Pt22 Pt31 Pt30 -55.17(4)
Pt6 Pt22 Pt31 Pt30 -45.1(5)
Pt21 Pt22 Pt31 Pt30 -2.51(5)
Pt10 Pt22 Pt31 Pt30 120.97(4)
Pt18 Pt22 Pt31 Pt30 65.82(4)
Pt23 Pt22 Pt31 Pt30 176.95(5)
Pt25 Pt22 Pt31 Pt30 -107.57(5)
Pt7 Pt22 Pt31 Pt30 -179.39(6)
Pt9 Pt22 Pt31 Pt30 64.54(6)
Pt28 Pt22 Pt31 Pt30 -113.51(5)
Pt27 Pt22 Pt31 Pt33 -116.24(5)
Pt6 Pt22 Pt31 Pt33 -106.1(5)
Pt21 Pt22 Pt31 Pt33 -63.58(7)
Pt10 Pt22 Pt31 Pt33 59.90(6)
Pt18 Pt22 Pt31 Pt33 4.75(5)
Pt23 Pt22 Pt31 Pt33 115.88(6)
Pt25 Pt22 Pt31 Pt33 -168.64(5)
Pt7 Pt22 Pt31 Pt33 119.54(6)
Pt9 Pt22 Pt31 Pt33 3.47(8)
Pt28 Pt22 Pt31 Pt33 -174.58(6)
Pt30 Pt22 Pt31 Pt33 -61.07(5)
Pt27 Pt22 Pt31 Pt18 -120.99(4)
Pt6 Pt22 Pt31 Pt18 -110.9(5)
Pt21 Pt22 Pt31 Pt18 -68.33(5)
Pt10 Pt22 Pt31 Pt18 55.15(4)
Pt23 Pt22 Pt31 Pt18 111.13(5)
Pt25 Pt22 Pt31 Pt18 -173.39(6)
Pt7 Pt22 Pt31 Pt18 114.79(6)
Pt9 Pt22 Pt31 Pt18 -1.28(5)
Pt28 Pt22 Pt31 Pt18 -179.33(5)
Pt30 Pt22 Pt31 Pt18 -65.82(4)
Pt27 Pt22 Pt31 Pt23 127.88(4)
Pt6 Pt22 Pt31 Pt23 138.0(5)
Pt21 Pt22 Pt31 Pt23 -179.46(6)
Pt10 Pt22 Pt31 Pt23 -55.97(4)
Pt18 Pt22 Pt31 Pt23 -111.13(5)
Pt25 Pt22 Pt31 Pt23 75.48(5)
Pt7 Pt22 Pt31 Pt23 3.66(5)
Pt9 Pt22 Pt31 Pt23 -112.41(6)
Pt28 Pt22 Pt31 Pt23 69.55(4)
Pt30 Pt22 Pt31 Pt23 -176.95(5)
C6 Pt28 Pt31 C13 -3.7(14)
C4 Pt28 Pt31 C13 175(2)
Pt27 Pt28 Pt31 C13 127.4(10)
Pt25 Pt28 Pt31 C13 179.1(10)
Pt23 Pt28 Pt31 C13 -106.8(10)
Pt22 Pt28 Pt31 C13 -175.1(10)
C6 Pt28 Pt31 Pt22 171.5(10)
C4 Pt28 Pt31 Pt22 -10(2)
Pt27 Pt28 Pt31 Pt22 -57.46(4)
Pt25 Pt28 Pt31 Pt22 -5.80(5)
Pt23 Pt28 Pt31 Pt22 68.35(4)
C6 Pt28 Pt31 Pt19 97.0(10)
C4 Pt28 Pt31 Pt19 -85(2)
Pt27 Pt28 Pt31 Pt19 -131.98(6)
Pt25 Pt28 Pt31 Pt19 -80.33(7)
Pt23 Pt28 Pt31 Pt19 -6.17(5)
Pt22 Pt28 Pt31 Pt19 -74.53(6)
C6 Pt28 Pt31 Pt30 -128.5(10)
C4 Pt28 Pt31 Pt30 50(2)
Pt27 Pt28 Pt31 Pt30 2.56(5)
Pt25 Pt28 Pt31 Pt30 54.21(6)
Pt23 Pt28 Pt31 Pt30 128.37(5)
Pt22 Pt28 Pt31 Pt30 60.02(5)
C6 Pt28 Pt31 Pt33 -55.2(11)
C4 Pt28 Pt31 Pt33 123(2)
Pt27 Pt28 Pt31 Pt33 75.8(4)
Pt25 Pt28 Pt31 Pt33 127.5(4)
Pt23 Pt28 Pt31 Pt33 -158.4(4)
Pt22 Pt28 Pt31 Pt33 133.3(5)
C6 Pt28 Pt31 Pt18 172.2(10)
C4 Pt28 Pt31 Pt18 -10(2)
Pt27 Pt28 Pt31 Pt18 -56.73(6)
Pt25 Pt28 Pt31 Pt18 -5.07(8)
Pt23 Pt28 Pt31 Pt18 69.08(6)
Pt22 Pt28 Pt31 Pt18 0.73(5)
C6 Pt28 Pt31 Pt23 103.1(10)
C4 Pt28 Pt31 Pt23 -79(2)
Pt27 Pt28 Pt31 Pt23 -125.81(5)
Pt25 Pt28 Pt31 Pt23 -74.16(5)
Pt22 Pt28 Pt31 Pt23 -68.35(4)
C11 Pt19 Pt31 C13 10.0(12)
C35 Pt19 Pt31 C13 -129(4)
Pt18 Pt19 Pt31 C13 -151.8(9)
Pt13 Pt19 Pt31 C13 -154.3(9)
Pt33 Pt19 Pt31 C13 -84.5(9)
Pt23 Pt19 Pt31 C13 98.2(9)
Pt10 Pt19 Pt31 C13 152.5(9)
C11 Pt19 Pt31 Pt22 -143.3(8)
C35 Pt19 Pt31 Pt22 78(4)
Pt18 Pt19 Pt31 Pt22 54.79(4)
Pt13 Pt19 Pt31 Pt22 52.33(6)
Pt33 Pt19 Pt31 Pt22 122.11(5)
Pt23 Pt19 Pt31 Pt22 -55.21(4)
Pt10 Pt19 Pt31 Pt22 -0.85(4)
C11 Pt19 Pt31 Pt28 -82.0(8)
C35 Pt19 Pt31 Pt28 139(4)
Pt18 Pt19 Pt31 Pt28 116.10(6)
Pt13 Pt19 Pt31 Pt28 113.65(6)
Pt33 Pt19 Pt31 Pt28 -176.57(6)
Pt23 Pt19 Pt31 Pt28 6.10(5)
Pt10 Pt19 Pt31 Pt28 60.47(6)
C11 Pt19 Pt31 Pt30 150.7(8)
C35 Pt19 Pt31 Pt30 12(4)
Pt18 Pt19 Pt31 Pt30 -11.14(5)
Pt13 Pt19 Pt31 Pt30 -13.60(8)
Pt33 Pt19 Pt31 Pt30 56.19(5)
Pt23 Pt19 Pt31 Pt30 -121.14(6)
Pt10 Pt19 Pt31 Pt30 -66.78(5)
C11 Pt19 Pt31 Pt33 94.5(8)
C35 Pt19 Pt31 Pt33 -44(4)
Pt18 Pt19 Pt31 Pt33 -67.33(4)
Pt13 Pt19 Pt31 Pt33 -69.78(6)
Pt23 Pt19 Pt31 Pt33 -177.33(5)
Pt10 Pt19 Pt31 Pt33 -122.96(4)
C11 Pt19 Pt31 Pt18 161.9(8)
C35 Pt19 Pt31 Pt18 23(4)
Pt13 Pt19 Pt31 Pt18 -2.46(5)
Pt33 Pt19 Pt31 Pt18 67.33(4)
Pt23 Pt19 Pt31 Pt18 -110.00(5)
Pt10 Pt19 Pt31 Pt18 -55.64(4)
C11 Pt19 Pt31 Pt23 -88.1(8)
C35 Pt19 Pt31 Pt23 133(4)
Pt18 Pt19 Pt31 Pt23 110.00(5)
Pt13 Pt19 Pt31 Pt23 107.54(6)
Pt33 Pt19 Pt31 Pt23 177.33(5)
Pt10 Pt19 Pt31 Pt23 54.36(4)
C16 Pt30 Pt31 C13 -7.6(14)
Pt27 Pt30 Pt31 C13 -94.5(11)
Pt32 Pt30 Pt31 C13 82.1(11)
Pt18 Pt30 Pt31 C13 141.9(11)
Pt29 Pt30 Pt31 C13 66.5(11)
Pt17 Pt30 Pt31 C13 147.3(11)
Pt21 Pt30 Pt31 C13 -147.5(11)
Pt22 Pt30 Pt31 C13 -149.9(11)
C16 Pt30 Pt31 Pt22 142.4(8)
Pt27 Pt30 Pt31 Pt22 55.49(4)
Pt32 Pt30 Pt31 Pt22 -127.97(5)
Pt18 Pt30 Pt31 Pt22 -68.14(4)
Pt29 Pt30 Pt31 Pt22 -143.5(3)
Pt17 Pt30 Pt31 Pt22 -62.74(5)
Pt21 Pt30 Pt31 Pt22 2.41(5)
C16 Pt30 Pt31 Pt28 84.3(8)
Pt27 Pt30 Pt31 Pt28 -2.60(5)
Pt32 Pt30 Pt31 Pt28 173.95(5)
Pt18 Pt30 Pt31 Pt28 -126.22(5)
Pt29 Pt30 Pt31 Pt28 158.4(3)
Pt17 Pt30 Pt31 Pt28 -120.82(5)
Pt21 Pt30 Pt31 Pt28 -55.67(6)
Pt22 Pt30 Pt31 Pt28 -58.08(4)
C16 Pt30 Pt31 Pt19 -138.2(8)
Pt27 Pt30 Pt31 Pt19 134.88(6)
Pt32 Pt30 Pt31 Pt19 -48.57(7)
Pt18 Pt30 Pt31 Pt19 11.26(5)
Pt29 Pt30 Pt31 Pt19 -64.1(3)
Pt17 Pt30 Pt31 Pt19 16.65(8)
Pt21 Pt30 Pt31 Pt19 81.81(6)
Pt22 Pt30 Pt31 Pt19 79.40(6)
C16 Pt30 Pt31 Pt33 -89.3(8)
Pt27 Pt30 Pt31 Pt33 -176.20(5)
Pt32 Pt30 Pt31 Pt33 0.35(5)
Pt18 Pt30 Pt31 Pt33 60.18(4)
Pt29 Pt30 Pt31 Pt33 -15.2(3)
Pt17 Pt30 Pt31 Pt33 65.57(6)
Pt21 Pt30 Pt31 Pt33 130.73(5)
Pt22 Pt30 Pt31 Pt33 128.32(5)
C16 Pt30 Pt31 Pt18 -149.5(8)
Pt27 Pt30 Pt31 Pt18 123.62(5)
Pt32 Pt30 Pt31 Pt18 -59.83(5)
Pt29 Pt30 Pt31 Pt18 -75.4(3)
Pt17 Pt30 Pt31 Pt18 5.39(5)
Pt21 Pt30 Pt31 Pt18 70.55(5)
Pt22 Pt30 Pt31 Pt18 68.14(4)
C16 Pt30 Pt31 Pt23 145.8(8)
Pt27 Pt30 Pt31 Pt23 58.88(7)
Pt32 Pt30 Pt31 Pt23 -124.57(6)
Pt18 Pt30 Pt31 Pt23 -64.74(6)
Pt29 Pt30 Pt31 Pt23 -140.1(3)
Pt17 Pt30 Pt31 Pt23 -59.35(8)
Pt21 Pt30 Pt31 Pt23 5.81(8)
Pt22 Pt30 Pt31 Pt23 3.40(5)
Pt33 Pt18 Pt31 C13 -13.4(18)
Pt12 Pt18 Pt31 C13 129(4)
Pt17 Pt18 Pt31 C13 -113.3(18)
Pt30 Pt18 Pt31 C13 -107.8(18)
Pt15 Pt18 Pt31 C13 -10.7(19)
Pt9 Pt18 Pt31 C13 172.7(18)
Pt22 Pt18 Pt31 C13 171.5(18)
Pt13 Pt18 Pt31 C13 63.2(19)
Pt19 Pt18 Pt31 C13 60.7(18)
Pt10 Pt18 Pt31 C13 118.9(18)
Pt33 Pt18 Pt31 Pt22 175.10(5)
Pt12 Pt18 Pt31 Pt22 -43(3)
Pt17 Pt18 Pt31 Pt22 75.25(5)
Pt30 Pt18 Pt31 Pt22 80.69(4)
Pt15 Pt18 Pt31 Pt22 177.79(6)
Pt9 Pt18 Pt31 Pt22 1.28(5)
Pt13 Pt18 Pt31 Pt22 -108.26(6)
Pt19 Pt18 Pt31 Pt22 -110.73(5)
Pt10 Pt18 Pt31 Pt22 -52.59(4)
Pt33 Pt18 Pt31 Pt28 174.35(7)
Pt12 Pt18 Pt31 Pt28 -44(3)
Pt17 Pt18 Pt31 Pt28 74.49(8)
Pt30 Pt18 Pt31 Pt28 79.94(6)
Pt15 Pt18 Pt31 Pt28 177.03(5)
Pt9 Pt18 Pt31 Pt28 0.52(8)
Pt22 Pt18 Pt31 Pt28 -0.76(6)
Pt13 Pt18 Pt31 Pt28 -109.02(7)
Pt19 Pt18 Pt31 Pt28 -111.49(7)
Pt10 Pt18 Pt31 Pt28 -53.35(6)
Pt33 Pt18 Pt31 Pt19 -74.16(4)
Pt12 Pt18 Pt31 Pt19 68(3)
Pt17 Pt18 Pt31 Pt19 -174.02(6)
Pt30 Pt18 Pt31 Pt19 -168.57(5)
Pt15 Pt18 Pt31 Pt19 -71.48(6)
Pt9 Pt18 Pt31 Pt19 112.01(6)
Pt22 Pt18 Pt31 Pt19 110.73(5)
Pt13 Pt18 Pt31 Pt19 2.47(5)
Pt10 Pt18 Pt31 Pt19 58.14(4)
Pt33 Pt18 Pt31 Pt30 94.41(5)
Pt12 Pt18 Pt31 Pt30 -124(3)
Pt17 Pt18 Pt31 Pt30 -5.44(5)
Pt15 Pt18 Pt31 Pt30 97.09(6)
Pt9 Pt18 Pt31 Pt30 -79.42(5)
Pt22 Pt18 Pt31 Pt30 -80.69(4)
Pt13 Pt18 Pt31 Pt30 171.04(6)
Pt19 Pt18 Pt31 Pt30 168.57(5)
Pt10 Pt18 Pt31 Pt30 -133.29(5)
Pt12 Pt18 Pt31 Pt33 142(3)
Pt17 Pt18 Pt31 Pt33 -99.85(6)
Pt30 Pt18 Pt31 Pt33 -94.41(5)
Pt15 Pt18 Pt31 Pt33 2.68(5)
Pt9 Pt18 Pt31 Pt33 -173.83(6)
Pt22 Pt18 Pt31 Pt33 -175.10(5)
Pt13 Pt18 Pt31 Pt33 76.63(5)
Pt19 Pt18 Pt31 Pt33 74.16(4)
Pt10 Pt18 Pt31 Pt33 132.30(5)
Pt33 Pt18 Pt31 Pt23 -130.64(5)
Pt12 Pt18 Pt31 Pt23 11(3)
Pt17 Pt18 Pt31 Pt23 129.50(5)
Pt30 Pt18 Pt31 Pt23 134.94(5)
Pt15 Pt18 Pt31 Pt23 -127.96(5)
Pt9 Pt18 Pt31 Pt23 55.53(6)
Pt22 Pt18 Pt31 Pt23 54.25(4)
Pt13 Pt18 Pt31 Pt23 -54.01(6)
Pt19 Pt18 Pt31 Pt23 -56.48(4)
Pt10 Pt18 Pt31 Pt23 1.66(4)
C3 Pt23 Pt31 C13 125(2)
C5 Pt23 Pt31 C13 -11.2(13)
Pt22 Pt23 Pt31 C13 154.3(10)
Pt7 Pt23 Pt31 C13 150.9(10)
Pt10 Pt23 Pt31 C13 -152.8(10)
Pt28 Pt23 Pt31 C13 77.7(10)
Pt19 Pt23 Pt31 C13 -96.5(10)
C3 Pt23 Pt31 Pt22 -29(2)
C5 Pt23 Pt31 Pt22 -165.5(9)
Pt7 Pt23 Pt31 Pt22 -3.39(5)
Pt10 Pt23 Pt31 Pt22 52.94(4)
Pt28 Pt23 Pt31 Pt22 -76.57(4)
Pt19 Pt23 Pt31 Pt22 109.24(5)
C3 Pt23 Pt31 Pt28 48(2)
C5 Pt23 Pt31 Pt28 -89.0(9)
Pt22 Pt23 Pt31 Pt28 76.57(4)
Pt7 Pt23 Pt31 Pt28 73.18(5)
Pt10 Pt23 Pt31 Pt28 129.51(5)
Pt19 Pt23 Pt31 Pt28 -174.19(5)
C3 Pt23 Pt31 Pt19 -138(2)
C5 Pt23 Pt31 Pt19 85.2(9)
Pt22 Pt23 Pt31 Pt19 -109.24(5)
Pt7 Pt23 Pt31 Pt19 -112.63(6)
Pt10 Pt23 Pt31 Pt19 -56.30(4)
Pt28 Pt23 Pt31 Pt19 174.19(5)
C3 Pt23 Pt31 Pt30 -33(2)
C5 Pt23 Pt31 Pt30 -169.2(9)
Pt22 Pt23 Pt31 Pt30 -3.63(6)
Pt7 Pt23 Pt31 Pt30 -7.02(9)
Pt10 Pt23 Pt31 Pt30 49.32(7)
Pt28 Pt23 Pt31 Pt30 -80.20(6)
Pt19 Pt23 Pt31 Pt30 105.61(7)
C3 Pt23 Pt31 Pt33 -135(2)
C5 Pt23 Pt31 Pt33 88.1(9)
Pt22 Pt23 Pt31 Pt33 -106.35(6)
Pt7 Pt23 Pt31 Pt33 -109.75(6)
Pt10 Pt23 Pt31 Pt33 -53.41(6)
Pt28 Pt23 Pt31 Pt33 177.07(6)
Pt19 Pt23 Pt31 Pt33 2.88(5)
C3 Pt23 Pt31 Pt18 -84(2)
C5 Pt23 Pt31 Pt18 139.9(9)
Pt22 Pt23 Pt31 Pt18 -54.59(4)
Pt7 Pt23 Pt31 Pt18 -57.99(6)
Pt10 Pt23 Pt31 Pt18 -1.65(4)
Pt28 Pt23 Pt31 Pt18 -131.16(5)
Pt19 Pt23 Pt31 Pt18 54.65(4)
C16 Pt30 Pt32 C31 5.2(13)
Pt27 Pt30 Pt32 C31 78.2(11)
Pt18 Pt30 Pt32 C31 -124.8(10)
Pt29 Pt30 Pt32 C31 103.8(10)
Pt17 Pt30 Pt32 C31 171.6(10)
Pt21 Pt30 Pt32 C31 161.3(10)
Pt31 Pt30 Pt32 C31 -73.1(10)
Pt22 Pt30 Pt32 C31 -130.7(10)
C16 Pt30 Pt32 C28 -140(3)
Pt27 Pt30 Pt32 C28 -67(3)
Pt18 Pt30 Pt32 C28 90(3)
Pt29 Pt30 Pt32 C28 -41(3)
Pt17 Pt30 Pt32 C28 26(3)
Pt21 Pt30 Pt32 C28 16(3)
Pt31 Pt30 Pt32 C28 142(3)
Pt22 Pt30 Pt32 C28 84(3)
C16 Pt30 Pt32 Pt17 -166.4(8)
Pt27 Pt30 Pt32 Pt17 -93.4(5)
Pt18 Pt30 Pt32 Pt17 63.57(4)
Pt29 Pt30 Pt32 Pt17 -67.81(4)
Pt21 Pt30 Pt32 Pt17 -10.29(5)
Pt31 Pt30 Pt32 Pt17 115.31(6)
Pt22 Pt30 Pt32 Pt17 57.67(6)
C16 Pt30 Pt32 Pt14 -165.6(8)
Pt27 Pt30 Pt32 Pt14 -92.6(5)
Pt18 Pt30 Pt32 Pt14 64.40(6)
Pt29 Pt30 Pt32 Pt14 -66.98(6)
Pt17 Pt30 Pt32 Pt14 0.83(5)
Pt21 Pt30 Pt32 Pt14 -9.46(8)
Pt31 Pt30 Pt32 Pt14 116.14(6)
Pt22 Pt30 Pt32 Pt14 58.50(8)
C16 Pt30 Pt32 Pt29 -98.6(8)
Pt27 Pt30 Pt32 Pt29 -25.6(4)
Pt18 Pt30 Pt32 Pt29 131.38(5)
Pt17 Pt30 Pt32 Pt29 67.81(4)
Pt21 Pt30 Pt32 Pt29 57.52(5)
Pt31 Pt30 Pt32 Pt29 -176.88(6)
Pt22 Pt30 Pt32 Pt29 125.48(6)
C16 Pt30 Pt32 Pt15 125.3(8)
Pt27 Pt30 Pt32 Pt15 -161.7(4)
Pt18 Pt30 Pt32 Pt15 -4.71(4)
Pt29 Pt30 Pt32 Pt15 -136.09(5)
Pt17 Pt30 Pt32 Pt15 -68.28(5)
Pt21 Pt30 Pt32 Pt15 -78.56(6)
Pt31 Pt30 Pt32 Pt15 47.03(6)
Pt22 Pt30 Pt32 Pt15 -10.61(7)
C16 Pt30 Pt32 Pt33 77.9(8)
Pt27 Pt30 Pt32 Pt33 150.9(5)
Pt18 Pt30 Pt32 Pt33 -52.07(4)
Pt29 Pt30 Pt32 Pt33 176.55(5)
Pt17 Pt30 Pt32 Pt33 -115.64(5)
Pt21 Pt30 Pt32 Pt33 -125.92(6)
Pt31 Pt30 Pt32 Pt33 -0.33(5)
Pt22 Pt30 Pt32 Pt33 -57.97(6)
Pt29 Pt17 Pt32 C31 49(3)
Pt21 Pt17 Pt32 C31 -11(3)
Pt18 Pt17 Pt32 C31 -86(3)
Pt14 Pt17 Pt32 C31 158(3)
Pt8 Pt17 Pt32 C31 77(3)
Pt12 Pt17 Pt32 C31 -140(3)
Pt11 Pt17 Pt32 C31 158(3)
Pt16 Pt17 Pt32 C31 101(3)
Pt30 Pt17 Pt32 C31 -22(3)
Pt9 Pt17 Pt32 C31 -83(3)
Pt29 Pt17 Pt32 C28 -102.6(9)
Pt21 Pt17 Pt32 C28 -162.3(9)
Pt18 Pt17 Pt32 C28 123.1(9)
Pt14 Pt17 Pt32 C28 6.4(9)
Pt8 Pt17 Pt32 C28 -74.5(10)
Pt12 Pt17 Pt32 C28 68.7(9)
Pt11 Pt17 Pt32 C28 6.9(9)
Pt16 Pt17 Pt32 C28 -50.1(9)
Pt30 Pt17 Pt32 C28 -172.8(9)
Pt9 Pt17 Pt32 C28 125.5(9)
Pt29 Pt17 Pt32 Pt30 70.17(4)
Pt21 Pt17 Pt32 Pt30 10.49(5)
Pt18 Pt17 Pt32 Pt30 -64.18(4)
Pt14 Pt17 Pt32 Pt30 179.16(5)
Pt8 Pt17 Pt32 Pt30 98.2(2)
Pt12 Pt17 Pt32 Pt30 -118.51(5)
Pt11 Pt17 Pt32 Pt30 179.66(6)
Pt16 Pt17 Pt32 Pt30 122.69(5)
Pt9 Pt17 Pt32 Pt30 -61.70(6)
Pt29 Pt17 Pt32 Pt14 -109.00(4)
Pt21 Pt17 Pt32 Pt14 -168.67(6)
Pt18 Pt17 Pt32 Pt14 116.66(5)
Pt8 Pt17 Pt32 Pt14 -80.9(2)
Pt12 Pt17 Pt32 Pt14 62.33(4)
Pt11 Pt17 Pt32 Pt14 0.50(5)
Pt16 Pt17 Pt32 Pt14 -56.47(4)
Pt30 Pt17 Pt32 Pt14 -179.16(5)
Pt9 Pt17 Pt32 Pt14 119.14(7)
Pt21 Pt17 Pt32 Pt29 -59.68(5)
Pt18 Pt17 Pt32 Pt29 -134.35(4)
Pt14 Pt17 Pt32 Pt29 109.00(4)
Pt8 Pt17 Pt32 Pt29 28.1(2)
Pt12 Pt17 Pt32 Pt29 171.32(5)
Pt11 Pt17 Pt32 Pt29 109.49(6)
Pt16 Pt17 Pt32 Pt29 52.53(4)
Pt30 Pt17 Pt32 Pt29 -70.17(4)
Pt9 Pt17 Pt32 Pt29 -131.87(7)
Pt29 Pt17 Pt32 Pt15 -176.12(4)
Pt21 Pt17 Pt32 Pt15 124.21(5)
Pt18 Pt17 Pt32 Pt15 49.53(4)
Pt14 Pt17 Pt32 Pt15 -67.12(4)
Pt8 Pt17 Pt32 Pt15 -148.1(2)
Pt12 Pt17 Pt32 Pt15 -4.80(4)
Pt11 Pt17 Pt32 Pt15 -66.63(5)
Pt16 Pt17 Pt32 Pt15 -123.59(4)
Pt30 Pt17 Pt32 Pt15 113.72(4)
Pt9 Pt17 Pt32 Pt15 52.01(6)
Pt29 Pt17 Pt32 Pt33 133.61(5)
Pt21 Pt17 Pt32 Pt33 73.94(6)
Pt18 Pt17 Pt32 Pt33 -0.74(4)
Pt14 Pt17 Pt32 Pt33 -117.39(5)
Pt8 Pt17 Pt32 Pt33 161.7(2)
Pt12 Pt17 Pt32 Pt33 -55.07(5)
Pt11 Pt17 Pt32 Pt33 -116.89(5)
Pt16 Pt17 Pt32 Pt33 -173.86(4)
Pt30 Pt17 Pt32 Pt33 63.45(4)
Pt9 Pt17 Pt32 Pt33 1.74(8)
C27 Pt14 Pt32 C31 12(2)
C28 Pt14 Pt32 C31 5(2)
Pt11 Pt14 Pt32 C31 -166.5(17)
Pt17 Pt14 Pt32 C31 -165.9(17)
Pt16 Pt14 Pt32 C31 -115.3(17)
Pt15 Pt14 Pt32 C31 101.9(17)
Pt12 Pt14 Pt32 C31 145.7(17)
C27 Pt14 Pt32 C28 6.8(17)
Pt11 Pt14 Pt32 C28 -172.0(12)
Pt17 Pt14 Pt32 C28 -171.4(12)
Pt16 Pt14 Pt32 C28 -120.8(12)
Pt15 Pt14 Pt32 C28 96.4(12)
Pt12 Pt14 Pt32 C28 140.3(12)
C27 Pt14 Pt32 Pt30 177.3(12)
C28 Pt14 Pt32 Pt30 170.6(12)
Pt11 Pt14 Pt32 Pt30 -1.37(8)
Pt17 Pt14 Pt32 Pt30 -0.84(5)
Pt16 Pt14 Pt32 Pt30 49.79(6)
Pt15 Pt14 Pt32 Pt30 -93.00(6)
Pt12 Pt14 Pt32 Pt30 -49.15(6)
C27 Pt14 Pt32 Pt17 178.2(12)
C28 Pt14 Pt32 Pt17 171.4(12)
Pt11 Pt14 Pt32 Pt17 -0.52(5)
Pt16 Pt14 Pt32 Pt17 50.63(4)
Pt15 Pt14 Pt32 Pt17 -92.15(4)
Pt12 Pt14 Pt32 Pt17 -48.31(4)
C27 Pt14 Pt32 Pt29 125.1(12)
C28 Pt14 Pt32 Pt29 118.3(12)
Pt11 Pt14 Pt32 Pt29 -53.65(6)
Pt17 Pt14 Pt32 Pt29 -53.13(4)
Pt16 Pt14 Pt32 Pt29 -2.50(4)
Pt15 Pt14 Pt32 Pt29 -145.28(4)
Pt12 Pt14 Pt32 Pt29 -101.44(4)
C27 Pt14 Pt32 Pt15 -89.7(12)
C28 Pt14 Pt32 Pt15 -96.4(12)
Pt11 Pt14 Pt32 Pt15 91.63(6)
Pt17 Pt14 Pt32 Pt15 92.15(4)
Pt16 Pt14 Pt32 Pt15 142.79(4)
Pt12 Pt14 Pt32 Pt15 43.84(3)
C27 Pt14 Pt32 Pt33 -93.7(12)
C28 Pt14 Pt32 Pt33 -100.5(12)
Pt11 Pt14 Pt32 Pt33 87.58(7)
Pt17 Pt14 Pt32 Pt33 88.11(5)
Pt16 Pt14 Pt32 Pt33 138.74(5)
Pt15 Pt14 Pt32 Pt33 -4.05(4)
Pt12 Pt14 Pt32 Pt33 39.80(5)
C32 Pt29 Pt32 C31 7.1(14)
C33 Pt29 Pt32 C31 107.7(15)
Pt17 Pt29 Pt32 C31 -162.0(11)
Pt30 Pt29 Pt32 C31 -89.5(11)
Pt16 Pt29 Pt32 C31 146.3(11)
Pt26 Pt29 Pt32 C31 -84.8(11)
Pt20 Pt29 Pt32 C31 -158.5(11)
C32 Pt29 Pt32 C28 -94.4(13)
C33 Pt29 Pt32 C28 6.1(13)
Pt17 Pt29 Pt32 C28 96.4(10)
Pt30 Pt29 Pt32 C28 169.0(10)
Pt16 Pt29 Pt32 C28 44.8(10)
Pt26 Pt29 Pt32 C28 173.6(10)
Pt20 Pt29 Pt32 C28 99.9(10)
C32 Pt29 Pt32 Pt30 96.6(8)
C33 Pt29 Pt32 Pt30 -162.9(9)
Pt17 Pt29 Pt32 Pt30 -72.57(4)
Pt16 Pt29 Pt32 Pt30 -124.22(5)
Pt26 Pt29 Pt32 Pt30 4.64(6)
Pt20 Pt29 Pt32 Pt30 -69.08(6)
C32 Pt29 Pt32 Pt17 169.1(8)
C33 Pt29 Pt32 Pt17 -90.3(9)
Pt30 Pt29 Pt32 Pt17 72.57(4)
Pt16 Pt29 Pt32 Pt17 -51.65(4)
Pt26 Pt29 Pt32 Pt17 77.22(6)
Pt20 Pt29 Pt32 Pt17 3.49(6)
C32 Pt29 Pt32 Pt14 -136.6(8)
C33 Pt29 Pt32 Pt14 -36.0(9)
Pt17 Pt29 Pt32 Pt14 54.31(4)
Pt30 Pt29 Pt32 Pt14 126.88(5)
Pt16 Pt29 Pt32 Pt14 2.66(4)
Pt26 Pt29 Pt32 Pt14 131.52(6)
Pt20 Pt29 Pt32 Pt14 57.80(7)
C32 Pt29 Pt32 Pt15 174.7(8)
C33 Pt29 Pt32 Pt15 -84.7(9)
Pt17 Pt29 Pt32 Pt15 5.56(6)
Pt30 Pt29 Pt32 Pt15 78.13(7)
Pt16 Pt29 Pt32 Pt15 -46.09(7)
Pt26 Pt29 Pt32 Pt15 82.78(8)
Pt20 Pt29 Pt32 Pt15 9.05(10)
C32 Pt29 Pt32 Pt33 92.0(8)
C33 Pt29 Pt32 Pt33 -167.5(9)
Pt17 Pt29 Pt32 Pt33 -77.18(7)
Pt30 Pt29 Pt32 Pt33 -4.61(7)
Pt16 Pt29 Pt32 Pt33 -128.83(7)
Pt26 Pt29 Pt32 Pt33 0.04(10)
Pt20 Pt29 Pt32 Pt33 -73.69(9)
C30 Pt15 Pt32 C31 -85.5(15)
C29 Pt15 Pt32 C31 3.2(14)
Pt12 Pt15 Pt32 C31 166.7(12)
Pt18 Pt15 Pt32 C31 111.2(12)
Pt33 Pt15 Pt32 C31 46.9(12)
Pt13 Pt15 Pt32 C31 112.3(12)
Pt14 Pt15 Pt32 C31 -137.3(12)
C30 Pt15 Pt32 C28 4.3(12)
C29 Pt15 Pt32 C28 93.1(11)
Pt12 Pt15 Pt32 C28 -103.4(8)
Pt18 Pt15 Pt32 C28 -159.0(8)
Pt33 Pt15 Pt32 C28 136.8(8)
Pt13 Pt15 Pt32 C28 -157.9(8)
Pt14 Pt15 Pt32 C28 -47.4(8)
C30 Pt15 Pt32 Pt30 168.1(9)
C29 Pt15 Pt32 Pt30 -103.1(7)
Pt12 Pt15 Pt32 Pt30 60.34(5)
Pt18 Pt15 Pt32 Pt30 4.81(4)
Pt33 Pt15 Pt32 Pt30 -59.41(5)
Pt13 Pt15 Pt32 Pt30 5.91(7)
Pt14 Pt15 Pt32 Pt30 116.35(5)
C30 Pt15 Pt32 Pt17 112.6(9)
C29 Pt15 Pt32 Pt17 -158.6(7)
Pt12 Pt15 Pt32 Pt17 4.84(4)
Pt18 Pt15 Pt32 Pt17 -50.68(4)
Pt33 Pt15 Pt32 Pt17 -114.91(4)
Pt13 Pt15 Pt32 Pt17 -49.58(6)
Pt14 Pt15 Pt32 Pt17 60.85(4)
C30 Pt15 Pt32 Pt14 51.8(9)
C29 Pt15 Pt32 Pt14 140.5(7)
Pt12 Pt15 Pt32 Pt14 -56.01(4)
Pt18 Pt15 Pt32 Pt14 -111.54(5)
Pt33 Pt15 Pt32 Pt14 -175.76(5)
Pt13 Pt15 Pt32 Pt14 -110.44(6)
C30 Pt15 Pt32 Pt29 107.8(9)
C29 Pt15 Pt32 Pt29 -163.4(7)
Pt12 Pt15 Pt32 Pt29 0.06(7)
Pt18 Pt15 Pt32 Pt29 -55.47(7)
Pt33 Pt15 Pt32 Pt29 -119.69(7)
Pt13 Pt15 Pt32 Pt29 -54.37(9)
Pt14 Pt15 Pt32 Pt29 56.07(6)
C30 Pt15 Pt32 Pt33 -132.5(9)
C29 Pt15 Pt32 Pt33 -43.7(7)
Pt12 Pt15 Pt32 Pt33 119.75(5)
Pt18 Pt15 Pt32 Pt33 64.22(4)
Pt13 Pt15 Pt32 Pt33 65.32(6)
Pt14 Pt15 Pt32 Pt33 175.76(5)
Pt12 Pt18 Pt33 C15 -165(2)
Pt17 Pt18 Pt33 C15 127(2)
Pt30 Pt18 Pt33 C15 75(2)
Pt15 Pt18 Pt33 C15 -163(2)
Pt9 Pt18 Pt33 C15 98(2)
Pt22 Pt18 Pt33 C15 19(2)
Pt13 Pt18 Pt33 C15 -108(2)
Pt19 Pt18 Pt33 C15 -54(2)
Pt31 Pt18 Pt33 C15 14(2)
Pt10 Pt18 Pt33 C15 -51(2)
Pt12 Pt18 Pt33 C29 -6.7(8)
Pt17 Pt18 Pt33 C29 -74.1(8)
Pt30 Pt18 Pt33 C29 -125.9(8)
Pt15 Pt18 Pt33 C29 -4.8(8)
Pt9 Pt18 Pt33 C29 -103.4(9)
Pt22 Pt18 Pt33 C29 177.3(8)
Pt13 Pt18 Pt33 C29 50.6(8)
Pt19 Pt18 Pt33 C29 104.6(8)
Pt31 Pt18 Pt33 C29 172.6(8)
Pt10 Pt18 Pt33 C29 107.6(8)
Pt12 Pt18 Pt33 Pt31 -179.33(6)
Pt17 Pt18 Pt33 Pt31 113.26(5)
Pt30 Pt18 Pt33 Pt31 61.46(4)
Pt15 Pt18 Pt33 Pt31 -177.41(5)
Pt9 Pt18 Pt33 Pt31 84.0(5)
Pt22 Pt18 Pt33 Pt31 4.65(5)
Pt13 Pt18 Pt33 Pt31 -122.05(4)
Pt19 Pt18 Pt33 Pt31 -68.00(4)
Pt10 Pt18 Pt33 Pt31 -65.05(6)
Pt12 Pt18 Pt33 Pt15 -1.92(5)
Pt17 Pt18 Pt33 Pt15 -69.33(5)
Pt30 Pt18 Pt33 Pt15 -121.13(4)
Pt9 Pt18 Pt33 Pt15 -98.6(5)
Pt22 Pt18 Pt33 Pt15 -177.94(6)
Pt13 Pt18 Pt33 Pt15 55.36(4)
Pt19 Pt18 Pt33 Pt15 109.41(5)
Pt31 Pt18 Pt33 Pt15 177.41(5)
Pt10 Pt18 Pt33 Pt15 112.36(6)
Pt12 Pt18 Pt33 Pt19 -111.33(6)
Pt17 Pt18 Pt33 Pt19 -178.74(6)
Pt30 Pt18 Pt33 Pt19 129.46(4)
Pt15 Pt18 Pt33 Pt19 -109.41(5)
Pt9 Pt18 Pt33 Pt19 152.0(5)
Pt22 Pt18 Pt33 Pt19 72.65(5)
Pt13 Pt18 Pt33 Pt19 -54.05(4)
Pt31 Pt18 Pt33 Pt19 68.00(4)
Pt10 Pt18 Pt33 Pt19 2.95(5)
Pt12 Pt18 Pt33 Pt32 66.62(5)
Pt17 Pt18 Pt33 Pt32 -0.80(5)
Pt30 Pt18 Pt33 Pt32 -52.60(4)
Pt15 Pt18 Pt33 Pt32 68.53(4)
Pt9 Pt18 Pt33 Pt32 -30.0(5)
Pt22 Pt18 Pt33 Pt32 -109.41(5)
Pt13 Pt18 Pt33 Pt32 123.89(4)
Pt19 Pt18 Pt33 Pt32 177.94(5)
Pt31 Pt18 Pt33 Pt32 -114.06(5)
Pt10 Pt18 Pt33 Pt32 -179.11(6)
C13 Pt31 Pt33 C15 -2.1(13)
Pt22 Pt31 Pt33 C15 -179.9(9)
Pt28 Pt31 Pt33 C15 49.2(10)
Pt19 Pt31 Pt33 C15 -104.7(9)
Pt30 Pt31 Pt33 C15 123.8(9)
Pt18 Pt31 Pt33 C15 -175.0(9)
Pt23 Pt31 Pt33 C15 -107.6(9)
C13 Pt31 Pt33 C29 144(3)
Pt22 Pt31 Pt33 C29 -33(3)
Pt28 Pt31 Pt33 C29 -164(3)
Pt19 Pt31 Pt33 C29 42(3)
Pt30 Pt31 Pt33 C29 -90(3)
Pt18 Pt31 Pt33 C29 -28(3)
Pt23 Pt31 Pt33 C29 39(3)
C13 Pt31 Pt33 Pt18 172.9(10)
Pt22 Pt31 Pt33 Pt18 -4.88(5)
Pt28 Pt31 Pt33 Pt18 -135.7(4)
Pt19 Pt31 Pt33 Pt18 70.34(4)
Pt30 Pt31 Pt33 Pt18 -61.19(4)
Pt23 Pt31 Pt33 Pt18 67.45(6)
C13 Pt31 Pt33 Pt15 170.3(10)
Pt22 Pt31 Pt33 Pt15 -7.50(8)
Pt28 Pt31 Pt33 Pt15 -138.3(4)
Pt19 Pt31 Pt33 Pt15 67.72(6)
Pt30 Pt31 Pt33 Pt15 -63.80(6)
Pt18 Pt31 Pt33 Pt15 -2.62(5)
Pt23 Pt31 Pt33 Pt15 64.84(8)
C13 Pt31 Pt33 Pt19 102.6(10)
Pt22 Pt31 Pt33 Pt19 -75.22(6)
Pt28 Pt31 Pt33 Pt19 153.9(5)
Pt30 Pt31 Pt33 Pt19 -131.53(5)
Pt18 Pt31 Pt33 Pt19 -70.34(4)
Pt23 Pt31 Pt33 Pt19 -2.89(5)
C13 Pt31 Pt33 Pt32 -126.2(10)
Pt22 Pt31 Pt33 Pt32 56.00(7)
Pt28 Pt31 Pt33 Pt32 -74.8(4)
Pt19 Pt31 Pt33 Pt32 131.22(5)
Pt30 Pt31 Pt33 Pt32 -0.31(4)
Pt18 Pt31 Pt33 Pt32 60.88(4)
Pt23 Pt31 Pt33 Pt32 128.33(5)
C30 Pt15 Pt33 C15 -5.4(18)
C29 Pt15 Pt33 C15 -2.5(17)
Pt12 Pt15 Pt33 C15 172.9(13)
Pt18 Pt15 Pt33 C15 171.0(13)
Pt13 Pt15 Pt33 C15 118.2(13)
Pt32 Pt15 Pt33 C15 -106.6(13)
Pt14 Pt15 Pt33 C15 -110.5(13)
C30 Pt15 Pt33 C29 -2.9(17)
Pt12 Pt15 Pt33 C29 175.4(11)
Pt18 Pt15 Pt33 C29 173.5(11)
Pt13 Pt15 Pt33 C29 120.7(11)
Pt32 Pt15 Pt33 C29 -104.1(11)
Pt14 Pt15 Pt33 C29 -108.0(11)
C30 Pt15 Pt33 Pt18 -176.4(13)
C29 Pt15 Pt33 Pt18 -173.5(11)
Pt12 Pt15 Pt33 Pt18 1.92(5)
Pt13 Pt15 Pt33 Pt18 -52.83(4)
Pt32 Pt15 Pt33 Pt18 82.33(4)
Pt14 Pt15 Pt33 Pt18 78.48(5)
C30 Pt15 Pt33 Pt31 -173.8(13)
C29 Pt15 Pt33 Pt31 -170.9(11)
Pt12 Pt15 Pt33 Pt31 4.57(8)
Pt18 Pt15 Pt33 Pt31 2.65(5)
Pt13 Pt15 Pt33 Pt31 -50.18(6)
Pt32 Pt15 Pt33 Pt31 84.98(6)
Pt14 Pt15 Pt33 Pt31 81.13(7)
C30 Pt15 Pt33 Pt19 -121.9(13)
C29 Pt15 Pt33 Pt19 -119.0(11)
Pt12 Pt15 Pt33 Pt19 56.44(6)
Pt18 Pt15 Pt33 Pt19 54.52(4)
Pt13 Pt15 Pt33 Pt19 1.69(4)
Pt32 Pt15 Pt33 Pt19 136.85(4)
Pt14 Pt15 Pt33 Pt19 133.00(5)
C30 Pt15 Pt33 Pt32 101.2(13)
C29 Pt15 Pt33 Pt32 104.1(11)
Pt12 Pt15 Pt33 Pt32 -80.41(5)
Pt18 Pt15 Pt33 Pt32 -82.33(4)
Pt13 Pt15 Pt33 Pt32 -135.16(4)
Pt14 Pt15 Pt33 Pt32 -3.85(4)
C11 Pt19 Pt33 C15 -6.1(12)
C35 Pt19 Pt33 C15 -100.2(12)
Pt31 Pt19 Pt33 C15 89.7(8)
Pt18 Pt19 Pt33 C15 162.5(8)
Pt13 Pt19 Pt33 C15 -144.5(8)
Pt23 Pt19 Pt33 C15 92.4(8)
Pt10 Pt19 Pt33 C15 159.9(8)
C11 Pt19 Pt33 C29 94.9(12)
C35 Pt19 Pt33 C29 0.8(12)
Pt31 Pt19 Pt33 C29 -169.3(8)
Pt18 Pt19 Pt33 C29 -96.5(8)
Pt13 Pt19 Pt33 C29 -43.5(8)
Pt23 Pt19 Pt33 C29 -166.6(8)
Pt10 Pt19 Pt33 C29 -99.1(8)
C11 Pt19 Pt33 Pt18 -168.6(8)
C35 Pt19 Pt33 Pt18 97.3(9)
Pt31 Pt19 Pt33 Pt18 -72.83(4)
Pt13 Pt19 Pt33 Pt18 53.02(4)
Pt23 Pt19 Pt33 Pt18 -70.16(5)
Pt10 Pt19 Pt33 Pt18 -2.62(5)
C11 Pt19 Pt33 Pt31 -95.8(8)
C35 Pt19 Pt33 Pt31 170.1(9)
Pt18 Pt19 Pt33 Pt31 72.83(4)
Pt13 Pt19 Pt33 Pt31 125.85(5)
Pt23 Pt19 Pt33 Pt31 2.68(5)
Pt10 Pt19 Pt33 Pt31 70.21(5)
C11 Pt19 Pt33 Pt15 136.7(8)
C35 Pt19 Pt33 Pt15 42.6(9)
Pt31 Pt19 Pt33 Pt15 -127.57(5)
Pt18 Pt19 Pt33 Pt15 -54.74(4)
Pt13 Pt19 Pt33 Pt15 -1.72(4)
Pt23 Pt19 Pt33 Pt15 -124.90(5)
Pt10 Pt19 Pt33 Pt15 -57.36(5)
C11 Pt19 Pt33 Pt32 -171.1(8)
C35 Pt19 Pt33 Pt32 94.8(9)
Pt31 Pt19 Pt33 Pt32 -75.36(6)
Pt18 Pt19 Pt33 Pt32 -2.53(6)
Pt13 Pt19 Pt33 Pt32 50.49(7)
Pt23 Pt19 Pt33 Pt32 -72.69(8)
Pt10 Pt19 Pt33 Pt32 -5.15(9)
C31 Pt32 Pt33 C15 -4.1(15)
C28 Pt32 Pt33 C15 84.7(13)
Pt30 Pt32 Pt33 C15 -106.2(9)
Pt17 Pt32 Pt33 C15 -160.1(9)
Pt14 Pt32 Pt33 C15 137.9(9)
Pt29 Pt32 Pt33 C15 -102.1(9)
Pt15 Pt32 Pt33 C15 133.5(9)
C31 Pt32 Pt33 C29 -92.9(14)
C28 Pt32 Pt33 C29 -4.1(13)
Pt30 Pt32 Pt33 C29 165.0(9)
Pt17 Pt32 Pt33 C29 111.1(8)
Pt14 Pt32 Pt33 C29 49.2(9)
Pt29 Pt32 Pt33 C29 169.1(9)
Pt15 Pt32 Pt33 C29 44.7(8)
C31 Pt32 Pt33 Pt18 156.8(12)
C28 Pt32 Pt33 Pt18 -114.4(10)
Pt30 Pt32 Pt33 Pt18 54.64(4)
Pt17 Pt32 Pt33 Pt18 0.76(4)
Pt14 Pt32 Pt33 Pt18 -61.18(5)
Pt29 Pt32 Pt33 Pt18 58.74(7)
Pt15 Pt32 Pt33 Pt18 -65.62(4)
C31 Pt32 Pt33 Pt31 102.4(12)
C28 Pt32 Pt33 Pt31 -168.7(10)
Pt30 Pt32 Pt33 Pt31 0.32(5)
Pt17 Pt32 Pt33 Pt31 -53.57(6)
Pt14 Pt32 Pt33 Pt31 -115.50(5)
Pt29 Pt32 Pt33 Pt31 4.42(8)
Pt15 Pt32 Pt33 Pt31 -119.95(5)
C31 Pt32 Pt33 Pt15 -137.6(12)
C28 Pt32 Pt33 Pt15 -48.8(10)
Pt30 Pt32 Pt33 Pt15 120.26(5)
Pt17 Pt32 Pt33 Pt15 66.38(5)
Pt14 Pt32 Pt33 Pt15 4.44(5)
Pt29 Pt32 Pt33 Pt15 124.37(7)
C31 Pt32 Pt33 Pt19 159.1(12)
C28 Pt32 Pt33 Pt19 -112.1(10)
Pt30 Pt32 Pt33 Pt19 56.96(7)
Pt17 Pt32 Pt33 Pt19 3.07(8)
Pt14 Pt32 Pt33 Pt19 -58.86(8)
Pt29 Pt32 Pt33 Pt19 61.06(10)
Pt15 Pt32 Pt33 Pt19 -63.30(6)
C3 Pt7 C1 O1 -126(70)
Pt6 Pt7 C1 O1 66(70)
Pt22 Pt7 C1 O1 89(70)
Pt23 Pt7 C1 O1 -132(69)
Pt25 Pt7 C1 O1 126(70)
Pt2 Pt7 C1 O1 5(70)
Pt10 Pt7 C1 O1 -32(71)
C4 Pt25 C2 O2 107(34)
Pt6 Pt25 C2 O2 -78(34)
Pt22 Pt25 C2 O2 -108(34)
Pt28 Pt25 C2 O2 123(34)
Pt27 Pt25 C2 O2 20(35)
Pt7 Pt25 C2 O2 -138(34)
Pt24 Pt25 C2 O2 -14(34)
C5 Pt23 C3 O3 -3(3)
Pt22 Pt23 C3 O3 -165(3)
Pt7 Pt23 C3 O3 -174(4)
Pt10 Pt23 C3 O3 138(3)
Pt31 Pt23 C3 O3 -140(2)
Pt28 Pt23 C3 O3 -100(3)
Pt19 Pt23 C3 O3 95(3)
C5 Pt23 C3 Pt7 171.3(12)
Pt22 Pt23 C3 Pt7 8.8(11)
Pt10 Pt23 C3 Pt7 -48.3(9)
Pt31 Pt23 C3 Pt7 33(3)
Pt28 Pt23 C3 Pt7 74.0(10)
Pt19 Pt23 C3 Pt7 -91.0(12)
C1 Pt7 C3 O3 0(3)
Pt6 Pt7 C3 O3 147(2)
Pt22 Pt7 C3 O3 166(3)
Pt23 Pt7 C3 O3 174(4)
Pt25 Pt7 C3 O3 105(3)
Pt2 Pt7 C3 O3 -97(3)
Pt10 Pt7 C3 O3 -138(3)
C1 Pt7 C3 Pt23 -174.7(12)
Pt6 Pt7 C3 Pt23 -28(3)
Pt22 Pt7 C3 Pt23 -8.6(11)
Pt25 Pt7 C3 Pt23 -69.5(10)
Pt2 Pt7 C3 Pt23 88.6(12)
Pt10 Pt7 C3 Pt23 47.4(9)
C6 Pt28 C4 O4 -2(3)
Pt27 Pt28 C4 O4 -134(3)
Pt31 Pt28 C4 O4 179.6(15)
Pt25 Pt28 C4 O4 174(3)
Pt23 Pt28 C4 O4 110(3)
Pt22 Pt28 C4 O4 171(3)
C6 Pt28 C4 Pt25 -176.0(11)
Pt27 Pt28 C4 Pt25 51.6(6)
Pt31 Pt28 C4 Pt25 6(2)
Pt23 Pt28 C4 Pt25 -63.6(8)
Pt22 Pt28 C4 Pt25 -3.1(8)
C2 Pt25 C4 O4 -7(3)
Pt6 Pt25 C4 O4 -159.9(18)
Pt22 Pt25 C4 O4 -170(3)
Pt28 Pt25 C4 O4 -173(4)
Pt27 Pt25 C4 O4 137(3)
Pt7 Pt25 C4 O4 -106(3)
Pt24 Pt25 C4 O4 91(3)
C2 Pt25 C4 Pt28 165.9(11)
Pt6 Pt25 C4 Pt28 14(4)
Pt22 Pt25 C4 Pt28 3.4(9)
Pt27 Pt25 C4 Pt28 -49.4(6)
Pt7 Pt25 C4 Pt28 67.7(8)
Pt24 Pt25 C4 Pt28 -96.1(7)
C3 Pt23 C5 O5 -95(30)
Pt22 Pt23 C5 O5 40(31)
Pt7 Pt23 C5 O5 -86(30)
Pt10 Pt23 C5 O5 173(29)
Pt31 Pt23 C5 O5 70(30)
Pt28 Pt23 C5 O5 12(30)
Pt19 Pt23 C5 O5 127(30)
C4 Pt28 C6 O6 26(27)
Pt27 Pt28 C6 O6 117(26)
Pt31 Pt28 C6 O6 -155(26)
Pt25 Pt28 C6 O6 22(28)
Pt23 Pt28 C6 O6 -90(27)
Pt22 Pt28 C6 O6 -133(25)
Pt22 Pt6 C7 O7 95(54)
Pt25 Pt6 C7 O7 64(54)
Pt21 Pt6 C7 O7 -32(55)
Pt7 Pt6 C7 O7 126(54)
Pt9 Pt6 C7 O7 -137(53)
Pt1 Pt6 C7 O7 -115(54)
Pt5 Pt6 C7 O7 -53(54)
Pt2 Pt6 C7 O7 -173(54)
Pt24 Pt6 C7 O7 5(54)
C9 Pt2 C8 O8 -163(22)
Pt9 Pt2 C8 O8 63(24)
Pt10 Pt2 C8 O8 29(23)
Pt4 Pt2 C8 O8 90(22)
Pt1 Pt2 C8 O8 -164(22)
Pt6 Pt2 C8 O8 -73(23)
Pt7 Pt2 C8 O8 -31(22)
C8 Pt2 C9 O9 1(3)
Pt9 Pt2 C9 O9 166(3)
Pt10 Pt2 C9 O9 142(2)
Pt4 Pt2 C9 O9 104(3)
Pt1 Pt2 C9 O9 180(4)
Pt6 Pt2 C9 O9 -135(3)
Pt7 Pt2 C9 O9 -89(4)
C8 Pt2 C9 Pt1 -178.8(11)
Pt9 Pt2 C9 Pt1 -13.2(10)
Pt10 Pt2 C9 Pt1 -38(3)
Pt4 Pt2 C9 Pt1 -75.9(9)
Pt6 Pt2 C9 Pt1 45.8(8)
Pt7 Pt2 C9 Pt1 91.1(10)
C19 Pt1 C9 O9 -9(3)
Pt9 Pt1 C9 O9 -166(3)
Pt8 Pt1 C9 O9 -137(2)
Pt2 Pt1 C9 O9 -180(4)
Pt6 Pt1 C9 O9 134(3)
Pt3 Pt1 C9 O9 -105(3)
Pt5 Pt1 C9 O9 94(4)
C19 Pt1 C9 Pt2 170.7(10)
Pt9 Pt1 C9 Pt2 13.1(10)
Pt8 Pt1 C9 Pt2 43(3)
Pt6 Pt1 C9 Pt2 -46.1(8)
Pt3 Pt1 C9 Pt2 74.4(9)
Pt5 Pt1 C9 Pt2 -86.5(11)
Pt22 Pt10 C10 O10 -151(89)
Pt9 Pt10 C10 O10 87(90)
Pt4 Pt10 C10 O10 55(90)
Pt2 Pt10 C10 O10 116(90)
Pt18 Pt10 C10 O10 -38(91)
Pt23 Pt10 C10 O10 -125(90)
Pt13 Pt10 C10 O10 -6(90)
Pt7 Pt10 C10 O10 177(100)
Pt19 Pt10 C10 O10 -64(90)
C35 Pt19 C11 O11 137(20)
Pt31 Pt19 C11 O11 -35(20)
Pt18 Pt19 C11 O11 3(22)
Pt13 Pt19 C11 O11 125(20)
Pt33 Pt19 C11 O11 25(20)
Pt23 Pt19 C11 O11 -95(20)
Pt10 Pt19 C11 O11 -134(20)
C37 Pt24 C12 O12 -144(82)
Pt27 Pt24 C12 O12 29(82)
Pt21 Pt24 C12 O12 8(85)
Pt5 Pt24 C12 O12 -144(81)
Pt25 Pt24 C12 O12 88(82)
Pt26 Pt24 C12 O12 -29(83)
Pt6 Pt24 C12 O12 126(82)
Pt22 Pt31 C13 O13 62(24)
Pt28 Pt31 C13 O13 71(23)
Pt19 Pt31 C13 O13 -52(23)
Pt30 Pt31 C13 O13 171(23)
Pt33 Pt31 C13 O13 -114(23)
Pt18 Pt31 C13 O13 -102(23)
Pt23 Pt31 C13 O13 12(23)
Pt26 Pt27 C14 O14 26(19)
Pt22 Pt27 C14 O14 -143(18)
Pt30 Pt27 C14 O14 97(19)
Pt24 Pt27 C14 O14 -40(19)
Pt28 Pt27 C14 O14 -161(19)
Pt21 Pt27 C14 O14 -2(20)
Pt25 Pt27 C14 O14 -102(19)
C29 Pt33 C15 O15 -31(21)
Pt18 Pt33 C15 O15 128(20)
Pt31 Pt33 C15 O15 140(21)
Pt15 Pt33 C15 O15 -30(22)
Pt19 Pt33 C15 O15 81(21)
Pt32 Pt33 C15 O15 -112(21)
Pt27 Pt30 C16 O16 -106(18)
Pt32 Pt30 C16 O16 67(18)
Pt18 Pt30 C16 O16 140(18)
Pt29 Pt30 C16 O16 5(18)
Pt17 Pt30 C16 O16 43(19)
Pt21 Pt30 C16 O16 -78(18)
Pt31 Pt30 C16 O16 175(18)
Pt22 Pt30 C16 O16 -150(18)
C38 Pt26 C17 O17 49(33)
Pt27 Pt26 C17 O17 -116(33)
Pt21 Pt26 C17 O17 -145(31)
Pt20 Pt26 C17 O17 68(33)
Pt24 Pt26 C17 O17 -56(33)
Pt29 Pt26 C17 O17 135(33)
C20 Pt4 C18 O18 -130(18)
Pt10 Pt4 C18 O18 35(18)
Pt9 Pt4 C18 O18 8(20)
Pt2 Pt4 C18 O18 -26(18)
Pt3 Pt4 C18 O18 -130(17)
Pt12 Pt4 C18 O18 135(17)
Pt13 Pt4 C18 O18 95(18)
C9 Pt1 C19 O19 -13(29)
Pt9 Pt1 C19 O19 118(28)
Pt8 Pt1 C19 O19 150(28)
Pt2 Pt1 C19 O19 -3(29)
Pt6 Pt1 C19 O19 -112(28)
Pt3 Pt1 C19 O19 90(29)
Pt5 Pt1 C19 O19 -152(28)
C18 Pt4 C20 O20 -1(3)
Pt10 Pt4 C20 O20 -136(2)
Pt9 Pt4 C20 O20 -166(3)
Pt2 Pt4 C20 O20 -105(3)
Pt3 Pt4 C20 O20 -180(3)
Pt12 Pt4 C20 O20 136(3)
Pt13 Pt4 C20 O20 94(3)
C18 Pt4 C20 Pt3 179.3(12)
Pt10 Pt4 C20 Pt3 44(3)
Pt9 Pt4 C20 Pt3 14.2(9)
Pt2 Pt4 C20 Pt3 74.8(8)
Pt12 Pt4 C20 Pt3 -43.7(7)
Pt13 Pt4 C20 Pt3 -86.1(10)
C21 Pt3 C20 O20 -3(3)
Pt11 Pt3 C20 O20 -93(3)
Pt9 Pt3 C20 O20 166(2)
Pt8 Pt3 C20 O20 143.7(19)
Pt12 Pt3 C20 O20 -136(3)
Pt4 Pt3 C20 O20 180(3)
Pt1 Pt3 C20 O20 105(3)
C21 Pt3 C20 Pt4 176.8(11)
Pt11 Pt3 C20 Pt4 87.4(11)
Pt9 Pt3 C20 Pt4 -14.1(9)
Pt8 Pt3 C20 Pt4 -36(3)
Pt12 Pt3 C20 Pt4 44.1(7)
Pt1 Pt3 C20 Pt4 -74.7(8)
C20 Pt3 C21 O21 -172(19)
Pt11 Pt3 C21 O21 -37(19)
Pt9 Pt3 C21 O21 46(21)
Pt8 Pt3 C21 O21 19(19)
Pt12 Pt3 C21 O21 -80(19)
Pt4 Pt3 C21 O21 -169(18)
Pt1 Pt3 C21 O21 81(19)
Pt11 Pt8 C22 O22 98(28)
Pt17 Pt8 C22 O22 134(27)
Pt9 Pt8 C22 O22 12(29)
Pt20 Pt8 C22 O22 -149(28)
Pt5 Pt8 C22 O22 -87(28)
Pt21 Pt8 C22 O22 -121(27)
Pt1 Pt8 C22 O22 -23(28)
Pt3 Pt8 C22 O22 38(28)
Pt15 Pt12 C23 O23 -58(27)
Pt18 Pt12 C23 O23 -86(27)
Pt17 Pt12 C23 O23 30(28)
Pt13 Pt12 C23 O23 -121(27)
Pt11 Pt12 C23 O23 57(27)
Pt9 Pt12 C23 O23 137(27)
Pt3 Pt12 C23 O23 118(27)
Pt4 Pt12 C23 O23 177(27)
Pt14 Pt12 C23 O23 5(27)
C35 Pt13 C24 O24 -95(57)
Pt12 Pt13 C24 O24 73(57)
Pt18 Pt13 C24 O24 49(57)
Pt19 Pt13 C24 O24 -86(57)
Pt10 Pt13 C24 O24 168(56)
Pt15 Pt13 C24 O24 15(57)
Pt4 Pt13 C24 O24 133(57)
Pt14 Pt11 C25 O25 -31(55)
Pt16 Pt11 C25 O25 38(55)
Pt8 Pt11 C25 O25 115(54)
Pt17 Pt11 C25 O25 3(57)
Pt12 Pt11 C25 O25 -106(55)
Pt3 Pt11 C25 O25 -176(100)
C33 Pt16 C26 O26 -95(49)
Pt11 Pt16 C26 O26 88(49)
Pt17 Pt16 C26 O26 82(50)
Pt29 Pt16 C26 O26 -97(49)
Pt14 Pt16 C26 O26 146(49)
Pt20 Pt16 C26 O26 -24(50)
C28 Pt14 C27 O27 -41(71)
Pt11 Pt14 C27 O27 133(71)
Pt17 Pt14 C27 O27 129(69)
Pt32 Pt14 C27 O27 -46(71)
Pt16 Pt14 C27 O27 75(71)
Pt15 Pt14 C27 O27 -116(71)
Pt12 Pt14 C27 O27 -171(70)
C31 Pt32 C28 O28 10(4)
Pt30 Pt32 C28 O28 156(2)
Pt17 Pt32 C28 O28 179(4)
Pt14 Pt32 C28 O28 -173(5)
Pt29 Pt32 C28 O28 119(4)
Pt15 Pt32 C28 O28 -106(4)
Pt33 Pt32 C28 O28 -66(4)
C31 Pt32 C28 Pt14 -176.6(13)
Pt30 Pt32 C28 Pt14 -31(4)
Pt17 Pt32 C28 Pt14 -7.6(11)
Pt29 Pt32 C28 Pt14 -68.0(10)
Pt15 Pt32 C28 Pt14 67.3(8)
Pt33 Pt32 C28 Pt14 106.8(8)
C27 Pt14 C28 O28 -2(3)
Pt11 Pt14 C28 O28 -158.7(17)
Pt17 Pt14 C28 O28 -178(3)
Pt32 Pt14 C28 O28 174(4)
Pt16 Pt14 C28 O28 -118(3)
Pt15 Pt14 C28 O28 110(3)
Pt12 Pt14 C28 O28 125(3)
C27 Pt14 C28 Pt32 -175.5(11)
Pt11 Pt14 C28 Pt32 27(4)
Pt17 Pt14 C28 Pt32 7.6(11)
Pt16 Pt14 C28 Pt32 68.5(10)
Pt15 Pt14 C28 Pt32 -64.4(7)
Pt12 Pt14 C28 Pt32 -49.1(13)
C15 Pt33 C29 O29 1(3)
Pt18 Pt33 C29 O29 -171(3)
Pt31 Pt33 C29 O29 -146(2)
Pt15 Pt33 C29 O29 -177(4)
Pt19 Pt33 C29 O29 -108(3)
Pt32 Pt33 C29 O29 122(3)
C15 Pt33 C29 Pt15 178.4(11)
Pt18 Pt33 C29 Pt15 5.8(10)
Pt31 Pt33 C29 Pt15 31(3)
Pt19 Pt33 C29 Pt15 68.6(8)
Pt32 Pt33 C29 Pt15 -60.5(7)
C30 Pt15 C29 O29 -5(3)
Pt12 Pt15 C29 O29 163.6(17)
Pt18 Pt15 C29 O29 172(3)
Pt33 Pt15 C29 O29 177(4)
Pt13 Pt15 C29 O29 110(3)
Pt32 Pt15 C29 O29 -122(3)
Pt14 Pt15 C29 O29 -85(3)
C30 Pt15 C29 Pt33 178.0(11)
Pt12 Pt15 C29 Pt33 -14(3)
Pt18 Pt15 C29 Pt33 -5.7(9)
Pt13 Pt15 C29 Pt33 -67.3(10)
Pt32 Pt15 C29 Pt33 60.8(7)
Pt14 Pt15 C29 Pt33 97.8(8)
C29 Pt15 C30 O30 -15(31)
Pt12 Pt15 C30 O30 168(31)
Pt18 Pt15 C30 O30 177(100)
Pt33 Pt15 C30 O30 -13(32)
Pt13 Pt15 C30 O30 -130(31)
Pt32 Pt15 C30 O30 65(31)
Pt14 Pt15 C30 O30 105(31)
C28 Pt32 C31 O31 54(27)
Pt30 Pt32 C31 O31 -117(27)
Pt17 Pt32 C31 O31 -98(27)
Pt14 Pt32 C31 O31 50(28)
Pt29 Pt32 C31 O31 -57(27)
Pt15 Pt32 C31 O31 133(27)
Pt33 Pt32 C31 O31 171(27)
C33 Pt29 C32 O32 52(29)
Pt17 Pt29 C32 O32 -157(27)
Pt30 Pt29 C32 O32 -124(29)
Pt16 Pt29 C32 O32 65(29)
Pt32 Pt29 C32 O32 176(29)
Pt26 Pt29 C32 O32 -58(29)
Pt20 Pt29 C32 O32 -16(29)
C26 Pt16 C33 O33 3(3)
Pt11 Pt16 C33 O33 169.9(15)
Pt17 Pt16 C33 O33 -176(3)
Pt29 Pt16 C33 O33 -179(4)
Pt14 Pt16 C33 O33 124(3)
Pt20 Pt16 C33 O33 -108(3)
C26 Pt16 C33 Pt29 -178.4(11)
Pt11 Pt16 C33 Pt29 -11(3)
Pt17 Pt16 C33 Pt29 2.5(9)
Pt14 Pt16 C33 Pt29 -57.7(9)
Pt20 Pt16 C33 Pt29 71.0(6)
C32 Pt29 C33 O33 -14(3)
Pt17 Pt29 C33 O33 176(3)
Pt30 Pt29 C33 O33 153.2(19)
Pt16 Pt29 C33 O33 179(3)
Pt32 Pt29 C33 O33 -120(3)
Pt26 Pt29 C33 O33 70(3)
Pt20 Pt29 C33 O33 108(3)
C32 Pt29 C33 Pt16 167.2(11)
Pt17 Pt29 C33 Pt16 -2.6(9)
Pt30 Pt29 C33 Pt16 -26(3)
Pt32 Pt29 C33 Pt16 61.0(10)
Pt26 Pt29 C33 Pt16 -108.4(7)
Pt20 Pt29 C33 Pt16 -70.4(7)
C38 Pt20 C34 O34 -128(22)
Pt21 Pt20 C34 O34 16(24)
Pt8 Pt20 C34 O34 44(23)
Pt26 Pt20 C34 O34 -129(22)
Pt5 Pt20 C34 O34 -17(23)
Pt16 Pt20 C34 O34 110(23)
Pt29 Pt20 C34 O34 147(22)
C11 Pt19 C35 O35 13(5)
Pt31 Pt19 C35 O35 153(3)
Pt18 Pt19 C35 O35 173(4)
Pt13 Pt19 C35 O35 -177(5)
Pt33 Pt19 C35 O35 113(4)
Pt23 Pt19 C35 O35 -81(5)
Pt10 Pt19 C35 O35 -129(4)
C11 Pt19 C35 Pt13 -169.5(12)
Pt31 Pt19 C35 Pt13 -30(5)
Pt18 Pt19 C35 Pt13 -9.1(11)
Pt33 Pt19 C35 Pt13 -70.0(10)
Pt23 Pt19 C35 Pt13 96.1(10)
Pt10 Pt19 C35 Pt13 48.6(8)
C24 Pt13 C35 O35 -10(4)
Pt12 Pt13 C35 O35 -148(2)
Pt18 Pt13 C35 O35 -173(3)
Pt19 Pt13 C35 O35 178(4)
Pt10 Pt13 C35 O35 128(4)
Pt15 Pt13 C35 O35 -112(4)
Pt4 Pt13 C35 O35 84(4)
C24 Pt13 C35 Pt19 172.5(11)
Pt12 Pt13 C35 Pt19 34(3)
Pt18 Pt13 C35 Pt19 9.0(11)
Pt10 Pt13 C35 Pt19 -50.0(9)
Pt15 Pt13 C35 Pt19 70.2(10)
Pt4 Pt13 C35 Pt19 -93.8(12)
C37 Pt5 C36 O36 103(70)
Pt21 Pt5 C36 O36 -34(72)
Pt8 Pt5 C36 O36 -63(70)
Pt20 Pt5 C36 O36 -2(71)
Pt24 Pt5 C36 O36 100(70)
Pt6 Pt5 C36 O36 -165(70)
Pt1 Pt5 C36 O36 -120(70)
C36 Pt5 C37 O37 -6(3)
Pt21 Pt5 C37 O37 161(3)
Pt8 Pt5 C37 O37 127(3)
Pt20 Pt5 C37 O37 100(3)
Pt24 Pt5 C37 O37 170(4)
Pt6 Pt5 C37 O37 -140(3)
Pt1 Pt5 C37 O37 -96(3)
C36 Pt5 C37 Pt24 -176.4(11)
Pt21 Pt5 C37 Pt24 -9.7(10)
Pt8 Pt5 C37 Pt24 -43(3)
Pt20 Pt5 C37 Pt24 -70.8(8)
Pt6 Pt5 C37 Pt24 49.7(8)
Pt1 Pt5 C37 Pt24 93.5(12)
C12 Pt24 C37 O37 9(3)
Pt27 Pt24 C37 O37 -149.1(17)
Pt21 Pt24 C37 O37 -162(2)
Pt5 Pt24 C37 O37 -171(3)
Pt25 Pt24 C37 O37 101(3)
Pt26 Pt24 C37 O37 -104(2)
Pt6 Pt24 C37 O37 142(3)
C12 Pt24 C37 Pt5 -179.6(12)
Pt27 Pt24 C37 Pt5 22(3)
Pt21 Pt24 C37 Pt5 9.3(9)
Pt25 Pt24 C37 Pt5 -87.5(9)
Pt26 Pt24 C37 Pt5 67.6(10)
Pt6 Pt24 C37 Pt5 -46.3(8)
C34 Pt20 C38 O38 3(3)
Pt21 Pt20 C38 O38 -163(3)
Pt8 Pt20 C38 O38 -147(2)
Pt26 Pt20 C38 O38 -178(4)
Pt5 Pt20 C38 O38 -102(3)
Pt16 Pt20 C38 O38 89(3)
Pt29 Pt20 C38 O38 126(3)
C34 Pt20 C38 Pt26 -179.1(10)
Pt21 Pt20 C38 Pt26 14.7(9)
Pt8 Pt20 C38 Pt26 30(3)
Pt5 Pt20 C38 Pt26 75.7(8)
Pt16 Pt20 C38 Pt26 -93.6(8)
Pt29 Pt20 C38 Pt26 -55.9(7)
C17 Pt26 C38 O38 -21(3)
Pt27 Pt26 C38 O38 117(3)
Pt21 Pt26 C38 O38 163(3)
Pt20 Pt26 C38 O38 178(4)
Pt24 Pt26 C38 O38 103(3)
Pt29 Pt26 C38 O38 -123(3)
C17 Pt26 C38 Pt20 160.9(10)
Pt27 Pt26 C38 Pt20 -61(2)
Pt21 Pt26 C38 Pt20 -14.9(9)
Pt24 Pt26 C38 Pt20 -75.5(7)
Pt29 Pt26 C38 Pt20 59.1(7)
C107 N1 C101 C102 170(2)
C103 N1 C101 C102 -70(3)
C105 N1 C101 C102 50(3)
C107 N1 C103 C104 -64(2)
C105 N1 C103 C104 58(3)
C101 N1 C103 C104 178(2)
C107 N1 C105 C106 -65(3)
C103 N1 C105 C106 174(2)
C101 N1 C105 C106 55(3)
C103 N1 C107 C108 -56(3)
C105 N1 C107 C108 -177(2)
C101 N1 C107 C108 62(3)
C207 N2 C201 C202 -175(3)
C215 N2 C201 C202 -66(4)
C203 N2 C201 C202 62(4)
C213 N2 C201 C202 64(5)
C217 N2 C201 C202 -178(4)
C211 N2 C201 C202 26(26)
C205 N2 C201 C202 -57(4)
C207 N2 C203 C204 61(4)
C215 N2 C203 C204 -55(6)
C213 N2 C203 C204 9(18)
C217 N2 C203 C204 74(5)
C211 N2 C203 C204 -173(5)
C205 N2 C203 C204 -61(4)
C201 N2 C203 C204 -180(3)
C207 N2 C205 C206 57(4)
C215 N2 C205 C206 43(34)
C203 N2 C205 C206 -178(3)
C213 N2 C205 C206 171(4)
C217 N2 C205 C206 47(5)
C211 N2 C205 C206 -71(4)
C201 N2 C205 C206 -60(4)
C215 N2 C207 C208 165(5)
C203 N2 C207 C208 41(4)
C213 N2 C207 C208 50(5)
C217 N2 C207 C208 -61(15)
C211 N2 C207 C208 -75(6)
C205 N2 C207 C208 163(3)
C201 N2 C207 C208 -79(4)
C207 N2 C211 C212 171(9)
C215 N2 C211 C212 -74(10)
C203 N2 C211 C212 48(11)
C213 N2 C211 C212 48(11)
C217 N2 C211 C212 168(10)
C205 N2 C211 C212 -66(11)
C201 N2 C211 C212 -167(34)
C207 N2 C213 C214 -76(7)
C215 N2 C213 C214 175(8)
C203 N2 C213 C214 55(19)
C217 N2 C213 C214 -64(8)
C211 N2 C213 C214 53(9)
C205 N2 C213 C214 168(6)
C201 N2 C213 C214 45(8)
C207 N2 C215 C216 -162(8)
C203 N2 C215 C216 -39(10)
C213 N2 C215 C216 -49(9)
C217 N2 C215 C216 -171(9)
C211 N2 C215 C216 73(9)
C205 N2 C215 C216 5(30)
C201 N2 C215 C216 85(9)
C207 N2 C217 C218 -95(17)
C215 N2 C217 C218 -47(9)
C203 N2 C217 C218 -178(8)
C213 N2 C217 C218 -168(9)
C211 N2 C217 C218 72(9)
C205 N2 C217 C218 -47(10)
C201 N2 C217 C218 68(9)
C305 O301 C302 C303 11(6)
O301 C302 C303 C304 9(7)
C302 C303 C304 C305 -23(5)
C302 O301 C305 C304 -27(4)
C303 C304 C305 O301 33(4)
